data_4124771
loop_
_publ_author_name
'Wei, Tao'
'Wang, Song'
'Lu, Xing'
'Tan, Yuanzhi'
'Huang, Jing'
'Liu, Fupin'
'Li, Qunxiang'
'Xie, Suyuan'
'Yang, Shangfeng'

_publ_section_title
;
 Entrapping a Group-VB Transition Metal, Vanadium, within an Endohedral
 Metallofullerene: VxSc3-xN@Ih-C80 (x = 1, 2).
;
_journal_issue 1
_journal_name_full 'Journal of the American Chemical Society'
_journal_page_first 207
_journal_page_last 214
_journal_paper_doi 10.1021/jacs.5b10115
_journal_volume 138
_journal_year 2016
_chemical_formula_sum 'C128.5 H56 N5 Ni Sc V2'
_chemical_formula_weight 1875.33
_chemical_name_common ScV2N@Ih(7)-C80/Ni(OEP)/2benzene;
_space_group_crystal_system monoclinic
_space_group_IT_number 12
_space_group_name_Hall '-C 2y'
_space_group_name_H-M_alt 'C 1 2/m 1'
_symmetry_space_group_name_Hall '-C 2y'
_symmetry_space_group_name_H-M 'C 1 2/m 1'
_atom_sites_solution_hydrogens geom
_atom_sites_solution_primary direct
_atom_sites_solution_secondary difmap
_audit_creation_method SHELXL-2014/7
_cell_angle_alpha 90
_cell_angle_beta 94.822(6)
_cell_angle_gamma 90
_cell_formula_units_Z 4
_cell_length_a 25.2821(15)
_cell_length_b 15.1254(10)
_cell_length_c 19.7824(16)
_cell_measurement_temperature 100(2)
_cell_measurement_theta_max 62.490
_cell_measurement_theta_min 3.971
_cell_volume 7538.1(9)
_computing_cell_refinement
;
CrysAlisPro, Agilent Technologies,
Version 1.171.36.28 (release 01-02-2013 CrysAlis171 .NET)
(compiled Feb  1 2013,16:14:44)
;
_computing_data_collection
;
CrysAlisPro, Agilent Technologies,
Version 1.171.36.28 (release 01-02-2013 CrysAlis171 .NET)
(compiled Feb  1 2013,16:14:44)
;
_computing_data_reduction
;
CrysAlisPro, Agilent Technologies,
Version 1.171.36.28 (release 01-02-2013 CrysAlis171 .NET)
(compiled Feb  1 2013,16:14:44)
;
_computing_molecular_graphics 'Bruker SHELXTL'
_computing_publication_material 'Bruker SHELXTL'
_computing_structure_refinement 'SHELXL-2014/7 (Sheldrick, 2014)'
_computing_structure_solution 'SHELXL-2014/7 (Sheldrick, 2014)'
_diffrn_ambient_temperature 100.01(2)
_diffrn_detector_area_resol_mean 10.3415
_diffrn_measured_fraction_theta_full 0.972
_diffrn_measured_fraction_theta_max 0.972
_diffrn_measurement_device_type 'SuperNova, Dual, Cu at zero, Atlas'
_diffrn_measurement_method '\w scans'
_diffrn_radiation_type CuK\a
_diffrn_radiation_wavelength 1.54184
_diffrn_reflns_av_R_equivalents 0.0337
_diffrn_reflns_av_unetI/netI 0.0360
_diffrn_reflns_laue_measured_fraction_full 0.972
_diffrn_reflns_laue_measured_fraction_max 0.972
_diffrn_reflns_limit_h_max 27
_diffrn_reflns_limit_h_min -28
_diffrn_reflns_limit_k_max 9
_diffrn_reflns_limit_k_min -17
_diffrn_reflns_limit_l_max 22
_diffrn_reflns_limit_l_min -12
_diffrn_reflns_number 11946
_diffrn_reflns_point_group_measured_fraction_full 0.972
_diffrn_reflns_point_group_measured_fraction_max 0.972
_diffrn_reflns_theta_full 62.488
_diffrn_reflns_theta_max 62.488
_diffrn_reflns_theta_min 3.408
_diffrn_source 'fine-focus sealed tube'
_exptl_absorpt_coefficient_mu 3.593
_exptl_absorpt_correction_T_max 0.6933
_exptl_absorpt_correction_T_min 0.4551
_exptl_absorpt_correction_type multi-scan
_exptl_absorpt_process_details
;
CrysAlisPro, Agilent Technologies,
Version 1.171.36.28 (release 01-02-2013 CrysAlis171 .NET)
(compiled Feb  1 2013,16:14:44)
Empirical absorption correction using spherical harmonics,
 implemented in SCALE3 ABSPACK scaling algorithm.
;
_exptl_crystal_colour black
_exptl_crystal_density_diffrn 1.652
_exptl_crystal_density_method 'not measured'
_exptl_crystal_description block
_exptl_crystal_F_000 3828
_exptl_crystal_size_max 0.260
_exptl_crystal_size_mid 0.210
_exptl_crystal_size_min 0.110
_refine_diff_density_max 1.258
_refine_diff_density_min -1.342
_refine_diff_density_rms 0.135
_refine_ls_extinction_method none
_refine_ls_goodness_of_fit_ref 1.339
_refine_ls_hydrogen_treatment constr
_refine_ls_matrix_type full
_refine_ls_number_parameters 1010
_refine_ls_number_reflns 6101
_refine_ls_number_restraints 1598
_refine_ls_restrained_S_all 1.390
_refine_ls_R_factor_all 0.1369
_refine_ls_R_factor_gt 0.1234
_refine_ls_shift/su_max 0.050
_refine_ls_shift/su_mean 0.001
_refine_ls_structure_factor_coef Fsqd
_refine_ls_weighting_details 'w=1/[\s^2^(Fo^2^)+(0.1550P)^2^+48.0000P] where P=(Fo^2^+2Fc^2^)/3'
_refine_ls_weighting_scheme calc
_refine_ls_wR_factor_gt 0.3252
_refine_ls_wR_factor_ref 0.3402
_reflns_Friedel_coverage 0.000
_reflns_number_gt 5084
_reflns_number_total 6101
_reflns_threshold_expression 'I > 2\s(I)'
_cod_data_source_file ja5b10115_si_003.cif
_cod_data_source_block scv2n@c80
_cod_depositor_comments 'Adding full bibliography for 4124770--4124771.cif.'
_cod_original_formula_sum 'C128.50 H56 N5 Ni Sc V2'
_cod_database_code 4124771
_shelx_shelxl_version_number 2014/7
_shelx_space_group_comment
;
The symmetry employed for this shelxl refinement is uniquely defined
by the following loop, which should always be used as a source of
symmetry information in preference to the above space-group names.
They are only intended as comments.
;
_shelx_estimated_absorpt_t_min 0.455
_shelx_estimated_absorpt_t_max 0.693

loop_
_space_group_symop_operation_xyz
'x, y, z'
'-x, y, -z'
'x+1/2, y+1/2, z'
'-x+1/2, y+1/2, -z'
'-x, -y, -z'
'x, -y, z'
'-x+1/2, -y+1/2, -z'
'x+1/2, -y+1/2, z'

loop_
_atom_site_label
_atom_site_type_symbol
_atom_site_fract_x
_atom_site_fract_y
_atom_site_fract_z
_atom_site_U_iso_or_equiv
_atom_site_adp_type
_atom_site_occupancy
_atom_site_site_symmetry_order
_atom_site_calc_flag
_atom_site_refinement_flags_posn
_atom_site_refinement_flags_adp
_atom_site_refinement_flags_occupancy
_atom_site_disorder_assembly
_atom_site_disorder_group
Ni1 Ni 0.48104(5) 0.5000 0.08183(6) 0.0250(4) Uani 1 2 d S T P . .
N2 N 0.5365(2) 0.5000 0.1582(3) 0.0276(14) Uani 1 2 d S T P . .
N4 N 0.4235(2) 0.5000 0.0089(3) 0.0268(14) Uani 1 2 d S T P . .
N3 N 0.48002(16) 0.6296(3) 0.0833(2) 0.0282(10) Uani 1 1 d . . . . .
C13Z C 0.3976(2) 0.5719(4) -0.0213(3) 0.0273(12) Uani 1 1 d . . . . .
C08Z C 0.5101(2) 0.6858(4) 0.1261(3) 0.0286(12) Uani 1 1 d . . . . .
C12Z C 0.4099(2) 0.6580(4) -0.0058(3) 0.0285(12) Uani 1 1 d . . . . .
H12Z H 0.3908 0.7015 -0.0306 0.034 Uiso 1 1 calc R U . . .
C10Z C 0.4576(2) 0.7769(4) 0.0611(3) 0.0326(13) Uani 1 1 d . . . . .
C07Z C 0.5474(2) 0.6580(4) 0.1755(3) 0.0285(12) Uani 1 1 d . . . . .
H07Z H 0.5666 0.7014 0.2002 0.034 Uiso 1 1 calc R U . . .
C14Z C 0.3554(2) 0.5450(4) -0.0698(3) 0.0301(12) Uani 1 1 d . . . . .
C09Z C 0.4966(2) 0.7771(4) 0.1125(3) 0.0336(13) Uani 1 1 d . . . . .
C05Z C 0.5951(2) 0.5450(4) 0.2480(3) 0.0343(13) Uani 1 1 d . . . . .
C16Z C 0.4277(2) 0.8539(4) 0.0283(3) 0.0390(14) Uani 1 1 d . . . . .
H16A H 0.4238 0.8449 -0.0204 0.047 Uiso 1 1 calc R U . . .
H16B H 0.4482 0.9074 0.0372 0.047 Uiso 1 1 calc R U . . .
C18Z C 0.6225(2) 0.6069(4) 0.2991(3) 0.0432(15) Uani 1 1 d . . . . .
H18A H 0.6381 0.6550 0.2752 0.052 Uiso 1 1 calc R U . . .
H18B H 0.6512 0.5754 0.3243 0.052 Uiso 1 1 calc R U . . .
C15Z C 0.5200(2) 0.8539(4) 0.1526(3) 0.0414(15) Uani 1 1 d . . . . .
H15A H 0.5132 0.9077 0.1266 0.050 Uiso 1 1 calc R U . . .
H15B H 0.5582 0.8462 0.1596 0.050 Uiso 1 1 calc R U . . .
C17Z C 0.3168(2) 0.6069(4) -0.1074(3) 0.0339(13) Uani 1 1 d . . . . .
H17A H 0.3009 0.5775 -0.1477 0.041 Uiso 1 1 calc R U . . .
H17B H 0.3358 0.6583 -0.1219 0.041 Uiso 1 1 calc R U . . .
C11Z C 0.4477(2) 0.6857(4) 0.0431(3) 0.0287(12) Uani 1 1 d . . . . .
C04Z C 0.2730(2) 0.6368(5) -0.0637(3) 0.0455(16) Uani 1 1 d . . . . .
H04A H 0.2492 0.6761 -0.0895 0.068 Uiso 1 1 calc R U . . .
H04B H 0.2536 0.5862 -0.0500 0.068 Uiso 1 1 calc R U . . .
H04C H 0.2886 0.6670 -0.0242 0.068 Uiso 1 1 calc R U . . .
C03Z C 0.3725(3) 0.8663(4) 0.0537(4) 0.0502(17) Uani 1 1 d . . . . .
H03A H 0.3553 0.9160 0.0312 0.075 Uiso 1 1 calc R U . . .
H03B H 0.3517 0.8140 0.0441 0.075 Uiso 1 1 calc R U . . .
H03C H 0.3761 0.8765 0.1018 0.075 Uiso 1 1 calc R U . . .
C02Z C 0.4974(3) 0.8641(5) 0.2217(4) 0.0544(19) Uani 1 1 d . . . . .
H02A H 0.5137 0.9140 0.2452 0.082 Uiso 1 1 calc R U . . .
H02B H 0.4597 0.8731 0.2152 0.082 Uiso 1 1 calc R U . . .
H02C H 0.5047 0.8116 0.2481 0.082 Uiso 1 1 calc R U . . .
C06Z C 0.5590(2) 0.5721(4) 0.1918(3) 0.0309(12) Uani 1 1 d . . . . .
C01Z C 0.5863(3) 0.6452(5) 0.3486(3) 0.0525(18) Uani 1 1 d . . . . .
H01A H 0.6062 0.6839 0.3796 0.079 Uiso 1 1 calc R U . . .
H01B H 0.5582 0.6778 0.3243 0.079 Uiso 1 1 calc R U . . .
H01C H 0.5713 0.5981 0.3735 0.079 Uiso 1 1 calc R U . . .
C01T C 0.2896(5) 0.0000 0.3346(5) 0.061(3) Uani 1 2 d S T P . .
H01T H 0.2656 0.0000 0.3677 0.073 Uiso 1 2 calc R U P . .
C02T C 0.3426(7) 0.0000 0.3528(6) 0.088(5) Uani 1 2 d S T P . .
H02T H 0.3544 0.0000 0.3986 0.106 Uiso 1 2 calc R U P . .
C03T C 0.3792(6) 0.0000 0.3052(7) 0.083(4) Uani 1 2 d S T P . .
H03T H 0.4154 0.0000 0.3184 0.099 Uiso 1 2 calc R U P . .
C06T C 0.2715(4) 0.0000 0.2669(5) 0.051(2) Uani 1 2 d S T P . .
H06T H 0.2352 0.0000 0.2540 0.061 Uiso 1 2 calc R U P . .
C04T C 0.3612(4) 0.0000 0.2370(5) 0.053(2) Uani 1 2 d S T P . .
H04T H 0.3851 0.0000 0.2038 0.064 Uiso 1 2 calc R U P . .
C07T C 0.5517(7) 0.1411(15) 0.4976(14) 0.200(12) Uani 1 1 d . . . . .
H07T H 0.5884 0.1463 0.4978 0.240 Uiso 1 1 calc R U . . .
C05T C 0.3075(4) 0.0000 0.2189(5) 0.050(2) Uani 1 2 d S T P . .
H05T H 0.2954 0.0000 0.1732 0.060 Uiso 1 2 calc R U P . .
C08T C 0.5238(5) 0.1404(11) 0.4396(10) 0.134(6) Uani 1 1 d . . . . .
H08T H 0.5402 0.1441 0.3993 0.160 Uiso 1 1 calc R U . . .
C09T C 0.4709(6) 0.1343(13) 0.4385(11) 0.156(7) Uani 1 1 d . . . . .
H09T H 0.4498 0.1260 0.3982 0.187 Uiso 1 1 calc R U . . .
Sc1 Sc 0.23389(14) 0.5431(3) 0.36021(19) 0.0829(12) Uani 0.5 1 d . . P A 1
N1 N 0.2943(3) 0.5000 0.3096(4) 0.0381(16) Uani 1 2 d S T P A 1
V1 V 0.34453(19) 0.5872(3) 0.2747(2) 0.112(2) Uani 0.578(7) 1 d . . P A 1
V2 V 0.30346(19) 0.6311(2) 0.2931(2) 0.0756(18) Uani 0.422(7) 1 d . . P A 2
C45 C 0.1824(8) 0.5226(13) 0.4494(10) 0.050(3) Uiso 0.3687(12) 1 d . U P B 5
C46 C 0.1961(11) 0.4370(19) 0.4606(12) 0.053(4) Uiso 0.3687(12) 1 d . U P B 5
C47 C 0.2500(10) 0.4236(15) 0.4956(12) 0.042(4) Uiso 0.3687(12) 1 d . U P B 5
C48 C 0.2844(6) 0.5000 0.5143(8) 0.059(3) Uiso 0.737(2) 2 d DS U P B 5
C49 C 0.3417(8) 0.5000 0.5155(12) 0.076(4) Uiso 0.737(2) 2 d DS U P B 5
C50 C 0.3726(8) 0.5344(14) 0.4974(11) 0.057(3) Uiso 0.3687(12) 1 d D U P B 5
C51 C 0.4193(6) 0.5000 0.4608(8) 0.058(3) Uiso 0.737(2) 2 d S U P B 5
C52 C 0.4438(9) 0.5488(17) 0.4076(11) 0.057(3) Uiso 0.3687(12) 1 d . U P B 5
C53 C 0.4572(8) 0.5000 0.3545(9) 0.058(3) Uiso 0.737(2) 2 d S U P B 5
C54 C 0.4519(10) 0.5000 0.2875(11) 0.066(3) Uiso 0.737(2) 2 d S U P B 5
C55 C 0.4349(10) 0.4540(15) 0.2313(13) 0.052(3) Uiso 0.3687(12) 1 d . U P B 5
C56 C 0.4053(7) 0.4806(12) 0.1774(9) 0.042(3) Uiso 0.3687(12) 1 d . U P B 5
C57 C 0.3898(13) 0.5635(18) 0.1643(15) 0.047(3) Uiso 0.3687(12) 1 d . U P B 5
C58 C 0.3397(11) 0.5851(18) 0.1253(13) 0.040(3) Uiso 0.3687(12) 1 d . U P B 5
C59 C 0.3098(6) 0.5000 0.1062(7) 0.045(2) Uiso 0.737(2) 2 d S U P B 5
C60 C 0.2395(9) 0.5342(14) 0.1095(10) 0.052(3) Uiso 0.3687(12) 1 d D U P B 5
C61 C 0.2081(9) 0.5000 0.1236(10) 0.072(3) Uiso 0.737(2) 2 d DS U P B 5
C62 C 0.1721(7) 0.5000 0.1623(10) 0.066(3) Uiso 0.737(2) 2 d DS U P B 5
C63 C 0.1717(8) 0.5992(15) 0.1815(11) 0.051(3) Uiso 0.3687(12) 1 d D U P B 5
C64 C 0.1475(9) 0.5985(17) 0.2483(12) 0.055(3) Uiso 0.3687(12) 1 d . U P B 5
C65 C 0.1327(9) 0.5000 0.2688(10) 0.069(3) Uiso 0.737(2) 2 d DS U P B 5
C66 C 0.1374(9) 0.5000 0.3330(9) 0.067(4) Uiso 0.737(2) 2 d DS U P B 5
C67 C 0.1517(9) 0.5487(16) 0.3836(14) 0.057(3) Uiso 0.3687(12) 1 d . U P B 5
C68 C 0.1498(10) 0.3929(17) 0.3526(10) 0.054(4) Uiso 0.3687(12) 1 d D U P B 5
C69 C 0.1787(10) 0.3724(17) 0.4117(12) 0.057(4) Uiso 0.3687(12) 1 d . U P B 5
C70 C 0.2201(11) 0.2991(17) 0.3986(13) 0.051(4) Uiso 0.3687(12) 1 d . U P B 5
C71 C 0.2689(9) 0.2943(13) 0.4340(12) 0.038(3) Uiso 0.3687(12) 1 d . U P B 5
C72 C 0.2836(9) 0.3519(15) 0.4797(11) 0.051(4) Uiso 0.3687(12) 1 d . U P B 5
C73 C 0.3340(11) 0.3839(17) 0.4945(11) 0.052(4) Uiso 0.3687(12) 1 d . U P B 5
C74 C 0.3761(12) 0.3566(19) 0.4618(15) 0.053(4) Uiso 0.3687(12) 1 d . U P B 5
C75 C 0.4192(9) 0.4087(16) 0.4373(12) 0.056(4) Uiso 0.3687(12) 1 d . U P B 5
C76 C 0.4437(9) 0.4029(17) 0.3746(12) 0.054(4) Uiso 0.3687(12) 1 d . U P B 5
C77 C 0.4288(15) 0.344(2) 0.324(2) 0.052(4) Uani 0.3687(12) 1 d . U P B 5
C78 C 0.4300(10) 0.3670(16) 0.2529(14) 0.050(3) Uani 0.3687(12) 1 d . U P B 5
C79 C 0.3906(10) 0.3325(18) 0.2057(11) 0.044(3) Uani 0.3687(12) 1 d . U P B 5
C80 C 0.3739(9) 0.3962(15) 0.1594(10) 0.040(3) Uani 0.3687(12) 1 d . U P B 5
C81 C 0.3206(9) 0.4173(18) 0.1218(11) 0.045(3) Uani 0.3687(12) 1 d . U P B 5
C82 C 0.2774(12) 0.3618(18) 0.1324(12) 0.049(3) Uani 0.3687(12) 1 d . U P B 5
C83 C 0.2255(11) 0.379(2) 0.1389(13) 0.058(4) Uani 0.3687(12) 1 d . U P B 5
C84 C 0.2052(11) 0.3281(17) 0.1882(14) 0.049(4) Uani 0.3687(12) 1 d . U P B 5
C85 C 0.1636(9) 0.3640(17) 0.2315(12) 0.056(3) Uani 0.3687(12) 1 d D U P B 5
C86 C 0.1456(9) 0.4511(18) 0.2148(10) 0.064(3) Uani 0.3687(12) 1 d D U P B 5
C87 C 0.1690(12) 0.3353(16) 0.3043(14) 0.052(4) Uani 0.3687(12) 1 d D U P B 5
C88 C 0.2046(10) 0.2841(15) 0.3273(14) 0.052(3) Uani 0.3687(12) 1 d . U P B 5
C89 C 0.2444(10) 0.2460(13) 0.2993(18) 0.051(3) Uani 0.3687(12) 1 d . U P B 5
C90 C 0.2946(10) 0.2309(13) 0.3247(11) 0.048(3) Uani 0.3687(12) 1 d . U P B 5
C91 C 0.3113(11) 0.2530(14) 0.3949(13) 0.046(3) Uani 0.3687(12) 1 d . U P B 5
C92 C 0.3650(11) 0.2841(18) 0.4041(13) 0.050(4) Uani 0.3687(12) 1 d . U P B 5
C93 C 0.3868(8) 0.2780(13) 0.3393(12) 0.053(3) Uani 0.3687(12) 1 d . U P B 5
C94 C 0.3519(10) 0.2487(15) 0.2857(14) 0.050(3) Uani 0.3687(12) 1 d . U P B 5
C95 C 0.3446(12) 0.2754(12) 0.2183(12) 0.048(3) Uani 0.3687(12) 1 d . U P B 5
C96 C 0.2938(11) 0.2770(16) 0.1938(13) 0.045(3) Uani 0.3687(12) 1 d . U P B 5
C97 C 0.2447(10) 0.2693(16) 0.2201(16) 0.047(4) Uani 0.3687(12) 1 d . U P B 5
C98 C 0.4087(9) 0.6265(16) 0.2119(12) 0.050(2) Uani 0.3687(12) 1 d . U P B 5
C99 C 0.4371(10) 0.603(2) 0.2712(13) 0.052(3) Uani 0.3687(12) 1 d . U P B 5
C100 C 0.4240(17) 0.670(2) 0.326(2) 0.050(3) Uani 0.3687(12) 1 d . U P B 5
C101 C 0.4271(8) 0.6383(16) 0.3916(12) 0.051(2) Uani 0.3687(12) 1 d . U P B 5
C102 C 0.3881(9) 0.6673(16) 0.4352(12) 0.048(2) Uani 0.3687(12) 1 d . U P B 5
C103 C 0.3576(9) 0.6242(13) 0.4858(11) 0.047(3) Uani 0.3687(12) 1 d D U P B 5
C104 C 0.3075(10) 0.6459(13) 0.4851(12) 0.047(3) Uani 0.3687(12) 1 d D U P B 5
C105 C 0.2713(9) 0.5894(15) 0.5000(11) 0.049(2) Uani 0.3687(12) 1 d D U P B 5
C106 C 0.2188(12) 0.5860(16) 0.4727(12) 0.048(3) Uani 0.3687(12) 1 d . U P B 5
C107 C 0.2025(10) 0.6695(17) 0.4108(11) 0.046(2) Uani 0.3687(12) 1 d . U P B 5
C108 C 0.1682(9) 0.6381(16) 0.3687(13) 0.051(2) Uani 0.3687(12) 1 d . U P B 5
C109 C 0.1627(12) 0.6526(19) 0.2887(15) 0.049(3) Uani 0.3687(12) 1 d . U P B 5
C110 C 0.3867(8) 0.7246(14) 0.2934(12) 0.049(2) Uani 0.3687(12) 1 d . U P B 5
C111 C 0.3451(9) 0.7623(14) 0.3281(13) 0.048(3) Uani 0.3687(12) 1 d . U P B 5
C112 C 0.2061(11) 0.6478(14) 0.1688(14) 0.046(3) Uani 0.3687(12) 1 d D U P B 5
C113 C 0.3036(9) 0.6532(14) 0.1389(10) 0.042(2) Uani 0.3687(12) 1 d . U P B 5
C114 C 0.3459(12) 0.7320(16) 0.4049(13) 0.048(2) Uani 0.3687(12) 1 d . U P B 5
C115 C 0.2941(12) 0.7254(16) 0.4262(13) 0.047(3) Uani 0.3687(12) 1 d . U P B 5
C116 C 0.2503(10) 0.7257(14) 0.4014(12) 0.048(2) Uani 0.3687(12) 1 d . U P B 5
C117 C 0.2479(10) 0.6199(15) 0.1272(11) 0.044(3) Uani 0.3687(12) 1 d D U P B 5
C118 C 0.3765(12) 0.7009(18) 0.2205(13) 0.047(3) Uani 0.3687(12) 1 d . U P B 5
C119 C 0.3201(11) 0.7133(15) 0.1868(14) 0.044(2) Uani 0.3687(12) 1 d . U P B 5
C120 C 0.2796(10) 0.7526(16) 0.2256(13) 0.045(3) Uani 0.3687(12) 1 d . U P B 5
C121 C 0.2966(9) 0.7769(16) 0.2974(11) 0.046(2) Uani 0.3687(12) 1 d . U P B 5
C122 C 0.2513(9) 0.7574(14) 0.3376(13) 0.046(3) Uani 0.3687(12) 1 d . U P B 5
C123 C 0.2059(8) 0.7202(13) 0.2804(11) 0.048(2) Uani 0.3687(12) 1 d . U P B 5
C124 C 0.2286(11) 0.719(2) 0.2161(16) 0.046(3) Uani 0.3687(12) 1 d . U P B 5
C01 C 0.184(2) 0.5000 0.137(3) 0.056(4) Uiso 0.263(2) 2 d S U P C 6
C02 C 0.2553(10) 0.5000 0.1048(13) 0.060(3) Uiso 0.525(5) 2 d S U P C 6
C03 C 0.2709(11) 0.5613(18) 0.1050(13) 0.046(3) Uiso 0.263(2) 1 d . U P C 6
C04 C 0.3363(14) 0.545(2) 0.1177(15) 0.046(3) Uiso 0.263(2) 1 d . U P C 6
C05 C 0.367(2) 0.576(2) 0.1456(19) 0.043(3) Uiso 0.263(2) 1 d . U P C 6
C06 C 0.4123(15) 0.547(2) 0.191(2) 0.049(3) Uiso 0.263(2) 1 d . U P C 6
C07 C 0.4390(14) 0.567(3) 0.2526(14) 0.052(3) Uiso 0.263(2) 1 d D U P C 6
C08 C 0.458(3) 0.5000 0.297(2) 0.059(4) Uiso 0.263(2) 2 d DS U P C 6
C09 C 0.451(2) 0.5000 0.369(2) 0.058(4) Uiso 0.263(2) 2 d DS U P C 6
C10 C 0.4356(13) 0.586(2) 0.3984(15) 0.050(3) Uiso 0.263(2) 1 d D U P C 6
C11 C 0.4062(10) 0.581(2) 0.4559(15) 0.050(3) Uiso 0.263(2) 1 d D U P C 6
C12 C 0.3916(14) 0.5000 0.484(2) 0.054(4) Uiso 0.263(2) 2 d DS U P C 6
C13 C 0.3281(18) 0.5000 0.508(3) 0.065(5) Uiso 0.263(2) 2 d DS U P C 6
C14 C 0.3053(10) 0.5709(19) 0.5087(14) 0.053(3) Uiso 0.263(2) 1 d D U P C 6
C15 C 0.2490(12) 0.537(2) 0.5002(15) 0.050(3) Uiso 0.263(2) 1 d . U P C 6
C16 C 0.2120(13) 0.610(2) 0.4587(13) 0.047(3) Uiso 0.263(2) 1 d D U P C 6
C17 C 0.1661(12) 0.5467(17) 0.4252(16) 0.049(3) Uiso 0.263(2) 1 d D U P C 6
C18 C 0.1448(13) 0.573(2) 0.3591(13) 0.054(4) Uiso 0.263(2) 1 d D U P C 6
C19 C 0.129(2) 0.5000 0.319(2) 0.063(5) Uiso 0.263(2) 2 d DS U P C 6
C20 C 0.1345(13) 0.5000 0.2456(13) 0.069(4) Uiso 0.525(5) 2 d DS U P C 6
C21 C 0.1529(14) 0.588(2) 0.2159(14) 0.052(3) Uiso 0.263(2) 1 d D U P C 6
C22 C 0.1624(13) 0.6611(19) 0.2588(19) 0.050(3) Uiso 0.263(2) 1 d D U P C 6
C23 C 0.1610(12) 0.6553(18) 0.3308(15) 0.049(3) Uiso 0.263(2) 1 d D U P C 6
C24 C 0.1999(12) 0.7076(17) 0.3644(17) 0.048(3) Uiso 0.263(2) 1 d D U P C 6
C25 C 0.2264(11) 0.6721(18) 0.4345(14) 0.047(3) Uiso 0.263(2) 1 d D U P C 6
C26 C 0.2922(17) 0.705(2) 0.4465(16) 0.048(3) Uiso 0.263(2) 1 d . U P C 6
C27 C 0.3227(11) 0.6583(19) 0.4777(17) 0.048(3) Uiso 0.263(2) 1 d D U P C 6
C28 C 0.3717(14) 0.659(2) 0.448(2) 0.047(3) Uiso 0.263(2) 1 d D U P C 6
C29 C 0.3807(12) 0.709(2) 0.3874(19) 0.049(3) Uiso 0.263(2) 1 d . U P C 6
C30 C 0.3386(12) 0.755(2) 0.3552(17) 0.049(3) Uiso 0.263(2) 1 d . U P C 6
C31 C 0.3335(13) 0.761(2) 0.2812(19) 0.047(3) Uiso 0.263(2) 1 d . U P C 6
C32 C 0.3786(13) 0.715(2) 0.2452(18) 0.047(3) Uiso 0.263(2) 1 d . U P C 6
C33 C 0.3581(12) 0.6724(19) 0.1771(14) 0.047(3) Uiso 0.263(2) 1 d . U P C 6
C34 C 0.2964(16) 0.702(2) 0.1706(17) 0.045(3) Uiso 0.263(2) 1 d . U P C 6
C35 C 0.2608(15) 0.653(2) 0.1418(17) 0.045(3) Uiso 0.263(2) 1 d . U P C 6
C36 C 0.2185(14) 0.661(3) 0.161(2) 0.044(3) Uiso 0.263(2) 1 d . U P C 6
C37 C 0.2036(13) 0.704(2) 0.2266(16) 0.048(3) Uiso 0.263(2) 1 d . U P C 6
C38 C 0.2432(11) 0.751(2) 0.265(2) 0.045(3) Uiso 0.263(2) 1 d . U P C 6
C39 C 0.2305(15) 0.746(2) 0.3360(18) 0.046(3) Uiso 0.263(2) 1 d . U P C 6
C40 C 0.2865(14) 0.750(2) 0.3799(16) 0.048(3) Uiso 0.263(2) 1 d . U P C 6
C41 C 0.2954(12) 0.758(2) 0.2389(16) 0.046(3) Uiso 0.263(2) 1 d . U P C 6
C42 C 0.4230(12) 0.653(2) 0.2820(19) 0.049(3) Uiso 0.263(2) 1 d D U P C 6
C43 C 0.4191(13) 0.658(2) 0.3534(18) 0.050(3) Uiso 0.263(2) 1 d D U P C 6
C44 C 0.1755(12) 0.576(2) 0.1587(15) 0.051(3) Uiso 0.263(2) 1 d . U P C 6

loop_
_atom_site_aniso_label
_atom_site_aniso_U_11
_atom_site_aniso_U_22
_atom_site_aniso_U_33
_atom_site_aniso_U_23
_atom_site_aniso_U_13
_atom_site_aniso_U_12
Ni1 0.0219(7) 0.0189(7) 0.0337(8) 0.000 -0.0009(5) 0.000
N2 0.015(3) 0.022(3) 0.045(4) 0.000 -0.001(3) 0.000
N4 0.016(3) 0.026(3) 0.038(4) 0.000 0.000(3) 0.000
N3 0.022(2) 0.025(2) 0.037(3) 0.0003(19) 0.0014(19) 0.0004(18)
C13Z 0.019(3) 0.027(3) 0.035(3) 0.005(2) 0.002(2) 0.003(2)
C08Z 0.025(3) 0.023(3) 0.038(3) -0.006(2) 0.005(2) -0.002(2)
C12Z 0.028(3) 0.022(3) 0.036(3) 0.006(2) 0.002(2) 0.003(2)
C10Z 0.027(3) 0.023(3) 0.048(3) 0.002(2) 0.003(2) 0.003(2)
C07Z 0.025(3) 0.021(3) 0.038(3) -0.006(2) 0.000(2) -0.004(2)
C14Z 0.021(3) 0.034(3) 0.035(3) 0.005(2) 0.001(2) 0.000(2)
C09Z 0.027(3) 0.021(3) 0.052(4) -0.002(3) 0.001(3) 0.000(2)
C05Z 0.030(3) 0.028(3) 0.043(3) 0.000(3) -0.005(2) 0.002(2)
C16Z 0.035(3) 0.021(3) 0.060(4) 0.001(3) -0.005(3) 0.003(2)
C18Z 0.039(3) 0.035(3) 0.052(4) 0.000(3) -0.019(3) -0.004(3)
C15Z 0.037(3) 0.024(3) 0.062(4) -0.004(3) -0.007(3) -0.002(2)
C17Z 0.026(3) 0.036(3) 0.039(3) 0.004(3) -0.002(2) 0.005(2)
C11Z 0.026(3) 0.022(3) 0.039(3) 0.002(2) 0.006(2) 0.000(2)
C04Z 0.032(3) 0.054(4) 0.051(4) 0.014(3) 0.002(3) 0.015(3)
C03Z 0.041(4) 0.032(3) 0.077(5) -0.003(3) 0.001(3) 0.014(3)
C02Z 0.050(4) 0.035(4) 0.076(5) -0.018(3) -0.005(4) 0.005(3)
C06Z 0.024(3) 0.028(3) 0.040(3) -0.005(2) 0.001(2) 0.000(2)
C01Z 0.065(5) 0.045(4) 0.045(4) -0.010(3) -0.009(3) -0.004(3)
C01T 0.081(8) 0.060(7) 0.044(6) 0.000 0.011(5) 0.000
C02T 0.111(12) 0.114(12) 0.035(6) 0.000 -0.018(7) 0.000
C03T 0.063(8) 0.118(12) 0.064(8) 0.000 -0.013(6) 0.000
C06T 0.052(6) 0.053(6) 0.047(5) 0.000 0.002(4) 0.000
C04T 0.053(6) 0.058(6) 0.049(6) 0.000 0.006(5) 0.000
C07T 0.098(11) 0.23(2) 0.29(3) -0.18(2) 0.080(15) -0.058(12)
C05T 0.058(6) 0.053(6) 0.038(5) 0.000 0.004(4) 0.000
C08T 0.072(8) 0.146(14) 0.185(15) -0.081(12) 0.019(9) -0.011(8)
C09T 0.098(10) 0.162(17) 0.208(18) 0.049(14) 0.015(11) 0.029(10)
Sc1 0.066(2) 0.108(3) 0.078(2) -0.024(2) 0.0245(18) 0.0105(18)
N1 0.041(4) 0.038(4) 0.036(4) 0.000 0.003(3) 0.000
V1 0.142(4) 0.089(3) 0.112(3) -0.007(2) 0.058(3) -0.050(3)
V2 0.103(4) 0.044(2) 0.081(3) 0.0012(18) 0.015(2) -0.007(2)
C77 0.055(6) 0.048(7) 0.058(7) 0.031(6) 0.026(6) 0.043(6)
C78 0.049(6) 0.052(6) 0.053(6) 0.024(6) 0.031(6) 0.037(6)
C79 0.046(6) 0.041(6) 0.047(6) 0.001(6) 0.021(6) 0.023(6)
C80 0.045(6) 0.044(6) 0.035(6) 0.007(5) 0.027(5) 0.031(6)
C81 0.051(6) 0.049(6) 0.038(5) -0.003(5) 0.025(5) 0.014(5)
C82 0.059(7) 0.049(7) 0.041(6) -0.018(6) 0.024(6) -0.004(6)
C83 0.065(7) 0.057(6) 0.053(6) 0.008(6) 0.021(6) 0.012(6)
C84 0.053(7) 0.042(7) 0.051(7) -0.005(6) -0.004(7) -0.011(6)
C85 0.056(6) 0.050(7) 0.062(7) 0.008(6) 0.004(6) -0.002(6)
C86 0.061(5) 0.064(5) 0.071(5) 0.022(5) 0.027(5) 0.032(5)
C87 0.052(6) 0.048(6) 0.060(7) 0.027(6) 0.022(6) 0.000(6)
C88 0.056(6) 0.041(6) 0.062(6) 0.018(6) 0.026(6) 0.003(6)
C89 0.065(7) 0.026(6) 0.063(7) 0.002(6) 0.007(7) -0.011(6)
C90 0.065(7) 0.024(6) 0.057(7) 0.012(6) 0.011(6) 0.004(6)
C91 0.055(6) 0.035(6) 0.053(6) 0.023(5) 0.023(6) 0.018(6)
C92 0.060(7) 0.042(6) 0.052(6) 0.034(5) 0.024(6) 0.035(6)
C93 0.066(7) 0.040(6) 0.053(7) 0.018(6) 0.013(6) 0.029(6)
C94 0.065(7) 0.029(6) 0.056(7) 0.003(6) 0.010(7) 0.018(6)
C95 0.063(7) 0.028(6) 0.053(6) -0.014(5) 0.009(6) 0.015(6)
C96 0.061(7) 0.033(6) 0.044(7) -0.019(6) 0.014(6) -0.005(6)
C97 0.059(7) 0.029(6) 0.053(7) -0.013(6) 0.003(7) -0.013(6)
C98 0.051(4) 0.049(4) 0.050(4) 0.005(3) 0.010(3) 0.002(3)
C99 0.051(4) 0.053(4) 0.055(4) 0.010(4) 0.016(4) 0.006(4)
C100 0.050(4) 0.049(4) 0.050(4) 0.001(4) 0.003(4) -0.002(4)
C101 0.051(4) 0.051(4) 0.052(4) 0.006(4) 0.007(4) 0.004(4)
C102 0.049(4) 0.048(4) 0.047(4) -0.002(3) 0.004(3) 0.000(4)
C103 0.050(4) 0.049(4) 0.044(4) 0.002(4) 0.011(4) 0.003(4)
C104 0.049(4) 0.049(4) 0.044(4) -0.007(4) 0.007(4) 0.001(4)
C105 0.052(4) 0.052(4) 0.046(4) -0.001(4) 0.015(4) 0.008(4)
C106 0.050(4) 0.052(4) 0.045(4) -0.002(4) 0.018(4) 0.009(4)
C107 0.046(4) 0.045(4) 0.049(4) -0.008(4) 0.014(4) 0.007(4)
C108 0.050(4) 0.052(4) 0.051(4) 0.004(4) 0.014(4) 0.014(4)
C109 0.049(4) 0.050(4) 0.049(4) 0.007(4) 0.012(4) 0.016(4)
C110 0.048(4) 0.047(4) 0.050(4) -0.001(3) 0.004(3) -0.003(3)
C111 0.051(4) 0.044(4) 0.049(4) -0.002(4) 0.008(4) -0.004(4)
C112 0.046(4) 0.046(4) 0.046(4) 0.012(4) 0.009(4) 0.011(4)
C113 0.045(4) 0.041(4) 0.039(4) 0.009(3) 0.006(3) 0.001(3)
C114 0.049(4) 0.047(4) 0.048(4) -0.004(4) 0.005(4) -0.002(4)
C115 0.051(4) 0.044(4) 0.047(4) -0.004(4) 0.008(4) 0.001(4)
C116 0.050(4) 0.046(4) 0.050(4) -0.006(4) 0.007(4) 0.002(4)
C117 0.047(4) 0.044(4) 0.043(4) 0.012(4) 0.009(4) 0.006(4)
C118 0.048(4) 0.045(4) 0.047(4) 0.001(4) 0.006(4) -0.004(4)
C119 0.046(4) 0.043(4) 0.045(4) 0.005(3) 0.004(4) -0.002(4)
C120 0.046(4) 0.042(4) 0.047(4) 0.002(4) 0.001(4) 0.001(4)
C121 0.049(4) 0.043(4) 0.047(4) 0.000(4) 0.005(4) 0.001(3)
C122 0.048(4) 0.042(4) 0.047(4) -0.003(4) 0.006(4) 0.003(4)
C123 0.049(4) 0.045(4) 0.049(4) 0.000(3) 0.004(3) 0.008(3)
C124 0.046(4) 0.043(4) 0.048(4) 0.006(4) 0.003(4) 0.005(4)

loop_
_atom_type_symbol
_atom_type_description
_atom_type_scat_dispersion_real
_atom_type_scat_dispersion_imag
_atom_type_scat_source
C C 0.0181 0.0091 'International Tables Vol C Tables 4.2.6.8 and 6.1.1.4'
H H 0.0000 0.0000 'International Tables Vol C Tables 4.2.6.8 and 6.1.1.4'
N N 0.0311 0.0180 'International Tables Vol C Tables 4.2.6.8 and 6.1.1.4'
Sc Sc 0.3119 1.5331 'International Tables Vol C Tables 4.2.6.8 and 6.1.1.4'
Ni Ni -3.0029 0.5091 'International Tables Vol C Tables 4.2.6.8 and 6.1.1.4'
V V 0.0687 2.1097 'International Tables Vol C Tables 4.2.6.8 and 6.1.1.4'

loop_
_geom_angle_atom_site_label_1
_geom_angle_atom_site_label_2
_geom_angle_atom_site_label_3
_geom_angle
_geom_angle_site_symmetry_1
_geom_angle_site_symmetry_3
N4 Ni1 N3 90.08(13) . .
N4 Ni1 N3 90.07(13) . 6_565
N3 Ni1 N3 177.6(3) . 6_565
N4 Ni1 N2 177.4(3) . .
N3 Ni1 N2 89.87(13) . .
N3 Ni1 N2 89.87(13) 6_565 .
C06Z N2 C06Z 104.9(6) . 6_565
C06Z N2 Ni1 127.5(3) . .
C06Z N2 Ni1 127.5(3) 6_565 .
C13Z N4 C13Z 104.1(6) . 6_565
C13Z N4 Ni1 127.9(3) . .
C13Z N4 Ni1 127.9(3) 6_565 .
C11Z N3 C08Z 104.1(4) . .
C11Z N3 Ni1 127.8(4) . .
C08Z N3 Ni1 128.1(4) . .
C12Z C13Z N4 124.4(5) . .
C12Z C13Z C14Z 124.2(5) . .
N4 C13Z C14Z 111.4(5) . .
C07Z C08Z N3 124.1(5) . .
C07Z C08Z C09Z 124.4(5) . .
N3 C08Z C09Z 111.4(5) . .
C13Z C12Z C11Z 125.5(5) . .
C13Z C12Z H12Z 117.2 . .
C11Z C12Z H12Z 117.2 . .
C09Z C10Z C11Z 106.7(5) . .
C09Z C10Z C16Z 129.0(5) . .
C11Z C10Z C16Z 124.3(5) . .
C08Z C07Z C06Z 125.7(5) . .
C08Z C07Z H07Z 117.1 . .
C06Z C07Z H07Z 117.1 . .
C14Z C14Z C13Z 106.5(3) 6_565 .
C14Z C14Z C17Z 128.5(3) 6_565 .
C13Z C14Z C17Z 124.8(5) . .
C10Z C09Z C08Z 106.5(5) . .
C10Z C09Z C15Z 128.9(5) . .
C08Z C09Z C15Z 124.5(5) . .
C05Z C05Z C06Z 106.6(3) 6_565 .
C05Z C05Z C18Z 128.5(3) 6_565 .
C06Z C05Z C18Z 124.6(5) . .
C10Z C16Z C03Z 113.0(5) . .
C10Z C16Z H16A 109.0 . .
C03Z C16Z H16A 109.0 . .
C10Z C16Z H16B 109.0 . .
C03Z C16Z H16B 109.0 . .
H16A C16Z H16B 107.8 . .
C05Z C18Z C01Z 113.9(5) . .
C05Z C18Z H18A 108.8 . .
C01Z C18Z H18A 108.8 . .
C05Z C18Z H18B 108.8 . .
C01Z C18Z H18B 108.8 . .
H18A C18Z H18B 107.7 . .
C09Z C15Z C02Z 112.9(5) . .
C09Z C15Z H15A 109.0 . .
C02Z C15Z H15A 109.0 . .
C09Z C15Z H15B 109.0 . .
C02Z C15Z H15B 109.0 . .
H15A C15Z H15B 107.8 . .
C14Z C17Z C04Z 112.0(5) . .
C14Z C17Z H17A 109.2 . .
C04Z C17Z H17A 109.2 . .
C14Z C17Z H17B 109.2 . .
C04Z C17Z H17B 109.2 . .
H17A C17Z H17B 107.9 . .
C12Z C11Z N3 124.4(5) . .
C12Z C11Z C10Z 124.3(5) . .
N3 C11Z C10Z 111.3(5) . .
C17Z C04Z H04A 109.5 . .
C17Z C04Z H04B 109.5 . .
H04A C04Z H04B 109.5 . .
C17Z C04Z H04C 109.5 . .
H04A C04Z H04C 109.5 . .
H04B C04Z H04C 109.5 . .
C16Z C03Z H03A 109.5 . .
C16Z C03Z H03B 109.5 . .
H03A C03Z H03B 109.5 . .
C16Z C03Z H03C 109.5 . .
H03A C03Z H03C 109.5 . .
H03B C03Z H03C 109.5 . .
C15Z C02Z H02A 109.5 . .
C15Z C02Z H02B 109.5 . .
H02A C02Z H02B 109.5 . .
C15Z C02Z H02C 109.5 . .
H02A C02Z H02C 109.5 . .
H02B C02Z H02C 109.5 . .
C07Z C06Z N2 124.7(5) . .
C07Z C06Z C05Z 124.4(5) . .
N2 C06Z C05Z 110.9(5) . .
C18Z C01Z H01A 109.5 . .
C18Z C01Z H01B 109.5 . .
H01A C01Z H01B 109.5 . .
C18Z C01Z H01C 109.5 . .
H01A C01Z H01C 109.5 . .
H01B C01Z H01C 109.5 . .
C02T C01T C06T 119.9(11) . .
C02T C01T H01T 120.0 . .
C06T C01T H01T 120.0 . .
C01T C02T C03T 121.6(11) . .
C01T C02T H02T 119.2 . .
C03T C02T H02T 119.2 . .
C04T C03T C02T 118.8(12) . .
C04T C03T H03T 120.6 . .
C02T C03T H03T 120.6 . .
C05T C06T C01T 119.1(10) . .
C05T C06T H06T 120.4 . .
C01T C06T H06T 120.4 . .
C05T C04T C03T 119.3(11) . .
C05T C04T H04T 120.3 . .
C03T C04T H04T 120.3 . .
C08T C07T C09T 123.4(15) . 2_656
C08T C07T H07T 118.3 . .
C09T C07T H07T 118.3 2_656 .
C06T C05T C04T 121.3(10) . .
C06T C05T H05T 119.4 . .
C04T C05T H05T 119.4 . .
C07T C08T C09T 119.0(18) . .
C07T C08T H08T 120.5 . .
C09T C08T H08T 120.5 . .
C08T C09T C07T 117.0(18) . 2_656
C08T C09T H09T 121.5 . .
C07T C09T H09T 121.5 2_656 .
Sc1 Sc1 N1 71.02(14) 6_565 .
V1 N1 V1 82.9(4) . 6_565
V1 N1 Sc1 157.2(3) . 6_565
V1 N1 Sc1 119.5(2) 6_565 6_565
V1 N1 Sc1 119.5(2) . .
V1 N1 Sc1 157.2(3) 6_565 .
N1 V1 V1 48.6(2) . 6_565
C46 C45 C46 130(4) 6_565 .
C45 C45 C67 105.1(12) 6_565 .
C46 C45 C67 104(3) 6_565 .
C46 C45 C67 120(2) . .
C45 C45 C106 134.0(13) 6_565 .
C67 C45 C106 112.7(18) . .
C45 C45 C69 154.9(10) 6_565 6_565
C46 C45 C69 51(3) 6_565 6_565
C46 C45 C69 160(2) . 6_565
C67 C45 C69 52.5(14) . 6_565
C106 C45 C69 61.5(15) . 6_565
C45 C45 C67 53.5(9) 6_565 6_565
C46 C45 C67 152(3) 6_565 6_565
C46 C45 C67 68.7(15) . 6_565
C67 C45 C67 51.6(17) . 6_565
C106 C45 C67 152.2(17) . 6_565
C69 C45 C67 103.2(15) 6_565 6_565
C45 C46 C106 152(5) 6_565 6_565
C106 C46 C45 137(4) 6_565 .
C45 C46 C47 130(3) 6_565 .
C45 C46 C47 115(2) . .
C45 C46 C69 105(3) 6_565 .
C106 C46 C69 95(4) 6_565 .
C45 C46 C69 119(2) . .
C47 C46 C69 116(3) . .
C106 C46 C46 120(3) 6_565 6_565
C47 C46 C46 97.8(14) . 6_565
C69 C46 C46 133.5(16) . 6_565
C45 C46 C67 53(3) 6_565 6_565
C106 C46 C67 141(4) 6_565 6_565
C45 C46 C67 67.7(15) . 6_565
C47 C46 C67 151(2) . 6_565
C69 C46 C67 51.6(15) . 6_565
C46 C46 C67 83.2(12) 6_565 6_565
C45 C46 C105 133(3) 6_565 6_565
C45 C46 C105 118(2) . 6_565
C69 C46 C105 111(2) . 6_565
C46 C46 C105 101.3(10) 6_565 6_565
C67 C46 C105 146.2(16) 6_565 6_565
C45 C46 C107 128(3) 6_565 6_565
C106 C46 C107 70(3) 6_565 6_565
C45 C46 C107 139(2) . 6_565
C47 C46 C107 91(2) . 6_565
C46 C46 C107 147.9(9) 6_565 6_565
C67 C46 C107 75.0(14) 6_565 6_565
C105 C46 C107 85.1(15) 6_565 6_565
C105 C47 C106 143(6) 6_565 6_565
C105 C47 C48 73(4) 6_565 .
C106 C47 C48 137(3) 6_565 .
C105 C47 C46 158(5) 6_565 .
C48 C47 C46 120.5(19) . .
C106 C47 C72 106(3) 6_565 .
C48 C47 C72 107.4(19) . .
C46 C47 C72 123(2) . .
C105 C47 C104 21(3) 6_565 6_565
C106 C47 C104 122(3) 6_565 6_565
C48 C47 C104 91.2(15) . 6_565
C46 C47 C104 137(2) . 6_565
C49 C48 C47 125.0(11) . 6_565
C49 C48 C47 125.0(11) . .
C47 C48 C47 103(2) 6_565 .
C49 C48 C105 102.7(11) . .
C49 C48 C105 102.7(11) . 6_565
C47 C48 C105 125.1(19) 6_565 6_565
C47 C48 C105 22.8(10) . 6_565
C105 C48 C105 146(2) . 6_565
C50 C49 C50 61(3) . 6_565
C50 C49 C48 141.6(17) . .
C50 C49 C48 141.6(17) 6_565 .
C50 C49 C73 119(2) . .
C50 C49 C73 60.0(13) 6_565 .
C48 C49 C73 84.7(10) . .
C50 C49 C73 60.0(13) . 6_565
C50 C49 C73 119(2) 6_565 6_565
C48 C49 C73 84.7(10) . 6_565
C73 C49 C73 152(2) . 6_565
C50 C50 C49 59.6(13) 6_565 .
C50 C50 C103 162.5(11) 6_565 .
C49 C50 C103 109.8(17) . .
C50 C50 C51 70.1(8) 6_565 .
C49 C50 C51 129(2) . .
C103 C50 C51 117.1(16) . .
C50 C50 C73 141.8(12) 6_565 6_565
C49 C50 C73 85.5(15) . 6_565
C51 C50 C73 138.9(17) . 6_565
C50 C50 C75 116.3(10) 6_565 6_565
C49 C50 C75 163(2) . 6_565
C103 C50 C75 69.3(15) . 6_565
C51 C50 C75 47.8(9) . 6_565
C73 C50 C75 92.1(15) 6_565 6_565
C50 C50 C74 156.5(12) 6_565 6_565
C49 C50 C74 131.6(19) . 6_565
C51 C50 C74 93.5(14) . 6_565
C73 C50 C74 46.9(14) 6_565 6_565
C75 C50 C74 45.7(14) 6_565 6_565
C75 C51 C75 143(2) 6_565 .
C52 C51 C52 61(2) . 6_565
C75 C51 C50 81.2(13) 6_565 .
C75 C51 C50 119.5(16) . .
C52 C51 C50 124.0(13) . .
C52 C51 C50 154.4(17) 6_565 .
C75 C51 C50 119.5(16) 6_565 6_565
C75 C51 C50 81.2(13) . 6_565
C52 C51 C50 154.4(17) . 6_565
C52 C51 C50 124.0(13) 6_565 6_565
C76 C52 C75 87(3) 6_565 6_565
C76 C52 C53 83(2) 6_565 .
C75 C52 C53 158(3) 6_565 .
C76 C52 C51 151(3) 6_565 .
C75 C52 C51 67.5(18) 6_565 .
C53 C52 C51 115.6(18) . .
C75 C52 C101 53.2(19) 6_565 .
C53 C52 C101 116(2) . .
C51 C52 C101 119.7(19) . .
C76 C52 C52 138(2) 6_565 6_565
C75 C52 C52 125.8(19) 6_565 6_565
C53 C52 C52 56.8(12) . 6_565
C51 C52 C52 59.7(10) . 6_565
C101 C52 C52 159.5(12) . 6_565
C54 C53 C52 140.3(15) . 6_565
C54 C53 C52 140.3(15) . .
C52 C53 C52 66(2) 6_565 .
C54 C53 C76 104.4(12) . 6_565
C52 C53 C76 104.0(18) 6_565 6_565
C52 C53 C76 38.3(12) . 6_565
C54 C53 C76 104.4(12) . .
C76 C53 C76 139(2) 6_565 .
C53 C54 C55 145.5(15) . .
C53 C54 C55 145.5(15) . 6_565
C55 C54 C55 62(2) . 6_565
C53 C54 C99 101.6(13) . .
C53 C54 C99 101.6(13) . 6_565
C55 C54 C99 44.9(13) . 6_565
C55 C54 C99 106(2) 6_565 6_565
C99 C54 C99 146(3) . 6_565
C99 C55 C56 140(3) 6_565 .
C56 C55 C78 119(3) . .
C99 C55 C54 80(2) 6_565 .
C56 C55 C54 129(2) . .
C78 C55 C54 105(2) . .
C99 C55 C55 137.4(17) 6_565 6_565
C56 C55 C55 72.2(14) . 6_565
C78 C55 C55 160.9(14) . 6_565
C54 C55 C55 59.0(11) . 6_565
C99 C55 C98 63.2(19) 6_565 6_565
C56 C55 C98 80(2) . 6_565
C54 C55 C98 140(2) . 6_565
C55 C55 C98 148.8(14) 6_565 6_565
C99 C55 C56 155(2) 6_565 6_565
C78 C55 C56 138(2) . 6_565
C54 C55 C56 109.3(17) . 6_565
C55 C55 C56 51.6(11) 6_565 6_565
C98 C55 C56 100(2) 6_565 6_565
C99 C55 C57 114(2) 6_565 6_565
C78 C55 C57 91(2) . 6_565
C54 C55 C57 151(2) . 6_565
C55 C55 C57 99.0(12) 6_565 6_565
C98 C55 C57 52.3(16) 6_565 6_565
C56 C55 C57 47.7(14) 6_565 6_565
C57 C56 C57 126(5) 6_565 .
C56 C56 C55 107.8(14) 6_565 .
C57 C56 C55 104(3) 6_565 .
C57 C56 C55 126(3) . .
C56 C56 C80 146.6(9) 6_565 .
C55 C56 C80 100.5(18) . .
C56 C56 C55 51.6(11) 6_565 6_565
C57 C56 C55 157(3) 6_565 6_565
C57 C56 C55 70.1(18) . 6_565
C55 C56 C55 56(2) . 6_565
C80 C56 C55 151.5(16) . 6_565
C56 C56 C98 157.1(10) 6_565 6_565
C57 C56 C98 51(3) 6_565 6_565
C57 C56 C98 161.2(18) . 6_565
C55 C56 C98 52.8(15) . 6_565
C80 C56 C98 47.9(13) . 6_565
C55 C56 C98 107.8(16) 6_565 6_565
C55 C56 C80 127.3(17) . 6_565
C80 C56 C80 122.3(15) . 6_565
C55 C56 C80 72.8(13) 6_565 6_565
C98 C56 C80 155.9(13) 6_565 6_565
C80 C57 C56 168(5) 6_565 6_565
C80 C57 C56 163(4) 6_565 .
C80 C57 C98 71(3) 6_565 .
C56 C57 C98 103(4) 6_565 .
C56 C57 C98 116(3) . .
C80 C57 C58 46(3) 6_565 .
C56 C57 C58 137(4) 6_565 .
C56 C57 C58 123(3) . .
C98 C57 C58 116(3) . .
C80 C57 C55 124(4) 6_565 6_565
C56 C57 C55 49(3) 6_565 6_565
C56 C57 C55 62.2(19) . 6_565
C98 C57 C55 53.7(18) . 6_565
C58 C57 C55 161(2) . 6_565
C80 C57 C79 46(3) 6_565 6_565
C56 C57 C79 127(4) 6_565 6_565
C56 C57 C79 139(3) . 6_565
C58 C57 C79 91(2) . 6_565
C55 C57 C79 78.3(18) 6_565 6_565
C80 C57 C57 146(3) 6_565 6_565
C98 C57 C57 133.0(17) . 6_565
C58 C57 C57 102.9(15) . 6_565
C55 C57 C57 81.0(12) 6_565 6_565
C79 C57 C57 152.5(12) 6_565 6_565
C80 C57 C81 49(3) 6_565 6_565
C56 C57 C81 132(3) 6_565 6_565
C56 C57 C81 118(2) . 6_565
C98 C57 C81 116(2) . 6_565
C55 C57 C81 154.8(17) 6_565 6_565
C79 C57 C81 92.5(19) 6_565 6_565
C57 C57 C81 98.8(11) 6_565 6_565
C81 C58 C80 147(6) 6_565 6_565
C81 C58 C113 55(5) 6_565 .
C80 C58 C113 101(3) 6_565 .
C81 C58 C57 150(6) 6_565 .
C113 C58 C57 127(2) . .
C81 C58 C59 56(5) 6_565 .
C80 C58 C59 136(3) 6_565 .
C113 C58 C59 110(2) . .
C57 C58 C59 109(2) . .
C80 C58 C82 120(3) 6_565 6_565
C57 C58 C82 142(2) . 6_565
C59 C58 C82 88.6(17) . 6_565
C81 C59 C81 145(3) 6_565 .
C81 C59 C58 131.2(19) 6_565 6_565
C81 C59 C58 17.7(14) . 6_565
C58 C59 C58 115(3) . 6_565
C81 C59 C60 116.0(14) 6_565 6_565
C81 C59 C60 84.6(14) . 6_565
C58 C59 C60 133.1(15) . 6_565
C58 C59 C60 102.3(14) 6_565 6_565
C81 C59 C60 84.6(14) 6_565 .
C81 C59 C60 116.0(14) . .
C58 C59 C60 102.3(14) . .
C58 C59 C60 133.1(15) 6_565 .
C61 C60 C60 59.0(13) . 6_565
C61 C60 C117 122.1(18) . .
C60 C60 C117 163.1(13) 6_565 .
C61 C60 C83 97.4(16) . 6_565
C60 C60 C83 151.9(12) 6_565 6_565
C61 C60 C59 130(2) . .
C60 C60 C59 73.8(7) 6_565 .
C117 C60 C59 98.4(15) . .
C83 C60 C59 121.1(17) 6_565 .
C61 C60 C82 139.7(19) . 6_565
C60 C60 C82 146.9(11) 6_565 6_565
C83 C60 C82 45.5(14) 6_565 6_565
C59 C60 C82 76.8(12) . 6_565
C61 C60 C81 154(2) . 6_565
C60 C60 C81 109.7(9) 6_565 6_565
C117 C60 C81 61.5(14) . 6_565
C83 C60 C81 84.8(16) 6_565 6_565
C60 C61 C60 62(3) . 6_565
C60 C61 C62 144.0(16) . .
C60 C61 C62 144.0(16) 6_565 .
C60 C61 C83 111(2) . .
C60 C61 C83 51.0(14) 6_565 .
C62 C61 C83 94.2(10) . .
C60 C61 C83 51.0(14) . 6_565
C60 C61 C83 111(2) 6_565 6_565
C62 C61 C83 94.2(10) . 6_565
C83 C61 C83 149(2) . 6_565
C61 C62 C86 146.5(12) . .
C61 C62 C86 146.5(12) . 6_565
C86 C62 C86 60(2) . 6_565
C61 C62 C63 99.9(9) . .
C86 C62 C63 107.4(16) . .
C86 C62 C63 48.1(12) 6_565 .
C61 C62 C63 99.9(9) . 6_565
C86 C62 C63 48.1(12) . 6_565
C86 C62 C63 107.4(16) 6_565 6_565
C63 C62 C63 152(2) . 6_565
C86 C63 C85 73(2) 6_565 6_565
C86 C63 C112 159(3) 6_565 .
C85 C63 C112 94(2) 6_565 .
C86 C63 C84 142(2) 6_565 6_565
C85 C63 C84 72(2) 6_565 6_565
C86 C63 C62 63.1(16) 6_565 .
C85 C63 C62 132(2) 6_565 .
C112 C63 C62 122.2(18) . .
C84 C63 C62 140.9(19) 6_565 .
C112 C63 C64 123(2) . .
C84 C63 C64 102(2) 6_565 .
C62 C63 C64 102.7(18) . .
C86 C63 C83 151(2) 6_565 6_565
C85 C63 C83 122(2) 6_565 6_565
C84 C63 C83 51.7(15) 6_565 6_565
C62 C63 C83 92.8(16) . 6_565
C64 C63 C83 147(2) . 6_565
C85 C64 C86 105(4) 6_565 6_565
C85 C64 C109 69(3) 6_565 .
C86 C64 C109 164(3) 6_565 .
C85 C64 C87 71(3) 6_565 6_565
C86 C64 C87 162(3) 6_565 6_565
C85 C64 C63 50(3) 6_565 .
C86 C64 C63 55(2) 6_565 .
C109 C64 C63 117(3) . .
C87 C64 C63 119(2) 6_565 .
C85 C64 C65 157(3) 6_565 .
C86 C64 C65 57.9(19) 6_565 .
C109 C64 C65 123(2) . .
C87 C64 C65 119.7(19) 6_565 .
C63 C64 C65 110.5(19) . .
C85 C64 C68 114(3) 6_565 6_565
C86 C64 C68 135(3) 6_565 6_565
C109 C64 C68 45.7(18) . 6_565
C63 C64 C68 154.2(19) . 6_565
C65 C64 C68 78.0(13) . 6_565
C86 C65 C86 66(2) 6_565 .
C86 C65 C66 141.2(14) 6_565 .
C86 C65 C66 141.2(14) . .
C66 C65 C64 104.5(12) . 6_565
C86 C65 C64 38.5(12) 6_565 .
C86 C65 C64 103.3(18) . .
C66 C65 C64 104.5(12) . .
C64 C65 C64 138(2) 6_565 .
C67 C66 C67 71(3) 6_565 .
C67 C66 C65 141.9(15) 6_565 .
C67 C66 C65 141.9(15) . .
C65 C66 C68 103.3(9) . 6_565
C67 C66 C68 39.5(14) 6_565 .
C67 C66 C68 109.8(18) . .
C65 C66 C68 103.3(9) . .
C68 C66 C68 147.1(19) 6_565 .
C68 C67 C66 92(3) 6_565 .
C66 C67 C108 117(2) . .
C68 C67 C67 145.4(18) 6_565 6_565
C66 C67 C67 54.6(13) . 6_565
C108 C67 C67 158.7(12) . 6_565
C68 C67 C45 135(3) 6_565 .
C66 C67 C45 128(2) . .
C108 C67 C45 106(2) . .
C67 C67 C45 74.9(12) 6_565 .
C68 C67 C69 62.8(19) 6_565 6_565
C66 C67 C69 150(2) . 6_565
C67 C67 C69 144.8(14) 6_565 6_565
C45 C67 C69 72.3(17) . 6_565
C68 C67 C45 154(3) 6_565 6_565
C66 C67 C45 107.3(17) . 6_565
C108 C67 C45 126(2) . 6_565
C67 C67 C45 53.5(9) 6_565 6_565
C69 C67 C45 93.1(17) 6_565 6_565
C68 C67 C46 112(2) 6_565 6_565
C66 C67 C46 147(2) . 6_565
C108 C67 C46 83.8(18) . 6_565
C67 C67 C46 96.8(12) 6_565 6_565
C69 C67 C46 49.6(15) 6_565 6_565
C108 C68 C67 107(4) 6_565 6_565
C108 C68 C87 69(3) 6_565 .
C67 C68 C87 153(3) 6_565 .
C67 C68 C69 73(2) 6_565 .
C87 C68 C69 105(2) . .
C108 C68 C109 84(3) 6_565 6_565
C67 C68 C109 149(3) 6_565 6_565
C69 C68 C109 119(3) . 6_565
C108 C68 C66 146(4) 6_565 .
C67 C68 C66 49(2) 6_565 .
C87 C68 C66 120.3(14) . .
C69 C68 C66 119(2) . .
C109 C68 C66 107.2(17) 6_565 .
C108 C68 C64 117(3) 6_565 6_565
C67 C68 C64 121(2) 6_565 6_565
C87 C68 C64 48.9(11) . 6_565
C69 C68 C64 147(2) . 6_565
C66 C68 C64 73.8(11) . 6_565
C108 C69 C107 90(3) 6_565 6_565
C107 C69 C68 118(3) 6_565 .
C108 C69 C106 154(3) 6_565 6_565
C107 C69 C106 85(3) 6_565 6_565
C68 C69 C106 143(2) . 6_565
C108 C69 C67 72(3) 6_565 6_565
C107 C69 C67 152(3) 6_565 6_565
C106 C69 C67 102(2) 6_565 6_565
C108 C69 C70 82(3) 6_565 .
C68 C69 C70 110(2) . .
C106 C69 C70 91(2) 6_565 .
C67 C69 C70 144(2) 6_565 .
C108 C69 C46 146(3) 6_565 .
C107 C69 C46 110(3) 6_565 .
C68 C69 C46 123(2) . .
C67 C69 C46 79(2) 6_565 .
C70 C69 C46 115(2) . .
C108 C69 C45 125(3) 6_565 6_565
C107 C69 C45 131(3) 6_565 6_565
C68 C69 C45 99.5(19) . 6_565
C106 C69 C45 47.9(14) 6_565 6_565
C67 C69 C45 55.2(15) 6_565 6_565
C70 C69 C45 134.5(19) . 6_565
C107 C70 C116 150(5) 6_565 6_565
C107 C70 C88 108(4) 6_565 .
C116 C70 C88 99(3) 6_565 .
C107 C70 C71 115(4) 6_565 .
C88 C70 C71 130(3) . .
C116 C70 C69 156(4) 6_565 .
C88 C70 C69 98(2) . .
C71 C70 C69 123(2) . .
C116 C70 C108 160(3) 6_565 6_565
C88 C70 C108 67.0(18) . 6_565
C71 C70 C108 148(2) . 6_565
C107 C70 C122 156(4) 6_565 6_565
C116 C70 C122 51(3) 6_565 6_565
C88 C70 C122 49.0(15) . 6_565
C71 C70 C122 83(2) . 6_565
C69 C70 C122 145(2) . 6_565
C108 C70 C122 115.0(18) 6_565 6_565
C116 C70 C106 111(3) 6_565 6_565
C88 C70 C106 137(2) . 6_565
C71 C70 C106 76.8(18) . 6_565
C69 C70 C106 45.9(15) . 6_565
C108 C70 C106 75.1(16) 6_565 6_565
C122 C70 C106 149.6(17) 6_565 6_565
C115 C71 C116 98(4) 6_565 6_565
C115 C71 C72 103(4) 6_565 .
C116 C71 C72 155(3) 6_565 .
C116 C71 C91 80(3) 6_565 .
C72 C71 C91 118(2) . .
C115 C71 C70 133(5) 6_565 .
C72 C71 C70 121(2) . .
C91 C71 C70 114(2) . .
C115 C71 C104 83(4) 6_565 6_565
C116 C71 C104 165(3) 6_565 6_565
C91 C71 C104 98(2) . 6_565
C70 C71 C104 139(2) . 6_565
C115 C71 C107 152(4) 6_565 6_565
C116 C71 C107 56(2) 6_565 6_565
C72 C71 C107 100.5(19) . 6_565
C91 C71 C107 133(2) . 6_565
C104 C71 C107 119.4(18) 6_565 6_565
C116 C71 C114 101(3) 6_565 6_565
C72 C71 C114 95.8(18) . 6_565
C70 C71 C114 133(2) . 6_565
C104 C71 C114 75.9(14) 6_565 6_565
C107 C71 C114 148.6(16) 6_565 6_565
C104 C72 C105 102(4) 6_565 6_565
C104 C72 C71 113(4) 6_565 .
C105 C72 C71 141(3) 6_565 .
C105 C72 C73 85(2) 6_565 .
C71 C72 C73 127(2) . .
C104 C72 C47 122(4) 6_565 .
C71 C72 C47 122(2) . .
C73 C72 C47 104(2) . .
C104 C72 C115 87(4) 6_565 6_565
C105 C72 C115 162(3) 6_565 6_565
C73 C72 C115 101(2) . 6_565
C47 C72 C115 146(2) . 6_565
C104 C72 C106 147(4) 6_565 6_565
C105 C72 C106 46.5(17) 6_565 6_565
C71 C72 C106 95.0(18) . 6_565
C73 C72 C106 129(2) . 6_565
C115 C72 C106 120.2(18) 6_565 6_565
C105 C72 C103 98(2) 6_565 6_565
C71 C72 C103 113.4(19) . 6_565
C47 C72 C103 116.3(19) . 6_565
C115 C72 C103 88.0(16) 6_565 6_565
C106 C72 C103 139.1(17) 6_565 6_565
C103 C73 C104 126(5) 6_565 6_565
C103 C73 C72 138(4) 6_565 .
C104 C73 C74 113(3) 6_565 .
C72 C73 C74 123(2) . .
C103 C73 C50 65(3) 6_565 6_565
C104 C73 C50 160(3) 6_565 6_565
C72 C73 C50 148(2) . 6_565
C74 C73 C50 75.3(19) . 6_565
C103 C73 C105 168(4) 6_565 6_565
C104 C73 C105 51(2) 6_565 6_565
C74 C73 C105 155(2) . 6_565
C50 C73 C105 113.7(18) 6_565 6_565
C103 C73 C49 99(4) 6_565 .
C104 C73 C49 131(3) 6_565 .
C72 C73 C49 118.1(19) . .
C74 C73 C49 109(2) . .
C105 C73 C49 80.4(14) 6_565 .
C104 C73 C102 104(3) 6_565 6_565
C72 C73 C102 113.7(19) . 6_565
C50 C73 C102 82.7(15) 6_565 6_565
C105 C73 C102 146.1(18) 6_565 6_565
C49 C73 C102 115.9(17) . 6_565
C102 C74 C103 166(5) 6_565 6_565
C103 C74 C92 129(3) 6_565 .
C102 C74 C75 70(3) 6_565 .
C103 C74 C75 121(4) 6_565 .
C92 C74 C75 103(2) . .
C102 C74 C73 153(4) 6_565 .
C92 C74 C73 117(2) . .
C75 C74 C73 129(3) . .
C102 C74 C114 52(3) 6_565 6_565
C103 C74 C114 114(3) 6_565 6_565
C75 C74 C114 118(2) . 6_565
C73 C74 C114 102(2) . 6_565
C103 C74 C101 155(4) 6_565 6_565
C92 C74 C101 67.0(18) . 6_565
C73 C74 C101 155(2) . 6_565
C114 C74 C101 82.2(18) 6_565 6_565
C102 C74 C104 129(3) 6_565 6_565
C92 C74 C104 93.0(17) . 6_565
C75 C74 C104 147(2) . 6_565
C114 C74 C104 77.8(15) 6_565 6_565
C101 C74 C104 150.0(19) 6_565 6_565
C102 C74 C50 141(4) 6_565 6_565
C103 C74 C50 49(3) 6_565 6_565
C92 C74 C50 154(2) . 6_565
C75 C74 C50 72.4(16) . 6_565
C73 C74 C50 57.8(18) . 6_565
C114 C74 C50 149(2) 6_565 6_565
C101 C74 C50 107.2(17) 6_565 6_565
C104 C74 C50 80.9(16) 6_565 6_565
C52 C75 C101 79(2) 6_565 6_565
C52 C75 C51 68(2) 6_565 .
C101 C75 C51 145(3) 6_565 .
C52 C75 C74 165(3) 6_565 .
C101 C75 C74 96(2) 6_565 .
C51 C75 C74 113(2) . .
C51 C75 C76 110(2) . .
C74 C75 C76 130(2) . .
C52 C75 C102 144(3) 6_565 6_565
C101 C75 C102 67(2) 6_565 6_565
C51 C75 C102 141(2) . 6_565
C76 C75 C102 102(2) . 6_565
C52 C75 C103 157(2) 6_565 6_565
C101 C75 C103 115(2) 6_565 6_565
C51 C75 C103 93.8(15) . 6_565
C76 C75 C103 145.6(19) . 6_565
C102 C75 C103 48.4(13) 6_565 6_565
C52 C75 C50 118(2) 6_565 6_565
C101 C75 C50 152(2) 6_565 6_565
C51 C75 C50 51.0(11) . 6_565
C74 C75 C50 61.9(17) . 6_565
C76 C75 C50 152(2) . 6_565
C102 C75 C50 90.9(17) 6_565 6_565
C101 C76 C52 105(3) 6_565 6_565
C101 C76 C77 72(3) 6_565 .
C52 C76 C77 163(3) 6_565 .
C101 C76 C75 55(2) 6_565 .
C52 C76 C75 50(2) 6_565 .
C77 C76 C75 124(3) . .
C101 C76 C53 158(3) 6_565 .
C52 C76 C53 59(2) 6_565 .
C77 C76 C53 119(2) . .
C75 C76 C53 106.4(19) . .
C101 C76 C100 64(3) 6_565 6_565
C52 C76 C100 161(3) 6_565 6_565
C75 C76 C100 117(3) . 6_565
C53 C76 C100 126(2) . 6_565
C101 C76 C99 112(3) 6_565 6_565
C52 C76 C99 134(3) 6_565 6_565
C75 C76 C99 149.9(19) . 6_565
C53 C76 C99 77.6(15) . 6_565
C100 C76 C99 48.9(19) 6_565 6_565
C100 C77 C101 86(10) 6_565 6_565
C100 C77 C76 122(10) 6_565 .
C100 C77 C99 139(10) 6_565 6_565
C101 C77 C99 131(3) 6_565 6_565
C76 C77 C99 97(3) . 6_565
C101 C77 C93 82(2) 6_565 .
C76 C77 C93 116(3) . .
C99 C77 C93 135(4) 6_565 .
C100 C77 C78 115(10) 6_565 .
C101 C77 C78 154(3) 6_565 .
C76 C77 C78 121(3) . .
C93 C77 C78 115(4) . .
C101 C77 C110 116(3) 6_565 6_565
C76 C77 C110 148(3) . 6_565
C99 C77 C110 104(3) 6_565 6_565
C78 C77 C110 82(3) . 6_565
C99 C78 C98 124(5) 6_565 6_565
C99 C78 C55 56(4) 6_565 .
C98 C78 C55 72(2) 6_565 .
C99 C78 C79 147(5) 6_565 .
C55 C78 C79 103(2) . .
C99 C78 C100 76(4) 6_565 6_565
C98 C78 C100 138(3) 6_565 6_565
C55 C78 C100 130(3) . 6_565
C79 C78 C100 111(2) . 6_565
C99 C78 C77 69(4) 6_565 .
C98 C78 C77 143(3) 6_565 .
C55 C78 C77 122(3) . .
C79 C78 C77 119(3) . .
C99 C78 C118 147(4) 6_565 6_565
C98 C78 C118 52(2) 6_565 6_565
C55 C78 C118 121(2) . 6_565
C100 C78 C118 90(2) 6_565 6_565
C77 C78 C118 98(2) . 6_565
C99 C78 C110 116(4) 6_565 6_565
C98 C78 C110 97(3) 6_565 6_565
C55 C78 C110 148.6(17) . 6_565
C79 C78 C110 67.9(17) . 6_565
C77 C78 C110 52(2) . 6_565
C118 C78 C110 46.4(13) 6_565 6_565
C118 C79 C98 146(5) 6_565 6_565
C118 C79 C80 131(4) 6_565 .
C98 C79 C80 72(3) 6_565 .
C118 C79 C78 110(4) 6_565 .
C80 C79 C78 110(3) . .
C98 C79 C95 154(3) 6_565 .
C80 C79 C95 109(2) . .
C78 C79 C95 129(2) . .
C118 C79 C57 148(4) 6_565 6_565
C98 C79 C57 49(3) 6_565 6_565
C78 C79 C57 88(2) . 6_565
C95 C79 C57 127.9(19) . 6_565
C118 C79 C119 47(3) 6_565 6_565
C98 C79 C119 148(3) 6_565 6_565
C80 C79 C119 84.0(18) . 6_565
C78 C79 C119 149.0(18) . 6_565
C57 C79 C119 104.8(18) 6_565 6_565
C98 C79 C110 107(3) 6_565 6_565
C80 C79 C110 150.5(14) . 6_565
C78 C79 C110 70.0(15) . 6_565
C95 C79 C110 59.6(16) . 6_565
C57 C79 C110 143.6(17) 6_565 6_565
C119 C79 C110 84.2(16) 6_565 6_565
C118 C79 C99 113(4) 6_565 6_565
C80 C79 C99 103(2) . 6_565
C95 C79 C99 128.3(18) . 6_565
C57 C79 C99 81.0(19) 6_565 6_565
C119 C79 C99 144.4(15) 6_565 6_565
C110 C79 C99 72.7(14) 6_565 6_565
C57 C80 C58 105(4) 6_565 6_565
C57 C80 C98 78(4) 6_565 6_565
C58 C80 C98 168(2) 6_565 6_565
C57 C80 C79 111(5) 6_565 .
C58 C80 C79 141(3) 6_565 .
C57 C80 C81 110(4) 6_565 .
C98 C80 C81 157.9(18) 6_565 .
C79 C80 C81 133(2) . .
C58 C80 C56 107(2) 6_565 .
C98 C80 C56 75.0(18) 6_565 .
C79 C80 C56 108(2) . .
C81 C80 C56 111.2(17) . .
C57 C80 C118 125(4) 6_565 6_565
C58 C80 C118 125(3) 6_565 6_565
C98 C80 C118 47.7(14) 6_565 6_565
C81 C80 C118 117(2) . 6_565
C56 C80 C118 120.5(17) . 6_565
C57 C80 C113 146(4) 6_565 6_565
C58 C80 C113 46(2) 6_565 6_565
C98 C80 C113 126.2(19) 6_565 6_565
C79 C80 C113 95(2) . 6_565
C56 C80 C113 145.0(14) . 6_565
C118 C80 C113 79.5(15) 6_565 6_565
C58 C80 C56 98(2) 6_565 6_565
C98 C80 C56 83.1(17) 6_565 6_565
C79 C80 C56 116(2) . 6_565
C81 C80 C56 102.1(15) . 6_565
C118 C80 C56 127.0(15) 6_565 6_565
C113 C80 C56 136.3(12) 6_565 6_565
C58 C81 C113 106(6) 6_565 6_565
C58 C81 C59 107(6) 6_565 .
C113 C81 C59 147(2) 6_565 .
C58 C81 C82 136(7) 6_565 .
C59 C81 C82 117(2) . .
C113 C81 C80 90(2) 6_565 .
C59 C81 C80 118(2) . .
C82 C81 C80 118(2) . .
C113 C81 C57 110(2) 6_565 6_565
C59 C81 C57 97.1(18) . 6_565
C82 C81 C57 136(2) . 6_565
C58 C81 C117 156(6) 6_565 6_565
C113 C81 C117 50.7(15) 6_565 6_565
C59 C81 C117 96.4(16) . 6_565
C80 C81 C117 136.1(19) . 6_565
C57 C81 C117 149.8(16) 6_565 6_565
C58 C81 C60 164(6) 6_565 6_565
C113 C81 C60 88.6(17) 6_565 6_565
C59 C81 C60 58.4(12) . 6_565
C82 C81 C60 58.7(16) . 6_565
C80 C81 C60 156.4(15) . 6_565
C57 C81 C60 145.5(16) 6_565 6_565
C113 C82 C117 177(4) 6_565 6_565
C113 C82 C83 162(4) 6_565 .
C113 C82 C81 59(3) 6_565 .
C117 C82 C81 120(4) 6_565 .
C83 C82 C81 132(3) . .
C113 C82 C96 59(3) 6_565 .
C117 C82 C96 120(3) 6_565 .
C83 C82 C96 104(2) . .
C81 C82 C96 113(2) . .
C113 C82 C60 140(4) 6_565 6_565
C83 C82 C60 52.2(19) . 6_565
C81 C82 C60 81.5(19) . 6_565
C96 C82 C60 148.1(15) . 6_565
C113 C82 C58 48(3) 6_565 6_565
C117 C82 C58 131(4) 6_565 6_565
C83 C82 C58 142(2) . 6_565
C96 C82 C58 103(2) . 6_565
C60 C82 C58 92.3(16) 6_565 6_565
C117 C82 C119 142(3) 6_565 6_565
C83 C82 C119 126(2) . 6_565
C81 C82 C119 92(2) . 6_565
C60 C82 C119 156.5(16) 6_565 6_565
C58 C82 C119 81.1(18) 6_565 6_565
C113 C82 C112 141(4) 6_565 6_565
C81 C82 C112 146(2) . 6_565
C96 C82 C112 82.5(15) . 6_565
C60 C82 C112 72.0(13) 6_565 6_565
C58 C82 C112 152.8(16) 6_565 6_565
C119 C82 C112 104.2(16) 6_565 6_565
C117 C83 C112 145(6) 6_565 6_565
C112 C83 C82 125(3) 6_565 .
C117 C83 C84 133(5) 6_565 .
C82 C83 C84 113(3) . .
C117 C83 C60 65(4) 6_565 6_565
C112 C83 C60 144(3) 6_565 6_565
C82 C83 C60 82(2) . 6_565
C84 C83 C60 152(2) . 6_565
C117 C83 C63 164(5) 6_565 6_565
C82 C83 C63 156(2) . 6_565
C84 C83 C63 52.6(17) . 6_565
C60 C83 C63 104.1(19) 6_565 6_565
C117 C83 C61 96(4) 6_565 .
C112 C83 C61 114(2) 6_565 .
C82 C83 C61 112(2) . .
C84 C83 C61 124(2) . .
C63 C83 C61 72.7(14) 6_565 .
C112 C83 C113 119(3) 6_565 6_565
C84 C83 C113 107(2) . 6_565
C60 C83 C113 87.0(17) 6_565 6_565
C63 C83 C113 150.3(18) 6_565 6_565
C61 C83 C113 116.0(18) . 6_565
C112 C84 C124 142(7) 6_565 6_565
C124 C84 C83 121(3) 6_565 .
C112 C84 C97 132(6) 6_565 .
C83 C84 C97 111(3) . .
C112 C84 C63 57(5) 6_565 6_565
C124 C84 C63 154(3) 6_565 6_565
C83 C84 C63 75.7(19) . 6_565
C97 C84 C63 158(2) . 6_565
C112 C84 C85 104(6) 6_565 .
C124 C84 C85 109(3) 6_565 .
C83 C84 C85 122(3) . .
C97 C84 C85 118(3) . .
C63 C84 C85 47.3(17) 6_565 .
C124 C84 C117 107(3) 6_565 6_565
C97 C84 C117 97(2) . 6_565
C63 C84 C117 89.1(19) 6_565 6_565
C85 C84 C117 133(2) . 6_565
C112 C84 C123 158(5) 6_565 6_565
C124 C84 C123 45(2) 6_565 6_565
C83 C84 C123 153(2) . 6_565
C97 C84 C123 54.0(17) . 6_565
C63 C84 C123 110(2) 6_565 6_565
C85 C84 C123 63.9(16) . 6_565
C117 C84 C123 143.1(17) 6_565 6_565
C64 C85 C63 98(3) 6_565 6_565
C64 C85 C109 72(3) 6_565 6_565
C63 C85 C109 161(3) 6_565 6_565
C63 C85 C86 55.8(19) 6_565 .
C109 C85 C86 113(2) 6_565 .
C64 C85 C87 79(3) 6_565 .
C63 C85 C87 161(3) 6_565 .
C86 C85 C87 119.6(17) . .
C64 C85 C84 155(4) 6_565 .
C63 C85 C84 60.7(19) 6_565 .
C109 C85 C84 123(3) 6_565 .
C86 C85 C84 115(2) . .
C87 C85 C84 115(2) . .
C64 C85 C112 139(4) 6_565 6_565
C109 C85 C112 138(3) 6_565 6_565
C86 C85 C112 97.8(18) . 6_565
C87 C85 C112 131(2) . 6_565
C64 C85 C123 124(3) 6_565 6_565
C63 C85 C123 129(2) 6_565 6_565
C109 C85 C123 54(2) 6_565 6_565
C86 C85 C123 154.7(19) . 6_565
C87 C85 C123 46.2(14) . 6_565
C84 C85 C123 69.8(16) . 6_565
C112 C85 C123 86.4(15) 6_565 6_565
C64 C86 C63 84(2) 6_565 6_565
C64 C86 C65 84(2) 6_565 .
C63 C86 C65 158(2) 6_565 .
C63 C86 C85 51.6(17) 6_565 .
C65 C86 C85 114.3(15) . .
C64 C86 C62 147(2) 6_565 .
C63 C86 C62 68.8(14) 6_565 .
C65 C86 C62 116(2) . .
C85 C86 C62 118.1(17) . .
C64 C86 C86 139(2) 6_565 6_565
C63 C86 C86 128.1(15) 6_565 6_565
C65 C86 C86 57.1(11) . 6_565
C85 C86 C86 157.7(14) . 6_565
C62 C86 C86 60.0(10) . 6_565
C109 C87 C108 126(8) 6_565 6_565
C109 C87 C68 96(8) 6_565 .
C109 C87 C88 147(9) 6_565 .
C108 C87 C88 85(2) 6_565 .
C68 C87 C88 115(3) . .
C108 C87 C64 117(2) 6_565 6_565
C68 C87 C64 88.0(16) . 6_565
C88 C87 C64 149(3) . 6_565
C109 C87 C123 105(8) 6_565 6_565
C108 C87 C123 125(2) 6_565 6_565
C68 C87 C123 154(3) . 6_565
C64 C87 C123 111(2) 6_565 6_565
C108 C87 C85 145(2) 6_565 .
C68 C87 C85 117.6(16) . .
C88 C87 C85 122(3) . .
C123 C87 C85 81.7(19) 6_565 .
C123 C88 C122 91(2) 6_565 6_565
C123 C88 C70 162(3) 6_565 .
C122 C88 C70 76(2) 6_565 .
C123 C88 C87 76(3) 6_565 .
C122 C88 C87 162(2) 6_565 .
C70 C88 C87 113(3) . .
C123 C88 C89 57(2) 6_565 .
C70 C88 C89 109(3) . .
C87 C88 C89 132(3) . .
C123 C88 C109 69(2) 6_565 6_565
C122 C88 C109 155(2) 6_565 6_565
C70 C88 C109 119(2) . 6_565
C89 C88 C109 124(3) . 6_565
C123 C88 C116 137(3) 6_565 6_565
C122 C88 C116 48.5(17) 6_565 6_565
C87 C88 C116 138(3) . 6_565
C89 C88 C116 81(2) . 6_565
C109 C88 C116 144(2) 6_565 6_565
C123 C88 C108 125(3) 6_565 6_565
C122 C88 C108 138(2) 6_565 6_565
C70 C88 C108 63.1(18) . 6_565
C87 C88 C108 49.9(19) . 6_565
C89 C88 C108 161(2) . 6_565
C109 C88 C108 57.1(16) 6_565 6_565
C116 C88 C108 90.1(18) 6_565 6_565
C123 C88 C107 161(2) 6_565 6_565
C122 C88 C107 98(2) 6_565 6_565
C87 C88 C107 91(2) . 6_565
C89 C88 C107 130(3) . 6_565
C109 C88 C107 97.9(19) 6_565 6_565
C116 C88 C107 49.4(13) 6_565 6_565
C122 C89 C123 118(4) 6_565 6_565
C122 C89 C121 83(3) 6_565 6_565
C123 C89 C121 155(3) 6_565 6_565
C122 C89 C90 59(3) 6_565 .
C123 C89 C90 163(2) 6_565 .
C122 C89 C88 74(3) 6_565 .
C121 C89 C88 153(3) 6_565 .
C90 C89 C88 130(3) . .
C122 C89 C97 164(3) 6_565 .
C123 C89 C97 70(2) 6_565 .
C121 C89 C97 87(2) 6_565 .
C90 C89 C97 109(2) . .
C88 C89 C97 112(2) . .
C122 C89 C124 166(3) 6_565 6_565
C123 C89 C124 55(2) 6_565 6_565
C121 C89 C124 101(2) 6_565 6_565
C90 C89 C124 123(2) . 6_565
C88 C89 C124 98(2) . 6_565
C122 C89 C120 137(4) 6_565 6_565
C123 C89 C120 102(3) 6_565 6_565
C121 C89 C120 55.1(16) 6_565 6_565
C90 C89 C120 77.6(17) . 6_565
C88 C89 C120 143(3) . 6_565
C124 C89 C120 46.5(16) 6_565 6_565
C121 C90 C122 114(5) 6_565 6_565
C121 C90 C89 80(4) 6_565 .
C121 C90 C111 84(4) 6_565 6_565
C122 C90 C111 159(3) 6_565 6_565
C89 C90 C111 156(2) . 6_565
C121 C90 C91 158(5) 6_565 .
C122 C90 C91 88(2) 6_565 .
C89 C90 C91 120(2) . .
C111 C90 C91 74(2) 6_565 .
C121 C90 C94 57(4) 6_565 .
C122 C90 C94 157(2) 6_565 .
C89 C90 C94 128(2) . .
C91 C90 C94 102(2) . .
C121 C90 C114 135(5) 6_565 6_565
C122 C90 C114 110(2) 6_565 6_565
C89 C90 C114 140(2) . 6_565
C111 C90 C114 50.9(17) 6_565 6_565
C94 C90 C114 78.6(16) . 6_565
C122 C90 C120 95(2) 6_565 6_565
C89 C90 C120 60.8(18) . 6_565
C111 C90 C120 98.7(19) 6_565 6_565
C91 C90 C120 158.6(17) . 6_565
C94 C90 C120 68.6(14) . 6_565
C114 C90 C120 142.3(16) 6_565 6_565
C114 C91 C115 107(5) 6_565 6_565
C114 C91 C71 120(3) 6_565 .
C115 C91 C92 108(4) 6_565 .
C71 C91 C92 120(2) . .
C114 C91 C116 148(3) 6_565 6_565
C115 C91 C116 46(3) 6_565 6_565
C92 C91 C116 147(2) . 6_565
C114 C91 C90 118(3) 6_565 .
C115 C91 C90 131(4) 6_565 .
C71 C91 C90 115(2) . .
C92 C91 C90 113(2) . .
C116 C91 C90 85(2) 6_565 .
C114 C91 C111 70(2) 6_565 6_565
C115 C91 C111 165(3) 6_565 6_565
C71 C91 C111 155.2(18) . 6_565
C92 C91 C111 66.3(17) . 6_565
C116 C91 C111 132(2) 6_565 6_565
C90 C91 C111 48.0(14) . 6_565
C114 C91 C122 153(3) 6_565 6_565
C115 C91 C122 92(3) 6_565 6_565
C71 C91 C122 76.5(18) . 6_565
C92 C91 C122 146.8(18) . 6_565
C116 C91 C122 46.1(15) 6_565 6_565
C111 C91 C122 87.2(17) 6_565 6_565
C114 C91 C121 112(3) 6_565 6_565
C115 C91 C121 137(3) 6_565 6_565
C71 C91 C121 121(2) . 6_565
C92 C91 C121 107.2(17) . 6_565
C116 C91 C121 91.2(18) 6_565 6_565
C122 C91 C121 45.4(13) 6_565 6_565
C114 C92 C102 136(6) 6_565 6_565
C114 C92 C74 113(5) 6_565 .
C102 C92 C91 138(3) 6_565 .
C74 C92 C91 115(2) . .
C114 C92 C93 114(6) 6_565 .
C102 C92 C93 108(3) 6_565 .
C74 C92 C93 129(3) . .
C91 C92 C93 107(2) . .
C114 C92 C111 69(5) 6_565 6_565
C102 C92 C111 152(2) 6_565 6_565
C74 C92 C111 160.4(19) . 6_565
C91 C92 C111 62.9(18) . 6_565
C102 C92 C115 113(2) 6_565 6_565
C74 C92 C115 90.1(18) . 6_565
C93 C92 C115 130(2) . 6_565
C111 C92 C115 87.5(19) 6_565 6_565
C110 C93 C111 82(3) 6_565 6_565
C110 C93 C100 76(3) 6_565 6_565
C111 C93 C100 156(3) 6_565 6_565
C100 C93 C94 118(3) 6_565 .
C110 C93 C92 157(3) 6_565 .
C111 C93 C92 79(2) 6_565 .
C100 C93 C92 119(3) 6_565 .
C94 C93 C92 116(2) . .
C110 C93 C77 77(3) 6_565 .
C111 C93 C77 155(3) 6_565 .
C94 C93 C77 118(3) . .
C92 C93 C77 118(3) . .
C110 C93 C114 143(3) 6_565 6_565
C111 C93 C114 62.1(17) 6_565 6_565
C100 C93 C114 135(3) 6_565 6_565
C94 C93 C114 99.4(19) . 6_565
C77 C93 C114 133(3) . 6_565
C110 C93 C101 122(2) 6_565 6_565
C111 C93 C101 149(2) 6_565 6_565
C100 C93 C101 47(2) 6_565 6_565
C94 C93 C101 155.8(17) . 6_565
C92 C93 C101 72.4(19) . 6_565
C77 C93 C101 46(2) . 6_565
C114 C93 C101 88.7(16) 6_565 6_565
C110 C93 C102 159(2) 6_565 6_565
C111 C93 C102 108.3(19) 6_565 6_565
C100 C93 C102 89(3) 6_565 6_565
C94 C93 C102 141.8(18) . 6_565
C77 C93 C102 88(2) . 6_565
C114 C93 C102 46.6(12) 6_565 6_565
C111 C94 C110 100(3) 6_565 6_565
C111 C94 C121 63(2) 6_565 6_565
C110 C94 C121 160(3) 6_565 6_565
C111 C94 C93 60(2) 6_565 .
C121 C94 C93 120(2) 6_565 .
C111 C94 C95 160(3) 6_565 .
C110 C94 C95 94(3) 6_565 .
C121 C94 C95 100(2) 6_565 .
C93 C94 C95 131(2) . .
C111 C94 C90 46(2) 6_565 .
C110 C94 C90 142(3) 6_565 .
C93 C94 C90 102(2) . .
C95 C94 C90 115(2) . .
C111 C94 C118 159(3) 6_565 6_565
C110 C94 C118 62(2) 6_565 6_565
C121 C94 C118 131(2) 6_565 6_565
C93 C94 C118 101(2) . 6_565
C90 C94 C118 143.5(19) . 6_565
C111 C94 C120 108(3) 6_565 6_565
C110 C94 C120 146(3) 6_565 6_565
C121 C94 C120 45.5(14) 6_565 6_565
C93 C94 C120 154.3(18) . 6_565
C95 C94 C120 54.5(16) . 6_565
C90 C94 C120 61.6(14) . 6_565
C118 C94 C120 86.0(16) 6_565 6_565
C119 C95 C118 124(4) 6_565 6_565
C118 C95 C96 149(3) 6_565 .
C119 C95 C94 142(3) 6_565 .
C118 C95 C94 91(3) 6_565 .
C96 C95 C94 114(2) . .
C119 C95 C79 107(3) 6_565 .
C96 C95 C79 132(2) . .
C94 C95 C79 107(2) . .
C119 C95 C120 58(2) 6_565 6_565
C118 C95 C120 168(3) 6_565 6_565
C94 C95 C120 84.2(18) . 6_565
C79 C95 C120 157.9(19) . 6_565
C119 C95 C110 165(2) 6_565 6_565
C118 C95 C110 58(3) 6_565 6_565
C96 C95 C110 144(2) . 6_565
C79 C95 C110 73.4(18) . 6_565
C120 C95 C110 116.6(17) 6_565 6_565
C119 C96 C120 134(6) 6_565 6_565
C120 C96 C95 100(3) 6_565 .
C119 C96 C97 168(4) 6_565 .
C95 C96 C97 136(3) . .
C119 C96 C113 61(4) 6_565 6_565
C120 C96 C113 162(3) 6_565 6_565
C95 C96 C113 94(2) . 6_565
C97 C96 C113 121(2) . 6_565
C119 C96 C82 84(4) 6_565 .
C120 C96 C82 140(3) 6_565 .
C95 C96 C82 115(2) . .
C97 C96 C82 99(2) . .
C119 C96 C124 166(3) 6_565 6_565
C120 C96 C124 52(2) 6_565 6_565
C95 C96 C124 144(2) . 6_565
C113 C96 C124 111(2) 6_565 6_565
C82 C96 C124 88.5(19) . 6_565
C124 C97 C120 175(10) 6_565 6_565
C120 C97 C84 151(4) 6_565 .
C124 C97 C96 137(9) 6_565 .
C84 C97 C96 113(3) . .
C124 C97 C89 100(8) 6_565 .
C120 C97 C89 84(3) 6_565 .
C84 C97 C89 120(2) . .
C96 C97 C89 117(2) . .
C124 C97 C123 59(7) 6_565 6_565
C120 C97 C123 125(3) 6_565 6_565
C84 C97 C123 79.7(19) . 6_565
C96 C97 C123 152(2) . 6_565
C120 C97 C112 139(3) 6_565 6_565
C96 C97 C112 101(2) . 6_565
C89 C97 C112 130(2) . 6_565
C123 C97 C112 90.8(17) 6_565 6_565
C124 C97 C121 142(8) 6_565 6_565
C84 C97 C121 156(2) . 6_565
C96 C97 C121 76.8(19) . 6_565
C123 C97 C121 82.6(17) 6_565 6_565
C112 C97 C121 156.7(17) 6_565 6_565
C79 C98 C78 110(4) 6_565 6_565
C79 C98 C80 75(3) 6_565 6_565
C78 C98 C80 169(3) 6_565 6_565
C78 C98 C118 96(3) 6_565 .
C80 C98 C118 87(2) 6_565 .
C79 C98 C99 127(4) 6_565 .
C80 C98 C99 149(3) 6_565 .
C118 C98 C99 112(2) . .
C79 C98 C57 106(3) 6_565 .
C78 C98 C57 142(3) 6_565 .
C118 C98 C57 117(3) . .
C99 C98 C57 122(3) . .
C79 C98 C55 170(3) 6_565 6_565
C78 C98 C55 69(2) 6_565 6_565
C80 C98 C55 104(2) 6_565 6_565
C118 C98 C55 156(2) . 6_565
C99 C98 C55 49.2(16) . 6_565
C57 C98 C55 74(2) . 6_565
C79 C98 C56 132(3) 6_565 6_565
C78 C98 C56 116(3) 6_565 6_565
C80 C98 C56 57.2(15) 6_565 6_565
C118 C98 C56 141(2) . 6_565
C99 C98 C56 95(2) . 6_565
C55 C98 C56 47.4(15) 6_565 6_565
C78 C99 C55 99(5) 6_565 6_565
C78 C99 C77 87(5) 6_565 6_565
C55 C99 C77 165(3) 6_565 6_565
C55 C99 C98 68(2) 6_565 .
C77 C99 C98 113(3) 6_565 .
C78 C99 C100 81(4) 6_565 .
C55 C99 C100 164(3) 6_565 .
C98 C99 C100 107(2) . .
C78 C99 C54 154(5) 6_565 .
C55 C99 C54 55(2) 6_565 .
C77 C99 C54 118(3) 6_565 .
C98 C99 C54 121(3) . .
C100 C99 C54 123(2) . .
C55 C99 C79 85.8(19) 6_565 6_565
C77 C99 C79 95(3) 6_565 6_565
C100 C99 C79 89(2) . 6_565
C54 C99 C79 137(2) . 6_565
C78 C99 C76 129(5) 6_565 6_565
C55 C99 C76 130(2) 6_565 6_565
C98 C99 C76 149(2) . 6_565
C100 C99 C76 47.6(18) . 6_565
C54 C99 C76 76.3(14) . 6_565
C79 C99 C76 133.1(17) 6_565 6_565
C77 C100 C93 161(10) 6_565 6_565
C77 C100 C110 139(10) 6_565 .
C77 C100 C101 84(10) 6_565 .
C93 C100 C101 90(3) 6_565 .
C110 C100 C101 130(4) . .
C93 C100 C99 139(3) 6_565 .
C110 C100 C99 104(3) . .
C101 C100 C99 116(3) . .
C77 C100 C78 56(10) 6_565 6_565
C93 C100 C78 123(3) 6_565 6_565
C110 C100 C78 84(3) . 6_565
C101 C100 C78 138(3) . 6_565
C77 C100 C76 50(10) 6_565 6_565
C93 C100 C76 122(4) 6_565 6_565
C110 C100 C76 156(4) . 6_565
C99 C100 C76 84(2) . 6_565
C78 C100 C76 106(2) 6_565 6_565
C76 C101 C75 89(3) 6_565 6_565
C76 C101 C77 72(3) 6_565 6_565
C75 C101 C77 153(3) 6_565 6_565
C76 C101 C100 83(3) 6_565 .
C75 C101 C100 158(3) 6_565 .
C75 C101 C52 48.3(18) 6_565 .
C77 C101 C52 112(2) 6_565 .
C100 C101 C52 122(2) . .
C76 C101 C102 150(3) 6_565 .
C75 C101 C102 63.5(19) 6_565 .
C77 C101 C102 127(3) 6_565 .
C100 C101 C102 118(3) . .
C52 C101 C102 111(2) . .
C76 C101 C74 134(3) 6_565 6_565
C75 C101 C74 47.3(17) 6_565 6_565
C77 C101 C74 139(2) 6_565 6_565
C100 C101 C74 131(2) . 6_565
C52 C101 C74 94.5(17) . 6_565
C76 C101 C93 123(3) 6_565 6_565
C75 C101 C93 135(2) 6_565 6_565
C77 C101 C93 52.3(19) 6_565 6_565
C52 C101 C93 152.4(18) . 6_565
C102 C101 C93 75.9(17) . 6_565
C74 C101 C93 90.3(14) 6_565 6_565
C74 C102 C92 120(4) 6_565 6_565
C92 C102 C103 113(2) 6_565 .
C74 C102 C101 129(4) 6_565 .
C92 C102 C101 103(2) 6_565 .
C103 C102 C101 135(2) . .
C74 C102 C75 81(3) 6_565 6_565
C92 C102 C75 148(3) 6_565 6_565
C103 C102 C75 87(2) . 6_565
C101 C102 C75 49.4(16) . 6_565
C74 C102 C114 106(3) 6_565 .
C103 C102 C114 99.2(18) . .
C101 C102 C114 117(2) . .
C75 C102 C114 156(2) 6_565 .
C74 C102 C93 153(3) 6_565 6_565
C103 C102 C93 146.6(18) . 6_565
C101 C102 C93 61.9(15) . 6_565
C75 C102 C93 109.0(17) 6_565 6_565
C114 C102 C93 55.2(15) . 6_565
C92 C102 C73 103(2) 6_565 6_565
C101 C102 C73 140(2) . 6_565
C75 C102 C73 94(2) 6_565 6_565
C114 C102 C73 89.2(16) . 6_565
C93 C102 C73 136.3(15) 6_565 6_565
C73 C103 C74 152(5) 6_565 6_565
C74 C103 C104 123(3) 6_565 .
C73 C103 C50 91(3) 6_565 .
C74 C103 C50 107(3) 6_565 .
C104 C103 C50 119.1(18) . .
C73 C103 C102 145(4) 6_565 .
C104 C103 C102 116.6(19) . .
C50 C103 C102 112.6(19) . .
C73 C103 C75 151(4) 6_565 6_565
C104 C103 C75 150.2(19) . 6_565
C50 C103 C75 67.9(13) . 6_565
C102 C103 C75 45.1(14) . 6_565
C74 C103 C72 123(3) 6_565 6_565
C50 C103 C72 116.1(16) . 6_565
C102 C103 C72 116.4(17) . 6_565
C75 C103 C72 146.8(15) 6_565 6_565
C72 C104 C73 149(5) 6_565 6_565
C72 C104 C105 51(3) 6_565 .
C73 C104 C105 99(3) 6_565 .
C72 C104 C103 165(4) 6_565 .
C105 C104 C103 122(2) . .
C72 C104 C115 73(4) 6_565 .
C73 C104 C115 132(3) 6_565 .
C105 C104 C115 121(2) . .
C103 C104 C115 108.8(19) . .
C72 C104 C71 47(3) 6_565 6_565
C73 C104 C71 153(3) 6_565 6_565
C105 C104 C71 96(2) . 6_565
C103 C104 C71 132.6(19) . 6_565
C72 C104 C74 155(4) 6_565 6_565
C105 C104 C74 137.7(19) . 6_565
C115 C104 C74 88.8(16) . 6_565
C71 C104 C74 112.8(16) 6_565 6_565
C73 C104 C47 108(3) 6_565 6_565
C103 C104 C47 129.5(18) . 6_565
C115 C104 C47 112.0(19) . 6_565
C71 C104 C47 87.1(16) 6_565 6_565
C74 C104 C47 143.0(17) 6_565 6_565
C47 C105 C72 123(5) 6_565 6_565
C47 C105 C104 149(5) 6_565 .
C72 C105 C106 101(2) 6_565 .
C104 C105 C106 127(2) . .
C47 C105 C48 85(4) 6_565 .
C72 C105 C48 146(2) 6_565 .
C104 C105 C48 121.0(17) . .
C106 C105 C48 104(2) . .
C47 C105 C73 166(4) 6_565 6_565
C72 C105 C73 56.0(18) 6_565 6_565
C106 C105 C73 151(2) . 6_565
C48 C105 C73 92.1(15) . 6_565
C72 C105 C46 109(2) 6_565 6_565
C104 C105 C46 134(2) . 6_565
C48 C105 C46 94.9(16) . 6_565
C73 C105 C46 153.8(16) 6_565 6_565
C46 C106 C47 140(5) 6_565 6_565
C46 C106 C105 152(4) 6_565 .
C46 C106 C69 60(3) 6_565 6_565
C47 C106 C69 155(3) 6_565 6_565
C105 C106 C69 142(2) . 6_565
C46 C106 C107 89(3) 6_565 .
C47 C106 C107 128(3) 6_565 .
C105 C106 C107 113(2) . .
C47 C106 C45 126(3) 6_565 .
C105 C106 C45 138(2) . .
C69 C106 C45 70.6(19) 6_565 .
C107 C106 C45 99(2) . .
C46 C106 C72 164(4) 6_565 6_565
C47 C106 C72 47(2) 6_565 6_565
C69 C106 C72 110.1(17) 6_565 6_565
C107 C106 C72 81.2(16) . 6_565
C45 C106 C72 157.2(18) . 6_565
C46 C106 C70 103(3) 6_565 6_565
C47 C106 C70 113(3) 6_565 6_565
C105 C106 C70 99.0(17) . 6_565
C45 C106 C70 111.2(18) . 6_565
C72 C106 C70 66.9(13) 6_565 6_565
C70 C107 C69 161(5) 6_565 6_565
C70 C107 C108 117(4) 6_565 .
C69 C107 C108 45(2) 6_565 .
C69 C107 C116 167(3) 6_565 .
C108 C107 C116 131(2) . .
C70 C107 C106 127(4) 6_565 .
C69 C107 C106 66(3) 6_565 .
C108 C107 C106 107(2) . .
C116 C107 C106 110.2(19) . .
C70 C107 C88 50(3) 6_565 6_565
C69 C107 C88 112(3) 6_565 6_565
C108 C107 C88 66.9(17) . 6_565
C116 C107 C88 65.1(17) . 6_565
C106 C107 C88 152.1(14) . 6_565
C69 C107 C71 148(3) 6_565 6_565
C108 C107 C71 151(2) . 6_565
C116 C107 C71 27.3(10) . 6_565
C106 C107 C71 83.3(16) . 6_565
C88 C107 C71 90.9(18) 6_565 6_565
C70 C107 C46 146(4) 6_565 6_565
C69 C107 C46 45(2) 6_565 6_565
C108 C107 C46 87(2) . 6_565
C116 C107 C46 130.4(19) . 6_565
C88 C107 C46 144.7(17) 6_565 6_565
C71 C107 C46 104.2(16) 6_565 6_565
C68 C108 C69 116(4) 6_565 6_565
C68 C108 C87 81(3) 6_565 6_565
C69 C108 C87 160(3) 6_565 6_565
C68 C108 C107 160(4) 6_565 .
C69 C108 C107 45(2) 6_565 .
C87 C108 C107 117(2) 6_565 .
C68 C108 C67 45(3) 6_565 .
C69 C108 C67 73(3) 6_565 .
C87 C108 C67 120(2) 6_565 .
C107 C108 C67 114(3) . .
C68 C108 C109 69(3) 6_565 .
C69 C108 C109 167(3) 6_565 .
C107 C108 C109 128(2) . .
C67 C108 C109 109(2) . .
C68 C108 C70 169(3) 6_565 6_565
C69 C108 C70 66(2) 6_565 6_565
C87 C108 C70 95.2(19) 6_565 6_565
C67 C108 C70 133(2) . 6_565
C109 C108 C70 106(2) . 6_565
C68 C108 C88 126(4) 6_565 6_565
C69 C108 C88 116(3) 6_565 6_565
C87 C108 C88 45.4(15) 6_565 6_565
C107 C108 C88 72.0(19) . 6_565
C67 C108 C88 153.7(19) . 6_565
C109 C108 C88 56.3(16) . 6_565
C70 C108 C88 50.0(15) 6_565 6_565
C87 C109 C85 148(10) 6_565 6_565
C87 C109 C64 165(9) 6_565 .
C87 C109 C123 61(8) 6_565 .
C85 C109 C123 88(3) 6_565 .
C64 C109 C123 126(3) . .
C85 C109 C88 122(3) 6_565 6_565
C64 C109 C88 156(3) . 6_565
C85 C109 C108 159(3) 6_565 .
C64 C109 C108 125(3) . .
C123 C109 C108 101(2) . .
C88 C109 C108 66.7(18) 6_565 .
C87 C109 C68 69(7) 6_565 6_565
C85 C109 C68 138(3) 6_565 6_565
C64 C109 C68 100(3) . 6_565
C123 C109 C68 128(2) . 6_565
C88 C109 C68 93(2) 6_565 6_565
C93 C110 C94 96(3) 6_565 6_565
C93 C110 C111 58(2) 6_565 .
C93 C110 C100 64(3) 6_565 .
C94 C110 C100 155(3) 6_565 .
C111 C110 C100 121(3) . .
C93 C110 C118 161(2) 6_565 .
C94 C110 C118 82(3) 6_565 .
C111 C110 C118 119(2) . .
C100 C110 C118 112(3) . .
C93 C110 C77 69(3) 6_565 6_565
C94 C110 C77 156(3) 6_565 6_565
C111 C110 C77 126(3) . 6_565
C118 C110 C77 106(2) . 6_565
C93 C110 C95 143(3) 6_565 6_565
C94 C110 C95 52(2) 6_565 6_565
C111 C110 C95 89.2(18) . 6_565
C100 C110 C95 138(2) . 6_565
C77 C110 C95 132(2) 6_565 6_565
C93 C110 C79 151(2) 6_565 6_565
C94 C110 C79 99(3) 6_565 6_565
C111 C110 C79 135(2) . 6_565
C100 C110 C79 94(2) . 6_565
C77 C110 C79 88.2(19) 6_565 6_565
C95 C110 C79 47.0(13) 6_565 6_565
C93 C110 C78 115(3) 6_565 6_565
C94 C110 C78 139(3) 6_565 6_565
C111 C110 C78 159.0(17) . 6_565
C100 C110 C78 52(2) . 6_565
C118 C110 C78 59.7(16) . 6_565
C77 C110 C78 46.6(18) 6_565 6_565
C95 C110 C78 88.6(15) 6_565 6_565
C94 C111 C93 81(3) 6_565 6_565
C94 C111 C114 150(3) 6_565 .
C93 C111 C114 75.0(19) 6_565 .
C114 C111 C110 113(2) . .
C94 C111 C90 104(3) 6_565 6_565
C93 C111 C90 153(2) 6_565 6_565
C114 C111 C90 90(2) . 6_565
C110 C111 C90 142(2) . 6_565
C94 C111 C92 134(3) 6_565 6_565
C93 C111 C92 56.4(16) 6_565 6_565
C110 C111 C92 94.9(18) . 6_565
C90 C111 C92 108(2) 6_565 6_565
C94 C111 C121 81(3) 6_565 .
C93 C111 C121 155(2) 6_565 .
C114 C111 C121 115(2) . .
C110 C111 C121 122(2) . .
C92 C111 C121 131(2) 6_565 .
C94 C111 C91 153(3) 6_565 6_565
C93 C111 C91 106(2) 6_565 6_565
C110 C111 C91 142(2) . 6_565
C90 C111 C91 58.1(18) 6_565 6_565
C92 C111 C91 50.8(14) 6_565 6_565
C121 C111 C91 82.6(19) . 6_565
C84 C112 C83 148(6) 6_565 6_565
C84 C112 C63 101(6) 6_565 .
C83 C112 C63 108(3) 6_565 .
C84 C112 C117 133(6) 6_565 .
C63 C112 C117 121.4(19) . .
C83 C112 C124 122(3) 6_565 .
C63 C112 C124 124(3) . .
C117 C112 C124 108(2) . .
C84 C112 C85 59(5) 6_565 6_565
C83 C112 C85 148(3) 6_565 6_565
C117 C112 C85 155.0(19) . 6_565
C124 C112 C85 81(2) . 6_565
C83 C112 C97 112(3) 6_565 6_565
C63 C112 C97 132(2) . 6_565
C117 C112 C97 97.7(19) . 6_565
C85 C112 C97 90.5(18) 6_565 6_565
C84 C112 C82 114(5) 6_565 6_565
C63 C112 C82 137(2) . 6_565
C124 C112 C82 88.4(19) . 6_565
C85 C112 C82 152.8(19) 6_565 6_565
C97 C112 C82 78.2(16) 6_565 6_565
C82 C113 C81 91(4) 6_565 6_565
C82 C113 C119 125(4) 6_565 .
C81 C113 C119 134(2) 6_565 .
C82 C113 C58 110(4) 6_565 .
C119 C113 C58 117(2) . .
C81 C113 C117 91(2) 6_565 .
C119 C113 C117 124(2) . .
C58 C113 C117 110(2) . .
C82 C113 C96 98(4) 6_565 6_565
C81 C113 C96 152(2) 6_565 6_565
C58 C113 C96 141(2) . 6_565
C117 C113 C96 97.7(18) . 6_565
C82 C113 C80 138(3) 6_565 6_565
C81 C113 C80 51.5(15) 6_565 6_565
C119 C113 C80 83.7(17) . 6_565
C117 C113 C80 137.5(17) . 6_565
C96 C113 C80 108.3(16) 6_565 6_565
C81 C113 C83 99(2) 6_565 6_565
C119 C113 C83 113.6(19) . 6_565
C58 C113 C83 118(2) . 6_565
C96 C113 C83 87.1(16) 6_565 6_565
C80 C113 C83 141.5(15) 6_565 6_565
C92 C114 C91 161(6) 6_565 6_565
C92 C114 C111 92(5) 6_565 .
C91 C114 C111 77(3) 6_565 .
C92 C114 C115 146(6) 6_565 .
C111 C114 C115 112(2) . .
C91 C114 C102 151(3) 6_565 .
C111 C114 C102 121(2) . .
C115 C114 C102 118(2) . .
C92 C114 C93 49(5) 6_565 6_565
C91 C114 C93 119(3) 6_565 6_565
C115 C114 C93 148(2) . 6_565
C102 C114 C93 78.2(19) . 6_565
C92 C114 C74 51(5) 6_565 6_565
C91 C114 C74 130(3) 6_565 6_565
C111 C114 C74 139(2) . 6_565
C115 C114 C74 96(2) . 6_565
C93 C114 C74 98.5(19) 6_565 6_565
C92 C114 C90 127(5) 6_565 6_565
C115 C114 C90 73.0(18) . 6_565
C102 C114 C90 148.7(19) . 6_565
C93 C114 C90 79.7(14) 6_565 6_565
C74 C114 C90 149.9(18) 6_565 6_565
C92 C114 C71 140(5) 6_565 6_565
C111 C114 C71 112.2(18) . 6_565
C102 C114 C71 113.6(19) . 6_565
C93 C114 C71 144.0(17) 6_565 6_565
C74 C114 C71 92.3(17) 6_565 6_565
C90 C114 C71 74.0(14) 6_565 6_565
C71 C115 C91 145(5) 6_565 6_565
C71 C115 C114 160(3) 6_565 .
C91 C115 C116 102(4) 6_565 .
C114 C115 C116 138(3) . .
C71 C115 C104 72(3) 6_565 .
C91 C115 C104 134(4) 6_565 .
C114 C115 C104 97(2) . .
C116 C115 C104 115(3) . .
C71 C115 C72 51(3) 6_565 6_565
C91 C115 C72 151(3) 6_565 6_565
C114 C115 C72 117(2) . 6_565
C116 C115 C72 94(2) . 6_565
C71 C115 C92 152(3) 6_565 6_565
C91 C115 C92 46(3) 6_565 6_565
C116 C115 C92 142(2) . 6_565
C104 C115 C92 88.1(18) . 6_565
C72 C115 C92 108.0(19) 6_565 6_565
C71 C116 C70 110(4) 6_565 6_565
C71 C116 C122 144(3) 6_565 .
C70 C116 C122 101(3) 6_565 .
C70 C116 C115 147(4) 6_565 .
C122 C116 C115 107(2) . .
C71 C116 C107 96(3) 6_565 .
C122 C116 C107 113(2) . .
C115 C116 C107 133(3) . .
C71 C116 C91 69(2) 6_565 6_565
C70 C116 C91 163(3) 6_565 6_565
C122 C116 C91 76.0(19) . 6_565
C107 C116 C91 157(2) . 6_565
C71 C116 C88 154(3) 6_565 6_565
C70 C116 C88 53(3) 6_565 6_565
C122 C116 C88 47.8(15) . 6_565
C115 C116 C88 149(2) . 6_565
C107 C116 C88 65.5(16) . 6_565
C91 C116 C88 120.8(19) 6_565 6_565
C83 C117 C82 143(6) 6_565 6_565
C83 C117 C60 90(4) 6_565 .
C82 C117 C60 119(3) 6_565 .
C82 C117 C112 123(4) 6_565 .
C60 C117 C112 108.6(17) . .
C83 C117 C113 143(5) 6_565 .
C60 C117 C113 119(2) . .
C112 C117 C113 122(2) . .
C82 C117 C84 111(3) 6_565 6_565
C60 C117 C84 119.0(17) . 6_565
C113 C117 C84 110.3(18) . 6_565
C83 C117 C81 157(4) 6_565 6_565
C60 C117 C81 80.6(16) . 6_565
C112 C117 C81 149(2) . 6_565
C84 C117 C81 139.9(17) 6_565 6_565
C79 C118 C95 141(5) 6_565 6_565
C95 C118 C98 149(3) 6_565 .
C79 C118 C110 122(4) 6_565 .
C95 C118 C110 92(3) 6_565 .
C98 C118 C110 105(2) . .
C79 C118 C119 113(4) 6_565 .
C98 C118 C119 125(2) . .
C110 C118 C119 118(2) . .
C79 C118 C94 154(4) 6_565 6_565
C95 C118 C94 57(3) 6_565 6_565
C98 C118 C94 136(2) . 6_565
C119 C118 C94 83(2) . 6_565
C79 C118 C78 48(3) 6_565 6_565
C95 C118 C78 157(3) 6_565 6_565
C110 C118 C78 74.0(16) . 6_565
C119 C118 C78 152(2) . 6_565
C94 C118 C78 108.0(18) 6_565 6_565
C95 C118 C80 108(3) 6_565 6_565
C98 C118 C80 45.2(16) . 6_565
C110 C118 C80 143(2) . 6_565
C119 C118 C80 80.6(17) . 6_565
C94 C118 C80 148.5(17) 6_565 6_565
C78 C118 C80 76.6(17) 6_565 6_565
C96 C119 C95 117(5) 6_565 6_565
C96 C119 C113 92(5) 6_565 .
C95 C119 C113 143(3) 6_565 .
C95 C119 C120 92(3) 6_565 .
C113 C119 C120 117(3) . .
C96 C119 C118 143(5) 6_565 .
C113 C119 C118 116(2) . .
C120 C119 C118 119(3) . .
C96 C119 C82 74(4) 6_565 6_565
C95 C119 C82 153(3) 6_565 6_565
C120 C119 C82 99(2) . 6_565
C118 C119 C82 131(2) . 6_565
C96 C119 C79 156(4) 6_565 6_565
C95 C119 C79 48(2) 6_565 6_565
C113 C119 C79 96.9(18) . 6_565
C120 C119 C79 137(2) . 6_565
C82 C119 C79 112.3(17) 6_565 6_565
C96 C120 C97 100(4) 6_565 6_565
C97 C120 C119 119(3) 6_565 .
C96 C120 C124 99(3) 6_565 .
C119 C120 C124 118(3) . .
C96 C120 C121 135(3) 6_565 .
C97 C120 C121 113(3) 6_565 .
C119 C120 C121 116(2) . .
C124 C120 C121 114(3) . .
C96 C120 C95 50(3) 6_565 6_565
C97 C120 C95 143(3) 6_565 6_565
C124 C120 C95 142(2) . 6_565
C121 C120 C95 86.6(17) . 6_565
C96 C120 C89 150(3) 6_565 6_565
C97 C120 C89 64(3) 6_565 6_565
C119 C120 C89 149.7(19) . 6_565
C124 C120 C89 66(2) . 6_565
C121 C120 C89 48.6(15) . 6_565
C95 C120 C89 128.6(18) 6_565 6_565
C96 C120 C90 136(3) 6_565 6_565
C97 C120 C90 105(3) 6_565 6_565
C119 C120 C90 119.2(19) . 6_565
C124 C120 C90 106(2) . 6_565
C95 C120 C90 90.5(15) 6_565 6_565
C96 C120 C94 91(3) 6_565 6_565
C97 C120 C94 146(3) 6_565 6_565
C119 C120 C94 71.2(16) . 6_565
C124 C120 C94 146(2) . 6_565
C121 C120 C94 45.3(13) . 6_565
C89 C120 C94 90.5(15) 6_565 6_565
C90 C120 C94 49.8(11) 6_565 6_565
C90 C121 C89 76(4) 6_565 6_565
C90 C121 C122 46(4) 6_565 .
C90 C121 C94 105(5) 6_565 6_565
C89 C121 C94 149(2) 6_565 6_565
C122 C121 C94 144(2) . 6_565
C90 C121 C120 146(5) 6_565 .
C89 C121 C120 76(2) 6_565 .
C122 C121 C120 107(2) . .
C94 C121 C120 89(2) 6_565 .
C90 C121 C111 71(4) 6_565 .
C89 C121 C111 142(2) 6_565 .
C122 C121 C111 116(2) . .
C120 C121 C111 125(2) . .
C89 C121 C91 91(2) 6_565 6_565
C122 C121 C91 61.4(14) . 6_565
C94 C121 C91 89.4(16) 6_565 6_565
C120 C121 C91 151.9(19) . 6_565
C111 C121 C91 55.4(15) . 6_565
C90 C121 C97 123(5) 6_565 6_565
C89 C121 C97 51.5(17) 6_565 6_565
C122 C121 C97 81.9(16) . 6_565
C94 C121 C97 110.2(18) 6_565 6_565
C111 C121 C97 142(2) . 6_565
C91 C121 C97 134.6(16) 6_565 6_565
C89 C122 C90 86(3) 6_565 6_565
C89 C122 C88 72(3) 6_565 6_565
C90 C122 C88 151(2) 6_565 6_565
C89 C122 C116 152(3) 6_565 .
C90 C122 C116 111(2) 6_565 .
C88 C122 C116 84(2) 6_565 .
C89 C122 C121 66(3) 6_565 .
C88 C122 C121 137(2) 6_565 .
C116 C122 C121 131(2) . .
C90 C122 C123 121(2) 6_565 .
C116 C122 C123 117(2) . .
C121 C122 C123 103.0(19) . .
C89 C122 C70 126(3) 6_565 6_565
C90 C122 C70 137(2) 6_565 6_565
C88 C122 C70 54.8(17) 6_565 6_565
C121 C122 C70 154(2) . 6_565
C123 C122 C70 88.8(16) . 6_565
C89 C122 C91 136(3) 6_565 6_565
C90 C122 C91 53.0(17) 6_565 6_565
C88 C122 C91 137(2) 6_565 6_565
C116 C122 C91 58.0(16) . 6_565
C121 C122 C91 73.2(15) . 6_565
C123 C122 C91 153.7(17) . 6_565
C70 C122 C91 85.9(16) 6_565 6_565
C88 C123 C89 79(3) 6_565 6_565
C88 C123 C109 76(2) 6_565 .
C89 C123 C109 151(3) 6_565 .
C88 C123 C87 62(2) 6_565 6_565
C89 C123 C87 139(3) 6_565 6_565
C88 C123 C124 158(3) 6_565 .
C89 C123 C124 85(2) 6_565 .
C109 C123 C124 115(2) . .
C87 C123 C124 129(2) 6_565 .
C88 C123 C122 54.5(19) 6_565 .
C109 C123 C122 129(2) . .
C87 C123 C122 115(2) 6_565 .
C124 C123 C122 108.0(19) . .
C88 C123 C97 145(3) 6_565 6_565
C89 C123 C97 69(2) 6_565 6_565
C109 C123 C97 129(2) . 6_565
C87 C123 C97 142(2) 6_565 6_565
C122 C123 C97 92.5(18) . 6_565
C88 C123 C85 113(2) 6_565 6_565
C89 C123 C85 156(2) 6_565 6_565
C87 C123 C85 52.1(14) 6_565 6_565
C122 C123 C85 157.2(16) . 6_565
C97 C123 C85 92.4(16) 6_565 6_565
C88 C123 C84 154(2) 6_565 6_565
C89 C123 C84 114(2) 6_565 6_565
C109 C123 C84 84.2(18) . 6_565
C87 C123 C84 98.0(17) 6_565 6_565
C124 C123 C84 31.3(14) . 6_565
C122 C123 C84 136.0(17) . 6_565
C97 C123 C84 46.3(15) 6_565 6_565
C85 C123 C84 46.3(12) 6_565 6_565
C97 C124 C84 146(9) 6_565 6_565
C84 C124 C120 143(4) 6_565 .
C97 C124 C123 105(8) 6_565 .
C84 C124 C123 103(3) 6_565 .
C120 C124 C123 108(2) . .
C97 C124 C112 134(9) 6_565 .
C120 C124 C112 130(3) . .
C123 C124 C112 114(2) . .
C97 C124 C89 65(7) 6_565 6_565
C84 C124 C89 141(3) 6_565 6_565
C120 C124 C89 67.7(19) . 6_565
C112 C124 C89 148(3) . 6_565
C84 C124 C96 113(3) 6_565 6_565
C123 C124 C96 133(2) . 6_565
C112 C124 C96 101(2) . 6_565
C89 C124 C96 94.5(18) 6_565 6_565
C44 C01 C44 134(6) 6_565 .
C44 C01 C02 107(3) 6_565 .
C44 C01 C02 107(3) . .
C03 C02 C03 134(4) 6_565 .
C03 C02 C01 112(2) 6_565 .
C03 C02 C01 112(2) . .
C02 C03 C35 136(3) . .
C02 C03 C04 104(3) . .
C35 C03 C04 105(2) . .
C05 C04 C04 117(3) . 6_565
C05 C04 C03 135(4) . .
C04 C04 C03 98.5(16) 6_565 .
C04 C05 C06 135(4) . .
C04 C05 C33 119(5) . .
C06 C05 C33 100(3) . .
C07 C06 C06 103(2) . 6_565
C07 C06 C05 141(3) . .
C06 C06 C05 107.5(18) 6_565 .
C06 C07 C08 122(4) . .
C06 C07 C42 114(3) . .
C08 C07 C42 118(2) . .
C06 C07 C07 77(2) . 6_565
C42 C07 C07 150.7(16) . 6_565
C07 C08 C07 92(4) . 6_565
C07 C08 C09 123(3) . .
C07 C08 C09 123(3) 6_565 .
C10 C09 C10 122(4) 6_565 .
C10 C09 C08 116.5(17) 6_565 .
C10 C09 C08 116.5(17) . .
C11 C10 C09 116(3) . .
C11 C10 C43 113(3) . .
C09 C10 C43 119(2) . .
C28 C11 C10 103(3) . .
C28 C11 C12 125(2) . .
C10 C11 C12 122(3) . .
C13 C12 C11 113.1(16) . .
C13 C12 C11 113.1(16) . 6_565
C11 C12 C11 121(3) . 6_565
C14 C13 C14 123(4) 6_565 .
C14 C13 C12 117.3(18) 6_565 .
C14 C13 C12 117.3(18) . .
C13 C14 C27 127(2) . .
C13 C14 C15 98(3) . .
C27 C14 C15 123(2) . .
C15 C15 C16 132.8(16) 6_565 .
C15 C15 C14 109.9(16) 6_565 .
C16 C15 C14 109(2) . .
C25 C16 C17 125(2) . .
C25 C16 C15 126(3) . .
C17 C16 C15 100(2) . .
C17 C17 C18 106.5(16) 6_565 .
C17 C17 C16 126.5(14) 6_565 .
C18 C17 C16 114.5(17) . .
C17 C18 C19 111(3) . .
C17 C18 C23 120.3(18) . .
C19 C18 C23 122(2) . .
C18 C19 C18 104(4) . 6_565
C18 C19 C20 121.2(19) . .
C18 C19 C20 121.2(19) 6_565 .
C21 C20 C21 119(3) . 6_565
C21 C20 C19 115.6(15) . .
C21 C20 C19 115.6(15) 6_565 .
C22 C21 C44 124(3) . .
C22 C21 C20 119.4(19) . .
C44 C21 C20 112(3) . .
C23 C22 C21 123(2) . .
C23 C22 C37 124(3) . .
C21 C22 C37 101(3) . .
C24 C23 C22 111(3) . .
C24 C23 C18 121.3(19) . .
C22 C23 C18 118.3(18) . .
C39 C24 C23 122(4) . .
C39 C24 C25 110(3) . .
C23 C24 C25 117.2(18) . .
C16 C25 C26 121(3) . .
C16 C25 C24 122(2) . .
C26 C25 C24 111(2) . .
C40 C26 C25 89(3) . .
C40 C26 C27 138(4) . .
C25 C26 C27 118(3) . .
C14 C27 C28 117.6(19) . .
C14 C27 C26 122(3) . .
C28 C27 C26 110(3) . .
C11 C28 C27 119(2) . .
C11 C28 C29 112(3) . .
C27 C28 C29 123(3) . .
C43 C29 C28 105(3) . .
C43 C29 C30 125(3) . .
C28 C29 C30 118(3) . .
C31 C30 C40 110(3) . .
C31 C30 C29 120(3) . .
C40 C30 C29 120(3) . .
C41 C31 C30 133(3) . .
C41 C31 C32 104(3) . .
C30 C31 C32 115(3) . .
C42 C32 C33 109(3) . .
C42 C32 C31 125(3) . .
C33 C32 C31 112(3) . .
C32 C33 C05 132(3) . .
C32 C33 C34 102(2) . .
C05 C33 C34 113(3) . .
C35 C34 C41 129(4) . .
C35 C34 C33 121(3) . .
C41 C34 C33 100(3) . .
C34 C35 C36 115(4) . .
C34 C35 C03 125(3) . .
C36 C35 C03 115(4) . .
C35 C36 C37 128(4) . .
C35 C36 C44 121(4) . .
C37 C36 C44 98(3) . .
C38 C37 C36 117(3) . .
C38 C37 C22 120(3) . .
C36 C37 C22 115(3) . .
C37 C38 C39 107(3) . .
C37 C38 C41 118(3) . .
C39 C38 C41 128(3) . .
C24 C39 C38 135(4) . .
C24 C39 C40 111(3) . .
C38 C39 C40 105(3) . .
C30 C40 C26 108(3) . .
C30 C40 C39 127(3) . .
C26 C40 C39 119(3) . .
C31 C41 C38 116(3) . .
C31 C41 C34 122(3) . .
C38 C41 C34 110(3) . .
C43 C42 C32 109(3) . .
C43 C42 C07 117.8(19) . .
C32 C42 C07 123(3) . .
C42 C43 C29 126(3) . .
C42 C43 C10 122(2) . .
C29 C43 C10 107(3) . .
C01 C44 C21 121(4) . .
C01 C44 C36 126(4) . .
C21 C44 C36 101(3) . .

loop_
_geom_bond_atom_site_label_1
_geom_bond_atom_site_label_2
_geom_bond_distance
_geom_bond_site_symmetry_2
Ni1 N4 1.961(6) .
Ni1 N3 1.961(5) .
Ni1 N3 1.961(5) 6_565
Ni1 N2 1.973(6) .
N2 C06Z 1.376(7) .
N2 C06Z 1.376(7) 6_565
N4 C13Z 1.379(6) .
N4 C13Z 1.379(6) 6_565
N3 C11Z 1.382(7) .
N3 C08Z 1.381(7) .
C13Z C12Z 1.367(8) .
C13Z C14Z 1.433(8) .
C08Z C07Z 1.366(8) .
C08Z C09Z 1.443(8) .
C12Z C11Z 1.369(8) .
C12Z H12Z 0.9300 .
C10Z C09Z 1.355(9) .
C10Z C11Z 1.442(8) .
C10Z C16Z 1.505(8) .
C07Z C06Z 1.364(8) .
C07Z H07Z 0.9300 .
C14Z C14Z 1.360(12) 6_565
C14Z C17Z 1.504(8) .
C09Z C15Z 1.500(8) .
C05Z C05Z 1.361(12) 6_565
C05Z C06Z 1.437(8) .
C05Z C18Z 1.503(8) .
C16Z C03Z 1.533(9) .
C16Z H16A 0.9700 .
C16Z H16B 0.9700 .
C18Z C01Z 1.512(10) .
C18Z H18A 0.9700 .
C18Z H18B 0.9700 .
C15Z C02Z 1.533(10) .
C15Z H15A 0.9700 .
C15Z H15B 0.9700 .
C17Z C04Z 1.531(8) .
C17Z H17A 0.9700 .
C17Z H17B 0.9700 .
C04Z H04A 0.9600 .
C04Z H04B 0.9600 .
C04Z H04C 0.9600 .
C03Z H03A 0.9600 .
C03Z H03B 0.9600 .
C03Z H03C 0.9600 .
C02Z H02A 0.9600 .
C02Z H02B 0.9600 .
C02Z H02C 0.9600 .
C01Z H01A 0.9600 .
C01Z H01B 0.9600 .
C01Z H01C 0.9600 .
C01T C02T 1.357(19) .
C01T C06T 1.378(15) .
C01T H01T 0.9300 .
C02T C03T 1.38(2) .
C02T H02T 0.9300 .
C03T C04T 1.387(17) .
C03T H03T 0.9300 .
C06T C05T 1.370(14) .
C06T H06T 0.9300 .
C04T C05T 1.374(15) .
C04T H04T 0.9300 .
C07T C08T 1.30(3) .
C07T C09T 1.43(3) 2_656
C07T H07T 0.9300 .
C05T H05T 0.9300 .
C08T C09T 1.339(18) .
C08T H08T 0.9300 .
C09T C07T 1.43(3) 2_656
C09T H09T 0.9300 .
Sc1 Sc1 1.304(9) 6_565
Sc1 N1 2.004(7) .
N1 V1 1.994(6) .
N1 V1 1.994(6) 6_565
N1 Sc1 2.004(7) 6_565
V1 V1 2.639(8) 6_565
C45 C45 0.68(4) 6_565
C45 C46 0.73(3) 6_565
C45 C46 1.35(4) .
C45 C67 1.51(3) .
C45 C106 1.38(4) .
C46 C45 0.73(3) 6_565
C46 C106 0.69(3) 6_565
C46 C47 1.49(3) .
C46 C69 1.42(3) .
C47 C105 0.57(3) 6_565
C47 C106 0.89(3) 6_565
C47 C48 1.48(3) .
C47 C72 1.43(3) .
C48 C49 1.45(2) .
C48 C47 1.48(3) 6_565
C48 C105 1.42(2) .
C48 C105 1.42(2) 6_565
C49 C50 1.03(2) .
C49 C50 1.03(2) 6_565
C50 C50 1.04(4) 6_565
C50 C103 1.42(3) .
C50 C51 1.53(2) .
C50 C73 1.57(3) 6_565
C51 C75 1.46(2) 6_565
C51 C75 1.46(2) .
C51 C52 1.47(3) .
C51 C52 1.47(3) 6_565
C51 C50 1.53(2) 6_565
C52 C76 0.98(3) 6_565
C52 C75 1.10(3) 6_565
C52 C53 1.35(3) .
C52 C101 1.44(3) .
C52 C52 1.48(5) 6_565
C53 C54 1.32(3) .
C53 C52 1.35(3) 6_565
C53 C76 1.57(3) 6_565
C53 C76 1.57(3) .
C54 C55 1.35(3) .
C54 C55 1.35(3) 6_565
C54 C99 1.62(3) .
C54 C99 1.62(3) 6_565
C55 C99 1.16(3) 6_565
C55 C56 1.31(3) .
C55 C78 1.39(3) .
C55 C55 1.39(5) 6_565
C55 C98 1.42(4) 6_565
C55 C56 1.60(3) 6_565
C55 C57 1.69(4) 6_565
C56 C56 0.59(4) 6_565
C56 C57 0.80(3) 6_565
C56 C57 1.33(4) .
C56 C55 1.60(3) 6_565
C57 C80 0.73(4) 6_565
C57 C56 0.80(3) 6_565
C57 C98 1.40(4) .
C57 C58 1.46(4) .
C57 C55 1.69(4) 6_565
C58 C81 0.48(3) 6_565
C58 C80 1.09(4) 6_565
C58 C113 1.42(4) .
C58 C59 1.52(3) .
C59 C81 1.31(3) 6_565
C59 C81 1.31(3) .
C59 C58 1.52(3) 6_565
C60 C61 1.01(2) .
C60 C60 1.04(4) 6_565
C60 C117 1.35(3) .
C60 C83 1.50(4) 6_565
C61 C60 1.01(2) 6_565
C61 C62 1.24(2) .
C62 C86 1.48(3) .
C62 C86 1.48(3) 6_565
C62 C63 1.55(2) .
C62 C63 1.55(2) 6_565
C63 C86 1.23(3) 6_565
C63 C85 1.17(3) 6_565
C63 C112 1.18(3) .
C63 C84 1.39(4) 6_565
C63 C64 1.50(3) .
C63 C83 1.69(3) 6_565
C64 C85 0.79(3) 6_565
C64 C86 1.00(3) 6_565
C64 C109 1.19(3) .
C64 C87 1.56(3) 6_565
C64 C65 1.60(3) .
C65 C86 1.36(3) 6_565
C65 C86 1.36(3) .
C65 C66 1.27(3) .
C65 C64 1.60(3) 6_565
C66 C67 1.27(3) 6_565
C66 C67 1.27(3) .
C66 C68 1.69(3) 6_565
C66 C68 1.69(3) .
C67 C68 1.07(3) 6_565
C67 C108 1.45(3) .
C67 C67 1.47(5) 6_565
C67 C69 1.46(4) 6_565
C68 C108 0.72(3) 6_565
C68 C67 1.07(3) 6_565
C68 C87 1.41(4) .
C68 C69 1.36(3) .
C68 C109 1.50(4) 6_565
C69 C108 0.88(3) 6_565
C69 C107 0.87(3) 6_565
C69 C106 1.63(4) 6_565
C69 C67 1.46(4) 6_565
C69 C70 1.56(3) .
C70 C107 0.71(3) 6_565
C70 C116 0.85(3) 6_565
C70 C88 1.45(4) .
C70 C71 1.37(4) .
C70 C108 1.69(4) 6_565
C71 C115 0.73(3) 6_565
C71 C116 0.82(2) 6_565
C71 C72 1.29(4) .
C71 C91 1.51(3) .
C71 C104 1.62(4) 6_565
C72 C104 0.60(3) 6_565
C72 C105 1.03(3) 6_565
C72 C73 1.37(3) .
C72 C115 1.61(3) 6_565
C73 C103 0.65(2) 6_565
C73 C104 0.82(3) 6_565
C73 C74 1.36(4) .
C73 C50 1.57(3) 6_565
C73 C105 1.65(3) 6_565
C74 C102 0.73(3) 6_565
C74 C103 0.75(3) 6_565
C74 C92 1.59(4) .
C74 C75 1.46(4) .
C75 C52 1.10(3) 6_565
C75 C101 1.18(3) 6_565
C75 C76 1.44(3) .
C75 C102 1.39(3) 6_565
C76 C101 0.84(3) 6_565
C76 C52 0.98(3) 6_565
C76 C77 1.37(5) .
C76 C100 1.52(5) 6_565
C77 C100 0.24(6) 6_565
C77 C101 1.37(6) 6_565
C77 C99 1.35(4) 6_565
C77 C93 1.50(4) .
C77 C78 1.45(5) .
C77 C110 1.57(5) 6_565
C78 C99 0.60(3) 6_565
C78 C98 0.94(3) 6_565
C78 C79 1.41(4) .
C78 C100 1.57(5) 6_565
C79 C118 0.70(3) 6_565
C79 C98 0.78(3) 6_565
C79 C80 1.37(3) .
C79 C95 1.49(4) .
C80 C57 0.73(4) 6_565
C80 C58 1.09(4) 6_565
C80 C98 1.35(3) 6_565
C80 C81 1.52(3) .
C81 C58 0.48(3) 6_565
C81 C113 1.21(3) 6_565
C81 C82 1.41(4) .
C82 C113 0.70(3) 6_565
C82 C117 0.79(3) 6_565
C82 C83 1.35(4) .
C83 C117 0.63(3) 6_565
C83 C112 0.89(4) 6_565
C83 C84 1.37(4) .
C83 C60 1.50(4) 6_565
C83 C63 1.69(3) 6_565
C84 C112 0.53(4) 6_565
C84 C124 1.05(4) 6_565
C84 C97 1.44(4) .
C84 C63 1.39(4) 6_565
C84 C85 1.51(4) .
C85 C64 0.79(3) 6_565
C85 C63 1.17(3) 6_565
C85 C109 1.16(4) 6_565
C85 C86 1.42(3) .
C85 C87 1.50(3) .
C86 C64 1.00(3) 6_565
C86 C63 1.23(3) 6_565
C86 C86 1.48(5) 6_565
C87 C109 0.38(4) 6_565
C87 C108 1.34(4) 6_565
C87 C88 1.24(4) .
C87 C64 1.56(3) 6_565
C87 C123 1.37(3) 6_565
C88 C123 0.93(3) 6_565
C88 C122 1.34(3) 6_565
C88 C89 1.32(4) .
C88 C109 1.58(4) 6_565
C89 C122 0.77(3) 6_565
C89 C123 1.13(3) 6_565
C89 C121 1.37(3) 6_565
C89 C90 1.34(4) .
C89 C97 1.61(4) .
C90 C121 0.56(2) 6_565
C90 C122 1.16(3) 6_565
C90 C111 1.28(3) 6_565
C90 C91 1.46(4) .
C91 C114 0.91(3) 6_565
C91 C115 0.85(3) 6_565
C91 C92 1.43(4) .
C91 C116 1.59(3) 6_565
C91 C111 1.65(3) 6_565
C92 C114 0.54(3) 6_565
C92 C102 1.10(4) 6_565
C92 C93 1.44(3) .
C92 C111 1.70(4) 6_565
C93 C110 0.91(3) 6_565
C93 C111 1.22(3) 6_565
C93 C100 1.27(4) 6_565
C93 C94 1.39(4) .
C94 C111 0.89(3) 6_565
C94 C110 0.97(3) 6_565
C94 C121 1.49(3) 6_565
C94 C95 1.39(4) .
C94 C118 1.66(4) 6_565
C95 C119 0.86(3) 6_565
C95 C118 0.88(3) 6_565
C95 C96 1.33(4) .
C96 C119 0.71(3) 6_565
C96 C120 0.87(3) 6_565
C96 C97 1.39(4) .
C96 C113 1.55(3) 6_565
C97 C124 0.45(3) 6_565
C97 C120 0.94(3) 6_565
C97 C123 1.61(4) 6_565
C98 C79 0.78(3) 6_565
C98 C78 0.94(3) 6_565
C98 C80 1.35(3) 6_565
C98 C118 1.41(4) .
C98 C99 1.37(4) .
C98 C55 1.42(4) 6_565
C99 C78 0.60(3) 6_565
C99 C55 1.16(3) 6_565
C99 C77 1.35(4) 6_565
C99 C100 1.55(5) .
C100 C77 0.24(6) 6_565
C100 C93 1.27(4) 6_565
C100 C110 1.37(4) .
C100 C101 1.38(5) .
C100 C78 1.57(5) 6_565
C100 C76 1.52(5) 6_565
C101 C76 0.84(3) 6_565
C101 C75 1.18(3) 6_565
C101 C77 1.37(6) 6_565
C101 C102 1.43(3) .
C102 C74 0.73(3) 6_565
C102 C92 1.10(4) 6_565
C102 C103 1.47(3) .
C102 C75 1.39(3) 6_565
C102 C114 1.53(4) .
C103 C73 0.65(2) 6_565
C103 C74 0.75(3) 6_565
C103 C104 1.31(3) .
C104 C72 0.60(3) 6_565
C104 C73 0.82(3) 6_565
C104 C105 1.30(3) .
C104 C115 1.69(4) .
C104 C71 1.62(4) 6_565
C105 C47 0.57(3) 6_565
C105 C72 1.03(3) 6_565
C105 C106 1.39(4) .
C105 C73 1.65(3) 6_565
C106 C46 0.69(3) 6_565
C106 C47 0.89(3) 6_565
C106 C69 1.63(4) 6_565
C107 C70 0.71(3) 6_565
C107 C69 0.87(3) 6_565
C107 C108 1.25(4) .
C107 C116 1.50(3) .
C108 C68 0.72(3) 6_565
C108 C69 0.88(3) 6_565
C108 C87 1.34(4) 6_565
C108 C109 1.59(4) .
C108 C70 1.69(4) 6_565
C109 C87 0.38(4) 6_565
C109 C85 1.16(4) 6_565
C109 C123 1.52(4) .
C109 C88 1.58(4) 6_565
C109 C68 1.50(4) 6_565
C110 C93 0.91(3) 6_565
C110 C94 0.97(3) 6_565
C110 C111 1.42(3) .
C110 C118 1.49(3) .
C110 C77 1.57(5) 6_565
C111 C94 0.89(3) 6_565
C111 C93 1.22(3) 6_565
C111 C114 1.59(3) .
C111 C90 1.28(3) 6_565
C111 C92 1.70(4) 6_565
C111 C121 1.34(3) .
C111 C91 1.65(3) 6_565
C112 C84 0.53(4) 6_565
C112 C83 0.89(4) 6_565
C112 C117 1.46(4) .
C112 C124 1.50(4) .
C113 C82 0.70(3) 6_565
C113 C81 1.21(3) 6_565
C113 C119 1.35(4) .
C113 C117 1.50(3) .
C113 C96 1.55(3) 6_565
C114 C92 0.54(3) 6_565
C114 C91 0.91(3) 6_565
C114 C115 1.41(4) .
C115 C71 0.73(3) 6_565
C115 C91 0.85(3) 6_565
C115 C116 1.17(4) .
C115 C72 1.61(3) 6_565
C116 C71 0.82(2) 6_565
C116 C70 0.85(3) 6_565
C116 C122 1.35(4) .
C116 C91 1.59(3) 6_565
C117 C83 0.63(3) 6_565
C117 C82 0.79(3) 6_565
C118 C79 0.70(3) 6_565
C118 C95 0.88(3) 6_565
C118 C119 1.53(4) .
C118 C94 1.66(4) 6_565
C119 C96 0.71(3) 6_565
C119 C95 0.86(3) 6_565
C119 C120 1.46(3) .
C120 C96 0.87(3) 6_565
C120 C97 0.94(3) 6_565
C120 C124 1.39(3) .
C120 C121 1.49(3) .
C121 C90 0.56(2) 6_565
C121 C89 1.37(3) 6_565
C121 C122 1.48(3) .
C121 C94 1.49(3) 6_565
C122 C89 0.77(3) 6_565
C122 C90 1.16(3) 6_565
C122 C88 1.34(3) 6_565
C122 C123 1.64(3) .
C123 C88 0.93(3) 6_565
C123 C89 1.13(3) 6_565
C123 C87 1.37(3) 6_565
C123 C124 1.44(4) .
C123 C97 1.61(4) 6_565
C124 C97 0.45(3) 6_565
C124 C84 1.05(3) 6_565
C01 C44 1.25(4) 6_565
C01 C44 1.25(4) .
C02 C03 1.01(3) 6_565
C02 C03 1.01(3) .
C03 C35 1.60(4) .
C03 C04 1.67(4) .
C04 C05 1.03(5) .
C04 C04 1.36(7) 6_565
C05 C06 1.45(5) .
C05 C33 1.61(4) .
C06 C07 1.38(5) .
C06 C06 1.42(7) 6_565
C07 C08 1.41(5) .
C07 C42 1.50(5) .
C08 C07 1.41(5) 6_565
C08 C09 1.44(6) .
C09 C10 1.49(4) 6_565
C09 C10 1.49(4) .
C10 C11 1.41(4) .
C10 C43 1.44(5) .
C11 C28 1.47(4) .
C11 C12 1.41(3) .
C12 C11 1.41(3) 6_565
C13 C14 1.22(3) 6_565
C13 C14 1.22(3) .
C14 C27 1.54(4) .
C14 C15 1.51(4) .
C15 C15 1.12(6) 6_565
C15 C16 1.62(4) .
C16 C25 1.13(4) .
C16 C17 1.60(4) .
C17 C17 1.41(5) 6_565
C17 C18 1.43(4) .
C18 C19 1.41(4) .
C18 C23 1.43(4) .
C19 C18 1.41(4) 6_565
C19 C20 1.46(5) .
C20 C21 1.54(4) .
C20 C21 1.54(4) 6_565
C21 C22 1.40(4) .
C21 C44 1.32(4) .
C22 C23 1.43(4) .
C22 C37 1.42(5) .
C23 C24 1.39(4) .
C24 C39 1.15(5) .
C24 C25 1.58(4) .
C26 C27 1.18(4) .
C27 C28 1.41(4) .
C28 C29 1.46(5) .
C29 C43 1.46(5) .
C29 C30 1.38(5) .
C30 C31 1.46(5) .
C30 C40 1.44(5) .
C31 C41 1.22(4) .
C31 C32 1.56(5) .
C32 C42 1.59(4) .
C32 C33 1.55(4) .
C33 C34 1.62(5) .
C34 C35 1.27(5) .
C34 C41 1.59(5) .
C35 C36 1.17(5) .
C36 C37 1.53(5) .
C36 C44 1.69(5) .
C37 C38 1.40(5) .
C38 C39 1.46(5) .
C38 C41 1.46(4) .
C39 C40 1.60(5) .
C42 C43 1.43(4) .

loop_
_geom_torsion_atom_site_label_1
_geom_torsion_atom_site_label_2
_geom_torsion_atom_site_label_3
_geom_torsion_atom_site_label_4
_geom_torsion
_geom_torsion_site_symmetry_1
_geom_torsion_site_symmetry_4
C13Z N4 C13Z C12Z 179.1(3) 6_565 .
Ni1 N4 C13Z C12Z 2.1(9) . .
C13Z N4 C13Z C14Z 0.7(8) 6_565 .
Ni1 N4 C13Z C14Z -176.3(4) . .
C11Z N3 C08Z C07Z 179.1(5) . .
Ni1 N3 C08Z C07Z 0.9(8) . .
C11Z N3 C08Z C09Z 0.1(6) . .
Ni1 N3 C08Z C09Z -178.2(4) . .
N4 C13Z C12Z C11Z -2.5(9) . .
C14Z C13Z C12Z C11Z 175.7(5) . .
N3 C08Z C07Z C06Z -2.7(9) . .
C09Z C08Z C07Z C06Z 176.3(6) . .
C12Z C13Z C14Z C14Z -178.8(5) . 6_565
N4 C13Z C14Z C14Z -0.5(5) . 6_565
C12Z C13Z C14Z C17Z -3.5(9) . .
N4 C13Z C14Z C17Z 174.9(5) . .
C11Z C10Z C09Z C08Z -0.4(6) . .
C16Z C10Z C09Z C08Z 177.9(6) . .
C11Z C10Z C09Z C15Z -176.5(6) . .
C16Z C10Z C09Z C15Z 1.7(11) . .
C07Z C08Z C09Z C10Z -178.9(5) . .
N3 C08Z C09Z C10Z 0.2(7) . .
C07Z C08Z C09Z C15Z -2.5(9) . .
N3 C08Z C09Z C15Z 176.5(5) . .
C09Z C10Z C16Z C03Z -100.5(7) . .
C11Z C10Z C16Z C03Z 77.4(8) . .
C05Z C05Z C18Z C01Z -100.5(5) 6_565 .
C06Z C05Z C18Z C01Z 73.1(8) . .
C10Z C09Z C15Z C02Z 99.9(8) . .
C08Z C09Z C15Z C02Z -75.6(7) . .
C14Z C14Z C17Z C04Z 95.0(5) 6_565 .
C13Z C14Z C17Z C04Z -79.3(7) . .
C13Z C12Z C11Z N3 1.3(9) . .
C13Z C12Z C11Z C10Z -176.2(5) . .
C08Z N3 C11Z C12Z -178.0(5) . .
Ni1 N3 C11Z C12Z 0.2(8) . .
C08Z N3 C11Z C10Z -0.3(6) . .
Ni1 N3 C11Z C10Z 177.9(4) . .
C09Z C10Z C11Z C12Z 178.1(5) . .
C16Z C10Z C11Z C12Z -0.2(9) . .
C09Z C10Z C11Z N3 0.4(6) . .
C16Z C10Z C11Z N3 -177.9(5) . .
C08Z C07Z C06Z N2 3.6(9) . .
C08Z C07Z C06Z C05Z -174.2(5) . .
C06Z N2 C06Z C07Z -179.3(3) 6_565 .
Ni1 N2 C06Z C07Z -2.6(9) . .
C06Z N2 C06Z C05Z -1.2(8) 6_565 .
Ni1 N2 C06Z C05Z 175.5(4) . .
C05Z C05Z C06Z C07Z 178.9(5) 6_565 .
C18Z C05Z C06Z C07Z 4.0(9) . .
C05Z C05Z C06Z N2 0.8(5) 6_565 .
C18Z C05Z C06Z N2 -174.0(6) . .
C06T C01T C02T C03T 0.000(2) . .
C01T C02T C03T C04T 0.000(2) . .
C02T C01T C06T C05T 0.000(1) . .
C02T C03T C04T C05T 0.000(1) . .
C01T C06T C05T C04T 0.000(1) . .
C03T C04T C05T C06T 0.000(1) . .
C09T C07T C08T C09T 1(3) 2_656 .
C07T C08T C09T C07T 8(2) . 2_656
C46 C45 C46 C45 180(100) 6_565 6_565
C67 C45 C46 C45 -32(6) . 6_565
C106 C45 C46 C45 -175(4) . 6_565
C69 C45 C46 C45 -94(7) 6_565 6_565
C67 C45 C46 C45 -25(5) 6_565 6_565
C45 C45 C46 C106 166(9) 6_565 6_565
C46 C45 C46 C106 -14(9) 6_565 6_565
C67 C45 C46 C106 134(5) . 6_565
C106 C45 C46 C106 -8(6) . 6_565
C69 C45 C46 C106 73(9) 6_565 6_565
C67 C45 C46 C106 142(6) 6_565 6_565
C45 C45 C46 C47 173(6) 6_565 .
C46 C45 C46 C47 -7(6) 6_565 .
C67 C45 C46 C47 141(2) . .
C106 C45 C46 C47 -1(3) . .
C69 C45 C46 C47 80(6) 6_565 .
C67 C45 C46 C47 149(2) 6_565 .
C45 C45 C46 C69 29(3) 6_565 .
C46 C45 C46 C69 -151(3) 6_565 .
C67 C45 C46 C69 -4(3) . .
C106 C45 C46 C69 -146(2) . .
C69 C45 C46 C69 -65(6) 6_565 .
C67 C45 C46 C69 4(2) 6_565 .
C45 C45 C46 C46 180.00(8) 6_565 6_565
C67 C45 C46 C46 148(6) . 6_565
C106 C45 C46 C46 5(4) . 6_565
C69 C45 C46 C46 86(7) 6_565 6_565
C67 C45 C46 C46 155(5) 6_565 6_565
C45 C45 C46 C67 25(5) 6_565 6_565
C46 C45 C46 C67 -155(5) 6_565 6_565
C67 C45 C46 C67 -7.8(15) . 6_565
C106 C45 C46 C67 -150.1(19) . 6_565
C69 C45 C46 C67 -69(6) 6_565 6_565
C45 C45 C46 C105 168(6) 6_565 6_565
C46 C45 C46 C105 -12(6) 6_565 6_565
C67 C45 C46 C105 135.2(18) . 6_565
C106 C45 C46 C105 -7(3) . 6_565
C69 C45 C46 C105 74(6) 6_565 6_565
C67 C45 C46 C105 143.1(19) 6_565 6_565
C45 C45 C46 C107 50(4) 6_565 6_565
C46 C45 C46 C107 -130(4) 6_565 6_565
C67 C45 C46 C107 17(4) . 6_565
C106 C45 C46 C107 -125(3) . 6_565
C69 C45 C46 C107 -44(8) 6_565 6_565
C67 C45 C46 C107 25(3) 6_565 6_565
C45 C46 C47 C105 -121(12) 6_565 6_565
C106 C46 C47 C105 44(13) 6_565 6_565
C45 C46 C47 C105 -124(12) . 6_565
C69 C46 C47 C105 22(13) . 6_565
C46 C46 C47 C105 -126(12) 6_565 6_565
C67 C46 C47 C105 -36(15) 6_565 6_565
C107 C46 C47 C105 23(12) 6_565 6_565
C45 C46 C47 C106 -165(9) 6_565 6_565
C45 C46 C47 C106 -167(7) . 6_565
C69 C46 C47 C106 -22(6) . 6_565
C46 C46 C47 C106 -169(6) 6_565 6_565
C67 C46 C47 C106 -79(8) 6_565 6_565
C105 C46 C47 C106 -44(13) 6_565 6_565
C107 C46 C47 C106 -21(6) 6_565 6_565
C45 C46 C47 C48 1(5) 6_565 .
C106 C46 C47 C48 166(7) 6_565 .
C45 C46 C47 C48 -1(3) . .
C69 C46 C47 C48 144(2) . .
C46 C46 C47 C48 -3.0(19) 6_565 .
C67 C46 C47 C48 87(5) 6_565 .
C105 C46 C47 C48 123(13) 6_565 .
C107 C46 C47 C48 145.9(18) 6_565 .
C45 C46 C47 C72 -141(4) 6_565 .
C106 C46 C47 C72 24(6) 6_565 .
C45 C46 C47 C72 -143(2) . .
C69 C46 C47 C72 2(3) . .
C46 C46 C47 C72 -145.1(19) 6_565 .
C67 C46 C47 C72 -55(6) 6_565 .
C105 C46 C47 C72 -19(11) 6_565 .
C107 C46 C47 C72 4(2) 6_565 .
C45 C46 C47 C104 -131(4) 6_565 6_565
C106 C46 C47 C104 34(7) 6_565 6_565
C45 C46 C47 C104 -133(3) . 6_565
C69 C46 C47 C104 12(4) . 6_565
C46 C46 C47 C104 -135(2) 6_565 6_565
C67 C46 C47 C104 -45(6) 6_565 6_565
C105 C46 C47 C104 -9(10) 6_565 6_565
C107 C46 C47 C104 14(3) 6_565 6_565
C105 C47 C48 C49 14(4) 6_565 .
C106 C47 C48 C49 -141(4) 6_565 .
C46 C47 C48 C49 -147(2) . .
C72 C47 C48 C49 0(3) . .
C104 C47 C48 C49 3(2) 6_565 .
C105 C47 C48 C47 166(3) 6_565 6_565
C106 C47 C48 C47 11(5) 6_565 6_565
C46 C47 C48 C47 5(3) . 6_565
C72 C47 C48 C47 152.0(13) . 6_565
C104 C47 C48 C47 154.6(12) 6_565 6_565
C105 C47 C48 C105 159(4) 6_565 .
C106 C47 C48 C105 4(5) 6_565 .
C46 C47 C48 C105 -2(3) . .
C72 C47 C48 C105 145(2) . .
C104 C47 C48 C105 147.9(18) 6_565 .
C106 C47 C48 C105 -155(7) 6_565 6_565
C46 C47 C48 C105 -161(5) . 6_565
C72 C47 C48 C105 -14(3) . 6_565
C104 C47 C48 C105 -11(3) 6_565 6_565
C47 C48 C49 C50 -18(4) 6_565 .
C47 C48 C49 C50 127(3) . .
C105 C48 C49 C50 -24(4) . .
C105 C48 C49 C50 133(3) 6_565 .
C47 C48 C49 C50 -127(3) 6_565 6_565
C47 C48 C49 C50 18(4) . 6_565
C105 C48 C49 C50 -133(3) . 6_565
C105 C48 C49 C50 24(4) 6_565 6_565
C47 C48 C49 C73 -149.7(17) 6_565 .
C47 C48 C49 C73 -4(2) . .
C105 C48 C49 C73 -155.2(15) . .
C105 C48 C49 C73 1.5(16) 6_565 .
C47 C48 C49 C73 4(2) 6_565 6_565
C47 C48 C49 C73 149.7(17) . 6_565
C105 C48 C49 C73 -1.5(16) . 6_565
C105 C48 C49 C73 155.2(15) 6_565 6_565
C48 C49 C50 C50 -138(4) . 6_565
C73 C49 C50 C50 -16.2(11) . 6_565
C73 C49 C50 C50 -163.6(12) 6_565 6_565
C50 C49 C50 C103 164.7(12) 6_565 .
C48 C49 C50 C103 27(4) . .
C73 C49 C50 C103 148.5(16) . .
C73 C49 C50 C103 1.1(16) 6_565 .
C50 C49 C50 C51 8(3) 6_565 .
C48 C49 C50 C51 -130(3) . .
C73 C49 C50 C51 -8(4) . .
C73 C49 C50 C51 -156(3) 6_565 .
C50 C49 C50 C73 163.6(12) 6_565 6_565
C48 C49 C50 C73 26(4) . 6_565
C73 C49 C50 C73 147(2) . 6_565
C50 C49 C50 C75 81(7) 6_565 6_565
C48 C49 C50 C75 -57(8) . 6_565
C73 C49 C50 C75 65(7) . 6_565
C73 C49 C50 C75 -83(6) 6_565 6_565
C50 C49 C50 C74 154.3(19) 6_565 6_565
C48 C49 C50 C74 17(5) . 6_565
C73 C49 C50 C74 138(2) . 6_565
C73 C49 C50 C74 -9(2) 6_565 6_565
C50 C50 C51 C75 164.6(12) 6_565 6_565
C49 C50 C51 C75 157(3) . 6_565
C103 C50 C51 C75 2.0(19) . 6_565
C73 C50 C51 C75 16(3) 6_565 6_565
C74 C50 C51 C75 1.8(15) 6_565 6_565
C50 C50 C51 C75 17.5(13) 6_565 .
C49 C50 C51 C75 10(4) . .
C103 C50 C51 C75 -145.1(19) . .
C73 C50 C51 C75 -131(2) 6_565 .
C75 C50 C51 C75 -147(3) 6_565 .
C74 C50 C51 C75 -145.2(17) 6_565 .
C50 C50 C51 C52 152.9(18) 6_565 .
C49 C50 C51 C52 146(3) . .
C103 C50 C51 C52 -10(3) . .
C73 C50 C51 C52 4(3) 6_565 .
C75 C50 C51 C52 -11.7(17) 6_565 .
C74 C50 C51 C52 -10(2) 6_565 .
C50 C50 C51 C52 61(3) 6_565 6_565
C49 C50 C51 C52 54(5) . 6_565
C103 C50 C51 C52 -102(3) . 6_565
C73 C50 C51 C52 -88(4) 6_565 6_565
C75 C50 C51 C52 -104(3) 6_565 6_565
C74 C50 C51 C52 -102(3) 6_565 6_565
C49 C50 C51 C50 -7(3) . 6_565
C103 C50 C51 C50 -162.6(14) . 6_565
C73 C50 C51 C50 -149(2) 6_565 6_565
C75 C50 C51 C50 -164.6(12) 6_565 6_565
C74 C50 C51 C50 -162.8(10) 6_565 6_565
C75 C51 C52 C76 -30(5) 6_565 6_565
C75 C51 C52 C76 128(5) . 6_565
C52 C51 C52 C76 137(5) 6_565 6_565
C50 C51 C52 C76 -13(6) . 6_565
C50 C51 C52 C76 29(7) 6_565 6_565
C75 C51 C52 C75 158(3) . 6_565
C52 C51 C52 C75 166.9(15) 6_565 6_565
C50 C51 C52 C75 17(2) . 6_565
C50 C51 C52 C75 59(4) 6_565 6_565
C75 C51 C52 C53 -156(3) 6_565 .
C75 C51 C52 C53 2(3) . .
C52 C51 C52 C53 11(2) 6_565 .
C50 C51 C52 C53 -139(2) . .
C50 C51 C52 C53 -97(4) 6_565 .
C75 C51 C52 C101 -10.6(19) 6_565 .
C75 C51 C52 C101 147(2) . .
C52 C51 C52 C101 156.3(15) 6_565 .
C50 C51 C52 C101 6(3) . .
C50 C51 C52 C101 49(4) 6_565 .
C75 C51 C52 C52 -166.9(15) 6_565 6_565
C75 C51 C52 C52 -9.3(11) . 6_565
C50 C51 C52 C52 -150(2) . 6_565
C50 C51 C52 C52 -108(3) 6_565 6_565
C76 C52 C53 C54 -26(3) 6_565 .
C75 C52 C53 C54 38(9) 6_565 .
C51 C52 C53 C54 131(3) . .
C101 C52 C53 C54 -16(4) . .
C52 C52 C53 C54 142(3) 6_565 .
C76 C52 C53 C52 -168.3(16) 6_565 6_565
C75 C52 C53 C52 -104(7) 6_565 6_565
C51 C52 C53 C52 -11(2) . 6_565
C101 C52 C53 C52 -158.1(13) . 6_565
C75 C52 C53 C76 64(7) 6_565 6_565
C51 C52 C53 C76 157(3) . 6_565
C101 C52 C53 C76 10.1(18) . 6_565
C52 C52 C53 C76 168.3(16) 6_565 6_565
C76 C52 C53 C76 -161(3) 6_565 .
C75 C52 C53 C76 -97(7) 6_565 .
C51 C52 C53 C76 -4(3) . .
C101 C52 C53 C76 -150.7(18) . .
C52 C52 C53 C76 7.5(10) 6_565 .
C52 C53 C54 C55 -6(6) 6_565 .
C52 C53 C54 C55 -124(3) . .
C76 C53 C54 C55 -141(3) 6_565 .
C76 C53 C54 C55 10(4) . .
C52 C53 C54 C55 124(3) 6_565 6_565
C52 C53 C54 C55 6(6) . 6_565
C76 C53 C54 C55 -10(4) 6_565 6_565
C76 C53 C54 C55 141(3) . 6_565
C52 C53 C54 C99 137(3) 6_565 .
C52 C53 C54 C99 19(4) . .
C76 C53 C54 C99 2(2) 6_565 .
C76 C53 C54 C99 153.0(17) . .
C52 C53 C54 C99 -19(4) 6_565 6_565
C52 C53 C54 C99 -137(3) . 6_565
C76 C53 C54 C99 -153.0(17) 6_565 6_565
C76 C53 C54 C99 -2(2) . 6_565
C53 C54 C55 C99 -17(4) . 6_565
C55 C54 C55 C99 -168.0(16) 6_565 6_565
C99 C54 C55 C99 -159(3) . 6_565
C53 C54 C55 C56 133(3) . .
C55 C54 C55 C56 -18(3) 6_565 .
C99 C54 C55 C56 -10(3) . .
C99 C54 C55 C56 150(3) 6_565 .
C53 C54 C55 C78 -17(5) . .
C55 C54 C55 C78 -168.1(13) 6_565 .
C99 C54 C55 C78 -159.3(17) . .
C99 C54 C55 C78 0(2) 6_565 .
C53 C54 C55 C55 151(4) . 6_565
C99 C54 C55 C55 8.8(11) . 6_565
C99 C54 C55 C55 168.0(16) 6_565 6_565
C53 C54 C55 C98 4(6) . 6_565
C55 C54 C55 C98 -147(3) 6_565 6_565
C99 C54 C55 C98 -138(3) . 6_565
C99 C54 C55 C98 21(3) 6_565 6_565
C53 C54 C55 C56 139(3) . 6_565
C55 C54 C55 C56 -12(2) 6_565 6_565
C99 C54 C55 C56 -4(2) . 6_565
C99 C54 C55 C56 156(2) 6_565 6_565
C53 C54 C55 C57 105(5) . 6_565
C55 C54 C55 C57 -46(5) 6_565 6_565
C99 C54 C55 C57 -37(5) . 6_565
C99 C54 C55 C57 122(5) 6_565 6_565
C99 C55 C56 C56 145(3) 6_565 6_565
C78 C55 C56 C56 162.9(16) . 6_565
C54 C55 C56 C56 17(3) . 6_565
C55 C55 C56 C56 0.002(9) 6_565 6_565
C98 C55 C56 C56 166.2(10) 6_565 6_565
C57 C55 C56 C56 167(2) 6_565 6_565
C99 C55 C56 C57 -21(5) 6_565 6_565
C78 C55 C56 C57 -4(3) . 6_565
C54 C55 C56 C57 -150(3) . 6_565
C55 C55 C56 C57 -167(2) 6_565 6_565
C98 C55 C56 C57 -1(2) 6_565 6_565
C56 C55 C56 C57 -167(2) 6_565 6_565
C99 C55 C56 C57 136(4) 6_565 .
C78 C55 C56 C57 153(2) . .
C54 C55 C56 C57 7(4) . .
C55 C55 C56 C57 -9.5(18) 6_565 .
C98 C55 C56 C57 157(2) 6_565 .
C56 C55 C56 C57 -9.5(18) 6_565 .
C57 C55 C56 C57 157(4) 6_565 .
C99 C55 C56 C80 -17(4) 6_565 .
C78 C55 C56 C80 1(2) . .
C54 C55 C56 C80 -146(2) . .
C55 C55 C56 C80 -162.1(12) 6_565 .
C98 C55 C56 C80 4.1(15) 6_565 .
C56 C55 C56 C80 -162.1(12) 6_565 .
C57 C55 C56 C80 5(2) 6_565 .
C99 C55 C56 C55 145(3) 6_565 6_565
C78 C55 C56 C55 162.9(16) . 6_565
C54 C55 C56 C55 17(3) . 6_565
C98 C55 C56 C55 166.2(10) 6_565 6_565
C56 C55 C56 C55 -0.002(13) 6_565 6_565
C57 C55 C56 C55 167(2) 6_565 6_565
C99 C55 C56 C98 -21(3) 6_565 6_565
C78 C55 C56 C98 -3.3(16) . 6_565
C54 C55 C56 C98 -150(3) . 6_565
C55 C55 C56 C98 -166.2(10) 6_565 6_565
C56 C55 C56 C98 -166.2(10) 6_565 6_565
C57 C55 C56 C98 1(2) 6_565 6_565
C99 C55 C56 C80 129(3) 6_565 6_565
C78 C55 C56 C80 146.3(18) . 6_565
C54 C55 C56 C80 0(4) . 6_565
C55 C55 C56 C80 -16.5(12) 6_565 6_565
C98 C55 C56 C80 149.7(17) 6_565 6_565
C56 C55 C56 C80 -16.5(12) 6_565 6_565
C57 C55 C56 C80 150(3) 6_565 6_565
C56 C56 C57 C80 -136(19) 6_565 6_565
C57 C56 C57 C80 44(20) 6_565 6_565
C55 C56 C57 C80 -108(17) . 6_565
C80 C56 C57 C80 37(18) . 6_565
C55 C56 C57 C80 -116(17) 6_565 6_565
C98 C56 C57 C80 -30(23) 6_565 6_565
C57 C56 C57 C56 -179.99(8) 6_565 6_565
C55 C56 C57 C56 28(5) . 6_565
C80 C56 C57 C56 173(2) . 6_565
C55 C56 C57 C56 19(4) 6_565 6_565
C98 C56 C57 C56 106(7) 6_565 6_565
C80 C56 C57 C56 136(19) 6_565 6_565
C56 C56 C57 C98 -26(3) 6_565 .
C57 C56 C57 C98 154(3) 6_565 .
C55 C56 C57 C98 2(3) . .
C80 C56 C57 C98 148(2) . .
C55 C56 C57 C98 -6.2(19) 6_565 .
C98 C56 C57 C98 81(8) 6_565 .
C80 C56 C57 C98 110(17) 6_565 .
C56 C56 C57 C58 -177(5) 6_565 .
C57 C56 C57 C58 3(5) 6_565 .
C55 C56 C57 C58 -150(2) . .
C80 C56 C57 C58 -4(3) . .
C55 C56 C57 C58 -158(2) 6_565 .
C98 C56 C57 C58 -71(8) 6_565 .
C80 C56 C57 C58 -42(16) 6_565 .
C56 C56 C57 C55 -19(4) 6_565 6_565
C57 C56 C57 C55 161(4) 6_565 6_565
C55 C56 C57 C55 8.4(16) . 6_565
C80 C56 C57 C55 154(2) . 6_565
C98 C56 C57 C55 87(8) 6_565 6_565
C80 C56 C57 C55 116(17) 6_565 6_565
C56 C56 C57 C79 -37(3) 6_565 6_565
C57 C56 C57 C79 143(3) 6_565 6_565
C55 C56 C57 C79 -9(4) . 6_565
C80 C56 C57 C79 136(3) . 6_565
C55 C56 C57 C79 -17(3) 6_565 6_565
C98 C56 C57 C79 69(9) 6_565 6_565
C80 C56 C57 C79 99(17) 6_565 6_565
C56 C56 C57 C57 179.99(8) 6_565 6_565
C55 C56 C57 C57 -152(5) . 6_565
C80 C56 C57 C57 -7(2) . 6_565
C55 C56 C57 C57 -161(4) 6_565 6_565
C98 C56 C57 C57 -74(7) 6_565 6_565
C80 C56 C57 C57 -44(20) 6_565 6_565
C56 C56 C57 C81 -171(5) 6_565 6_565
C57 C56 C57 C81 9(5) 6_565 6_565
C55 C56 C57 C81 -143(2) . 6_565
C80 C56 C57 C81 2(3) . 6_565
C55 C56 C57 C81 -151(2) 6_565 6_565
C98 C56 C57 C81 -64(8) 6_565 6_565
C80 C56 C57 C81 -35(16) 6_565 6_565
C80 C57 C58 C81 -109(14) 6_565 6_565
C56 C57 C58 C81 55(15) 6_565 6_565
C56 C57 C58 C81 56(14) . 6_565
C98 C57 C58 C81 -96(13) . 6_565
C55 C57 C58 C81 -43(17) 6_565 6_565
C79 C57 C58 C81 -100(13) 6_565 6_565
C57 C57 C58 C81 57(14) 6_565 6_565
C56 C57 C58 C80 164(6) 6_565 6_565
C56 C57 C58 C80 165(4) . 6_565
C98 C57 C58 C80 13(2) . 6_565
C55 C57 C58 C80 66(7) 6_565 6_565
C79 C57 C58 C80 9(2) 6_565 6_565
C57 C57 C58 C80 165(3) 6_565 6_565
C81 C57 C58 C80 109(14) 6_565 6_565
C80 C57 C58 C113 -26(3) 6_565 .
C56 C57 C58 C113 138(4) 6_565 .
C56 C57 C58 C113 139(3) . .
C98 C57 C58 C113 -13(3) . .
C55 C57 C58 C113 40(8) 6_565 .
C79 C57 C58 C113 -17(3) 6_565 .
C57 C57 C58 C113 140(2) 6_565 .
C81 C57 C58 C113 83(13) 6_565 .
C80 C57 C58 C59 -162(3) 6_565 .
C56 C57 C58 C59 1(5) 6_565 .
C56 C57 C58 C59 2(3) . .
C98 C57 C58 C59 -149.7(19) . .
C55 C57 C58 C59 -97(7) 6_565 .
C79 C57 C58 C59 -153.3(16) 6_565 .
C57 C57 C58 C59 3.0(17) 6_565 .
C81 C57 C58 C59 -54(13) 6_565 .
C80 C57 C58 C82 -48(4) 6_565 6_565
C56 C57 C58 C82 115(5) 6_565 6_565
C56 C57 C58 C82 116(4) . 6_565
C98 C57 C58 C82 -35(4) . 6_565
C55 C57 C58 C82 18(9) 6_565 6_565
C79 C57 C58 C82 -39(4) 6_565 6_565
C57 C57 C58 C82 117(3) 6_565 6_565
C81 C57 C58 C82 61(12) 6_565 6_565
C80 C58 C59 C81 139(7) 6_565 6_565
C113 C58 C59 C81 7(4) . 6_565
C57 C58 C59 C81 151(6) . 6_565
C82 C58 C59 C81 5(5) 6_565 6_565
C81 C58 C59 C81 -147(6) 6_565 .
C80 C58 C59 C81 -8(4) 6_565 .
C113 C58 C59 C81 -141(2) . .
C57 C58 C59 C81 4(3) . .
C82 C58 C59 C81 -142.1(19) 6_565 .
C81 C58 C59 C58 -157(4) 6_565 6_565
C80 C58 C59 C58 -18(5) 6_565 6_565
C113 C58 C59 C58 -149.8(14) . 6_565
C57 C58 C59 C58 -5(3) . 6_565
C82 C58 C59 C58 -151.4(14) 6_565 6_565
C81 C58 C59 C60 -17(6) 6_565 6_565
C80 C58 C59 C60 122(3) 6_565 6_565
C113 C58 C59 C60 -10(3) . 6_565
C57 C58 C59 C60 134(2) . 6_565
C82 C58 C59 C60 -12(2) 6_565 6_565
C81 C58 C59 C60 -6(5) 6_565 .
C80 C58 C59 C60 133(3) 6_565 .
C113 C58 C59 C60 1(2) . .
C57 C58 C59 C60 145.6(17) . .
C82 C58 C59 C60 -0.3(15) 6_565 .
C81 C59 C60 C61 -147(3) 6_565 .
C81 C59 C60 C61 3(3) . .
C58 C59 C60 C61 -146(3) . .
C58 C59 C60 C61 -2(4) 6_565 .
C60 C59 C60 C61 19(3) 6_565 .
C81 C59 C60 C60 -166.0(11) 6_565 6_565
C81 C59 C60 C60 -15.5(13) . 6_565
C58 C59 C60 C60 -164.4(12) . 6_565
C58 C59 C60 C60 -21.1(17) 6_565 6_565
C81 C59 C60 C117 -1.4(17) 6_565 .
C81 C59 C60 C117 149.2(18) . .
C58 C59 C60 C117 0.3(19) . .
C58 C59 C60 C117 144(2) 6_565 .
C60 C59 C60 C117 164.7(12) 6_565 .
C81 C59 C60 C83 -12(2) 6_565 6_565
C81 C59 C60 C83 138(2) . 6_565
C58 C59 C60 C83 -11(2) . 6_565
C58 C59 C60 C83 133(2) 6_565 6_565
C60 C59 C60 C83 153.9(16) 6_565 6_565
C81 C59 C60 C82 -1.4(13) 6_565 6_565
C81 C59 C60 C82 149.1(16) . 6_565
C58 C59 C60 C82 0.3(14) . 6_565
C58 C59 C60 C82 143.5(19) 6_565 6_565
C60 C59 C60 C82 164.6(8) 6_565 6_565
C81 C59 C60 C81 151(2) . 6_565
C58 C59 C60 C81 1.7(17) . 6_565
C58 C59 C60 C81 145(2) 6_565 6_565
C60 C59 C60 C81 166.0(11) 6_565 6_565
C117 C60 C61 C60 -160.2(16) . 6_565
C83 C60 C61 C60 -163.6(11) 6_565 6_565
C59 C60 C61 C60 -21(3) . 6_565
C82 C60 C61 C60 -143(2) 6_565 6_565
C81 C60 C61 C60 -70(5) 6_565 6_565
C60 C60 C61 C62 146(4) 6_565 .
C117 C60 C61 C62 -14(5) . .
C83 C60 C61 C62 -18(4) 6_565 .
C59 C60 C61 C62 125(3) . .
C82 C60 C61 C62 2(6) 6_565 .
C81 C60 C61 C62 76(6) 6_565 .
C60 C60 C61 C83 13.6(9) 6_565 .
C117 C60 C61 C83 -146.6(19) . .
C83 C60 C61 C83 -150(2) 6_565 .
C59 C60 C61 C83 -8(3) . .
C82 C60 C61 C83 -130(3) 6_565 .
C81 C60 C61 C83 -56(5) 6_565 .
C60 C60 C61 C83 163.6(11) 6_565 6_565
C117 C60 C61 C83 3(2) . 6_565
C59 C60 C61 C83 142(3) . 6_565
C82 C60 C61 C83 20(2) 6_565 6_565
C81 C60 C61 C83 94(4) 6_565 6_565
C60 C61 C62 C86 -126(4) . .
C60 C61 C62 C86 -4(6) 6_565 .
C83 C61 C62 C86 10(4) . .
C83 C61 C62 C86 -140(3) 6_565 .
C60 C61 C62 C86 4(6) . 6_565
C60 C61 C62 C86 126(4) 6_565 6_565
C83 C61 C62 C86 140(3) . 6_565
C83 C61 C62 C86 -10(4) 6_565 6_565
C60 C61 C62 C63 18(4) . .
C60 C61 C62 C63 141(4) 6_565 .
C83 C61 C62 C63 154.7(15) . .
C83 C61 C62 C63 4.7(16) 6_565 .
C60 C61 C62 C63 -141(4) . 6_565
C60 C61 C62 C63 -18(4) 6_565 6_565
C83 C61 C62 C63 -4.7(16) . 6_565
C83 C61 C62 C63 -154.7(15) 6_565 6_565
C61 C62 C63 C86 -169(2) . 6_565
C86 C62 C63 C86 -8.6(12) . 6_565
C63 C62 C63 C86 -36(4) 6_565 6_565
C61 C62 C63 C85 -145(3) . 6_565
C86 C62 C63 C85 15(3) . 6_565
C86 C62 C63 C85 24(3) 6_565 6_565
C63 C62 C63 C85 -12(6) 6_565 6_565
C61 C62 C63 C112 -12(3) . .
C86 C62 C63 C112 148(2) . .
C86 C62 C63 C112 157(3) 6_565 .
C63 C62 C63 C112 121(4) 6_565 .
C61 C62 C63 C84 -28(4) . 6_565
C86 C62 C63 C84 132(3) . 6_565
C86 C62 C63 C84 141(4) 6_565 6_565
C63 C62 C63 C84 105(4) 6_565 6_565
C61 C62 C63 C64 -156.5(18) . .
C86 C62 C63 C64 4(2) . .
C86 C62 C63 C64 12.5(17) 6_565 .
C63 C62 C63 C64 -23(5) 6_565 .
C61 C62 C63 C83 -5.3(19) . 6_565
C86 C62 C63 C83 155.0(17) . 6_565
C86 C62 C63 C83 164(2) 6_565 6_565
C63 C62 C63 C83 128(3) 6_565 6_565
C86 C63 C64 C85 -179(4) 6_565 6_565
C112 C63 C64 C85 21(4) . 6_565
C84 C63 C64 C85 15(3) 6_565 6_565
C62 C63 C64 C85 164(3) . 6_565
C83 C63 C64 C85 47(5) 6_565 6_565
C85 C63 C64 C86 179(4) 6_565 6_565
C112 C63 C64 C86 -160(3) . 6_565
C84 C63 C64 C86 -167(3) 6_565 6_565
C62 C63 C64 C86 -17(2) . 6_565
C83 C63 C64 C86 -134(4) 6_565 6_565
C86 C63 C64 C109 164(4) 6_565 .
C85 C63 C64 C109 -17(3) 6_565 .
C112 C63 C64 C109 3(4) . .
C84 C63 C64 C109 -3(3) 6_565 .
C62 C63 C64 C109 147(2) . .
C83 C63 C64 C109 30(5) 6_565 .
C86 C63 C64 C87 160(3) 6_565 6_565
C85 C63 C64 C87 -21(3) 6_565 6_565
C112 C63 C64 C87 0(4) . 6_565
C84 C63 C64 C87 -7(3) 6_565 6_565
C62 C63 C64 C87 143(2) . 6_565
C83 C63 C64 C87 26(5) 6_565 6_565
C86 C63 C64 C65 16(2) 6_565 .
C85 C63 C64 C65 -165(4) 6_565 .
C112 C63 C64 C65 -144(2) . .
C84 C63 C64 C65 -150.3(18) 6_565 .
C62 C63 C64 C65 -1(2) . .
C83 C63 C64 C65 -117(4) 6_565 .
C86 C63 C64 C68 122(5) 6_565 6_565
C85 C63 C64 C68 -59(5) 6_565 6_565
C112 C63 C64 C68 -39(6) . 6_565
C84 C63 C64 C68 -45(5) 6_565 6_565
C62 C63 C64 C68 105(4) . 6_565
C83 C63 C64 C68 -12(7) 6_565 6_565
C85 C64 C65 C86 -46(8) 6_565 6_565
C109 C64 C65 C86 -161(4) . 6_565
C87 C64 C65 C86 -159(3) 6_565 6_565
C63 C64 C65 C86 -16(2) . 6_565
C68 C64 C65 C86 -170(2) 6_565 6_565
C85 C64 C65 C86 -34(9) 6_565 .
C86 C64 C65 C86 12.8(16) 6_565 .
C109 C64 C65 C86 -148(3) . .
C87 C64 C65 C86 -146(2) 6_565 .
C63 C64 C65 C86 -3(2) . .
C68 C64 C65 C86 -157.4(17) 6_565 .
C85 C64 C65 C66 119(9) 6_565 .
C86 C64 C65 C66 166(3) 6_565 .
C109 C64 C65 C66 5(3) . .
C87 C64 C65 C66 7(3) 6_565 .
C63 C64 C65 C66 149.9(19) . .
C68 C64 C65 C66 -4.7(17) 6_565 .
C85 C64 C65 C64 -13(11) 6_565 6_565
C86 C64 C65 C64 33(4) 6_565 6_565
C109 C64 C65 C64 -128(3) . 6_565
C87 C64 C65 C64 -126(3) 6_565 6_565
C63 C64 C65 C64 18(4) . 6_565
C68 C64 C65 C64 -137(3) 6_565 6_565
C86 C65 C66 C67 -130(3) 6_565 6_565
C86 C65 C66 C67 -10(5) . 6_565
C64 C65 C66 C67 5(4) 6_565 6_565
C64 C65 C66 C67 -144(3) . 6_565
C86 C65 C66 C67 10(5) 6_565 .
C86 C65 C66 C67 130(3) . .
C64 C65 C66 C67 144(3) 6_565 .
C64 C65 C66 C67 -5(4) . .
C86 C65 C66 C68 20(4) 6_565 6_565
C86 C65 C66 C68 140(3) . 6_565
C64 C65 C66 C68 154.8(16) 6_565 6_565
C64 C65 C66 C68 6(2) . 6_565
C86 C65 C66 C68 -140(3) 6_565 .
C86 C65 C66 C68 -20(4) . .
C64 C65 C66 C68 -6(2) 6_565 .
C64 C65 C66 C68 -154.8(16) . .
C67 C66 C67 C68 171.1(16) 6_565 6_565
C65 C66 C67 C68 16(4) . 6_565
C68 C66 C67 C68 165(3) . 6_565
C67 C66 C67 C108 157.2(14) 6_565 .
C65 C66 C67 C108 2(4) . .
C68 C66 C67 C108 -13.9(18) 6_565 .
C68 C66 C67 C108 151.2(19) . .
C65 C66 C67 C67 -155(4) . 6_565
C68 C66 C67 C67 -171.1(16) 6_565 6_565
C68 C66 C67 C67 -6.0(10) . 6_565
C67 C66 C67 C45 14(3) 6_565 .
C65 C66 C67 C45 -141(3) . .
C68 C66 C67 C45 -157(3) 6_565 .
C68 C66 C67 C45 8(3) . .
C67 C66 C67 C69 141(4) 6_565 6_565
C65 C66 C67 C69 -14(7) . 6_565
C68 C66 C67 C69 -30(4) 6_565 6_565
C68 C66 C67 C69 135(4) . 6_565
C67 C66 C67 C45 10(2) 6_565 6_565
C65 C66 C67 C45 -145(3) . 6_565
C68 C66 C67 C45 -161(3) 6_565 6_565
C68 C66 C67 C45 4(2) . 6_565
C67 C66 C67 C46 33(5) 6_565 6_565
C65 C66 C67 C46 -121(4) . 6_565
C68 C66 C67 C46 -138(5) 6_565 6_565
C68 C66 C67 C46 27(5) . 6_565
C45 C45 C67 C68 -159(3) 6_565 6_565
C46 C45 C67 C68 6(5) 6_565 6_565
C46 C45 C67 C68 -149(3) . 6_565
C106 C45 C67 C68 -5(4) . 6_565
C69 C45 C67 C68 9(3) 6_565 6_565
C67 C45 C67 C68 -159(3) 6_565 6_565
C45 C45 C67 C66 -12(3) 6_565 .
C46 C45 C67 C66 152(3) 6_565 .
C46 C45 C67 C66 -3(4) . .
C106 C45 C67 C66 141(2) . .
C69 C45 C67 C66 155(3) 6_565 .
C67 C45 C67 C66 -12(3) 6_565 .
C45 C45 C67 C108 -157.9(13) 6_565 .
C46 C45 C67 C108 6(3) 6_565 .
C46 C45 C67 C108 -149(2) . .
C106 C45 C67 C108 -5(2) . .
C69 C45 C67 C108 9.2(15) 6_565 .
C67 C45 C67 C108 -157.9(13) 6_565 .
C45 C45 C67 C67 -0.001(10) 6_565 6_565
C46 C45 C67 C67 164(3) 6_565 6_565
C46 C45 C67 C67 9.3(17) . 6_565
C106 C45 C67 C67 153.2(17) . 6_565
C69 C45 C67 C67 167.1(11) 6_565 6_565
C45 C45 C67 C69 -167.1(11) 6_565 6_565
C46 C45 C67 C69 -3(3) 6_565 6_565
C46 C45 C67 C69 -158(2) . 6_565
C106 C45 C67 C69 -13.9(19) . 6_565
C67 C45 C67 C69 -167.1(11) 6_565 6_565
C46 C45 C67 C45 164(3) 6_565 6_565
C46 C45 C67 C45 9.3(17) . 6_565
C106 C45 C67 C45 153.2(17) . 6_565
C69 C45 C67 C45 167.1(11) 6_565 6_565
C67 C45 C67 C45 0.001(17) 6_565 6_565
C45 C45 C67 C46 -164(3) 6_565 6_565
C46 C45 C67 C46 -155(5) . 6_565
C106 C45 C67 C46 -11(2) . 6_565
C69 C45 C67 C46 3(3) 6_565 6_565
C67 C45 C67 C46 -164(3) 6_565 6_565
C67 C66 C68 C108 -51(6) 6_565 6_565
C67 C66 C68 C108 -43(7) . 6_565
C65 C66 C68 C108 118(6) . 6_565
C68 C66 C68 C108 -25(9) 6_565 6_565
C67 C66 C68 C67 8.9(17) . 6_565
C65 C66 C68 C67 170(3) . 6_565
C68 C66 C68 C67 26(4) 6_565 6_565
C67 C66 C68 C87 -150(3) 6_565 .
C67 C66 C68 C87 -141(2) . .
C65 C66 C68 C87 20(3) . .
C68 C66 C68 C87 -123(3) 6_565 .
C67 C66 C68 C69 -18(2) 6_565 .
C67 C66 C68 C69 -9(3) . .
C65 C66 C68 C69 152(2) . .
C68 C66 C68 C69 8(5) 6_565 .
C67 C66 C68 C109 -157(3) 6_565 6_565
C67 C66 C68 C109 -148(2) . 6_565
C65 C66 C68 C109 13(3) . 6_565
C68 C66 C68 C109 -130(3) 6_565 6_565
C67 C66 C68 C64 -165(2) 6_565 6_565
C67 C66 C68 C64 -156.4(19) . 6_565
C65 C66 C68 C64 4.5(16) . 6_565
C68 C66 C68 C64 -139(3) 6_565 6_565
C67 C68 C69 C108 -163(5) 6_565 6_565
C87 C68 C69 C108 -10(4) . 6_565
C109 C68 C69 C108 -14(4) 6_565 6_565
C66 C68 C69 C108 -148(5) . 6_565
C64 C68 C69 C108 -42(5) 6_565 6_565
C108 C68 C69 C107 10(4) 6_565 6_565
C67 C68 C69 C107 -152(3) 6_565 6_565
C87 C68 C69 C107 0(3) . 6_565
C109 C68 C69 C107 -4(4) 6_565 6_565
C66 C68 C69 C107 -138(3) . 6_565
C64 C68 C69 C107 -32(5) 6_565 6_565
C108 C68 C69 C106 133(5) 6_565 6_565
C67 C68 C69 C106 -30(4) 6_565 6_565
C87 C68 C69 C106 122(4) . 6_565
C109 C68 C69 C106 118(4) 6_565 6_565
C66 C68 C69 C106 -16(5) . 6_565
C64 C68 C69 C106 91(5) 6_565 6_565
C108 C68 C69 C67 163(5) 6_565 6_565
C87 C68 C69 C67 152(3) . 6_565
C109 C68 C69 C67 148(3) 6_565 6_565
C66 C68 C69 C67 14.2(19) . 6_565
C64 C68 C69 C67 121(4) 6_565 6_565
C108 C68 C69 C70 12(4) 6_565 .
C67 C68 C69 C70 -150(2) 6_565 .
C87 C68 C69 C70 2(3) . .
C109 C68 C69 C70 -2(3) 6_565 .
C66 C68 C69 C70 -136(2) . .
C64 C68 C69 C70 -30(4) 6_565 .
C108 C68 C69 C46 153(5) 6_565 .
C67 C68 C69 C46 -10(3) 6_565 .
C87 C68 C69 C46 143(2) . .
C109 C68 C69 C46 139(3) 6_565 .
C66 C68 C69 C46 5(3) . .
C64 C68 C69 C46 111(4) 6_565 .
C108 C68 C69 C45 157(4) 6_565 6_565
C67 C68 C69 C45 -5.7(18) 6_565 6_565
C87 C68 C69 C45 146.7(19) . 6_565
C109 C68 C69 C45 143(2) 6_565 6_565
C66 C68 C69 C45 8(2) . 6_565
C64 C68 C69 C45 115(4) 6_565 6_565
C45 C46 C69 C108 32(7) 6_565 6_565
C106 C46 C69 C108 -128(6) 6_565 6_565
C45 C46 C69 C108 25(7) . 6_565
C47 C46 C69 C108 -119(6) . 6_565
C46 C46 C69 C108 13(7) 6_565 6_565
C67 C46 C69 C108 30(5) 6_565 6_565
C105 C46 C69 C108 -117(5) 6_565 6_565
C107 C46 C69 C108 -123(7) 6_565 6_565
C45 C46 C69 C107 155(3) 6_565 6_565
C106 C46 C69 C107 -5(4) 6_565 6_565
C45 C46 C69 C107 147(3) . 6_565
C47 C46 C69 C107 3(3) . 6_565
C46 C46 C69 C107 136(2) 6_565 6_565
C67 C46 C69 C107 152(3) 6_565 6_565
C105 C46 C69 C107 6(3) 6_565 6_565
C45 C46 C69 C68 10(4) 6_565 .
C106 C46 C69 C68 -150(3) 6_565 .
C45 C46 C69 C68 2(4) . .
C47 C46 C69 C68 -142(2) . .
C46 C46 C69 C68 -9(3) 6_565 .
C67 C46 C69 C68 6.9(19) 6_565 .
C105 C46 C69 C68 -140(2) 6_565 .
C107 C46 C69 C68 -145(4) 6_565 .
C45 C46 C69 C106 160(5) 6_565 6_565
C45 C46 C69 C106 152(5) . 6_565
C47 C46 C69 C106 8(2) . 6_565
C46 C46 C69 C106 141(4) 6_565 6_565
C67 C46 C69 C106 157(3) 6_565 6_565
C105 C46 C69 C106 11(2) 6_565 6_565
C107 C46 C69 C106 5(4) 6_565 6_565
C45 C46 C69 C67 3(3) 6_565 6_565
C106 C46 C69 C67 -157(3) 6_565 6_565
C45 C46 C69 C67 -5(2) . 6_565
C47 C46 C69 C67 -149(2) . 6_565
C46 C46 C69 C67 -16(2) 6_565 6_565
C105 C46 C69 C67 -146.6(17) 6_565 6_565
C107 C46 C69 C67 -152(3) 6_565 6_565
C45 C46 C69 C70 148(3) 6_565 .
C106 C46 C69 C70 -12(4) 6_565 .
C45 C46 C69 C70 140(2) . .
C47 C46 C69 C70 -3(3) . .
C46 C46 C69 C70 129.3(18) 6_565 .
C67 C46 C69 C70 146(2) 6_565 .
C105 C46 C69 C70 -1(3) 6_565 .
C107 C46 C69 C70 -6.8(18) 6_565 .
C106 C46 C69 C45 -160(5) 6_565 6_565
C45 C46 C69 C45 -7.9(10) . 6_565
C47 C46 C69 C45 -152(4) . 6_565
C46 C46 C69 C45 -19(2) 6_565 6_565
C67 C46 C69 C45 -3(3) 6_565 6_565
C105 C46 C69 C45 -149(4) 6_565 6_565
C107 C46 C69 C45 -155(3) 6_565 6_565
C108 C69 C70 C107 -161(13) 6_565 6_565
C68 C69 C70 C107 -167(13) . 6_565
C106 C69 C70 C107 44(13) 6_565 6_565
C67 C69 C70 C107 156(14) 6_565 6_565
C46 C69 C70 C107 49(13) . 6_565
C45 C69 C70 C107 66(13) 6_565 6_565
C108 C69 C70 C116 140(7) 6_565 6_565
C107 C69 C70 C116 -59(14) 6_565 6_565
C68 C69 C70 C116 134(7) . 6_565
C106 C69 C70 C116 -15(8) 6_565 6_565
C67 C69 C70 C116 97(8) 6_565 6_565
C46 C69 C70 C116 -10(8) . 6_565
C45 C69 C70 C116 7(9) 6_565 6_565
C108 C69 C70 C88 2(2) 6_565 .
C107 C69 C70 C88 163(13) 6_565 .
C68 C69 C70 C88 -4(2) . .
C106 C69 C70 C88 -152.4(16) 6_565 .
C67 C69 C70 C88 -40(4) 6_565 .
C46 C69 C70 C88 -147(2) . .
C45 C69 C70 C88 -130(2) 6_565 .
C108 C69 C70 C71 153(3) 6_565 .
C107 C69 C70 C71 -46(12) 6_565 .
C68 C69 C70 C71 147(2) . .
C106 C69 C70 C71 -2(2) 6_565 .
C67 C69 C70 C71 110(4) 6_565 .
C46 C69 C70 C71 3(3) . .
C45 C69 C70 C71 20(4) 6_565 .
C107 C69 C70 C108 161(14) 6_565 6_565
C68 C69 C70 C108 -5.8(19) . 6_565
C106 C69 C70 C108 -155(3) 6_565 6_565
C67 C69 C70 C108 -43(3) 6_565 6_565
C46 C69 C70 C108 -150(3) . 6_565
C45 C69 C70 C108 -133(4) 6_565 6_565
C108 C69 C70 C122 19(4) 6_565 6_565
C107 C69 C70 C122 -180(100) 6_565 6_565
C68 C69 C70 C122 14(4) . 6_565
C106 C69 C70 C122 -135(3) 6_565 6_565
C67 C69 C70 C122 -23(6) 6_565 6_565
C46 C69 C70 C122 -130(3) . 6_565
C45 C69 C70 C122 -113(4) 6_565 6_565
C108 C69 C70 C106 155(3) 6_565 6_565
C107 C69 C70 C106 -44(13) 6_565 6_565
C68 C69 C70 C106 149(2) . 6_565
C67 C69 C70 C106 112(4) 6_565 6_565
C46 C69 C70 C106 5.0(16) . 6_565
C45 C69 C70 C106 22.1(19) 6_565 6_565
C107 C70 C71 C115 -164(4) 6_565 6_565
C116 C70 C71 C115 15(4) 6_565 6_565
C88 C70 C71 C115 -16(5) . 6_565
C69 C70 C71 C115 -156(4) . 6_565
C108 C70 C71 C115 -129(5) 6_565 6_565
C122 C70 C71 C115 -1(4) 6_565 6_565
C106 C70 C71 C115 -157(4) 6_565 6_565
C107 C70 C71 C116 -179(5) 6_565 6_565
C88 C70 C71 C116 -30(3) . 6_565
C69 C70 C71 C116 -171(4) . 6_565
C108 C70 C71 C116 -144(5) 6_565 6_565
C122 C70 C71 C116 -15(3) 6_565 6_565
C106 C70 C71 C116 -172(3) 6_565 6_565
C107 C70 C71 C72 -10(4) 6_565 .
C116 C70 C71 C72 169(4) 6_565 .
C88 C70 C71 C72 139(3) . .
C69 C70 C71 C72 -1(3) . .
C108 C70 C71 C72 25(5) 6_565 .
C122 C70 C71 C72 154(2) 6_565 .
C106 C70 C71 C72 -3(2) 6_565 .
C107 C70 C71 C91 -160(3) 6_565 .
C116 C70 C71 C91 19(3) 6_565 .
C88 C70 C71 C91 -11(3) . .
C69 C70 C71 C91 -151(2) . .
C108 C70 C71 C91 -125(4) 6_565 .
C122 C70 C71 C91 4.1(19) 6_565 .
C106 C70 C71 C91 -152.6(17) 6_565 .
C107 C70 C71 C104 -21(5) 6_565 6_565
C116 C70 C71 C104 158(4) 6_565 6_565
C88 C70 C71 C104 128(3) . 6_565
C69 C70 C71 C104 -13(4) . 6_565
C108 C70 C71 C104 14(6) 6_565 6_565
C122 C70 C71 C104 143(3) 6_565 6_565
C106 C70 C71 C104 -14(3) 6_565 6_565
C116 C70 C71 C107 179(5) 6_565 6_565
C88 C70 C71 C107 149(5) . 6_565
C69 C70 C71 C107 8(2) . 6_565
C108 C70 C71 C107 35(3) 6_565 6_565
C122 C70 C71 C107 164(4) 6_565 6_565
C106 C70 C71 C107 7(3) 6_565 6_565
C107 C70 C71 C114 -146(3) 6_565 6_565
C116 C70 C71 C114 33(3) 6_565 6_565
C88 C70 C71 C114 3(4) . 6_565
C69 C70 C71 C114 -138(2) . 6_565
C108 C70 C71 C114 -111(4) 6_565 6_565
C122 C70 C71 C114 18(2) 6_565 6_565
C106 C70 C71 C114 -139(2) 6_565 6_565
C115 C71 C72 C104 3(5) 6_565 6_565
C116 C71 C72 C104 -143(7) 6_565 6_565
C91 C71 C72 C104 -9(5) . 6_565
C70 C71 C72 C104 -158(4) . 6_565
C107 C71 C72 C104 -161(4) 6_565 6_565
C114 C71 C72 C104 -8(4) 6_565 6_565
C115 C71 C72 C105 155(4) 6_565 6_565
C116 C71 C72 C105 9(9) 6_565 6_565
C91 C71 C72 C105 143(4) . 6_565
C70 C71 C72 C105 -6(5) . 6_565
C104 C71 C72 C105 152(7) 6_565 6_565
C107 C71 C72 C105 -10(4) 6_565 6_565
C114 C71 C72 C105 143(4) 6_565 6_565
C115 C71 C72 C73 16(4) 6_565 .
C116 C71 C72 C73 -130(7) 6_565 .
C91 C71 C72 C73 4(3) . .
C70 C71 C72 C73 -145(2) . .
C104 C71 C72 C73 13(3) 6_565 .
C107 C71 C72 C73 -149(2) 6_565 .
C114 C71 C72 C73 4(3) 6_565 .
C115 C71 C72 C47 161(3) 6_565 .
C116 C71 C72 C47 15(8) 6_565 .
C91 C71 C72 C47 149(2) . .
C70 C71 C72 C47 0(3) . .
C104 C71 C72 C47 158(6) 6_565 .
C107 C71 C72 C47 -4(3) 6_565 .
C114 C71 C72 C47 150(2) 6_565 .
C116 C71 C72 C115 -146(8) 6_565 6_565
C91 C71 C72 C115 -12(2) . 6_565
C70 C71 C72 C115 -161(4) . 6_565
C104 C71 C72 C115 -3(5) 6_565 6_565
C107 C71 C72 C115 -165(3) 6_565 6_565
C114 C71 C72 C115 -12(2) 6_565 6_565
C115 C71 C72 C106 164(3) 6_565 6_565
C116 C71 C72 C106 18(7) 6_565 6_565
C91 C71 C72 C106 152.0(17) . 6_565
C70 C71 C72 C106 3(2) . 6_565
C104 C71 C72 C106 161(5) 6_565 6_565
C107 C71 C72 C106 -0.4(16) 6_565 6_565
C114 C71 C72 C106 152.7(13) 6_565 6_565
C115 C71 C72 C103 14(3) 6_565 6_565
C116 C71 C72 C103 -132(7) 6_565 6_565
C91 C71 C72 C103 2(3) . 6_565
C70 C71 C72 C103 -146.8(19) . 6_565
C104 C71 C72 C103 11(3) 6_565 6_565
C107 C71 C72 C103 -150.3(15) 6_565 6_565
C114 C71 C72 C103 2.7(19) 6_565 6_565
C105 C47 C72 C104 -13(6) 6_565 6_565
C106 C47 C72 C104 163(5) 6_565 6_565
C48 C47 C72 C104 9(5) . 6_565
C46 C47 C72 C104 155(5) . 6_565
C106 C47 C72 C105 176(7) 6_565 6_565
C48 C47 C72 C105 22(4) . 6_565
C46 C47 C72 C105 168(6) . 6_565
C104 C47 C72 C105 13(6) 6_565 6_565
C105 C47 C72 C71 -169(5) 6_565 .
C106 C47 C72 C71 7(4) 6_565 .
C48 C47 C72 C71 -147(2) . .
C46 C47 C72 C71 0(3) . .
C104 C47 C72 C71 -156(6) 6_565 .
C105 C47 C72 C73 -17(5) 6_565 .
C106 C47 C72 C73 159(3) 6_565 .
C48 C47 C72 C73 5(2) . .
C46 C47 C72 C73 151(2) . .
C104 C47 C72 C73 -4(4) 6_565 .
C105 C47 C72 C115 -154(6) 6_565 6_565
C106 C47 C72 C115 22(5) 6_565 6_565
C48 C47 C72 C115 -132(3) . 6_565
C46 C47 C72 C115 14(5) . 6_565
C104 C47 C72 C115 -141(7) 6_565 6_565
C105 C47 C72 C106 -176(7) 6_565 6_565
C48 C47 C72 C106 -154(3) . 6_565
C46 C47 C72 C106 -7(2) . 6_565
C104 C47 C72 C106 -163(5) 6_565 6_565
C105 C47 C72 C103 -23(5) 6_565 6_565
C106 C47 C72 C103 153(2) 6_565 6_565
C48 C47 C72 C103 -1(2) . 6_565
C46 C47 C72 C103 145(2) . 6_565
C104 C47 C72 C103 -10(4) 6_565 6_565
C104 C72 C73 C103 35(11) 6_565 6_565
C105 C72 C73 C103 -162(6) 6_565 6_565
C71 C72 C73 C103 -7(7) . 6_565
C47 C72 C73 C103 -157(5) . 6_565
C115 C72 C73 C103 0(6) 6_565 6_565
C106 C72 C73 C103 -145(5) 6_565 6_565
C105 C72 C73 C104 163(11) 6_565 6_565
C71 C72 C73 C104 -42(10) . 6_565
C47 C72 C73 C104 168(11) . 6_565
C115 C72 C73 C104 -35(10) 6_565 6_565
C106 C72 C73 C104 -180(100) 6_565 6_565
C103 C72 C73 C104 -35(11) 6_565 6_565
C104 C72 C73 C74 41(10) 6_565 .
C105 C72 C73 C74 -156(3) 6_565 .
C71 C72 C73 C74 -1(4) . .
C47 C72 C73 C74 -151(2) . .
C115 C72 C73 C74 6(3) 6_565 .
C106 C72 C73 C74 -138(3) 6_565 .
C103 C72 C73 C74 6(4) 6_565 .
C104 C72 C73 C50 159(11) 6_565 6_565
C105 C72 C73 C50 -39(4) 6_565 6_565
C71 C72 C73 C50 117(4) . 6_565
C47 C72 C73 C50 -33(5) . 6_565
C115 C72 C73 C50 124(4) 6_565 6_565
C106 C72 C73 C50 -21(5) 6_565 6_565
C103 C72 C73 C50 124(8) 6_565 6_565
C104 C72 C73 C105 -163(11) 6_565 6_565
C71 C72 C73 C105 155(4) . 6_565
C47 C72 C73 C105 5.6(18) . 6_565
C115 C72 C73 C105 163(3) 6_565 6_565
C106 C72 C73 C105 17.8(18) 6_565 6_565
C103 C72 C73 C105 162(6) 6_565 6_565
C104 C72 C73 C49 -176(11) 6_565 .
C105 C72 C73 C49 -14(3) 6_565 .
C71 C72 C73 C49 142(2) . .
C47 C72 C73 C49 -8(3) . .
C115 C72 C73 C49 148.9(18) 6_565 .
C106 C72 C73 C49 4(3) 6_565 .
C103 C72 C73 C49 149(7) 6_565 .
C104 C72 C73 C102 43(10) 6_565 6_565
C105 C72 C73 C102 -155(2) 6_565 6_565
C71 C72 C73 C102 1(3) . 6_565
C47 C72 C73 C102 -149.0(17) . 6_565
C115 C72 C73 C102 8(2) 6_565 6_565
C106 C72 C73 C102 -137(2) 6_565 6_565
C103 C72 C73 C102 8(5) 6_565 6_565
C50 C49 C73 C103 19(4) . 6_565
C50 C49 C73 C103 2(3) 6_565 6_565
C48 C49 C73 C103 166(3) . 6_565
C73 C49 C73 C103 98(5) 6_565 6_565
C50 C49 C73 C104 -142(4) . 6_565
C50 C49 C73 C104 -158(4) 6_565 6_565
C48 C49 C73 C104 6(4) . 6_565
C73 C49 C73 C104 -62(7) 6_565 6_565
C50 C49 C73 C72 -141(3) . .
C50 C49 C73 C72 -157(3) 6_565 .
C48 C49 C73 C72 7(2) . .
C73 C49 C73 C72 -61(5) 6_565 .
C50 C49 C73 C74 7(3) . .
C50 C49 C73 C74 -10(2) 6_565 .
C48 C49 C73 C74 155(2) . .
C73 C49 C73 C74 86(5) 6_565 .
C50 C49 C73 C50 16.3(13) . 6_565
C48 C49 C73 C50 164(2) . 6_565
C73 C49 C73 C50 96(5) 6_565 6_565
C50 C49 C73 C105 -149(2) . 6_565
C50 C49 C73 C105 -166(2) 6_565 6_565
C48 C49 C73 C105 -1.3(14) . 6_565
C73 C49 C73 C105 -70(4) 6_565 6_565
C50 C49 C73 C102 -1(3) . 6_565
C50 C49 C73 C102 -17(2) 6_565 6_565
C48 C49 C73 C102 147.4(16) . 6_565
C73 C49 C73 C102 79(5) 6_565 6_565
C103 C73 C74 C102 173(15) 6_565 6_565
C104 C73 C74 C102 18(9) 6_565 6_565
C72 C73 C74 C102 9(9) . 6_565
C50 C73 C74 C102 -142(8) 6_565 6_565
C105 C73 C74 C102 -27(12) 6_565 6_565
C49 C73 C74 C102 -136(8) . 6_565
C104 C73 C74 C103 -155(12) 6_565 6_565
C72 C73 C74 C103 -164(11) . 6_565
C50 C73 C74 C103 45(10) 6_565 6_565
C105 C73 C74 C103 160(13) 6_565 6_565
C49 C73 C74 C103 51(10) . 6_565
C102 C73 C74 C103 -173(15) 6_565 6_565
C103 C73 C74 C92 164(11) 6_565 .
C104 C73 C74 C92 9(4) 6_565 .
C72 C73 C74 C92 0(4) . .
C50 C73 C74 C92 -151(2) 6_565 .
C105 C73 C74 C92 -36(7) 6_565 .
C49 C73 C74 C92 -145(2) . .
C102 C73 C74 C92 -9(7) 6_565 .
C103 C73 C74 C75 -58(10) 6_565 .
C104 C73 C74 C75 147(3) 6_565 .
C72 C73 C74 C75 138(3) . .
C50 C73 C74 C75 -13(3) 6_565 .
C105 C73 C74 C75 102(6) 6_565 .
C49 C73 C74 C75 -7(4) . .
C102 C73 C74 C75 129(10) 6_565 .
C103 C73 C74 C114 160(11) 6_565 6_565
C104 C73 C74 C114 5(4) 6_565 6_565
C72 C73 C74 C114 -4(3) . 6_565
C50 C73 C74 C114 -155.0(19) 6_565 6_565
C105 C73 C74 C114 -40(6) 6_565 6_565
C49 C73 C74 C114 -149.4(16) . 6_565
C102 C73 C74 C114 -13(7) 6_565 6_565
C103 C73 C74 C101 -103(12) 6_565 6_565
C104 C73 C74 C101 102(6) 6_565 6_565
C72 C73 C74 C101 93(6) . 6_565
C50 C73 C74 C101 -58(5) 6_565 6_565
C105 C73 C74 C101 57(9) 6_565 6_565
C49 C73 C74 C101 -52(6) . 6_565
C102 C73 C74 C101 84(9) 6_565 6_565
C103 C73 C74 C104 155(12) 6_565 6_565
C72 C73 C74 C104 -9(2) . 6_565
C50 C73 C74 C104 -160(3) 6_565 6_565
C105 C73 C74 C104 -46(5) 6_565 6_565
C49 C73 C74 C104 -155(4) . 6_565
C102 C73 C74 C104 -18(9) 6_565 6_565
C103 C73 C74 C50 -45(10) 6_565 6_565
C104 C73 C74 C50 160(3) 6_565 6_565
C72 C73 C74 C50 151(3) . 6_565
C105 C73 C74 C50 115(6) 6_565 6_565
C49 C73 C74 C50 5.7(14) . 6_565
C102 C73 C74 C50 142(8) 6_565 6_565
C75 C51 C75 C52 38(4) 6_565 6_565
C52 C51 C75 C52 11.7(14) . 6_565
C50 C51 C75 C52 155(2) . 6_565
C50 C51 C75 C52 166(2) 6_565 6_565
C75 C51 C75 C101 18(7) 6_565 6_565
C52 C51 C75 C101 -8(4) . 6_565
C52 C51 C75 C101 -20(3) 6_565 6_565
C50 C51 C75 C101 135(4) . 6_565
C50 C51 C75 C101 146(4) 6_565 6_565
C75 C51 C75 C74 -126(3) 6_565 .
C52 C51 C75 C74 -152(2) . .
C52 C51 C75 C74 -164(3) 6_565 .
C50 C51 C75 C74 -9(3) . .
C50 C51 C75 C74 2(2) 6_565 .
C75 C51 C75 C76 28(5) 6_565 .
C52 C51 C75 C76 2(2) . .
C52 C51 C75 C76 -10.0(17) 6_565 .
C50 C51 C75 C76 144.8(18) . .
C50 C51 C75 C76 156.1(19) 6_565 .
C75 C51 C75 C102 -116(4) 6_565 6_565
C52 C51 C75 C102 -142(3) . 6_565
C52 C51 C75 C102 -154(4) 6_565 6_565
C50 C51 C75 C102 1(4) . 6_565
C50 C51 C75 C102 12(3) 6_565 6_565
C75 C51 C75 C103 -127(3) 6_565 6_565
C52 C51 C75 C103 -153.1(15) . 6_565
C52 C51 C75 C103 -165(2) 6_565 6_565
C50 C51 C75 C103 -10.0(19) . 6_565
C50 C51 C75 C103 1.3(13) 6_565 6_565
C75 C51 C75 C50 -128(4) 6_565 6_565
C52 C51 C75 C50 -154.4(18) . 6_565
C52 C51 C75 C50 -166(2) 6_565 6_565
C50 C51 C75 C50 -11.3(10) . 6_565
C102 C74 C75 C52 76(12) 6_565 6_565
C103 C74 C75 C52 -95(12) 6_565 6_565
C92 C74 C75 C52 60(12) . 6_565
C73 C74 C75 C52 -82(12) . 6_565
C114 C74 C75 C52 55(12) 6_565 6_565
C101 C74 C75 C52 69(11) 6_565 6_565
C104 C74 C75 C52 -57(13) 6_565 6_565
C50 C74 C75 C52 -93(11) 6_565 6_565
C102 C74 C75 C101 7(3) 6_565 6_565
C103 C74 C75 C101 -164(4) 6_565 6_565
C92 C74 C75 C101 -8(2) . 6_565
C73 C74 C75 C101 -150(3) . 6_565
C114 C74 C75 C101 -14(3) 6_565 6_565
C104 C74 C75 C101 -126(4) 6_565 6_565
C50 C74 C75 C101 -162(2) 6_565 6_565
C102 C74 C75 C51 167(3) 6_565 .
C103 C74 C75 C51 -4(5) 6_565 .
C92 C74 C75 C51 151.6(19) . .
C73 C74 C75 C51 9(4) . .
C114 C74 C75 C51 146(2) 6_565 .
C101 C74 C75 C51 160(3) 6_565 .
C104 C74 C75 C51 34(5) 6_565 .
C50 C74 C75 C51 -2.2(18) 6_565 .
C102 C74 C75 C76 20(4) 6_565 .
C103 C74 C75 C76 -151(4) 6_565 .
C92 C74 C75 C76 5(3) . .
C73 C74 C75 C76 -138(3) . .
C114 C74 C75 C76 -1(4) 6_565 .
C101 C74 C75 C76 13(2) 6_565 .
C104 C74 C75 C76 -113(4) 6_565 .
C50 C74 C75 C76 -149(3) 6_565 .
C103 C74 C75 C102 -171(6) 6_565 6_565
C92 C74 C75 C102 -16(2) . 6_565
C73 C74 C75 C102 -158(5) . 6_565
C114 C74 C75 C102 -21(2) 6_565 6_565
C101 C74 C75 C102 -7(3) 6_565 6_565
C104 C74 C75 C102 -133(5) 6_565 6_565
C50 C74 C75 C102 -170(3) 6_565 6_565
C102 C74 C75 C103 171(6) 6_565 6_565
C92 C74 C75 C103 155(5) . 6_565
C73 C74 C75 C103 13(3) . 6_565
C114 C74 C75 C103 150(5) 6_565 6_565
C101 C74 C75 C103 164(4) 6_565 6_565
C104 C74 C75 C103 38(4) 6_565 6_565
C50 C74 C75 C103 1(4) 6_565 6_565
C102 C74 C75 C50 170(3) 6_565 6_565
C103 C74 C75 C50 -1(4) 6_565 6_565
C92 C74 C75 C50 154(2) . 6_565
C73 C74 C75 C50 12(3) . 6_565
C114 C74 C75 C50 149(2) 6_565 6_565
C101 C74 C75 C50 162(2) 6_565 6_565
C104 C74 C75 C50 36(4) 6_565 6_565
C52 C75 C76 C101 176(4) 6_565 6_565
C51 C75 C76 C101 -170(3) . 6_565
C74 C75 C76 C101 -22(3) . 6_565
C102 C75 C76 C101 -12(3) 6_565 6_565
C103 C75 C76 C101 -39(4) 6_565 6_565
C50 C75 C76 C101 -128(5) 6_565 6_565
C101 C75 C76 C52 -176(4) 6_565 6_565
C51 C75 C76 C52 14(2) . 6_565
C74 C75 C76 C52 161(4) . 6_565
C102 C75 C76 C52 171(3) 6_565 6_565
C103 C75 C76 C52 145(4) 6_565 6_565
C50 C75 C76 C52 56(4) 6_565 6_565
C52 C75 C76 C77 -161(3) 6_565 .
C101 C75 C76 C77 23(3) 6_565 .
C51 C75 C76 C77 -147(2) . .
C74 C75 C76 C77 1(4) . .
C102 C75 C76 C77 11(3) 6_565 .
C103 C75 C76 C77 -16(5) 6_565 .
C50 C75 C76 C77 -105(4) 6_565 .
C52 C75 C76 C53 -18(2) 6_565 .
C101 C75 C76 C53 166(3) 6_565 .
C51 C75 C76 C53 -4(2) . .
C74 C75 C76 C53 144(3) . .
C102 C75 C76 C53 153.9(19) 6_565 .
C103 C75 C76 C53 127(3) 6_565 .
C50 C75 C76 C53 38(5) 6_565 .
C52 C75 C76 C100 -164(3) 6_565 6_565
C101 C75 C76 C100 20(3) 6_565 6_565
C51 C75 C76 C100 -150(2) . 6_565
C74 C75 C76 C100 -2(4) . 6_565
C102 C75 C76 C100 8(3) 6_565 6_565
C103 C75 C76 C100 -19(5) 6_565 6_565
C50 C75 C76 C100 -108(4) 6_565 6_565
C52 C75 C76 C99 -111(5) 6_565 6_565
C101 C75 C76 C99 73(5) 6_565 6_565
C51 C75 C76 C99 -97(4) . 6_565
C74 C75 C76 C99 50(6) . 6_565
C102 C75 C76 C99 61(5) 6_565 6_565
C103 C75 C76 C99 34(7) 6_565 6_565
C50 C75 C76 C99 -55(7) 6_565 6_565
C54 C53 C76 C101 -116(8) . 6_565
C52 C53 C76 C101 47(8) 6_565 6_565
C52 C53 C76 C101 36(9) . 6_565
C76 C53 C76 C101 17(11) 6_565 6_565
C54 C53 C76 C52 -163(2) . 6_565
C52 C53 C76 C52 -11.1(15) . 6_565
C76 C53 C76 C52 -29(4) 6_565 6_565
C54 C53 C76 C77 -2(3) . .
C52 C53 C76 C77 161(3) 6_565 .
C52 C53 C76 C77 150(3) . .
C76 C53 C76 C77 132(3) 6_565 .
C54 C53 C76 C75 -147.4(19) . .
C52 C53 C76 C75 16(2) 6_565 .
C52 C53 C76 C75 5(2) . .
C76 C53 C76 C75 -14(4) 6_565 .
C54 C53 C76 C100 -5(3) . 6_565
C52 C53 C76 C100 158(4) 6_565 6_565
C52 C53 C76 C100 147(3) . 6_565
C76 C53 C76 C100 129(3) 6_565 6_565
C54 C53 C76 C99 1.7(17) . 6_565
C52 C53 C76 C99 165(2) 6_565 6_565
C52 C53 C76 C99 153.7(18) . 6_565
C76 C53 C76 C99 135(3) 6_565 6_565
C101 C76 C77 C100 -2(21) 6_565 6_565
C52 C76 C77 C100 -84(23) 6_565 6_565
C75 C76 C77 C100 -21(22) . 6_565
C53 C76 C77 C100 -160(20) . 6_565
C99 C76 C77 C100 -166(23) 6_565 6_565
C52 C76 C77 C101 -83(11) 6_565 6_565
C75 C76 C77 C101 -20(2) . 6_565
C53 C76 C77 C101 -159(3) . 6_565
C100 C76 C77 C101 2(21) 6_565 6_565
C99 C76 C77 C101 -164(3) 6_565 6_565
C101 C76 C77 C99 164(3) 6_565 6_565
C52 C76 C77 C99 82(12) 6_565 6_565
C75 C76 C77 C99 144(3) . 6_565
C53 C76 C77 C99 6(3) . 6_565
C100 C76 C77 C99 166(22) 6_565 6_565
C101 C76 C77 C93 16(3) 6_565 .
C52 C76 C77 C93 -67(12) 6_565 .
C75 C76 C77 C93 -4(4) . .
C53 C76 C77 C93 -143(2) . .
C100 C76 C77 C93 17(19) 6_565 .
C99 C76 C77 C93 -149(4) 6_565 .
C101 C76 C77 C78 165(4) 6_565 .
C52 C76 C77 C78 82(12) 6_565 .
C75 C76 C77 C78 145(3) . .
C53 C76 C77 C78 6(4) . .
C100 C76 C77 C78 166(23) 6_565 .
C99 C76 C77 C78 0(2) 6_565 .
C101 C76 C77 C110 34(5) 6_565 6_565
C52 C76 C77 C110 -49(14) 6_565 6_565
C75 C76 C77 C110 14(6) . 6_565
C53 C76 C77 C110 -125(4) . 6_565
C100 C76 C77 C110 35(19) 6_565 6_565
C99 C76 C77 C110 -131(6) 6_565 6_565
C56 C55 C78 C99 -153(4) . 6_565
C54 C55 C78 C99 0(5) . 6_565
C55 C55 C78 C99 -32(8) 6_565 6_565
C98 C55 C78 C99 -158(5) 6_565 6_565
C56 C55 C78 C99 -144(5) 6_565 6_565
C57 C55 C78 C99 -155(4) 6_565 6_565
C99 C55 C78 C98 158(5) 6_565 6_565
C56 C55 C78 C98 5(3) . 6_565
C54 C55 C78 C98 159(2) . 6_565
C55 C55 C78 C98 126(5) 6_565 6_565
C56 C55 C78 C98 14(3) 6_565 6_565
C57 C55 C78 C98 3.4(19) 6_565 6_565
C99 C55 C78 C79 153(5) 6_565 .
C56 C55 C78 C79 -1(3) . .
C54 C55 C78 C79 152.9(19) . .
C55 C55 C78 C79 120(5) 6_565 .
C98 C55 C78 C79 -5.8(17) 6_565 .
C56 C55 C78 C79 8(3) 6_565 .
C57 C55 C78 C79 -2.5(18) 6_565 .
C99 C55 C78 C100 21(4) 6_565 6_565
C56 C55 C78 C100 -133(3) . 6_565
C54 C55 C78 C100 21(4) . 6_565
C55 C55 C78 C100 -12(7) 6_565 6_565
C98 C55 C78 C100 -138(4) 6_565 6_565
C56 C55 C78 C100 -124(4) 6_565 6_565
C57 C55 C78 C100 -135(3) 6_565 6_565
C99 C55 C78 C77 16(4) 6_565 .
C56 C55 C78 C77 -137(3) . .
C54 C55 C78 C77 16(3) . .
C55 C55 C78 C77 -17(7) 6_565 .
C98 C55 C78 C77 -143(3) 6_565 .
C56 C55 C78 C77 -129(3) 6_565 .
C57 C55 C78 C77 -139(3) 6_565 .
C99 C55 C78 C118 141(5) 6_565 6_565
C56 C55 C78 C118 -13(3) . 6_565
C54 C55 C78 C118 141(2) . 6_565
C55 C55 C78 C118 108(5) 6_565 6_565
C98 C55 C78 C118 -17.9(19) 6_565 6_565
C56 C55 C78 C118 -4(4) 6_565 6_565
C57 C55 C78 C118 -15(2) 6_565 6_565
C99 C55 C78 C110 84(5) 6_565 6_565
C56 C55 C78 C110 -69(5) . 6_565
C54 C55 C78 C110 84(5) . 6_565
C55 C55 C78 C110 52(9) 6_565 6_565
C98 C55 C78 C110 -74(5) 6_565 6_565
C56 C55 C78 C110 -60(6) 6_565 6_565
C57 C55 C78 C110 -71(5) 6_565 6_565
C100 C77 C78 C99 167(21) 6_565 6_565
C101 C77 C78 C99 21(9) 6_565 6_565
C76 C77 C78 C99 0(5) . 6_565
C93 C77 C78 C99 149(5) . 6_565
C110 C77 C78 C99 156(4) 6_565 6_565
C100 C77 C78 C98 48(22) 6_565 6_565
C101 C77 C78 C98 -98(9) 6_565 6_565
C76 C77 C78 C98 -119(6) . 6_565
C99 C77 C78 C98 -118(6) 6_565 6_565
C93 C77 C78 C98 30(6) . 6_565
C110 C77 C78 C98 37(5) 6_565 6_565
C100 C77 C78 C55 153(19) 6_565 .
C101 C77 C78 C55 7(9) 6_565 .
C76 C77 C78 C55 -14(4) . .
C99 C77 C78 C55 -14(3) 6_565 .
C93 C77 C78 C55 135(3) . .
C110 C77 C78 C55 142(3) 6_565 .
C100 C77 C78 C79 22(21) 6_565 .
C101 C77 C78 C79 -124(7) 6_565 .
C76 C77 C78 C79 -145(3) . .
C99 C77 C78 C79 -144(5) 6_565 .
C93 C77 C78 C79 4(3) . .
C110 C77 C78 C79 11(2) 6_565 .
C101 C77 C78 C100 -146(26) 6_565 6_565
C76 C77 C78 C100 -167(22) . 6_565
C99 C77 C78 C100 -167(21) 6_565 6_565
C93 C77 C78 C100 -18(18) . 6_565
C110 C77 C78 C100 -11(19) 6_565 6_565
C100 C77 C78 C118 18(20) 6_565 6_565
C101 C77 C78 C118 -128(7) 6_565 6_565
C76 C77 C78 C118 -149(3) . 6_565
C99 C77 C78 C118 -149(4) 6_565 6_565
C93 C77 C78 C118 0(3) . 6_565
C110 C77 C78 C118 6.9(17) 6_565 6_565
C100 C77 C78 C110 11(19) 6_565 6_565
C101 C77 C78 C110 -135(8) 6_565 6_565
C76 C77 C78 C110 -156(4) . 6_565
C99 C77 C78 C110 -156(4) 6_565 6_565
C93 C77 C78 C110 -6.9(15) . 6_565
C99 C78 C79 C118 -107(9) 6_565 6_565
C98 C78 C79 C118 -162(5) 6_565 6_565
C55 C78 C79 C118 -151(3) . 6_565
C100 C78 C79 C118 -9(4) 6_565 6_565
C77 C78 C79 C118 -12(4) . 6_565
C110 C78 C79 C118 -2(3) 6_565 6_565
C99 C78 C79 C98 55(9) 6_565 6_565
C55 C78 C79 C98 11(3) . 6_565
C100 C78 C79 C98 153(4) 6_565 6_565
C77 C78 C79 C98 150(4) . 6_565
C118 C78 C79 C98 162(5) 6_565 6_565
C110 C78 C79 C98 159(3) 6_565 6_565
C99 C78 C79 C80 44(9) 6_565 .
C98 C78 C79 C80 -11(3) 6_565 .
C55 C78 C79 C80 0(2) . .
C100 C78 C79 C80 142(2) 6_565 .
C77 C78 C79 C80 139(2) . .
C118 C78 C79 C80 151(4) 6_565 .
C110 C78 C79 C80 148.6(16) 6_565 .
C99 C78 C79 C95 -92(9) 6_565 .
C98 C78 C79 C95 -147(4) 6_565 .
C55 C78 C79 C95 -136(2) . .
C100 C78 C79 C95 6(3) 6_565 .
C77 C78 C79 C95 2(3) . .
C118 C78 C79 C95 14(2) 6_565 .
C110 C78 C79 C95 12.0(19) 6_565 .
C99 C78 C79 C57 47(9) 6_565 6_565
C98 C78 C79 C57 -8(3) 6_565 6_565
C55 C78 C79 C57 2.3(17) . 6_565
C100 C78 C79 C57 144(2) 6_565 6_565
C77 C78 C79 C57 141(2) . 6_565
C118 C78 C79 C57 153(3) 6_565 6_565
C110 C78 C79 C57 150.8(13) 6_565 6_565
C99 C78 C79 C119 -69(11) 6_565 6_565
C98 C78 C79 C119 -124(5) 6_565 6_565
C55 C78 C79 C119 -113(4) . 6_565
C100 C78 C79 C119 29(5) 6_565 6_565
C77 C78 C79 C119 26(5) . 6_565
C118 C78 C79 C119 38(4) 6_565 6_565
C110 C78 C79 C119 35(4) 6_565 6_565
C99 C78 C79 C110 -104(9) 6_565 6_565
C98 C78 C79 C110 -159(3) 6_565 6_565
C55 C78 C79 C110 -148.4(17) . 6_565
C100 C78 C79 C110 -6(2) 6_565 6_565
C77 C78 C79 C110 -10(2) . 6_565
C118 C78 C79 C110 2(3) 6_565 6_565
C98 C78 C79 C99 -55(9) 6_565 6_565
C55 C78 C79 C99 -44(8) . 6_565
C100 C78 C79 C99 98(9) 6_565 6_565
C77 C78 C79 C99 95(9) . 6_565
C118 C78 C79 C99 107(9) 6_565 6_565
C110 C78 C79 C99 104(9) 6_565 6_565
C118 C79 C80 C57 149(5) 6_565 6_565
C98 C79 C80 C57 -1(3) 6_565 6_565
C78 C79 C80 C57 6(3) . 6_565
C95 C79 C80 C57 151(3) . 6_565
C119 C79 C80 C57 157(3) 6_565 6_565
C110 C79 C80 C57 91(6) 6_565 6_565
C99 C79 C80 C57 13(3) 6_565 6_565
C118 C79 C80 C58 -11(6) 6_565 6_565
C98 C79 C80 C58 -161(4) 6_565 6_565
C78 C79 C80 C58 -154(3) . 6_565
C95 C79 C80 C58 -9(4) . 6_565
C57 C79 C80 C58 -160(5) 6_565 6_565
C119 C79 C80 C58 -3(3) 6_565 6_565
C110 C79 C80 C58 -69(7) 6_565 6_565
C99 C79 C80 C58 -147(3) 6_565 6_565
C118 C79 C80 C98 150(6) 6_565 6_565
C78 C79 C80 C98 7.0(19) . 6_565
C95 C79 C80 C98 152(3) . 6_565
C57 C79 C80 C98 1(3) 6_565 6_565
C119 C79 C80 C98 159(3) 6_565 6_565
C110 C79 C80 C98 92(5) 6_565 6_565
C99 C79 C80 C98 14.0(19) 6_565 6_565
C118 C79 C80 C81 -2(6) 6_565 .
C98 C79 C80 C81 -152(3) 6_565 .
C78 C79 C80 C81 -145(2) . .
C95 C79 C80 C81 0(3) . .
C57 C79 C80 C81 -151(4) 6_565 .
C119 C79 C80 C81 6(2) 6_565 .
C110 C79 C80 C81 -61(6) 6_565 .
C99 C79 C80 C81 -138(2) 6_565 .
C118 C79 C80 C56 144(4) 6_565 .
C98 C79 C80 C56 -7(2) 6_565 .
C78 C79 C80 C56 0(2) . .
C95 C79 C80 C56 145.8(15) . .
C57 C79 C80 C56 -5(2) 6_565 .
C119 C79 C80 C56 151.9(13) 6_565 .
C110 C79 C80 C56 85(5) 6_565 .
C99 C79 C80 C56 7.3(17) 6_565 .
C98 C79 C80 C118 -150(6) 6_565 6_565
C78 C79 C80 C118 -143(5) . 6_565
C95 C79 C80 C118 2(4) . 6_565
C57 C79 C80 C118 -149(5) 6_565 6_565
C119 C79 C80 C118 8(4) 6_565 6_565
C110 C79 C80 C118 -58(5) 6_565 6_565
C99 C79 C80 C118 -136(5) 6_565 6_565
C118 C79 C80 C113 -10(5) 6_565 6_565
C98 C79 C80 C113 -160(2) 6_565 6_565
C78 C79 C80 C113 -153.2(15) . 6_565
C95 C79 C80 C113 -7.7(17) . 6_565
C57 C79 C80 C113 -159(3) 6_565 6_565
C119 C79 C80 C113 -1.7(11) 6_565 6_565
C110 C79 C80 C113 -68(5) 6_565 6_565
C99 C79 C80 C113 -146.2(13) 6_565 6_565
C118 C79 C80 C56 138(4) 6_565 6_565
C98 C79 C80 C56 -12(3) 6_565 6_565
C78 C79 C80 C56 -5(2) . 6_565
C95 C79 C80 C56 140.5(15) . 6_565
C57 C79 C80 C56 -11(2) 6_565 6_565
C119 C79 C80 C56 146.6(12) 6_565 6_565
C110 C79 C80 C56 80(5) 6_565 6_565
C99 C79 C80 C56 2.0(17) 6_565 6_565
C56 C56 C80 C57 88(30) 6_565 6_565
C57 C56 C80 C57 83(30) . 6_565
C55 C56 C80 C57 -125(30) . 6_565
C55 C56 C80 C57 -157(30) 6_565 6_565
C98 C56 C80 C57 -120(30) 6_565 6_565
C80 C56 C80 C57 88(30) 6_565 6_565
C56 C56 C80 C58 15(3) 6_565 6_565
C57 C56 C80 C58 -72(30) 6_565 6_565
C57 C56 C80 C58 11(3) . 6_565
C55 C56 C80 C58 163(2) . 6_565
C55 C56 C80 C58 131(3) 6_565 6_565
C98 C56 C80 C58 167(2) 6_565 6_565
C80 C56 C80 C58 15(3) 6_565 6_565
C56 C56 C80 C98 -152.3(15) 6_565 6_565
C57 C56 C80 C98 120(30) 6_565 6_565
C57 C56 C80 C98 -156(2) . 6_565
C55 C56 C80 C98 -4.4(16) . 6_565
C55 C56 C80 C98 -37(3) 6_565 6_565
C80 C56 C80 C98 -152.3(15) 6_565 6_565
C56 C56 C80 C79 -148.5(13) 6_565 .
C57 C56 C80 C79 124(30) 6_565 .
C57 C56 C80 C79 -153(2) . .
C55 C56 C80 C79 -0.7(19) . .
C55 C56 C80 C79 -33(4) 6_565 .
C98 C56 C80 C79 3.8(14) 6_565 .
C80 C56 C80 C79 -148.5(13) 6_565 .
C56 C56 C80 C81 5(2) 6_565 .
C57 C56 C80 C81 -82(30) 6_565 .
C57 C56 C80 C81 1(3) . .
C55 C56 C80 C81 153.2(17) . .
C55 C56 C80 C81 121(3) 6_565 .
C98 C56 C80 C81 157.7(19) 6_565 .
C80 C56 C80 C81 5(2) 6_565 .
C56 C56 C80 C118 -137.4(14) 6_565 6_565
C57 C56 C80 C118 135(30) 6_565 6_565
C57 C56 C80 C118 -142(2) . 6_565
C55 C56 C80 C118 10(2) . 6_565
C55 C56 C80 C118 -22(4) 6_565 6_565
C98 C56 C80 C118 14.9(15) 6_565 6_565
C80 C56 C80 C118 -137.4(14) 6_565 6_565
C56 C56 C80 C113 -19(3) 6_565 6_565
C57 C56 C80 C113 -107(31) 6_565 6_565
C57 C56 C80 C113 -23(3) . 6_565
C55 C56 C80 C113 129(3) . 6_565
C55 C56 C80 C113 96(4) 6_565 6_565
C98 C56 C80 C113 133(3) 6_565 6_565
C80 C56 C80 C113 -19(3) 6_565 6_565
C57 C56 C80 C56 -88(30) 6_565 6_565
C57 C56 C80 C56 -4.2(16) . 6_565
C55 C56 C80 C56 148(2) . 6_565
C55 C56 C80 C56 115(4) 6_565 6_565
C98 C56 C80 C56 152.3(15) 6_565 6_565
C80 C56 C80 C56 0.005(17) 6_565 6_565
C81 C59 C81 C58 -45(7) 6_565 6_565
C58 C59 C81 C58 -29(5) . 6_565
C60 C59 C81 C58 -175(5) 6_565 6_565
C60 C59 C81 C58 -166(5) . 6_565
C81 C59 C81 C113 121(5) 6_565 6_565
C58 C59 C81 C113 138(4) . 6_565
C58 C59 C81 C113 166(9) 6_565 6_565
C60 C59 C81 C113 -8(4) 6_565 6_565
C60 C59 C81 C113 0(5) . 6_565
C81 C59 C81 C82 127(3) 6_565 .
C58 C59 C81 C82 144(2) . .
C58 C59 C81 C82 173(7) 6_565 .
C60 C59 C81 C82 -2(2) 6_565 .
C60 C59 C81 C82 6(3) . .
C81 C59 C81 C80 -24(4) 6_565 .
C58 C59 C81 C80 -7(3) . .
C58 C59 C81 C80 22(4) 6_565 .
C60 C59 C81 C80 -153.0(17) 6_565 .
C60 C59 C81 C80 -144.8(15) . .
C81 C59 C81 C57 -25(4) 6_565 6_565
C58 C59 C81 C57 -8(2) . 6_565
C58 C59 C81 C57 21(5) 6_565 6_565
C60 C59 C81 C57 -153.9(13) 6_565 6_565
C60 C59 C81 C57 -145.7(13) . 6_565
C81 C59 C81 C117 128(3) 6_565 6_565
C58 C59 C81 C117 145(2) . 6_565
C58 C59 C81 C117 174(6) 6_565 6_565
C60 C59 C81 C117 -1.0(12) 6_565 6_565
C60 C59 C81 C117 7.3(17) . 6_565
C81 C59 C81 C60 129(3) 6_565 6_565
C58 C59 C81 C60 146(2) . 6_565
C58 C59 C81 C60 175(5) 6_565 6_565
C60 C59 C81 C60 8.3(8) . 6_565
C57 C80 C81 C58 62(13) 6_565 6_565
C98 C80 C81 C58 171(13) 6_565 6_565
C79 C80 C81 C58 -147(13) . 6_565
C56 C80 C81 C58 69(13) . 6_565
C118 C80 C81 C58 -147(13) 6_565 6_565
C113 C80 C81 C58 -134(13) 6_565 6_565
C56 C80 C81 C58 69(13) 6_565 6_565
C57 C80 C81 C113 -164(3) 6_565 6_565
C58 C80 C81 C113 134(13) 6_565 6_565
C98 C80 C81 C113 -55(6) 6_565 6_565
C79 C80 C81 C113 -13(3) . 6_565
C56 C80 C81 C113 -157.5(16) . 6_565
C118 C80 C81 C113 -13(2) 6_565 6_565
C56 C80 C81 C113 -156.6(14) 6_565 6_565
C57 C80 C81 C59 -2(4) 6_565 .
C58 C80 C81 C59 -65(12) 6_565 .
C98 C80 C81 C59 107(6) 6_565 .
C79 C80 C81 C59 149(2) . .
C56 C80 C81 C59 4(2) . .
C118 C80 C81 C59 148.2(17) 6_565 .
C113 C80 C81 C59 161(2) 6_565 .
C56 C80 C81 C59 4.9(19) 6_565 .
C57 C80 C81 C82 -153(3) 6_565 .
C58 C80 C81 C82 145(14) 6_565 .
C98 C80 C81 C82 -44(7) 6_565 .
C79 C80 C81 C82 -2(3) . .
C56 C80 C81 C82 -146.6(18) . .
C118 C80 C81 C82 -2(3) 6_565 .
C113 C80 C81 C82 10.8(15) 6_565 .
C56 C80 C81 C82 -145.8(17) 6_565 .
C58 C80 C81 C57 -62(13) 6_565 6_565
C98 C80 C81 C57 109(7) 6_565 6_565
C79 C80 C81 C57 151(4) . 6_565
C56 C80 C81 C57 6(2) . 6_565
C118 C80 C81 C57 151(4) 6_565 6_565
C113 C80 C81 C57 164(3) 6_565 6_565
C56 C80 C81 C57 7(3) 6_565 6_565
C57 C80 C81 C117 -140(3) 6_565 6_565
C58 C80 C81 C117 158(14) 6_565 6_565
C98 C80 C81 C117 -31(7) 6_565 6_565
C79 C80 C81 C117 11(4) . 6_565
C56 C80 C81 C117 -134(2) . 6_565
C118 C80 C81 C117 10(3) 6_565 6_565
C113 C80 C81 C117 23.7(18) 6_565 6_565
C56 C80 C81 C117 -133(2) 6_565 6_565
C57 C80 C81 C60 -78(6) 6_565 6_565
C58 C80 C81 C60 -140(16) 6_565 6_565
C98 C80 C81 C60 31(10) 6_565 6_565
C79 C80 C81 C60 74(6) . 6_565
C56 C80 C81 C60 -71(5) . 6_565
C118 C80 C81 C60 73(5) 6_565 6_565
C113 C80 C81 C60 86(5) 6_565 6_565
C56 C80 C81 C60 -70(5) 6_565 6_565
C58 C81 C82 C113 -3(8) 6_565 6_565
C59 C81 C82 C113 -173(3) . 6_565
C80 C81 C82 C113 -22(3) . 6_565
C57 C81 C82 C113 -36(4) 6_565 6_565
C117 C81 C82 C113 -176(5) 6_565 6_565
C60 C81 C82 C113 -175(3) 6_565 6_565
C58 C81 C82 C117 173(8) 6_565 6_565
C113 C81 C82 C117 176(5) 6_565 6_565
C59 C81 C82 C117 3(4) . 6_565
C80 C81 C82 C117 154(3) . 6_565
C57 C81 C82 C117 140(3) 6_565 6_565
C60 C81 C82 C117 1(3) 6_565 6_565
C58 C81 C82 C83 159(7) 6_565 .
C113 C81 C82 C83 163(5) 6_565 .
C59 C81 C82 C83 -10(4) . .
C80 C81 C82 C83 141(3) . .
C57 C81 C82 C83 127(3) 6_565 .
C117 C81 C82 C83 -13(3) 6_565 .
C60 C81 C82 C83 -12(3) 6_565 .
C58 C81 C82 C96 22(8) 6_565 .
C113 C81 C82 C96 25(2) 6_565 .
C59 C81 C82 C96 -148.1(18) . .
C80 C81 C82 C96 3(3) . .
C57 C81 C82 C96 -11(3) 6_565 .
C117 C81 C82 C96 -151(4) 6_565 .
C60 C81 C82 C96 -150.2(18) 6_565 .
C58 C81 C82 C60 172(8) 6_565 6_565
C113 C81 C82 C60 175(3) 6_565 6_565
C59 C81 C82 C60 2.1(19) . 6_565
C80 C81 C82 C60 153.1(18) . 6_565
C57 C81 C82 C60 139(2) 6_565 6_565
C117 C81 C82 C60 -1(3) 6_565 6_565
C113 C81 C82 C58 3(8) 6_565 6_565
C59 C81 C82 C58 -170(9) . 6_565
C80 C81 C82 C58 -19(7) . 6_565
C57 C81 C82 C58 -32(7) 6_565 6_565
C117 C81 C82 C58 -173(8) 6_565 6_565
C60 C81 C82 C58 -172(8) 6_565 6_565
C58 C81 C82 C119 14(8) 6_565 6_565
C113 C81 C82 C119 18(2) 6_565 6_565
C59 C81 C82 C119 -155.3(18) . 6_565
C80 C81 C82 C119 -4(2) . 6_565
C57 C81 C82 C119 -18(3) 6_565 6_565
C117 C81 C82 C119 -158(4) 6_565 6_565
C60 C81 C82 C119 -157.4(15) 6_565 6_565
C58 C81 C82 C112 134(8) 6_565 6_565
C113 C81 C82 C112 137(6) 6_565 6_565
C59 C81 C82 C112 -36(5) . 6_565
C80 C81 C82 C112 115(4) . 6_565
C57 C81 C82 C112 101(5) 6_565 6_565
C117 C81 C82 C112 -39(3) 6_565 6_565
C60 C81 C82 C112 -38(4) 6_565 6_565
C113 C82 C83 C117 171(15) 6_565 6_565
C81 C82 C83 C117 46(9) . 6_565
C96 C82 C83 C117 -173(8) . 6_565
C60 C82 C83 C117 31(8) 6_565 6_565
C58 C82 C83 C117 53(9) 6_565 6_565
C119 C82 C83 C117 -179(8) 6_565 6_565
C112 C82 C83 C117 -175(10) 6_565 6_565
C113 C82 C83 C112 -15(14) 6_565 6_565
C117 C82 C83 C112 175(10) 6_565 6_565
C81 C82 C83 C112 -139(4) . 6_565
C96 C82 C83 C112 1(4) . 6_565
C60 C82 C83 C112 -154(4) 6_565 6_565
C58 C82 C83 C112 -133(4) 6_565 6_565
C119 C82 C83 C112 -4(5) 6_565 6_565
C113 C82 C83 C84 -15(13) 6_565 .
C117 C82 C83 C84 174(9) 6_565 .
C81 C82 C83 C84 -140(3) . .
C96 C82 C83 C84 1(3) . .
C60 C82 C83 C84 -155(3) 6_565 .
C58 C82 C83 C84 -133(4) 6_565 .
C119 C82 C83 C84 -5(3) 6_565 .
C112 C82 C83 C84 -1(3) 6_565 .
C113 C82 C83 C60 140(12) 6_565 6_565
C117 C82 C83 C60 -31(8) 6_565 6_565
C81 C82 C83 C60 16(3) . 6_565
C96 C82 C83 C60 156.0(16) . 6_565
C58 C82 C83 C60 22(4) 6_565 6_565
C119 C82 C83 C60 151(2) 6_565 6_565
C112 C82 C83 C60 154(4) 6_565 6_565
C113 C82 C83 C63 33(16) 6_565 6_565
C117 C82 C83 C63 -138(12) 6_565 6_565
C81 C82 C83 C63 -92(7) . 6_565
C96 C82 C83 C63 49(7) . 6_565
C60 C82 C83 C63 -107(7) 6_565 6_565
C58 C82 C83 C63 -85(8) 6_565 6_565
C119 C82 C83 C63 43(7) 6_565 6_565
C112 C82 C83 C63 47(5) 6_565 6_565
C113 C82 C83 C61 130(12) 6_565 .
C117 C82 C83 C61 -41(8) 6_565 .
C81 C82 C83 C61 5(4) . .
C96 C82 C83 C61 145.8(15) . .
C60 C82 C83 C61 -10.2(13) 6_565 .
C58 C82 C83 C61 12(4) 6_565 .
C119 C82 C83 C61 140.4(19) 6_565 .
C112 C82 C83 C61 144(4) 6_565 .
C117 C82 C83 C113 -171(15) 6_565 6_565
C81 C82 C83 C113 -124(13) . 6_565
C96 C82 C83 C113 16(11) . 6_565
C60 C82 C83 C113 -140(12) 6_565 6_565
C58 C82 C83 C113 -118(13) 6_565 6_565
C119 C82 C83 C113 11(11) 6_565 6_565
C112 C82 C83 C113 15(14) 6_565 6_565
C117 C83 C84 C112 -180(13) 6_565 6_565
C82 C83 C84 C112 177(11) . 6_565
C60 C83 C84 C112 59(12) 6_565 6_565
C63 C83 C84 C112 20(10) 6_565 6_565
C61 C83 C84 C112 37(11) . 6_565
C113 C83 C84 C112 175(11) 6_565 6_565
C117 C83 C84 C124 2(7) 6_565 6_565
C112 C83 C84 C124 -178(12) 6_565 6_565
C82 C83 C84 C124 -1(4) . 6_565
C60 C83 C84 C124 -120(5) 6_565 6_565
C63 C83 C84 C124 -158(4) 6_565 6_565
C61 C83 C84 C124 -142(3) . 6_565
C113 C83 C84 C124 -3(4) 6_565 6_565
C117 C83 C84 C97 2(7) 6_565 .
C112 C83 C84 C97 -178(12) 6_565 .
C82 C83 C84 C97 -1(3) . .
C60 C83 C84 C97 -119(5) 6_565 .
C63 C83 C84 C97 -158(2) 6_565 .
C61 C83 C84 C97 -141(2) . .
C113 C83 C84 C97 -2(3) 6_565 .
C117 C83 C84 C63 160(6) 6_565 6_565
C112 C83 C84 C63 -20(10) 6_565 6_565
C82 C83 C84 C63 157(2) . 6_565
C60 C83 C84 C63 39(5) 6_565 6_565
C61 C83 C84 C63 17(2) . 6_565
C113 C83 C84 C63 155.6(18) 6_565 6_565
C117 C83 C84 C85 148(5) 6_565 .
C112 C83 C84 C85 -32(10) 6_565 .
C82 C83 C84 C85 145(2) . .
C60 C83 C84 C85 27(6) 6_565 .
C63 C83 C84 C85 -12.1(19) 6_565 .
C61 C83 C84 C85 5(3) . .
C113 C83 C84 C85 143.4(19) 6_565 .
C112 C83 C84 C117 180(13) 6_565 6_565
C82 C83 C84 C117 -3(4) . 6_565
C60 C83 C84 C117 -121(9) 6_565 6_565
C63 C83 C84 C117 -160(6) 6_565 6_565
C61 C83 C84 C117 -143(7) . 6_565
C113 C83 C84 C117 -5(5) 6_565 6_565
C117 C83 C84 C123 54(9) 6_565 6_565
C112 C83 C84 C123 -126(13) 6_565 6_565
C82 C83 C84 C123 51(6) . 6_565
C60 C83 C84 C123 -68(9) 6_565 6_565
C63 C83 C84 C123 -106(6) 6_565 6_565
C61 C83 C84 C123 -90(6) . 6_565
C113 C83 C84 C123 49(6) 6_565 6_565
C112 C84 C85 C64 -32(10) 6_565 6_565
C124 C84 C85 C64 129(8) 6_565 6_565
C83 C84 C85 C64 -21(9) . 6_565
C97 C84 C85 C64 123(8) . 6_565
C63 C84 C85 C64 -37(8) 6_565 6_565
C117 C84 C85 C64 -11(9) 6_565 6_565
C123 C84 C85 C64 129(8) 6_565 6_565
C112 C84 C85 C63 5(5) 6_565 6_565
C124 C84 C85 C63 166(3) 6_565 6_565
C83 C84 C85 C63 16(2) . 6_565
C97 C84 C85 C63 160(2) . 6_565
C117 C84 C85 C63 26(3) 6_565 6_565
C123 C84 C85 C63 166.0(19) 6_565 6_565
C112 C84 C85 C109 -154(5) 6_565 6_565
C124 C84 C85 C109 7(4) 6_565 6_565
C83 C84 C85 C109 -142(3) . 6_565
C97 C84 C85 C109 1(4) . 6_565
C63 C84 C85 C109 -159(3) 6_565 6_565
C117 C84 C85 C109 -132(3) 6_565 6_565
C123 C84 C85 C109 7(3) 6_565 6_565
C112 C84 C85 C86 -8(5) 6_565 .
C124 C84 C85 C86 153(3) 6_565 .
C83 C84 C85 C86 3(3) . .
C97 C84 C85 C86 147(2) . .
C63 C84 C85 C86 -13(2) 6_565 .
C117 C84 C85 C86 13(3) 6_565 .
C123 C84 C85 C86 153(2) 6_565 .
C112 C84 C85 C87 -153(5) 6_565 .
C124 C84 C85 C87 7(3) 6_565 .
C83 C84 C85 C87 -142(3) . .
C97 C84 C85 C87 1(3) . .
C63 C84 C85 C87 -159(3) 6_565 .
C117 C84 C85 C87 -132(3) 6_565 .
C123 C84 C85 C87 7.5(19) 6_565 .
C124 C84 C85 C112 161(6) 6_565 6_565
C83 C84 C85 C112 11(4) . 6_565
C97 C84 C85 C112 155(6) . 6_565
C63 C84 C85 C112 -5(5) 6_565 6_565
C117 C84 C85 C112 21(4) 6_565 6_565
C123 C84 C85 C112 161(5) 6_565 6_565
C112 C84 C85 C123 -161(5) 6_565 6_565
C124 C84 C85 C123 0(2) 6_565 6_565
C83 C84 C85 C123 -150(2) . 6_565
C97 C84 C85 C123 -6.2(19) . 6_565
C63 C84 C85 C123 -166.0(19) 6_565 6_565
C117 C84 C85 C123 -140(2) 6_565 6_565
C86 C65 C86 C64 166.4(16) 6_565 6_565
C66 C65 C86 C64 23(4) . 6_565
C64 C65 C86 C64 158(3) . 6_565
C86 C65 C86 C63 111(6) 6_565 6_565
C66 C65 C86 C63 -33(8) . 6_565
C64 C65 C86 C63 -55(6) 6_565 6_565
C64 C65 C86 C63 102(7) . 6_565
C86 C65 C86 C85 156.5(15) 6_565 .
C66 C65 C86 C85 13(4) . .
C64 C65 C86 C85 -9.9(18) 6_565 .
C64 C65 C86 C85 148(2) . .
C86 C65 C86 C62 14(2) 6_565 .
C66 C65 C86 C62 -129(3) . .
C64 C65 C86 C62 -152(3) 6_565 .
C64 C65 C86 C62 6(2) . .
C66 C65 C86 C86 -144(4) . 6_565
C64 C65 C86 C86 -166.4(16) 6_565 6_565
C64 C65 C86 C86 -8.7(10) . 6_565
C63 C85 C86 C64 -179(4) 6_565 6_565
C109 C85 C86 C64 -16(3) 6_565 6_565
C87 C85 C86 C64 -21(3) . 6_565
C84 C85 C86 C64 -165(4) . 6_565
C112 C85 C86 C64 -168(4) 6_565 6_565
C123 C85 C86 C64 -70(5) 6_565 6_565
C64 C85 C86 C63 179(4) 6_565 6_565
C109 C85 C86 C63 163(3) 6_565 6_565
C87 C85 C86 C63 158(3) . 6_565
C84 C85 C86 C63 14(2) . 6_565
C112 C85 C86 C63 11.3(18) 6_565 6_565
C123 C85 C86 C63 109(5) 6_565 6_565
C64 C85 C86 C65 19(3) 6_565 .
C63 C85 C86 C65 -160(3) 6_565 .
C109 C85 C86 C65 2(3) 6_565 .
C87 C85 C86 C65 -2(3) . .
C84 C85 C86 C65 -147(2) . .
C112 C85 C86 C65 -149(2) 6_565 .
C123 C85 C86 C65 -51(5) 6_565 .
C64 C85 C86 C62 160(4) 6_565 .
C63 C85 C86 C62 -19(2) 6_565 .
C109 C85 C86 C62 144(3) 6_565 .
C87 C85 C86 C62 139(2) . .
C84 C85 C86 C62 -5(3) . .
C112 C85 C86 C62 -8(3) 6_565 .
C123 C85 C86 C62 90(5) 6_565 .
C64 C85 C86 C86 81(4) 6_565 6_565
C63 C85 C86 C86 -98(3) 6_565 6_565
C109 C85 C86 C86 65(4) 6_565 6_565
C87 C85 C86 C86 60(4) . 6_565
C84 C85 C86 C86 -84(3) . 6_565
C112 C85 C86 C86 -87(3) 6_565 6_565
C123 C85 C86 C86 11(7) 6_565 6_565
C61 C62 C86 C64 16(8) . 6_565
C86 C62 C86 C64 -135(5) 6_565 6_565
C63 C62 C86 C64 -127(5) . 6_565
C63 C62 C86 C64 36(5) 6_565 6_565
C61 C62 C86 C63 -20(4) . 6_565
C86 C62 C86 C63 -170.5(13) 6_565 6_565
C63 C62 C86 C63 -163(2) . 6_565
C61 C62 C86 C65 137(3) . .
C86 C62 C86 C65 -14(2) 6_565 .
C63 C62 C86 C65 -6(2) . .
C63 C62 C86 C65 157(3) 6_565 .
C61 C62 C86 C85 -4(5) . .
C86 C62 C86 C85 -154.5(16) 6_565 .
C63 C62 C86 C85 -147(2) . .
C63 C62 C86 C85 15.9(19) 6_565 .
C61 C62 C86 C86 151(4) . 6_565
C63 C62 C86 C86 7.4(10) . 6_565
C63 C62 C86 C86 170.5(13) 6_565 6_565
C108 C68 C87 C109 -172(10) 6_565 6_565
C67 C68 C87 C109 -86(11) 6_565 6_565
C69 C68 C87 C109 -166(9) . 6_565
C66 C68 C87 C109 -28(9) . 6_565
C64 C68 C87 C109 -8(8) 6_565 6_565
C67 C68 C87 C108 86(7) 6_565 6_565
C69 C68 C87 C108 6(2) . 6_565
C109 C68 C87 C108 172(10) 6_565 6_565
C66 C68 C87 C108 144(4) . 6_565
C64 C68 C87 C108 164(3) 6_565 6_565
C108 C68 C87 C88 -6(3) 6_565 .
C67 C68 C87 C88 81(6) 6_565 .
C69 C68 C87 C88 0(3) . .
C109 C68 C87 C88 166(11) 6_565 .
C66 C68 C87 C88 138(2) . .
C64 C68 C87 C88 158(3) 6_565 .
C108 C68 C87 C64 -164(3) 6_565 6_565
C67 C68 C87 C64 -78(6) 6_565 6_565
C69 C68 C87 C64 -158(2) . 6_565
C109 C68 C87 C64 8(8) 6_565 6_565
C66 C68 C87 C64 -20(3) . 6_565
C108 C68 C87 C123 -27(6) 6_565 6_565
C67 C68 C87 C123 60(8) 6_565 6_565
C69 C68 C87 C123 -21(6) . 6_565
C109 C68 C87 C123 145(13) 6_565 6_565
C66 C68 C87 C123 117(5) . 6_565
C64 C68 C87 C123 137(6) 6_565 6_565
C108 C68 C87 C85 -161(4) 6_565 .
C67 C68 C87 C85 -74(7) 6_565 .
C69 C68 C87 C85 -154(2) . .
C109 C68 C87 C85 11(7) 6_565 .
C66 C68 C87 C85 -17(4) . .
C64 C68 C87 C85 3.5(18) 6_565 .
C64 C85 C87 C109 22(18) 6_565 6_565
C63 C85 C87 C109 107(20) 6_565 6_565
C86 C85 C87 C109 36(18) . 6_565
C84 C85 C87 C109 -180(100) . 6_565
C112 C85 C87 C109 170(17) 6_565 6_565
C123 C85 C87 C109 -170(19) 6_565 6_565
C64 C85 C87 C108 -24(5) 6_565 6_565
C63 C85 C87 C108 61(9) 6_565 6_565
C109 C85 C87 C108 -46(15) 6_565 6_565
C86 C85 C87 C108 -9(6) . 6_565
C84 C85 C87 C108 135(4) . 6_565
C112 C85 C87 C108 124(4) 6_565 6_565
C123 C85 C87 C108 144(6) 6_565 6_565
C64 C85 C87 C68 -7(4) 6_565 .
C63 C85 C87 C68 78(8) 6_565 .
C109 C85 C87 C68 -29(16) 6_565 .
C86 C85 C87 C68 7(4) . .
C84 C85 C87 C68 151(2) . .
C112 C85 C87 C68 141(2) 6_565 .
C123 C85 C87 C68 161(3) 6_565 .
C64 C85 C87 C88 -160(4) 6_565 .
C63 C85 C87 C88 -75(8) 6_565 .
C109 C85 C87 C88 179(20) 6_565 .
C86 C85 C87 C88 -145(3) . .
C84 C85 C87 C88 -1(4) . .
C112 C85 C87 C88 -12(4) 6_565 .
C123 C85 C87 C88 8(2) 6_565 .
C63 C85 C87 C64 85(7) 6_565 6_565
C109 C85 C87 C64 -22(18) 6_565 6_565
C86 C85 C87 C64 14(2) . 6_565
C84 C85 C87 C64 158(4) . 6_565
C112 C85 C87 C64 148(4) 6_565 6_565
C123 C85 C87 C64 168(3) 6_565 6_565
C64 C85 C87 C123 -168(3) 6_565 6_565
C63 C85 C87 C123 -83(7) 6_565 6_565
C109 C85 C87 C123 170(19) 6_565 6_565
C86 C85 C87 C123 -154(2) . 6_565
C84 C85 C87 C123 -10(2) . 6_565
C112 C85 C87 C123 -20(3) 6_565 6_565
C107 C70 C88 C123 124(9) 6_565 6_565
C116 C70 C88 C123 -43(10) 6_565 6_565
C71 C70 C88 C123 -27(11) . 6_565
C69 C70 C88 C123 121(9) . 6_565
C108 C70 C88 C123 122(9) 6_565 6_565
C122 C70 C88 C123 -47(9) 6_565 6_565
C106 C70 C88 C123 91(10) 6_565 6_565
C107 C70 C88 C122 170(3) 6_565 6_565
C116 C70 C88 C122 3(2) 6_565 6_565
C71 C70 C88 C122 20(3) . 6_565
C69 C70 C88 C122 167.2(18) . 6_565
C108 C70 C88 C122 168.5(17) 6_565 6_565
C106 C70 C88 C122 138(3) 6_565 6_565
C107 C70 C88 C87 7(4) 6_565 .
C116 C70 C88 C87 -160(3) 6_565 .
C71 C70 C88 C87 -143(3) . .
C69 C70 C88 C87 4(3) . .
C108 C70 C88 C87 5(2) 6_565 .
C122 C70 C88 C87 -163(3) 6_565 .
C106 C70 C88 C87 -25(4) 6_565 .
C107 C70 C88 C89 163(3) 6_565 .
C116 C70 C88 C89 -4(3) 6_565 .
C71 C70 C88 C89 12(3) . .
C69 C70 C88 C89 159.6(18) . .
C108 C70 C88 C89 160.9(19) 6_565 .
C122 C70 C88 C89 -7.6(16) 6_565 .
C106 C70 C88 C89 130(3) 6_565 .
C107 C70 C88 C109 11(4) 6_565 6_565
C116 C70 C88 C109 -156(3) 6_565 6_565
C71 C70 C88 C109 -139(3) . 6_565
C69 C70 C88 C109 8(3) . 6_565
C108 C70 C88 C109 9(2) 6_565 6_565
C122 C70 C88 C109 -159(2) 6_565 6_565
C106 C70 C88 C109 -21(4) 6_565 6_565
C107 C70 C88 C116 167(5) 6_565 6_565
C71 C70 C88 C116 17(2) . 6_565
C69 C70 C88 C116 164(3) . 6_565
C108 C70 C88 C116 165(3) 6_565 6_565
C122 C70 C88 C116 -3(2) 6_565 6_565
C106 C70 C88 C116 135(4) 6_565 6_565
C107 C70 C88 C108 2(3) 6_565 6_565
C116 C70 C88 C108 -165(3) 6_565 6_565
C71 C70 C88 C108 -149(3) . 6_565
C69 C70 C88 C108 -1.3(13) . 6_565
C122 C70 C88 C108 -168.5(17) 6_565 6_565
C106 C70 C88 C108 -30(2) 6_565 6_565
C116 C70 C88 C107 -167(5) 6_565 6_565
C71 C70 C88 C107 -150(5) . 6_565
C69 C70 C88 C107 -3(2) . 6_565
C108 C70 C88 C107 -2(3) 6_565 6_565
C122 C70 C88 C107 -170(3) 6_565 6_565
C106 C70 C88 C107 -32(2) 6_565 6_565
C109 C87 C88 C123 -12(17) 6_565 6_565
C108 C87 C88 C123 -169(2) 6_565 6_565
C68 C87 C88 C123 -166(3) . 6_565
C64 C87 C88 C123 -32(6) 6_565 6_565
C85 C87 C88 C123 -13(3) . 6_565
C109 C87 C88 C122 35(22) 6_565 6_565
C108 C87 C88 C122 -123(9) 6_565 6_565
C68 C87 C88 C122 -120(9) . 6_565
C64 C87 C88 C122 14(13) 6_565 6_565
C123 C87 C88 C122 46(9) 6_565 6_565
C85 C87 C88 C122 34(11) . 6_565
C109 C87 C88 C70 151(16) 6_565 .
C108 C87 C88 C70 -6(2) 6_565 .
C68 C87 C88 C70 -3(3) . .
C64 C87 C88 C70 131(5) 6_565 .
C123 C87 C88 C70 163(3) 6_565 .
C85 C87 C88 C70 150(3) . .
C109 C87 C88 C89 3(18) 6_565 .
C108 C87 C88 C89 -154(3) 6_565 .
C68 C87 C88 C89 -151(3) . .
C64 C87 C88 C89 -18(8) 6_565 .
C123 C87 C88 C89 15(3) 6_565 .
C85 C87 C88 C89 2(5) . .
C108 C87 C88 C109 -158(18) 6_565 6_565
C68 C87 C88 C109 -155(18) . 6_565
C64 C87 C88 C109 -21(13) 6_565 6_565
C123 C87 C88 C109 12(17) 6_565 6_565
C85 C87 C88 C109 -1(15) . 6_565
C109 C87 C88 C116 138(16) 6_565 6_565
C108 C87 C88 C116 -20(3) 6_565 6_565
C68 C87 C88 C116 -17(4) . 6_565
C64 C87 C88 C116 117(5) 6_565 6_565
C123 C87 C88 C116 149(3) 6_565 6_565
C85 C87 C88 C116 137(3) . 6_565
C109 C87 C88 C108 158(18) 6_565 6_565
C68 C87 C88 C108 2.9(17) . 6_565
C64 C87 C88 C108 137(6) 6_565 6_565
C123 C87 C88 C108 169(2) 6_565 6_565
C85 C87 C88 C108 156(4) . 6_565
C109 C87 C88 C107 154(17) 6_565 6_565
C108 C87 C88 C107 -3.4(16) 6_565 6_565
C68 C87 C88 C107 0(2) . 6_565
C64 C87 C88 C107 133(5) 6_565 6_565
C123 C87 C88 C107 166(2) 6_565 6_565
C85 C87 C88 C107 153(3) . 6_565
C123 C88 C89 C122 180(3) 6_565 6_565
C70 C88 C89 C122 13(3) . 6_565
C87 C88 C89 C122 163(4) . 6_565
C109 C88 C89 C122 163(3) 6_565 6_565
C116 C88 C89 C122 11(2) 6_565 6_565
C108 C88 C89 C122 75(8) 6_565 6_565
C107 C88 C89 C122 22(3) 6_565 6_565
C122 C88 C89 C123 -180(3) 6_565 6_565
C70 C88 C89 C123 -166(3) . 6_565
C87 C88 C89 C123 -17(3) . 6_565
C109 C88 C89 C123 -17(2) 6_565 6_565
C116 C88 C89 C123 -168(2) 6_565 6_565
C108 C88 C89 C123 -104(8) 6_565 6_565
C107 C88 C89 C123 -158(3) 6_565 6_565
C123 C88 C89 C121 148(6) 6_565 6_565
C122 C88 C89 C121 -32(5) 6_565 6_565
C70 C88 C89 C121 -18(6) . 6_565
C87 C88 C89 C121 131(6) . 6_565
C109 C88 C89 C121 131(6) 6_565 6_565
C116 C88 C89 C121 -20(5) 6_565 6_565
C108 C88 C89 C121 44(12) 6_565 6_565
C107 C88 C89 C121 -10(7) 6_565 6_565
C123 C88 C89 C90 158(3) 6_565 .
C122 C88 C89 C90 -22(3) 6_565 .
C70 C88 C89 C90 -8(3) . .
C87 C88 C89 C90 141(4) . .
C109 C88 C89 C90 142(3) 6_565 .
C116 C88 C89 C90 -10(3) 6_565 .
C108 C88 C89 C90 54(10) 6_565 .
C107 C88 C89 C90 0(4) 6_565 .
C123 C88 C89 C97 15(2) 6_565 .
C122 C88 C89 C97 -165(3) 6_565 .
C70 C88 C89 C97 -151.4(19) . .
C87 C88 C89 C97 -2(4) . .
C109 C88 C89 C97 -2(3) 6_565 .
C116 C88 C89 C97 -153.5(17) 6_565 .
C108 C88 C89 C97 -90(9) 6_565 .
C107 C88 C89 C97 -143(2) 6_565 .
C123 C88 C89 C124 12(2) 6_565 6_565
C122 C88 C89 C124 -168(3) 6_565 6_565
C70 C88 C89 C124 -154.5(18) . 6_565
C87 C88 C89 C124 -5(4) . 6_565
C109 C88 C89 C124 -5(3) 6_565 6_565
C116 C88 C89 C124 -156.6(15) 6_565 6_565
C108 C88 C89 C124 -93(8) 6_565 6_565
C107 C88 C89 C124 -146(2) 6_565 6_565
C123 C88 C89 C120 28(4) 6_565 6_565
C122 C88 C89 C120 -152(5) 6_565 6_565
C70 C88 C89 C120 -138(3) . 6_565
C87 C88 C89 C120 11(6) . 6_565
C109 C88 C89 C120 12(5) 6_565 6_565
C116 C88 C89 C120 -140(3) 6_565 6_565
C108 C88 C89 C120 -76(10) 6_565 6_565
C107 C88 C89 C120 -130(4) 6_565 6_565
C122 C89 C90 C121 167(5) 6_565 6_565
C123 C89 C90 C121 -106(12) 6_565 6_565
C88 C89 C90 C121 -169(4) . 6_565
C97 C89 C90 C121 -24(4) . 6_565
C124 C89 C90 C121 -29(5) 6_565 6_565
C120 C89 C90 C121 -17(4) 6_565 6_565
C123 C89 C90 C122 87(12) 6_565 6_565
C121 C89 C90 C122 -167(5) 6_565 6_565
C88 C89 C90 C122 24(3) . 6_565
C97 C89 C90 C122 169(3) . 6_565
C124 C89 C90 C122 164(4) 6_565 6_565
C120 C89 C90 C122 176(3) 6_565 6_565
C122 C89 C90 C111 -142(6) 6_565 6_565
C123 C89 C90 C111 -56(15) 6_565 6_565
C121 C89 C90 C111 51(6) 6_565 6_565
C88 C89 C90 C111 -118(6) . 6_565
C97 C89 C90 C111 26(7) . 6_565
C124 C89 C90 C111 21(7) 6_565 6_565
C120 C89 C90 C111 33(6) 6_565 6_565
C122 C89 C90 C91 -20(3) 6_565 .
C123 C89 C90 C91 66(12) 6_565 .
C121 C89 C90 C91 172(5) 6_565 .
C88 C89 C90 C91 4(4) . .
C97 C89 C90 C91 148(2) . .
C124 C89 C90 C91 143(2) 6_565 .
C120 C89 C90 C91 155(2) 6_565 .
C122 C89 C90 C94 -159(3) 6_565 .
C123 C89 C90 C94 -73(13) 6_565 .
C121 C89 C90 C94 34(3) 6_565 .
C88 C89 C90 C94 -135(3) . .
C97 C89 C90 C94 9(3) . .
C124 C89 C90 C94 4(3) 6_565 .
C120 C89 C90 C94 17(2) 6_565 .
C122 C89 C90 C114 -38(4) 6_565 6_565
C123 C89 C90 C114 49(13) 6_565 6_565
C121 C89 C90 C114 155(6) 6_565 6_565
C88 C89 C90 C114 -14(4) . 6_565
C97 C89 C90 C114 131(3) . 6_565
C124 C89 C90 C114 126(3) 6_565 6_565
C120 C89 C90 C114 138(3) 6_565 6_565
C122 C89 C90 C120 -176(3) 6_565 6_565
C123 C89 C90 C120 -89(12) 6_565 6_565
C121 C89 C90 C120 17(4) 6_565 6_565
C88 C89 C90 C120 -151(3) . 6_565
C97 C89 C90 C120 -7.2(14) . 6_565
C124 C89 C90 C120 -12.1(19) 6_565 6_565
C115 C71 C91 C114 -38(7) 6_565 6_565
C116 C71 C91 C114 164(3) 6_565 6_565
C72 C71 C91 C114 2(4) . 6_565
C70 C71 C91 C114 153(3) . 6_565
C104 C71 C91 C114 -1(3) 6_565 6_565
C107 C71 C91 C114 143(3) 6_565 6_565
C116 C71 C91 C115 -158(8) 6_565 6_565
C72 C71 C91 C115 40(7) . 6_565
C70 C71 C91 C115 -169(8) . 6_565
C104 C71 C91 C115 37(7) 6_565 6_565
C107 C71 C91 C115 -179(8) 6_565 6_565
C114 C71 C91 C115 38(7) 6_565 6_565
C115 C71 C91 C92 -46(7) 6_565 .
C116 C71 C91 C92 156(2) 6_565 .
C72 C71 C91 C92 -6(3) . .
C70 C71 C91 C92 145(2) . .
C104 C71 C91 C92 -9(2) 6_565 .
C107 C71 C91 C92 135(2) 6_565 .
C114 C71 C91 C92 -8(2) 6_565 .
C115 C71 C91 C116 158(8) 6_565 6_565
C72 C71 C91 C116 -162(3) . 6_565
C70 C71 C91 C116 -11.3(18) . 6_565
C104 C71 C91 C116 -165(3) 6_565 6_565
C107 C71 C91 C116 -21(2) 6_565 6_565
C114 C71 C91 C116 -164(3) 6_565 6_565
C115 C71 C91 C90 173(8) 6_565 .
C116 C71 C91 C90 15(3) 6_565 .
C72 C71 C91 C90 -147(2) . .
C70 C71 C91 C90 4(3) . .
C104 C71 C91 C90 -149.9(18) 6_565 .
C107 C71 C91 C90 -6(3) 6_565 .
C114 C71 C91 C90 -149(4) 6_565 .
C115 C71 C91 C111 -145(10) 6_565 6_565
C116 C71 C91 C111 57(6) 6_565 6_565
C72 C71 C91 C111 -105(6) . 6_565
C70 C71 C91 C111 46(6) . 6_565
C104 C71 C91 C111 -108(6) 6_565 6_565
C107 C71 C91 C111 36(7) 6_565 6_565
C114 C71 C91 C111 -107(6) 6_565 6_565
C115 C71 C91 C122 165(7) 6_565 6_565
C116 C71 C91 C122 7(2) 6_565 6_565
C72 C71 C91 C122 -155(2) . 6_565
C70 C71 C91 C122 -4.0(18) . 6_565
C104 C71 C91 C122 -158.1(15) 6_565 6_565
C107 C71 C91 C122 -14(2) 6_565 6_565
C114 C71 C91 C122 -157(3) 6_565 6_565
C115 C71 C91 C121 176(7) 6_565 6_565
C116 C71 C91 C121 18(3) 6_565 6_565
C72 C71 C91 C121 -144(2) . 6_565
C70 C71 C91 C121 7(3) . 6_565
C104 C71 C91 C121 -147.3(17) 6_565 6_565
C107 C71 C91 C121 -3(3) 6_565 6_565
C114 C71 C91 C121 -146(3) 6_565 6_565
C121 C90 C91 C114 9(13) 6_565 6_565
C122 C90 C91 C114 -162(3) 6_565 6_565
C89 C90 C91 C114 -151(3) . 6_565
C111 C90 C91 C114 8(3) 6_565 6_565
C94 C90 C91 C114 -3(3) . 6_565
C120 C90 C91 C114 -64(6) 6_565 6_565
C121 C90 C91 C115 161(12) 6_565 6_565
C122 C90 C91 C115 -10(4) 6_565 6_565
C89 C90 C91 C115 1(4) . 6_565
C111 C90 C91 C115 160(4) 6_565 6_565
C94 C90 C91 C115 149(3) . 6_565
C114 C90 C91 C115 152(5) 6_565 6_565
C120 C90 C91 C115 88(7) 6_565 6_565
C121 C90 C91 C71 159(12) 6_565 .
C122 C90 C91 C71 -13(2) 6_565 .
C89 C90 C91 C71 -1(3) . .
C111 C90 C91 C71 158(2) 6_565 .
C94 C90 C91 C71 146.6(17) . .
C114 C90 C91 C71 149(4) 6_565 .
C120 C90 C91 C71 86(6) 6_565 .
C121 C90 C91 C92 15(13) 6_565 .
C122 C90 C91 C92 -156.1(19) 6_565 .
C89 C90 C91 C92 -145(2) . .
C111 C90 C91 C92 14(2) 6_565 .
C94 C90 C91 C92 3(2) . .
C114 C90 C91 C92 6(2) 6_565 .
C120 C90 C91 C92 -58(6) 6_565 .
C121 C90 C91 C116 166(12) 6_565 6_565
C122 C90 C91 C116 -4.7(17) 6_565 6_565
C89 C90 C91 C116 7(2) . 6_565
C111 C90 C91 C116 165.7(17) 6_565 6_565
C94 C90 C91 C116 154.4(15) . 6_565
C114 C90 C91 C116 157(3) 6_565 6_565
C120 C90 C91 C116 94(6) 6_565 6_565
C121 C90 C91 C111 1(12) 6_565 6_565
C122 C90 C91 C111 -170(2) 6_565 6_565
C89 C90 C91 C111 -159(3) . 6_565
C94 C90 C91 C111 -11.3(13) . 6_565
C114 C90 C91 C111 -8(3) 6_565 6_565
C120 C90 C91 C111 -72(5) 6_565 6_565
C121 C90 C91 C122 171(13) 6_565 6_565
C89 C90 C91 C122 11.5(17) . 6_565
C111 C90 C91 C122 170(2) 6_565 6_565
C94 C90 C91 C122 159(2) . 6_565
C114 C90 C91 C122 162(3) 6_565 6_565
C120 C90 C91 C122 98(6) 6_565 6_565
C122 C90 C91 C121 -171(13) 6_565 6_565
C89 C90 C91 C121 -160(13) . 6_565
C111 C90 C91 C121 -1(12) 6_565 6_565
C94 C90 C91 C121 -12(11) . 6_565
C114 C90 C91 C121 -9(13) 6_565 6_565
C120 C90 C91 C121 -73(12) 6_565 6_565
C102 C74 C92 C114 172(7) 6_565 6_565
C103 C74 C92 C114 -10(7) 6_565 6_565
C75 C74 C92 C114 -163(5) . 6_565
C73 C74 C92 C114 -15(6) . 6_565
C101 C74 C92 C114 -168(5) 6_565 6_565
C104 C74 C92 C114 -11(5) 6_565 6_565
C50 C74 C92 C114 -86(7) 6_565 6_565
C103 C74 C92 C102 178(7) 6_565 6_565
C75 C74 C92 C102 25(3) . 6_565
C73 C74 C92 C102 173(5) . 6_565
C114 C74 C92 C102 -172(7) 6_565 6_565
C101 C74 C92 C102 20(3) 6_565 6_565
C104 C74 C92 C102 177(4) 6_565 6_565
C50 C74 C92 C102 102(7) 6_565 6_565
C102 C74 C92 C91 -175(4) 6_565 .
C103 C74 C92 C91 2(5) 6_565 .
C75 C74 C92 C91 -150(2) . .
C73 C74 C92 C91 -2(3) . .
C114 C74 C92 C91 13(4) 6_565 .
C101 C74 C92 C91 -155.4(18) 6_565 .
C104 C74 C92 C91 1(2) 6_565 .
C50 C74 C92 C91 -74(6) 6_565 .
C102 C74 C92 C93 -33(4) 6_565 .
C103 C74 C92 C93 145(4) 6_565 .
C75 C74 C92 C93 -7(3) . .
C73 C74 C92 C93 140(3) . .
C114 C74 C92 C93 155(6) 6_565 .
C101 C74 C92 C93 -13(2) 6_565 .
C104 C74 C92 C93 144(2) 6_565 .
C50 C74 C92 C93 69(6) 6_565 .
C102 C74 C92 C111 -96(8) 6_565 6_565
C103 C74 C92 C111 82(8) 6_565 6_565
C75 C74 C92 C111 -70(7) . 6_565
C73 C74 C92 C111 77(7) . 6_565
C114 C74 C92 C111 92(8) 6_565 6_565
C101 C74 C92 C111 -76(7) 6_565 6_565
C104 C74 C92 C111 81(7) 6_565 6_565
C50 C74 C92 C111 6(11) 6_565 6_565
C102 C74 C92 C115 -178(4) 6_565 6_565
C103 C74 C92 C115 -1(5) 6_565 6_565
C75 C74 C92 C115 -153.0(19) . 6_565
C73 C74 C92 C115 -5(2) . 6_565
C114 C74 C92 C115 10(4) 6_565 6_565
C101 C74 C92 C115 -158.4(14) 6_565 6_565
C104 C74 C92 C115 -1.5(15) 6_565 6_565
C50 C74 C92 C115 -77(5) 6_565 6_565
C115 C91 C92 C114 75(21) 6_565 6_565
C71 C91 C92 C114 87(21) . 6_565
C116 C91 C92 C114 109(22) 6_565 6_565
C90 C91 C92 C114 -131(21) . 6_565
C111 C91 C92 C114 -120(21) 6_565 6_565
C122 C91 C92 C114 -159(21) 6_565 6_565
C121 C91 C92 C114 -130(21) 6_565 6_565
C114 C91 C92 C102 -85(21) 6_565 6_565
C115 C91 C92 C102 -10(4) 6_565 6_565
C71 C91 C92 C102 2(4) . 6_565
C116 C91 C92 C102 25(6) 6_565 6_565
C90 C91 C92 C102 144(3) . 6_565
C111 C91 C92 C102 156(4) 6_565 6_565
C122 C91 C92 C102 116(4) 6_565 6_565
C121 C91 C92 C102 146(3) 6_565 6_565
C114 C91 C92 C74 -82(21) 6_565 .
C115 C91 C92 C74 -7(3) 6_565 .
C71 C91 C92 C74 5(3) . .
C116 C91 C92 C74 27(4) 6_565 .
C90 C91 C92 C74 146.6(19) . .
C111 C91 C92 C74 158(2) 6_565 .
C122 C91 C92 C74 119(3) 6_565 .
C121 C91 C92 C74 148.3(18) 6_565 .
C114 C91 C92 C93 128(22) 6_565 .
C115 C91 C92 C93 -157(2) 6_565 .
C71 C91 C92 C93 -145.0(18) . .
C116 C91 C92 C93 -123(3) 6_565 .
C90 C91 C92 C93 -4(2) . .
C111 C91 C92 C93 8.0(15) 6_565 .
C122 C91 C92 C93 -32(4) 6_565 .
C121 C91 C92 C93 -2(2) 6_565 .
C114 C91 C92 C111 120(21) 6_565 6_565
C115 C91 C92 C111 -165(3) 6_565 6_565
C71 C91 C92 C111 -153(2) . 6_565
C116 C91 C92 C111 -131(4) 6_565 6_565
C90 C91 C92 C111 -11.6(16) . 6_565
C122 C91 C92 C111 -40(3) 6_565 6_565
C121 C91 C92 C111 -10.0(13) 6_565 6_565
C114 C91 C92 C115 -75(21) 6_565 6_565
C71 C91 C92 C115 12(2) . 6_565
C116 C91 C92 C115 34(3) 6_565 6_565
C90 C91 C92 C115 154(3) . 6_565
C111 C91 C92 C115 165(3) 6_565 6_565
C122 C91 C92 C115 126(4) 6_565 6_565
C121 C91 C92 C115 155(3) 6_565 6_565
C114 C92 C93 C110 34(9) 6_565 6_565
C102 C92 C93 C110 -134(7) 6_565 6_565
C74 C92 C93 C110 -121(7) . 6_565
C91 C92 C93 C110 24(8) . 6_565
C111 C92 C93 C110 34(7) 6_565 6_565
C115 C92 C93 C110 11(8) 6_565 6_565
C114 C92 C93 C111 0(5) 6_565 6_565
C102 C92 C93 C111 -168(2) 6_565 6_565
C74 C92 C93 C111 -155(3) . 6_565
C91 C92 C93 C111 -10.1(18) . 6_565
C115 C92 C93 C111 -23(3) 6_565 6_565
C114 C92 C93 C100 163(5) 6_565 6_565
C102 C92 C93 C100 -5(3) 6_565 6_565
C74 C92 C93 C100 8(4) . 6_565
C91 C92 C93 C100 153(3) . 6_565
C111 C92 C93 C100 163(3) 6_565 6_565
C115 C92 C93 C100 140(3) 6_565 6_565
C114 C92 C93 C94 13(5) 6_565 .
C102 C92 C93 C94 -155(2) 6_565 .
C74 C92 C93 C94 -142(2) . .
C91 C92 C93 C94 3(2) . .
C111 C92 C93 C94 12.6(16) 6_565 .
C115 C92 C93 C94 -10(3) 6_565 .
C114 C92 C93 C77 160(5) 6_565 .
C102 C92 C93 C77 -8(3) 6_565 .
C74 C92 C93 C77 5(3) . .
C91 C92 C93 C77 150(2) . .
C111 C92 C93 C77 160(2) 6_565 .
C115 C92 C93 C77 137(3) 6_565 .
C102 C92 C93 C114 -168(6) 6_565 6_565
C74 C92 C93 C114 -155(6) . 6_565
C91 C92 C93 C114 -10(4) . 6_565
C111 C92 C93 C114 0(5) 6_565 6_565
C115 C92 C93 C114 -23(4) 6_565 6_565
C114 C92 C93 C101 168(5) 6_565 6_565
C102 C92 C93 C101 0.0(19) 6_565 6_565
C74 C92 C93 C101 13(2) . 6_565
C91 C92 C93 C101 157.9(17) . 6_565
C111 C92 C93 C101 168.0(17) 6_565 6_565
C115 C92 C93 C101 145(2) 6_565 6_565
C114 C92 C93 C102 168(6) 6_565 6_565
C74 C92 C93 C102 13.0(18) . 6_565
C91 C92 C93 C102 158(3) . 6_565
C111 C92 C93 C102 168(2) 6_565 6_565
C115 C92 C93 C102 145(3) 6_565 6_565
C101 C77 C93 C110 172(2) 6_565 6_565
C76 C77 C93 C110 163(3) . 6_565
C99 C77 C93 C110 30(5) 6_565 6_565
C78 C77 C93 C110 12(3) . 6_565
C101 C77 C93 C111 138(6) 6_565 6_565
C76 C77 C93 C111 129(6) . 6_565
C99 C77 C93 C111 -4(9) 6_565 6_565
C78 C77 C93 C111 -22(7) . 6_565
C110 C77 C93 C111 -34(6) 6_565 6_565
C76 C77 C93 C100 -115(70) . 6_565
C101 C77 C93 C94 157(2) 6_565 .
C76 C77 C93 C94 148(2) . .
C99 C77 C93 C94 15(5) 6_565 .
C78 C77 C93 C94 -3(3) . .
C110 C77 C93 C94 -14.8(19) 6_565 .
C101 C77 C93 C92 11(2) 6_565 .
C76 C77 C93 C92 2(3) . .
C99 C77 C93 C92 -131(4) 6_565 .
C78 C77 C93 C92 -149(2) . .
C110 C77 C93 C92 -161(3) 6_565 .
C101 C77 C93 C114 18(3) 6_565 6_565
C76 C77 C93 C114 9(4) . 6_565
C99 C77 C93 C114 -124(5) 6_565 6_565
C78 C77 C93 C114 -141(3) . 6_565
C110 C77 C93 C114 -154(3) 6_565 6_565
C76 C77 C93 C101 -9.1(18) . 6_565
C99 C77 C93 C101 -142(5) 6_565 6_565
C78 C77 C93 C101 -160(3) . 6_565
C110 C77 C93 C101 -172(2) 6_565 6_565
C101 C77 C93 C102 6.6(16) 6_565 6_565
C76 C77 C93 C102 -2(2) . 6_565
C99 C77 C93 C102 -136(4) 6_565 6_565
C78 C77 C93 C102 -153(2) . 6_565
C110 C77 C93 C102 -165(2) 6_565 6_565
C110 C93 C94 C111 172(4) 6_565 6_565
C100 C93 C94 C111 -171(3) 6_565 6_565
C92 C93 C94 C111 -20(3) . 6_565
C77 C93 C94 C111 -167(3) . 6_565
C114 C93 C94 C111 -16(2) 6_565 6_565
C101 C93 C94 C111 -124(5) 6_565 6_565
C102 C93 C94 C111 -40(3) 6_565 6_565
C111 C93 C94 C110 -172(4) 6_565 6_565
C100 C93 C94 C110 18(3) 6_565 6_565
C92 C93 C94 C110 168(3) . 6_565
C77 C93 C94 C110 21(3) . 6_565
C114 C93 C94 C110 172(3) 6_565 6_565
C101 C93 C94 C110 64(5) 6_565 6_565
C102 C93 C94 C110 149(3) 6_565 6_565
C110 C93 C94 C121 -170(3) 6_565 6_565
C111 C93 C94 C121 18(2) 6_565 6_565
C100 C93 C94 C121 -153(3) 6_565 6_565
C92 C93 C94 C121 -2(3) . 6_565
C77 C93 C94 C121 -149(2) . 6_565
C114 C93 C94 C121 2(2) 6_565 6_565
C101 C93 C94 C121 -106(5) 6_565 6_565
C102 C93 C94 C121 -22(4) 6_565 6_565
C110 C93 C94 C95 -28(3) 6_565 .
C111 C93 C94 C95 160(4) 6_565 .
C100 C93 C94 C95 -11(4) 6_565 .
C92 C93 C94 C95 140(2) . .
C77 C93 C94 C95 -7(4) . .
C114 C93 C94 C95 144(2) 6_565 .
C101 C93 C94 C95 36(6) 6_565 .
C102 C93 C94 C95 120(3) 6_565 .
C110 C93 C94 C90 -169(3) 6_565 .
C111 C93 C94 C90 19.4(19) 6_565 .
C100 C93 C94 C90 -151(3) 6_565 .
C92 C93 C94 C90 -1(2) . .
C77 C93 C94 C90 -148(2) . .
C114 C93 C94 C90 3.0(17) 6_565 .
C101 C93 C94 C90 -105(5) 6_565 .
C102 C93 C94 C90 -20(3) 6_565 .
C110 C93 C94 C118 -17(2) 6_565 6_565
C111 C93 C94 C118 171(3) 6_565 6_565
C100 C93 C94 C118 0(3) 6_565 6_565
C92 C93 C94 C118 151.0(17) . 6_565
C77 C93 C94 C118 4(3) . 6_565
C114 C93 C94 C118 154.6(15) 6_565 6_565
C101 C93 C94 C118 47(5) 6_565 6_565
C102 C93 C94 C118 131(2) 6_565 6_565
C110 C93 C94 C120 -121(5) 6_565 6_565
C111 C93 C94 C120 67(5) 6_565 6_565
C100 C93 C94 C120 -103(5) 6_565 6_565
C92 C93 C94 C120 47(5) . 6_565
C77 C93 C94 C120 -100(5) . 6_565
C114 C93 C94 C120 51(5) 6_565 6_565
C101 C93 C94 C120 -57(8) 6_565 6_565
C102 C93 C94 C120 27(6) 6_565 6_565
C121 C90 C94 C111 -153(5) 6_565 6_565
C122 C90 C94 C111 135(7) 6_565 6_565
C89 C90 C94 C111 166(3) . 6_565
C91 C90 C94 C111 22(3) . 6_565
C114 C90 C94 C111 21(2) 6_565 6_565
C120 C90 C94 C111 -178(3) 6_565 6_565
C121 C90 C94 C110 172(6) 6_565 6_565
C122 C90 C94 C110 100(7) 6_565 6_565
C89 C90 C94 C110 131(4) . 6_565
C111 C90 C94 C110 -35(4) 6_565 6_565
C91 C90 C94 C110 -13(4) . 6_565
C114 C90 C94 C110 -14(4) 6_565 6_565
C120 C90 C94 C110 147(4) 6_565 6_565
C122 C90 C94 C121 -72(7) 6_565 6_565
C89 C90 C94 C121 -41(4) . 6_565
C111 C90 C94 C121 153(5) 6_565 6_565
C91 C90 C94 C121 175(5) . 6_565
C114 C90 C94 C121 174(5) 6_565 6_565
C120 C90 C94 C121 -25(4) 6_565 6_565
C121 C90 C94 C93 -176(4) 6_565 .
C122 C90 C94 C93 111(6) 6_565 .
C89 C90 C94 C93 143(2) . .
C111 C90 C94 C93 -23(2) 6_565 .
C91 C90 C94 C93 -1.5(19) . .
C114 C90 C94 C93 -2.6(15) 6_565 .
C120 C90 C94 C93 158.5(17) 6_565 .
C121 C90 C94 C95 36(5) 6_565 .
C122 C90 C94 C95 -37(7) 6_565 .
C89 C90 C94 C95 -5(3) . .
C111 C90 C94 C95 -172(4) 6_565 .
C91 C90 C94 C95 -149.7(18) . .
C114 C90 C94 C95 -150.9(19) 6_565 .
C120 C90 C94 C95 10.2(17) 6_565 .
C121 C90 C94 C118 55(6) 6_565 6_565
C122 C90 C94 C118 -17(8) 6_565 6_565
C89 C90 C94 C118 15(5) . 6_565
C111 C90 C94 C118 -152(5) 6_565 6_565
C91 C90 C94 C118 -130(3) . 6_565
C114 C90 C94 C118 -131(3) 6_565 6_565
C120 C90 C94 C118 30(3) 6_565 6_565
C121 C90 C94 C120 25(4) 6_565 6_565
C122 C90 C94 C120 -47(6) 6_565 6_565
C89 C90 C94 C120 -16(2) . 6_565
C111 C90 C94 C120 178(3) 6_565 6_565
C91 C90 C94 C120 -160.0(17) . 6_565
C114 C90 C94 C120 -161.1(14) 6_565 6_565
C111 C94 C95 C119 -19(12) 6_565 6_565
C110 C94 C95 C119 -156(4) 6_565 6_565
C121 C94 C95 C119 10(5) 6_565 6_565
C93 C94 C95 C119 -138(4) . 6_565
C90 C94 C95 C119 -1(5) . 6_565
C118 C94 C95 C119 -158(5) 6_565 6_565
C120 C94 C95 C119 10(4) 6_565 6_565
C111 C94 C95 C118 140(9) 6_565 6_565
C110 C94 C95 C118 3(3) 6_565 6_565
C121 C94 C95 C118 168(2) 6_565 6_565
C93 C94 C95 C118 21(3) . 6_565
C90 C94 C95 C118 157(2) . 6_565
C120 C94 C95 C118 169(2) 6_565 6_565
C111 C94 C95 C96 -22(10) 6_565 .
C110 C94 C95 C96 -159(2) 6_565 .
C121 C94 C95 C96 6(2) 6_565 .
C93 C94 C95 C96 -141(2) . .
C90 C94 C95 C96 -4(3) . .
C118 C94 C95 C96 -162(3) 6_565 .
C120 C94 C95 C96 6.8(15) 6_565 .
C111 C94 C95 C79 132(9) 6_565 .
C110 C94 C95 C79 -5(2) 6_565 .
C121 C94 C95 C79 160.0(16) 6_565 .
C93 C94 C95 C79 13(3) . .
C90 C94 C95 C79 149.3(17) . .
C118 C94 C95 C79 -8.1(19) 6_565 .
C120 C94 C95 C79 160.4(17) 6_565 .
C111 C94 C95 C120 -29(9) 6_565 6_565
C110 C94 C95 C120 -166(2) 6_565 6_565
C121 C94 C95 C120 -0.4(17) 6_565 6_565
C93 C94 C95 C120 -148(3) . 6_565
C90 C94 C95 C120 -11.1(18) . 6_565
C118 C94 C95 C120 -169(2) 6_565 6_565
C111 C94 C95 C110 137(10) 6_565 6_565
C121 C94 C95 C110 165(3) 6_565 6_565
C93 C94 C95 C110 18.0(19) . 6_565
C90 C94 C95 C110 155(3) . 6_565
C118 C94 C95 C110 -3(3) 6_565 6_565
C120 C94 C95 C110 166(2) 6_565 6_565
C118 C79 C95 C119 -170(7) 6_565 6_565
C98 C79 C95 C119 101(8) 6_565 6_565
C80 C79 C95 C119 14(3) . 6_565
C78 C79 C95 C119 151(3) . 6_565
C57 C79 C95 C119 28(3) 6_565 6_565
C110 C79 C95 C119 164(2) 6_565 6_565
C99 C79 C95 C119 139(3) 6_565 6_565
C98 C79 C95 C118 -89(10) 6_565 6_565
C80 C79 C95 C118 -175(7) . 6_565
C78 C79 C95 C118 -38(6) . 6_565
C57 C79 C95 C118 -162(7) 6_565 6_565
C119 C79 C95 C118 170(7) 6_565 6_565
C110 C79 C95 C118 -25(6) 6_565 6_565
C99 C79 C95 C118 -51(7) 6_565 6_565
C118 C79 C95 C96 175(7) 6_565 .
C98 C79 C95 C96 86(8) 6_565 .
C80 C79 C95 C96 0(3) . .
C78 C79 C95 C96 137(3) . .
C57 C79 C95 C96 13(3) 6_565 .
C119 C79 C95 C96 -15(2) 6_565 .
C110 C79 C95 C96 150(2) 6_565 .
C99 C79 C95 C96 124(3) 6_565 .
C118 C79 C95 C94 28(7) 6_565 .
C98 C79 C95 C94 -61(8) 6_565 .
C80 C79 C95 C94 -147.0(18) . .
C78 C79 C95 C94 -10(3) . .
C57 C79 C95 C94 -133(2) 6_565 .
C119 C79 C95 C94 -161(3) 6_565 .
C110 C79 C95 C94 3.1(14) 6_565 .
C99 C79 C95 C94 -22(3) 6_565 .
C118 C79 C95 C120 146(9) 6_565 6_565
C98 C79 C95 C120 57(11) 6_565 6_565
C80 C79 C95 C120 -30(6) . 6_565
C78 C79 C95 C120 107(6) . 6_565
C57 C79 C95 C120 -16(6) 6_565 6_565
C119 C79 C95 C120 -44(5) 6_565 6_565
C110 C79 C95 C120 120(5) 6_565 6_565
C99 C79 C95 C120 95(6) 6_565 6_565
C118 C79 C95 C110 25(6) 6_565 6_565
C98 C79 C95 C110 -64(8) 6_565 6_565
C80 C79 C95 C110 -150.1(17) . 6_565
C78 C79 C95 C110 -13(2) . 6_565
C57 C79 C95 C110 -137(2) 6_565 6_565
C119 C79 C95 C110 -164(2) 6_565 6_565
C99 C79 C95 C110 -25(2) 6_565 6_565
C118 C95 C96 C119 33(6) 6_565 6_565
C94 C95 C96 C119 175(4) . 6_565
C79 C95 C96 C119 30(4) . 6_565
C120 C95 C96 C119 -171(5) 6_565 6_565
C110 C95 C96 C119 156(5) 6_565 6_565
C119 C95 C96 C120 171(5) 6_565 6_565
C118 C95 C96 C120 -156(5) 6_565 6_565
C94 C95 C96 C120 -13(3) . 6_565
C79 C95 C96 C120 -158(3) . 6_565
C110 C95 C96 C120 -33(4) 6_565 6_565
C119 C95 C96 C97 -166(6) 6_565 .
C118 C95 C96 C97 -132(6) 6_565 .
C94 C95 C96 C97 10(4) . .
C79 C95 C96 C97 -135(3) . .
C120 C95 C96 C97 23(3) 6_565 .
C110 C95 C96 C97 -10(5) 6_565 .
C119 C95 C96 C113 -20(4) 6_565 6_565
C118 C95 C96 C113 13(6) 6_565 6_565
C94 C95 C96 C113 155.1(17) . 6_565
C79 C95 C96 C113 10(3) . 6_565
C120 C95 C96 C113 169(3) 6_565 6_565
C110 C95 C96 C113 136(3) 6_565 6_565
C119 C95 C96 C82 -29(4) 6_565 .
C118 C95 C96 C82 5(6) 6_565 .
C94 C95 C96 C82 146.7(18) . .
C79 C95 C96 C82 2(3) . .
C120 C95 C96 C82 160(3) 6_565 .
C110 C95 C96 C82 127(3) 6_565 .
C119 C95 C96 C124 -155(6) 6_565 6_565
C118 C95 C96 C124 -122(6) 6_565 6_565
C94 C95 C96 C124 20(4) . 6_565
C79 C95 C96 C124 -125(4) . 6_565
C120 C95 C96 C124 34(3) 6_565 6_565
C110 C95 C96 C124 1(6) 6_565 6_565
C113 C82 C96 C119 6(3) 6_565 6_565
C117 C82 C96 C119 -171(4) 6_565 6_565
C83 C82 C96 C119 -168(3) . 6_565
C81 C82 C96 C119 -19(3) . 6_565
C60 C82 C96 C119 -131(4) 6_565 6_565
C58 C82 C96 C119 -15(3) 6_565 6_565
C112 C82 C96 C119 -168(3) 6_565 6_565
C113 C82 C96 C120 171(5) 6_565 6_565
C117 C82 C96 C120 -6(5) 6_565 6_565
C83 C82 C96 C120 -4(4) . 6_565
C81 C82 C96 C120 146(4) . 6_565
C60 C82 C96 C120 34(6) 6_565 6_565
C58 C82 C96 C120 150(4) 6_565 6_565
C119 C82 C96 C120 165(6) 6_565 6_565
C112 C82 C96 C120 -3(4) 6_565 6_565
C113 C82 C96 C95 22(3) 6_565 .
C117 C82 C96 C95 -154(3) 6_565 .
C83 C82 C96 C95 -152(2) . .
C81 C82 C96 C95 -3(2) . .
C60 C82 C96 C95 -115(4) 6_565 .
C58 C82 C96 C95 1(2) 6_565 .
C119 C82 C96 C95 16(2) 6_565 .
C112 C82 C96 C95 -151.6(18) 6_565 .
C113 C82 C96 C97 174(3) 6_565 .
C117 C82 C96 C97 -3(3) 6_565 .
C83 C82 C96 C97 -1(2) . .
C81 C82 C96 C97 148.6(19) . .
C60 C82 C96 C97 37(4) 6_565 .
C58 C82 C96 C97 152.7(17) 6_565 .
C119 C82 C96 C97 168(3) 6_565 .
C112 C82 C96 C97 -0.1(16) 6_565 .
C117 C82 C96 C113 -176(5) 6_565 6_565
C83 C82 C96 C113 -174(4) . 6_565
C81 C82 C96 C113 -25(2) . 6_565
C60 C82 C96 C113 -137(5) 6_565 6_565
C58 C82 C96 C113 -21(2) 6_565 6_565
C119 C82 C96 C113 -6(3) 6_565 6_565
C112 C82 C96 C113 -174(3) 6_565 6_565
C113 C82 C96 C124 174(3) 6_565 6_565
C117 C82 C96 C124 -3(3) 6_565 6_565
C83 C82 C96 C124 0(2) . 6_565
C81 C82 C96 C124 148.9(19) . 6_565
C60 C82 C96 C124 37(4) 6_565 6_565
C58 C82 C96 C124 153.0(16) 6_565 6_565
C119 C82 C96 C124 168(3) 6_565 6_565
C112 C82 C96 C124 0.2(14) 6_565 6_565
C112 C84 C97 C124 -179(16) 6_565 6_565
C83 C84 C97 C124 -178(14) . 6_565
C63 C84 C97 C124 77(16) 6_565 6_565
C85 C84 C97 C124 35(14) . 6_565
C117 C84 C97 C124 -177(14) 6_565 6_565
C123 C84 C97 C124 28(13) 6_565 6_565
C112 C84 C97 C120 2(11) 6_565 6_565
C124 C84 C97 C120 -179(100) 6_565 6_565
C83 C84 C97 C120 3(7) . 6_565
C63 C84 C97 C120 -102(9) 6_565 6_565
C85 C84 C97 C120 -144(6) . 6_565
C117 C84 C97 C120 4(7) 6_565 6_565
C123 C84 C97 C120 -151(7) 6_565 6_565
C112 C84 C97 C96 -1(7) 6_565 .
C124 C84 C97 C96 178(15) 6_565 .
C83 C84 C97 C96 0(3) . .
C63 C84 C97 C96 -105(7) 6_565 .
C85 C84 C97 C96 -147(2) . .
C117 C84 C97 C96 1(2) 6_565 .
C123 C84 C97 C96 -154(2) 6_565 .
C112 C84 C97 C89 145(6) 6_565 .
C124 C84 C97 C89 -37(13) 6_565 .
C83 C84 C97 C89 146(2) . .
C63 C84 C97 C89 40(8) 6_565 .
C85 C84 C97 C89 -2(3) . .
C117 C84 C97 C89 146.2(19) 6_565 .
C123 C84 C97 C89 -8.5(16) 6_565 .
C112 C84 C97 C123 153(7) 6_565 6_565
C124 C84 C97 C123 -28(13) 6_565 6_565
C83 C84 C97 C123 154(2) . 6_565
C63 C84 C97 C123 49(7) 6_565 6_565
C85 C84 C97 C123 7(2) . 6_565
C117 C84 C97 C123 154.7(14) 6_565 6_565
C124 C84 C97 C112 179(16) 6_565 6_565
C83 C84 C97 C112 1(6) . 6_565
C63 C84 C97 C112 -104(10) 6_565 6_565
C85 C84 C97 C112 -146(8) . 6_565
C117 C84 C97 C112 2(6) 6_565 6_565
C123 C84 C97 C112 -153(7) 6_565 6_565
C112 C84 C97 C121 109(8) 6_565 6_565
C124 C84 C97 C121 -72(15) 6_565 6_565
C83 C84 C97 C121 110(6) . 6_565
C63 C84 C97 C121 5(11) 6_565 6_565
C85 C84 C97 C121 -37(6) . 6_565
C117 C84 C97 C121 111(5) 6_565 6_565
C123 C84 C97 C121 -44(5) 6_565 6_565
C119 C96 C97 C124 101(28) 6_565 6_565
C120 C96 C97 C124 179(12) 6_565 6_565
C95 C96 C97 C124 143(10) . 6_565
C113 C96 C97 C124 5(11) 6_565 6_565
C82 C96 C97 C124 2(11) . 6_565
C119 C96 C97 C120 -78(26) 6_565 6_565
C95 C96 C97 C120 -36(4) . 6_565
C113 C96 C97 C120 -174(3) 6_565 6_565
C82 C96 C97 C120 -177(3) . 6_565
C124 C96 C97 C120 -179(12) 6_565 6_565
C119 C96 C97 C84 99(26) 6_565 .
C120 C96 C97 C84 177(4) 6_565 .
C95 C96 C97 C84 141(3) . .
C113 C96 C97 C84 3(3) 6_565 .
C82 C96 C97 C84 0(2) . .
C124 C96 C97 C84 -1(9) 6_565 .
C119 C96 C97 C89 -47(26) 6_565 .
C120 C96 C97 C89 31(3) 6_565 .
C95 C96 C97 C89 -5(4) . .
C113 C96 C97 C89 -143(2) 6_565 .
C82 C96 C97 C89 -146.2(18) . .
C124 C96 C97 C89 -148(11) 6_565 .
C119 C96 C97 C123 -14(29) 6_565 6_565
C120 C96 C97 C123 64(6) 6_565 6_565
C95 C96 C97 C123 28(7) . 6_565
C113 C96 C97 C123 -110(5) 6_565 6_565
C82 C96 C97 C123 -113(5) . 6_565
C124 C96 C97 C123 -114(12) 6_565 6_565
C119 C96 C97 C112 99(25) 6_565 6_565
C120 C96 C97 C112 177(3) 6_565 6_565
C95 C96 C97 C112 141(3) . 6_565
C113 C96 C97 C112 3(2) 6_565 6_565
C82 C96 C97 C112 0.1(18) . 6_565
C124 C96 C97 C112 -2(9) 6_565 6_565
C119 C96 C97 C121 -57(25) 6_565 6_565
C120 C96 C97 C121 21(3) 6_565 6_565
C95 C96 C97 C121 -15(3) . 6_565
C113 C96 C97 C121 -153.3(19) 6_565 6_565
C82 C96 C97 C121 -156.2(14) . 6_565
C124 C96 C97 C121 -158(11) 6_565 6_565
C122 C89 C97 C124 -125(14) 6_565 6_565
C123 C89 C97 C124 -1(6) 6_565 6_565
C121 C89 C97 C124 -173(6) 6_565 6_565
C90 C89 C97 C124 -163(6) . 6_565
C88 C89 C97 C124 -12(7) . 6_565
C120 C89 C97 C124 -177(8) 6_565 6_565
C122 C89 C97 C120 52(13) 6_565 6_565
C123 C89 C97 C120 176(3) 6_565 6_565
C121 C89 C97 C120 4(2) 6_565 6_565
C90 C89 C97 C120 13(3) . 6_565
C88 C89 C97 C120 165(3) . 6_565
C124 C89 C97 C120 177(8) 6_565 6_565
C122 C89 C97 C84 -110(13) 6_565 .
C123 C89 C97 C84 13(2) 6_565 .
C121 C89 C97 C84 -159(2) 6_565 .
C90 C89 C97 C84 -149(2) . .
C88 C89 C97 C84 2(3) . .
C124 C89 C97 C84 14(5) 6_565 .
C120 C89 C97 C84 -163(3) 6_565 .
C122 C89 C97 C96 34(14) 6_565 .
C123 C89 C97 C96 157(2) 6_565 .
C121 C89 C97 C96 -15(2) 6_565 .
C90 C89 C97 C96 -5(3) . .
C88 C89 C97 C96 146(2) . .
C124 C89 C97 C96 158(8) 6_565 .
C120 C89 C97 C96 -18.6(18) 6_565 .
C122 C89 C97 C123 -123(13) 6_565 6_565
C121 C89 C97 C123 -172(2) 6_565 6_565
C90 C89 C97 C123 -162(2) . 6_565
C88 C89 C97 C123 -10.9(17) . 6_565
C124 C89 C97 C123 1(6) 6_565 6_565
C120 C89 C97 C123 -176(3) 6_565 6_565
C122 C89 C97 C112 -101(13) 6_565 6_565
C123 C89 C97 C112 22(2) 6_565 6_565
C121 C89 C97 C112 -150(2) 6_565 6_565
C90 C89 C97 C112 -140(2) . 6_565
C88 C89 C97 C112 11(3) . 6_565
C124 C89 C97 C112 24(5) 6_565 6_565
C120 C89 C97 C112 -153(4) 6_565 6_565
C122 C89 C97 C121 48(13) 6_565 6_565
C123 C89 C97 C121 172(2) 6_565 6_565
C90 C89 C97 C121 9.6(17) . 6_565
C88 C89 C97 C121 161(3) . 6_565
C124 C89 C97 C121 173(6) 6_565 6_565
C120 C89 C97 C121 -4(2) 6_565 6_565
C80 C57 C98 C79 1(3) 6_565 6_565
C56 C57 C98 C79 -169(3) 6_565 6_565
C56 C57 C98 C79 -162(3) . 6_565
C58 C57 C98 C79 -8(3) . 6_565
C55 C57 C98 C79 -169(3) 6_565 6_565
C57 C57 C98 C79 -151(2) 6_565 6_565
C81 C57 C98 C79 -17(3) 6_565 6_565
C80 C57 C98 C78 164(4) 6_565 6_565
C56 C57 C98 C78 -6(5) 6_565 6_565
C56 C57 C98 C78 0(5) . 6_565
C58 C57 C98 C78 154(4) . 6_565
C55 C57 C98 C78 -7(4) 6_565 6_565
C79 C57 C98 C78 163(6) 6_565 6_565
C57 C57 C98 C78 12(5) 6_565 6_565
C81 C57 C98 C78 146(4) 6_565 6_565
C56 C57 C98 C80 -170(4) 6_565 6_565
C56 C57 C98 C80 -163(4) . 6_565
C58 C57 C98 C80 -9.6(18) . 6_565
C55 C57 C98 C80 -170(3) 6_565 6_565
C79 C57 C98 C80 -1(3) 6_565 6_565
C57 C57 C98 C80 -152(3) 6_565 6_565
C81 C57 C98 C80 -17.7(19) 6_565 6_565
C80 C57 C98 C118 13(3) 6_565 .
C56 C57 C98 C118 -156(3) 6_565 .
C56 C57 C98 C118 -150(2) . .
C58 C57 C98 C118 4(3) . .
C55 C57 C98 C118 -157(3) 6_565 .
C79 C57 C98 C118 12(2) 6_565 .
C57 C57 C98 C118 -138.6(19) 6_565 .
C81 C57 C98 C118 -4(3) 6_565 .
C80 C57 C98 C99 158(3) 6_565 .
C56 C57 C98 C99 -12(3) 6_565 .
C56 C57 C98 C99 -6(3) . .
C58 C57 C98 C99 148(2) . .
C55 C57 C98 C99 -12.8(19) 6_565 .
C79 C57 C98 C99 156(4) 6_565 .
C57 C57 C98 C99 6(3) 6_565 .
C81 C57 C98 C99 140(2) 6_565 .
C80 C57 C98 C55 170(3) 6_565 6_565
C56 C57 C98 C55 1(2) 6_565 6_565
C56 C57 C98 C55 7(2) . 6_565
C58 C57 C98 C55 161(2) . 6_565
C79 C57 C98 C55 169(3) 6_565 6_565
C57 C57 C98 C55 18.3(18) 6_565 6_565
C81 C57 C98 C55 152.6(19) 6_565 6_565
C80 C57 C98 C56 170(4) 6_565 6_565
C56 C57 C98 C56 6.3(7) . 6_565
C58 C57 C98 C56 160(4) . 6_565
C55 C57 C98 C56 -1(2) 6_565 6_565
C79 C57 C98 C56 169(3) 6_565 6_565
C57 C57 C98 C56 17.8(18) 6_565 6_565
C81 C57 C98 C56 152(3) 6_565 6_565
C79 C98 C99 C78 -39(6) 6_565 6_565
C80 C98 C99 C78 -168(7) 6_565 6_565
C118 C98 C99 C78 -45(6) . 6_565
C57 C98 C99 C78 170(6) . 6_565
C55 C98 C99 C78 153(6) 6_565 6_565
C56 C98 C99 C78 164(6) 6_565 6_565
C79 C98 C99 C55 167(4) 6_565 6_565
C78 C98 C99 C55 -153(6) 6_565 6_565
C80 C98 C99 C55 38(4) 6_565 6_565
C118 C98 C99 C55 162(2) . 6_565
C57 C98 C99 C55 16(2) . 6_565
C56 C98 C99 C55 10.9(16) 6_565 6_565
C79 C98 C99 C77 4(5) 6_565 6_565
C78 C98 C99 C77 43(5) 6_565 6_565
C80 C98 C99 C77 -125(4) 6_565 6_565
C118 C98 C99 C77 -1(3) . 6_565
C57 C98 C99 C77 -147(3) . 6_565
C55 C98 C99 C77 -163(3) 6_565 6_565
C56 C98 C99 C77 -152(2) 6_565 6_565
C79 C98 C99 C100 3(5) 6_565 .
C78 C98 C99 C100 43(5) 6_565 .
C80 C98 C99 C100 -125(4) 6_565 .
C118 C98 C99 C100 -2(3) . .
C57 C98 C99 C100 -147(3) . .
C55 C98 C99 C100 -164(3) 6_565 .
C56 C98 C99 C100 -153(2) 6_565 .
C79 C98 C99 C54 153(3) 6_565 .
C78 C98 C99 C54 -167(7) 6_565 .
C80 C98 C99 C54 24(5) 6_565 .
C118 C98 C99 C54 148(2) . .
C57 C98 C99 C54 2(3) . .
C55 C98 C99 C54 -14(2) 6_565 .
C56 C98 C99 C54 -3(2) 6_565 .
C78 C98 C99 C79 39(7) 6_565 6_565
C80 C98 C99 C79 -129(6) 6_565 6_565
C118 C98 C99 C79 -5(3) . 6_565
C57 C98 C99 C79 -151(5) . 6_565
C55 C98 C99 C79 -167(4) 6_565 6_565
C56 C98 C99 C79 -156(4) 6_565 6_565
C79 C98 C99 C76 35(7) 6_565 6_565
C78 C98 C99 C76 74(6) 6_565 6_565
C80 C98 C99 C76 -94(6) 6_565 6_565
C118 C98 C99 C76 29(6) . 6_565
C57 C98 C99 C76 -116(5) . 6_565
C55 C98 C99 C76 -133(5) 6_565 6_565
C56 C98 C99 C76 -122(5) 6_565 6_565
C53 C54 C99 C78 -171(10) . 6_565
C55 C54 C99 C78 -12(11) . 6_565
C55 C54 C99 C78 -1(10) 6_565 6_565
C99 C54 C99 C78 -38(13) 6_565 6_565
C53 C54 C99 C55 -170(2) . 6_565
C55 C54 C99 C55 -11.0(15) . 6_565
C99 C54 C99 C55 -38(5) 6_565 6_565
C53 C54 C99 C77 -6(3) . 6_565
C55 C54 C99 C77 153(3) . 6_565
C55 C54 C99 C77 164(3) 6_565 6_565
C99 C54 C99 C77 126(4) 6_565 6_565
C53 C54 C99 C98 -154(2) . .
C55 C54 C99 C98 5(3) . .
C55 C54 C99 C98 16(2) 6_565 .
C99 C54 C99 C98 -22(6) 6_565 .
C53 C54 C99 C100 -10(3) . .
C55 C54 C99 C100 150(3) . .
C55 C54 C99 C100 161(4) 6_565 .
C99 C54 C99 C100 123(4) 6_565 .
C53 C54 C99 C79 -142(2) . 6_565
C55 C54 C99 C79 17(4) . 6_565
C55 C54 C99 C79 28(3) 6_565 6_565
C99 C54 C99 C79 -10(6) 6_565 6_565
C53 C54 C99 C76 -1.7(16) . 6_565
C55 C54 C99 C76 158(2) . 6_565
C55 C54 C99 C76 169(2) 6_565 6_565
C99 C54 C99 C76 131(4) 6_565 6_565
C76 C99 C100 C77 17(28) 6_565 6_565
C78 C99 C100 C93 49(7) 6_565 6_565
C55 C99 C100 C93 -44(13) 6_565 6_565
C98 C99 C100 C93 26(6) . 6_565
C54 C99 C100 C93 -123(5) . 6_565
C79 C99 C100 C93 27(6) 6_565 6_565
C76 C99 C100 C93 -134(7) 6_565 6_565
C78 C99 C100 C110 26(5) 6_565 .
C55 C99 C100 C110 -67(11) 6_565 .
C98 C99 C100 C110 3(4) . .
C54 C99 C100 C110 -146(3) . .
C79 C99 C100 C110 4(3) 6_565 .
C76 C99 C100 C110 -156(4) 6_565 .
C78 C99 C100 C101 174(5) 6_565 .
C55 C99 C100 C101 81(11) 6_565 .
C77 C99 C100 C101 -25(27) 6_565 .
C98 C99 C100 C101 151(3) . .
C54 C99 C100 C101 2(5) . .
C79 C99 C100 C101 152(3) 6_565 .
C76 C99 C100 C101 -8(2) 6_565 .
C55 C99 C100 C78 -93(11) 6_565 6_565
C98 C99 C100 C78 -23(3) . 6_565
C54 C99 C100 C78 -172(6) . 6_565
C79 C99 C100 C78 -22(3) 6_565 6_565
C76 C99 C100 C78 178(4) 6_565 6_565
C78 C99 C100 C76 -178(4) 6_565 6_565
C55 C99 C100 C76 90(10) 6_565 6_565
C77 C99 C100 C76 -17(28) 6_565 6_565
C98 C99 C100 C76 159(2) . 6_565
C54 C99 C100 C76 10(3) . 6_565
C79 C99 C100 C76 160(2) 6_565 6_565
C77 C100 C101 C76 1(17) 6_565 6_565
C93 C100 C101 C76 163(3) 6_565 6_565
C110 C100 C101 C76 154(4) . 6_565
C99 C100 C101 C76 15(4) . 6_565
C78 C100 C101 C76 19(5) 6_565 6_565
C77 C100 C101 C75 -67(20) 6_565 6_565
C93 C100 C101 C75 95(8) 6_565 6_565
C110 C100 C101 C75 86(8) . 6_565
C99 C100 C101 C75 -53(9) . 6_565
C78 C100 C101 C75 -49(10) 6_565 6_565
C76 C100 C101 C75 -68(8) 6_565 6_565
C93 C100 C101 C77 162(19) 6_565 6_565
C110 C100 C101 C77 152(20) . 6_565
C99 C100 C101 C77 14(15) . 6_565
C78 C100 C101 C77 18(13) 6_565 6_565
C76 C100 C101 C77 -1(17) 6_565 6_565
C77 C100 C101 C52 -12(18) 6_565 .
C93 C100 C101 C52 150(2) 6_565 .
C110 C100 C101 C52 141(3) . .
C99 C100 C101 C52 2(4) . .
C78 C100 C101 C52 6(6) 6_565 .
C76 C100 C101 C52 -13(2) 6_565 .
C77 C100 C101 C102 -155(16) 6_565 .
C93 C100 C101 C102 7(3) 6_565 .
C110 C100 C101 C102 -3(5) . .
C99 C100 C101 C102 -141(3) . .
C78 C100 C101 C102 -138(4) 6_565 .
C76 C100 C101 C102 -157(4) 6_565 .
C77 C100 C101 C74 -143(16) 6_565 6_565
C93 C100 C101 C74 19(4) 6_565 6_565
C110 C100 C101 C74 9(6) . 6_565
C99 C100 C101 C74 -129(3) . 6_565
C78 C100 C101 C74 -126(4) 6_565 6_565
C76 C100 C101 C74 -144(4) 6_565 6_565
C77 C100 C101 C93 -162(19) 6_565 6_565
C110 C100 C101 C93 -9(2) . 6_565
C99 C100 C101 C93 -148(5) . 6_565
C78 C100 C101 C93 -144(6) 6_565 6_565
C76 C100 C101 C93 -163(3) 6_565 6_565
C75 C52 C101 C76 -176(4) 6_565 6_565
C53 C52 C101 C76 -18(3) . 6_565
C51 C52 C101 C76 -164(4) . 6_565
C52 C52 C101 C76 -81(4) 6_565 6_565
C76 C52 C101 C75 176(4) 6_565 6_565
C53 C52 C101 C75 158(3) . 6_565
C51 C52 C101 C75 12(2) . 6_565
C52 C52 C101 C75 95(4) 6_565 6_565
C76 C52 C101 C77 17(3) 6_565 6_565
C75 C52 C101 C77 -158(3) 6_565 6_565
C53 C52 C101 C77 -1(3) . 6_565
C51 C52 C101 C77 -146(2) . 6_565
C52 C52 C101 C77 -64(4) 6_565 6_565
C76 C52 C101 C100 20(3) 6_565 .
C75 C52 C101 C100 -156(3) 6_565 .
C53 C52 C101 C100 2(4) . .
C51 C52 C101 C100 -144(3) . .
C52 C52 C101 C100 -61(5) 6_565 .
C76 C52 C101 C102 166(4) 6_565 .
C75 C52 C101 C102 -10(2) 6_565 .
C53 C52 C101 C102 148(2) . .
C51 C52 C101 C102 2(3) . .
C52 C52 C101 C102 85(4) 6_565 .
C76 C52 C101 C74 165(3) 6_565 6_565
C75 C52 C101 C74 -10.6(19) 6_565 6_565
C53 C52 C101 C74 147.1(19) . 6_565
C51 C52 C101 C74 2(2) . 6_565
C52 C52 C101 C74 84(4) 6_565 6_565
C76 C52 C101 C93 66(5) 6_565 6_565
C75 C52 C101 C93 -110(4) 6_565 6_565
C53 C52 C101 C93 48(5) . 6_565
C51 C52 C101 C93 -98(4) . 6_565
C52 C52 C101 C93 -15(7) 6_565 6_565
C76 C101 C102 C74 17(8) 6_565 6_565
C75 C101 C102 C74 -10(4) 6_565 6_565
C77 C101 C102 C74 140(4) 6_565 6_565
C100 C101 C102 C74 146(4) . 6_565
C52 C101 C102 C74 -2(5) . 6_565
C93 C101 C102 C74 150(4) 6_565 6_565
C76 C101 C102 C92 -133(6) 6_565 6_565
C75 C101 C102 C92 -160(3) 6_565 6_565
C77 C101 C102 C92 -10(4) 6_565 6_565
C100 C101 C102 C92 -5(3) . 6_565
C52 C101 C102 C92 -152(2) . 6_565
C74 C101 C102 C92 -150(5) 6_565 6_565
C93 C101 C102 C92 0.0(19) 6_565 6_565
C76 C101 C102 C103 10(8) 6_565 .
C75 C101 C102 C103 -17(3) 6_565 .
C77 C101 C102 C103 134(3) 6_565 .
C100 C101 C102 C103 139(3) . .
C52 C101 C102 C103 -9(4) . .
C74 C101 C102 C103 -7(3) 6_565 .
C93 C101 C102 C103 143(3) 6_565 .
C76 C101 C102 C75 27(6) 6_565 6_565
C77 C101 C102 C75 150(3) 6_565 6_565
C100 C101 C102 C75 156(3) . 6_565
C52 C101 C102 C75 8.4(19) . 6_565
C74 C101 C102 C75 10(4) 6_565 6_565
C93 C101 C102 C75 160.3(19) 6_565 6_565
C76 C101 C102 C114 -129(6) 6_565 .
C75 C101 C102 C114 -156(3) 6_565 .
C77 C101 C102 C114 -5(4) 6_565 .
C100 C101 C102 C114 0(4) . .
C52 C101 C102 C114 -148(2) . .
C74 C101 C102 C114 -146(5) 6_565 .
C93 C101 C102 C114 4(2) 6_565 .
C76 C101 C102 C93 -133(6) 6_565 6_565
C75 C101 C102 C93 -160.3(19) 6_565 6_565
C77 C101 C102 C93 -10(2) 6_565 6_565
C100 C101 C102 C93 -5(2) . 6_565
C52 C101 C102 C93 -152(2) . 6_565
C74 C101 C102 C93 -150(4) 6_565 6_565
C76 C101 C102 C73 -4(8) 6_565 6_565
C75 C101 C102 C73 -31(3) 6_565 6_565
C77 C101 C102 C73 120(3) 6_565 6_565
C100 C101 C102 C73 125(3) . 6_565
C52 C101 C102 C73 -22(4) . 6_565
C74 C101 C102 C73 -20(3) 6_565 6_565
C93 C101 C102 C73 130(3) 6_565 6_565
C50 C50 C103 C73 47(6) 6_565 6_565
C49 C50 C103 C73 -3(4) . 6_565
C51 C50 C103 C73 158(3) . 6_565
C75 C50 C103 C73 159(3) 6_565 6_565
C74 C50 C103 C73 158(5) 6_565 6_565
C50 C50 C103 C74 -111(4) 6_565 6_565
C49 C50 C103 C74 -160(3) . 6_565
C51 C50 C103 C74 0(4) . 6_565
C73 C50 C103 C74 -158(5) 6_565 6_565
C75 C50 C103 C74 1(3) 6_565 6_565
C50 C50 C103 C104 36(5) 6_565 .
C49 C50 C103 C104 -14(3) . .
C51 C50 C103 C104 146(2) . .
C73 C50 C103 C104 -11(3) 6_565 .
C75 C50 C103 C104 148(2) 6_565 .
C74 C50 C103 C104 147(4) 6_565 .
C50 C50 C103 C102 -106(4) 6_565 .
C49 C50 C103 C102 -156(2) . .
C51 C50 C103 C102 4(3) . .
C73 C50 C103 C102 -153(4) 6_565 .
C75 C50 C103 C102 6.0(17) 6_565 .
C74 C50 C103 C102 5(3) 6_565 .
C50 C50 C103 C75 -112(4) 6_565 6_565
C49 C50 C103 C75 -162(2) . 6_565
C51 C50 C103 C75 -1.6(15) . 6_565
C73 C50 C103 C75 -159(3) 6_565 6_565
C74 C50 C103 C75 -1(3) 6_565 6_565
C50 C50 C103 C72 32(5) 6_565 6_565
C49 C50 C103 C72 -18(3) . 6_565
C51 C50 C103 C72 142.2(16) . 6_565
C73 C50 C103 C72 -15(2) 6_565 6_565
C75 C50 C103 C72 143.7(18) 6_565 6_565
C74 C50 C103 C72 143(4) 6_565 6_565
C74 C102 C103 C73 -169(24) 6_565 6_565
C92 C102 C103 C73 17(7) 6_565 6_565
C101 C102 C103 C73 -123(6) . 6_565
C75 C102 C103 C73 -136(6) 6_565 6_565
C114 C102 C103 C73 20(7) . 6_565
C93 C102 C103 C73 -16(8) 6_565 6_565
C92 C102 C103 C74 -173(21) 6_565 6_565
C101 C102 C103 C74 46(21) . 6_565
C75 C102 C103 C74 33(21) 6_565 6_565
C114 C102 C103 C74 -171(21) . 6_565
C93 C102 C103 C74 153(21) 6_565 6_565
C73 C102 C103 C74 169(24) 6_565 6_565
C74 C102 C103 C104 176(22) 6_565 .
C92 C102 C103 C104 3(3) 6_565 .
C101 C102 C103 C104 -138(3) . .
C75 C102 C103 C104 -151(2) 6_565 .
C114 C102 C103 C104 6(2) . .
C93 C102 C103 C104 -31(4) 6_565 .
C73 C102 C103 C104 -14(5) 6_565 .
C74 C102 C103 C50 -41(21) 6_565 .
C92 C102 C103 C50 146(2) 6_565 .
C101 C102 C103 C50 5(4) . .
C75 C102 C103 C50 -8(2) 6_565 .
C114 C102 C103 C50 148.7(18) . .
C93 C102 C103 C50 112(3) 6_565 .
C73 C102 C103 C50 128(7) 6_565 .
C74 C102 C103 C75 -33(21) 6_565 6_565
C92 C102 C103 C75 154(3) 6_565 6_565
C101 C102 C103 C75 13(2) . 6_565
C114 C102 C103 C75 156(2) . 6_565
C93 C102 C103 C75 120(3) 6_565 6_565
C73 C102 C103 C75 136(6) 6_565 6_565
C74 C102 C103 C72 -178(100) 6_565 6_565
C92 C102 C103 C72 8(3) 6_565 6_565
C101 C102 C103 C72 -133(3) . 6_565
C75 C102 C103 C72 -145.5(18) 6_565 6_565
C114 C102 C103 C72 11(2) . 6_565
C93 C102 C103 C72 -25(4) 6_565 6_565
C73 C102 C103 C72 -9(6) 6_565 6_565
C73 C103 C104 C72 -74(18) 6_565 6_565
C74 C103 C104 C72 90(18) 6_565 6_565
C50 C103 C104 C72 -51(18) . 6_565
C102 C103 C104 C72 89(17) . 6_565
C75 C103 C104 C72 45(19) 6_565 6_565
C74 C103 C104 C73 164(8) 6_565 6_565
C50 C103 C104 C73 23(5) . 6_565
C102 C103 C104 C73 163(6) . 6_565
C75 C103 C104 C73 119(7) 6_565 6_565
C72 C103 C104 C73 74(18) 6_565 6_565
C73 C103 C104 C105 -17(5) 6_565 .
C74 C103 C104 C105 146(4) 6_565 .
C50 C103 C104 C105 5(4) . .
C102 C103 C104 C105 146(2) . .
C75 C103 C104 C105 102(4) 6_565 .
C72 C103 C104 C105 57(16) 6_565 .
C73 C103 C104 C115 -167(6) 6_565 .
C74 C103 C104 C115 -3(5) 6_565 .
C50 C103 C104 C115 -144(2) . .
C102 C103 C104 C115 -4(3) . .
C75 C103 C104 C115 -48(4) 6_565 .
C72 C103 C104 C115 -93(18) 6_565 .
C73 C103 C104 C71 -156(6) 6_565 6_565
C74 C103 C104 C71 7(5) 6_565 6_565
C50 C103 C104 C71 -133(2) . 6_565
C102 C103 C104 C71 7(3) . 6_565
C75 C103 C104 C71 -37(5) 6_565 6_565
C72 C103 C104 C71 -82(18) 6_565 6_565
C73 C103 C104 C74 -164(8) 6_565 6_565
C50 C103 C104 C74 -141(5) . 6_565
C102 C103 C104 C74 -1(3) . 6_565
C75 C103 C104 C74 -45(4) 6_565 6_565
C72 C103 C104 C74 -90(18) 6_565 6_565
C73 C103 C104 C47 -24(6) 6_565 6_565
C74 C103 C104 C47 140(4) 6_565 6_565
C50 C103 C104 C47 -1(4) . 6_565
C102 C103 C104 C47 139(2) . 6_565
C75 C103 C104 C47 95(4) 6_565 6_565
C72 C103 C104 C47 50(16) 6_565 6_565
C72 C104 C105 C47 18(9) 6_565 6_565
C73 C104 C105 C47 -153(8) 6_565 6_565
C103 C104 C105 C47 -146(8) . 6_565
C115 C104 C105 C47 0(9) . 6_565
C71 C104 C105 C47 5(9) 6_565 6_565
C74 C104 C105 C47 -129(8) 6_565 6_565
C73 C104 C105 C72 -171(6) 6_565 6_565
C103 C104 C105 C72 -164(6) . 6_565
C115 C104 C105 C72 -18(3) . 6_565
C71 C104 C105 C72 -13(4) 6_565 6_565
C74 C104 C105 C72 -148(6) 6_565 6_565
C47 C104 C105 C72 -18(9) 6_565 6_565
C72 C104 C105 C106 17(5) 6_565 .
C73 C104 C105 C106 -154(3) 6_565 .
C103 C104 C105 C106 -147(2) . .
C115 C104 C105 C106 -1(3) . .
C71 C104 C105 C106 4(3) 6_565 .
C74 C104 C105 C106 -131(3) 6_565 .
C47 C104 C105 C106 -1(7) 6_565 .
C72 C104 C105 C48 161(4) 6_565 .
C73 C104 C105 C48 -10(4) 6_565 .
C103 C104 C105 C48 -3(4) . .
C115 C104 C105 C48 143(2) . .
C71 C104 C105 C48 147.8(19) 6_565 .
C74 C104 C105 C48 13(4) 6_565 .
C47 C104 C105 C48 143(10) 6_565 .
C72 C104 C105 C73 171(6) 6_565 6_565
C103 C104 C105 C73 7(2) . 6_565
C115 C104 C105 C73 153(4) . 6_565
C71 C104 C105 C73 158(3) 6_565 6_565
C74 C104 C105 C73 23(2) 6_565 6_565
C47 C104 C105 C73 153(8) 6_565 6_565
C72 C104 C105 C46 25(5) 6_565 6_565
C73 C104 C105 C46 -146(3) 6_565 6_565
C103 C104 C105 C46 -139(2) . 6_565
C115 C104 C105 C46 7(3) . 6_565
C71 C104 C105 C46 12(3) 6_565 6_565
C74 C104 C105 C46 -123(3) 6_565 6_565
C47 C104 C105 C46 7(7) 6_565 6_565
C49 C48 C105 C47 168(4) . 6_565
C47 C48 C105 C47 17(3) . 6_565
C105 C48 C105 C47 31(6) 6_565 6_565
C49 C48 C105 C72 22(5) . 6_565
C47 C48 C105 C72 -146(7) 6_565 6_565
C47 C48 C105 C72 -129(5) . 6_565
C105 C48 C105 C72 -115(5) 6_565 6_565
C49 C48 C105 C104 7(3) . .
C47 C48 C105 C104 -162(5) 6_565 .
C47 C48 C105 C104 -145(2) . .
C105 C48 C105 C104 -130(3) 6_565 .
C49 C48 C105 C106 157.5(17) . .
C47 C48 C105 C106 -11(3) 6_565 .
C47 C48 C105 C106 6(2) . .
C105 C48 C105 C106 21(4) 6_565 .
C49 C48 C105 C73 1.7(17) . 6_565
C47 C48 C105 C73 -167(4) 6_565 6_565
C47 C48 C105 C73 -149.6(18) . 6_565
C105 C48 C105 C73 -135(3) 6_565 6_565
C49 C48 C105 C46 156.4(14) . 6_565
C47 C48 C105 C46 -12(3) 6_565 6_565
C47 C48 C105 C46 5.1(19) . 6_565
C105 C48 C105 C46 19(4) 6_565 6_565
C47 C105 C106 C46 -37(11) 6_565 6_565
C72 C105 C106 C46 149(8) 6_565 6_565
C104 C105 C106 C46 142(7) . 6_565
C48 C105 C106 C46 -7(8) . 6_565
C73 C105 C106 C46 115(8) 6_565 6_565
C72 C105 C106 C47 -174(9) 6_565 6_565
C104 C105 C106 C47 178(9) . 6_565
C48 C105 C106 C47 30(8) . 6_565
C73 C105 C106 C47 152(10) 6_565 6_565
C46 C105 C106 C47 37(11) 6_565 6_565
C47 C105 C106 C69 -168(9) 6_565 6_565
C72 C105 C106 C69 18(4) 6_565 6_565
C104 C105 C106 C69 11(4) . 6_565
C48 C105 C106 C69 -138(3) . 6_565
C73 C105 C106 C69 -16(6) 6_565 6_565
C46 C105 C106 C69 -131(9) 6_565 6_565
C47 C105 C106 C107 -178(9) 6_565 .
C72 C105 C106 C107 8(3) 6_565 .
C104 C105 C106 C107 0(3) . .
C48 C105 C106 C107 -148.0(15) . .
C73 C105 C106 C107 -26(5) 6_565 .
C46 C105 C106 C107 -141(9) 6_565 .
C47 C105 C106 C45 -41(9) 6_565 .
C72 C105 C106 C45 145(3) 6_565 .
C104 C105 C106 C45 137(3) . .
C48 C105 C106 C45 -11(3) . .
C73 C105 C106 C45 111(4) 6_565 .
C46 C105 C106 C45 -4(6) 6_565 .
C47 C105 C106 C72 174(9) 6_565 6_565
C104 C105 C106 C72 -8(2) . 6_565
C48 C105 C106 C72 -156(3) . 6_565
C73 C105 C106 C72 -34(3) 6_565 6_565
C46 C105 C106 C72 -149(8) 6_565 6_565
C47 C105 C106 C70 -177(9) 6_565 6_565
C72 C105 C106 C70 9(2) 6_565 6_565
C104 C105 C106 C70 1(3) . 6_565
C48 C105 C106 C70 -147.2(14) . 6_565
C73 C105 C106 C70 -25(4) 6_565 6_565
C46 C105 C106 C70 -140(8) 6_565 6_565
C45 C45 C106 C46 -165(10) 6_565 6_565
C46 C45 C106 C46 -163(12) . 6_565
C67 C45 C106 C46 52(10) . 6_565
C69 C45 C106 C46 40(10) 6_565 6_565
C67 C45 C106 C46 102(11) 6_565 6_565
C45 C45 C106 C47 -4(4) 6_565 6_565
C46 C45 C106 C47 161(12) 6_565 6_565
C46 C45 C106 C47 -2(4) . 6_565
C67 C45 C106 C47 -147(3) . 6_565
C69 C45 C106 C47 -160(4) 6_565 6_565
C67 C45 C106 C47 -98(5) 6_565 6_565
C45 C45 C106 C105 7(4) 6_565 .
C46 C45 C106 C105 172(12) 6_565 .
C46 C45 C106 C105 9(4) . .
C67 C45 C106 C105 -136(3) . .
C69 C45 C106 C105 -148(3) 6_565 .
C67 C45 C106 C105 -86(5) 6_565 .
C45 C45 C106 C69 155.3(14) 6_565 6_565
C46 C45 C106 C69 -40(10) 6_565 6_565
C46 C45 C106 C69 157(2) . 6_565
C67 C45 C106 C69 12.5(17) . 6_565
C67 C45 C106 C69 62(4) 6_565 6_565
C45 C45 C106 C107 147.8(10) 6_565 .
C46 C45 C106 C107 -47(10) 6_565 .
C46 C45 C106 C107 150(2) . .
C67 C45 C106 C107 5(2) . .
C69 C45 C106 C107 -7.5(12) 6_565 .
C67 C45 C106 C107 54(4) 6_565 .
C45 C45 C106 C72 59(6) 6_565 6_565
C46 C45 C106 C72 -136(13) 6_565 6_565
C46 C45 C106 C72 61(6) . 6_565
C67 C45 C106 C72 -83(5) . 6_565
C69 C45 C106 C72 -96(5) 6_565 6_565
C67 C45 C106 C72 -34(8) 6_565 6_565
C45 C45 C106 C70 139.8(11) 6_565 6_565
C46 C45 C106 C70 -55(10) 6_565 6_565
C46 C45 C106 C70 142.0(19) . 6_565
C67 C45 C106 C70 -3(2) . 6_565
C69 C45 C106 C70 -15.4(13) 6_565 6_565
C67 C45 C106 C70 46(4) 6_565 6_565
C46 C106 C107 C70 -159(4) 6_565 6_565
C47 C106 C107 C70 3(5) 6_565 6_565
C105 C106 C107 C70 3(4) . 6_565
C69 C106 C107 C70 -164(5) 6_565 6_565
C45 C106 C107 C70 -149(4) . 6_565
C72 C106 C107 C70 8(4) 6_565 6_565
C46 C106 C107 C69 4(3) 6_565 6_565
C47 C106 C107 C69 166(4) 6_565 6_565
C105 C106 C107 C69 167(3) . 6_565
C45 C106 C107 C69 15(2) . 6_565
C72 C106 C107 C69 171(2) 6_565 6_565
C70 C106 C107 C69 164(5) 6_565 6_565
C46 C106 C107 C108 -15(3) 6_565 .
C47 C106 C107 C108 147(3) 6_565 .
C105 C106 C107 C108 148(2) . .
C69 C106 C107 C108 -19(2) 6_565 .
C45 C106 C107 C108 -4(2) . .
C72 C106 C107 C108 152.6(17) 6_565 .
C70 C106 C107 C108 145(4) 6_565 .
C46 C106 C107 C116 -162(3) 6_565 .
C47 C106 C107 C116 0(4) 6_565 .
C105 C106 C107 C116 0(2) . .
C69 C106 C107 C116 -167(3) 6_565 .
C45 C106 C107 C116 -152.0(16) . .
C72 C106 C107 C116 4.9(16) 6_565 .
C70 C106 C107 C116 -3(3) 6_565 .
C46 C106 C107 C88 -88(5) 6_565 6_565
C47 C106 C107 C88 74(6) 6_565 6_565
C105 C106 C107 C88 75(5) . 6_565
C69 C106 C107 C88 -92(5) 6_565 6_565
C45 C106 C107 C88 -77(5) . 6_565
C72 C106 C107 C88 80(5) 6_565 6_565
C70 C106 C107 C88 72(5) 6_565 6_565
C46 C106 C107 C71 -167(3) 6_565 6_565
C47 C106 C107 C71 -5(3) 6_565 6_565
C105 C106 C107 C71 -4.2(18) . 6_565
C69 C106 C107 C71 -171(2) 6_565 6_565
C45 C106 C107 C71 -156.6(15) . 6_565
C72 C106 C107 C71 0.3(11) 6_565 6_565
C70 C106 C107 C71 -8(3) 6_565 6_565
C47 C106 C107 C46 162(5) 6_565 6_565
C105 C106 C107 C46 163(4) . 6_565
C69 C106 C107 C46 -4(3) 6_565 6_565
C45 C106 C107 C46 11(2) . 6_565
C72 C106 C107 C46 167(3) 6_565 6_565
C70 C106 C107 C46 159(4) 6_565 6_565
C70 C107 C108 C68 150(10) 6_565 6_565
C69 C107 C108 C68 -23(10) 6_565 6_565
C116 C107 C108 C68 140(10) . 6_565
C106 C107 C108 C68 1(11) . 6_565
C88 C107 C108 C68 152(10) 6_565 6_565
C71 C107 C108 C68 109(11) 6_565 6_565
C46 C107 C108 C68 -4(10) 6_565 6_565
C70 C107 C108 C69 173(5) 6_565 6_565
C116 C107 C108 C69 163(4) . 6_565
C106 C107 C108 C69 25(3) . 6_565
C88 C107 C108 C69 175(3) 6_565 6_565
C71 C107 C108 C69 133(5) 6_565 6_565
C46 C107 C108 C69 19(2) 6_565 6_565
C70 C107 C108 C87 2(4) 6_565 6_565
C69 C107 C108 C87 -171(4) 6_565 6_565
C116 C107 C108 C87 -8(4) . 6_565
C106 C107 C108 C87 -147(2) . 6_565
C88 C107 C108 C87 4.2(19) 6_565 6_565
C71 C107 C108 C87 -39(6) 6_565 6_565
C46 C107 C108 C87 -152(2) 6_565 6_565
C70 C107 C108 C67 150(3) 6_565 .
C69 C107 C108 C67 -23(3) 6_565 .
C116 C107 C108 C67 140(2) . .
C106 C107 C108 C67 2(2) . .
C88 C107 C108 C67 153(2) 6_565 .
C71 C107 C108 C67 110(5) 6_565 .
C46 C107 C108 C67 -4(2) 6_565 .
C70 C107 C108 C109 7(5) 6_565 .
C69 C107 C108 C109 -166(4) 6_565 .
C116 C107 C108 C109 -3(4) . .
C106 C107 C108 C109 -142(2) . .
C88 C107 C108 C109 9(2) 6_565 .
C71 C107 C108 C109 -34(6) 6_565 .
C46 C107 C108 C109 -147(2) 6_565 .
C69 C107 C108 C70 -173(5) 6_565 6_565
C116 C107 C108 C70 -10(3) . 6_565
C106 C107 C108 C70 -149(4) . 6_565
C88 C107 C108 C70 2(3) 6_565 6_565
C71 C107 C108 C70 -41(4) 6_565 6_565
C46 C107 C108 C70 -154(4) 6_565 6_565
C70 C107 C108 C88 -2(3) 6_565 6_565
C69 C107 C108 C88 -175(3) 6_565 6_565
C116 C107 C108 C88 -12(2) . 6_565
C106 C107 C108 C88 -150.9(15) . 6_565
C71 C107 C108 C88 -43(5) 6_565 6_565
C46 C107 C108 C88 -156.2(13) 6_565 6_565
C66 C67 C108 C68 30(4) . 6_565
C67 C67 C108 C68 91(5) 6_565 6_565
C45 C67 C108 C68 -179(4) . 6_565
C69 C67 C108 C68 -164(4) 6_565 6_565
C45 C67 C108 C68 171(4) 6_565 6_565
C46 C67 C108 C68 -176(4) 6_565 6_565
C68 C67 C108 C69 164(4) 6_565 6_565
C66 C67 C108 C69 -166(3) . 6_565
C67 C67 C108 C69 -106(4) 6_565 6_565
C45 C67 C108 C69 -15(2) . 6_565
C45 C67 C108 C69 -25(3) 6_565 6_565
C46 C67 C108 C69 -13(2) 6_565 6_565
C68 C67 C108 C87 -32(3) 6_565 6_565
C66 C67 C108 C87 -2(3) . 6_565
C67 C67 C108 C87 58(5) 6_565 6_565
C45 C67 C108 C87 149(2) . 6_565
C69 C67 C108 C87 164(3) 6_565 6_565
C45 C67 C108 C87 139(2) 6_565 6_565
C46 C67 C108 C87 151(2) 6_565 6_565
C68 C67 C108 C107 -180(4) 6_565 .
C66 C67 C108 C107 -149(2) . .
C67 C67 C108 C107 -89(5) 6_565 .
C45 C67 C108 C107 1(3) . .
C69 C67 C108 C107 17(2) 6_565 .
C45 C67 C108 C107 -8(3) 6_565 .
C46 C67 C108 C107 4(2) 6_565 .
C68 C67 C108 C109 -30(3) 6_565 .
C66 C67 C108 C109 1(3) . .
C67 C67 C108 C109 61(5) 6_565 .
C45 C67 C108 C109 151.3(19) . .
C69 C67 C108 C109 167(3) 6_565 .
C45 C67 C108 C109 142(2) 6_565 .
C46 C67 C108 C109 153.9(18) 6_565 .
C68 C67 C108 C70 -165(5) 6_565 6_565
C66 C67 C108 C70 -135(3) . 6_565
C67 C67 C108 C70 -75(5) 6_565 6_565
C45 C67 C108 C70 16(3) . 6_565
C69 C67 C108 C70 31(2) 6_565 6_565
C45 C67 C108 C70 6(4) 6_565 6_565
C46 C67 C108 C70 18(3) 6_565 6_565
C68 C67 C108 C88 -81(6) 6_565 6_565
C66 C67 C108 C88 -50(6) . 6_565
C67 C67 C108 C88 10(9) 6_565 6_565
C45 C67 C108 C88 100(5) . 6_565
C69 C67 C108 C88 115(6) 6_565 6_565
C45 C67 C108 C88 90(6) 6_565 6_565
C46 C67 C108 C88 103(5) 6_565 6_565
C85 C64 C109 C87 -128(40) 6_565 6_565
C86 C64 C109 C87 -58(45) 6_565 6_565
C63 C64 C109 C87 -114(40) . 6_565
C65 C64 C109 C87 29(41) . 6_565
C68 C64 C109 C87 42(39) 6_565 6_565
C86 C64 C109 C85 70(12) 6_565 6_565
C87 C64 C109 C85 128(40) 6_565 6_565
C63 C64 C109 C85 14(2) . 6_565
C65 C64 C109 C85 157(4) . 6_565
C68 C64 C109 C85 170(3) 6_565 6_565
C85 C64 C109 C123 -17(4) 6_565 .
C86 C64 C109 C123 53(13) 6_565 .
C87 C64 C109 C123 111(41) 6_565 .
C63 C64 C109 C123 -3(4) . .
C65 C64 C109 C123 141(2) . .
C68 C64 C109 C123 153(4) 6_565 .
C85 C64 C109 C88 -49(7) 6_565 6_565
C86 C64 C109 C88 22(17) 6_565 6_565
C87 C64 C109 C88 80(40) 6_565 6_565
C63 C64 C109 C88 -34(8) . 6_565
C65 C64 C109 C88 109(7) . 6_565
C68 C64 C109 C88 122(7) 6_565 6_565
C85 C64 C109 C108 -161(4) 6_565 .
C86 C64 C109 C108 -90(12) 6_565 .
C87 C64 C109 C108 -32(38) 6_565 .
C63 C64 C109 C108 -146(2) . .
C65 C64 C109 C108 -3(4) . .
C68 C64 C109 C108 9.7(18) 6_565 .
C85 C64 C109 C68 -170(3) 6_565 6_565
C86 C64 C109 C68 -100(12) 6_565 6_565
C87 C64 C109 C68 -42(39) 6_565 6_565
C63 C64 C109 C68 -156(2) . 6_565
C65 C64 C109 C68 -13(3) . 6_565
C68 C108 C109 C87 170(12) 6_565 6_565
C69 C108 C109 C87 -71(19) 6_565 6_565
C107 C108 C109 C87 -23(12) . 6_565
C67 C108 C109 C87 -168(11) . 6_565
C70 C108 C109 C87 -21(12) 6_565 6_565
C88 C108 C109 C87 -13(11) 6_565 6_565
C68 C108 C109 C85 -57(9) 6_565 6_565
C69 C108 C109 C85 61(19) 6_565 6_565
C87 C108 C109 C85 133(17) 6_565 6_565
C107 C108 C109 C85 110(8) . 6_565
C67 C108 C109 C85 -35(9) . 6_565
C70 C108 C109 C85 112(8) 6_565 6_565
C88 C108 C109 C85 120(8) 6_565 6_565
C68 C108 C109 C64 -22(4) 6_565 .
C69 C108 C109 C64 97(15) 6_565 .
C87 C108 C109 C64 168(14) 6_565 .
C107 C108 C109 C64 145(3) . .
C67 C108 C109 C64 0(4) . .
C70 C108 C109 C64 148(3) 6_565 .
C88 C108 C109 C64 156(4) 6_565 .
C68 C108 C109 C123 -173(3) 6_565 .
C69 C108 C109 C123 -54(15) 6_565 .
C87 C108 C109 C123 18(10) 6_565 .
C107 C108 C109 C123 -6(3) . .
C67 C108 C109 C123 -150.6(19) . .
C70 C108 C109 C123 -3(2) 6_565 .
C88 C108 C109 C123 4.9(14) 6_565 .
C68 C108 C109 C88 -177(3) 6_565 6_565
C69 C108 C109 C88 -59(15) 6_565 6_565
C87 C108 C109 C88 13(11) 6_565 6_565
C107 C108 C109 C88 -10(3) . 6_565
C67 C108 C109 C88 -155.4(19) . 6_565
C70 C108 C109 C88 -7.7(16) 6_565 6_565
C69 C108 C109 C68 119(16) 6_565 6_565
C87 C108 C109 C68 -170(12) 6_565 6_565
C107 C108 C109 C68 167(4) . 6_565
C67 C108 C109 C68 22(3) . 6_565
C70 C108 C109 C68 170(4) 6_565 6_565
C88 C108 C109 C68 177(3) 6_565 6_565
C101 C100 C110 C93 15(4) . 6_565
C99 C100 C110 C93 157(4) . 6_565
C78 C100 C110 C93 166(3) 6_565 6_565
C76 C100 C110 C93 51(8) 6_565 6_565
C93 C100 C110 C94 -40(7) 6_565 6_565
C101 C100 C110 C94 -25(10) . 6_565
C99 C100 C110 C94 117(7) . 6_565
C78 C100 C110 C94 127(7) 6_565 6_565
C76 C100 C110 C94 11(14) 6_565 6_565
C93 C100 C110 C111 -11(2) 6_565 .
C101 C100 C110 C111 4(5) . .
C99 C100 C110 C111 146(3) . .
C78 C100 C110 C111 156(2) 6_565 .
C76 C100 C110 C111 40(9) 6_565 .
C93 C100 C110 C118 -160(3) 6_565 .
C101 C100 C110 C118 -145(3) . .
C99 C100 C110 C118 -3(4) . .
C78 C100 C110 C118 7(3) 6_565 .
C76 C100 C110 C118 -109(8) 6_565 .
C99 C100 C110 C77 6(28) . 6_565
C78 C100 C110 C77 16(29) 6_565 6_565
C93 C100 C110 C95 -141(4) 6_565 6_565
C101 C100 C110 C95 -126(4) . 6_565
C99 C100 C110 C95 16(5) . 6_565
C78 C100 C110 C95 25(4) 6_565 6_565
C76 C100 C110 C95 -90(9) 6_565 6_565
C93 C100 C110 C79 -161(2) 6_565 6_565
C101 C100 C110 C79 -146(4) . 6_565
C99 C100 C110 C79 -4(3) . 6_565
C78 C100 C110 C79 5.7(18) 6_565 6_565
C76 C100 C110 C79 -110(8) 6_565 6_565
C77 C100 C110 C78 -16(29) 6_565 6_565
C93 C100 C110 C78 -166(3) 6_565 6_565
C101 C100 C110 C78 -151(5) . 6_565
C99 C100 C110 C78 -9.6(17) . 6_565
C76 C100 C110 C78 -115(9) 6_565 6_565
C93 C110 C111 C94 -171(4) 6_565 6_565
C100 C110 C111 C94 -160(4) . 6_565
C118 C110 C111 C94 -14(3) . 6_565
C77 C110 C111 C94 -156(3) 6_565 6_565
C95 C110 C111 C94 -11(2) 6_565 6_565
C79 C110 C111 C94 -25(3) 6_565 6_565
C78 C110 C111 C94 -95(6) 6_565 6_565
C94 C110 C111 C93 171(4) 6_565 6_565
C100 C110 C111 C93 11(3) . 6_565
C118 C110 C111 C93 158(3) . 6_565
C77 C110 C111 C93 16(2) 6_565 6_565
C95 C110 C111 C93 161(2) 6_565 6_565
C79 C110 C111 C93 147(3) 6_565 6_565
C78 C110 C111 C93 77(6) 6_565 6_565
C93 C110 C111 C114 -13(2) 6_565 .
C94 C110 C111 C114 158(3) 6_565 .
C100 C110 C111 C114 -2(3) . .
C118 C110 C111 C114 145(2) . .
C77 C110 C111 C114 3(3) 6_565 .
C95 C110 C111 C114 147.5(17) 6_565 .
C79 C110 C111 C114 133(2) 6_565 .
C78 C110 C111 C114 64(7) 6_565 .
C93 C110 C111 C90 -137(4) 6_565 6_565
C94 C110 C111 C90 34(4) 6_565 6_565
C100 C110 C111 C90 -126(4) . 6_565
C118 C110 C111 C90 21(5) . 6_565
C77 C110 C111 C90 -121(4) 6_565 6_565
C95 C110 C111 C90 24(4) 6_565 6_565
C79 C110 C111 C90 10(5) 6_565 6_565
C78 C110 C111 C90 -60(8) 6_565 6_565
C93 C110 C111 C92 -10.4(18) 6_565 6_565
C94 C110 C111 C92 161(3) 6_565 6_565
C100 C110 C111 C92 1(3) . 6_565
C118 C110 C111 C92 147.4(19) . 6_565
C77 C110 C111 C92 6(3) 6_565 6_565
C95 C110 C111 C92 150.3(13) 6_565 6_565
C79 C110 C111 C92 136(2) 6_565 6_565
C78 C110 C111 C92 66(6) 6_565 6_565
C93 C110 C111 C121 -157(3) 6_565 .
C94 C110 C111 C121 14(3) 6_565 .
C100 C110 C111 C121 -146(3) . .
C118 C110 C111 C121 0(3) . .
C77 C110 C111 C121 -142(3) 6_565 .
C95 C110 C111 C121 3(2) 6_565 .
C79 C110 C111 C121 -11(4) 6_565 .
C78 C110 C111 C121 -81(7) 6_565 .
C93 C110 C111 C91 -34(3) 6_565 6_565
C94 C110 C111 C91 137(4) 6_565 6_565
C100 C110 C111 C91 -23(5) . 6_565
C118 C110 C111 C91 124(3) . 6_565
C77 C110 C111 C91 -18(4) 6_565 6_565
C95 C110 C111 C91 127(3) 6_565 6_565
C79 C110 C111 C91 113(3) 6_565 6_565
C78 C110 C111 C91 43(8) 6_565 6_565
C86 C63 C112 C84 -54(9) 6_565 6_565
C85 C63 C112 C84 -6(5) 6_565 6_565
C62 C63 C112 C84 -153(4) . 6_565
C64 C63 C112 C84 -16(6) . 6_565
C83 C63 C112 C84 -167(7) 6_565 6_565
C86 C63 C112 C83 113(7) 6_565 6_565
C85 C63 C112 C83 161(3) 6_565 6_565
C84 C63 C112 C83 167(7) 6_565 6_565
C62 C63 C112 C83 14(4) . 6_565
C64 C63 C112 C83 151(3) . 6_565
C86 C63 C112 C117 106(7) 6_565 .
C85 C63 C112 C117 155(3) 6_565 .
C84 C63 C112 C117 160(7) 6_565 .
C62 C63 C112 C117 7(4) . .
C64 C63 C112 C117 144(2) . .
C83 C63 C112 C117 -7(2) 6_565 .
C86 C63 C112 C124 -41(8) 6_565 .
C85 C63 C112 C124 7(3) 6_565 .
C84 C63 C112 C124 13(3) 6_565 .
C62 C63 C112 C124 -140(2) . .
C64 C63 C112 C124 -3(4) . .
C83 C63 C112 C124 -154(5) 6_565 .
C86 C63 C112 C85 -49(6) 6_565 6_565
C84 C63 C112 C85 6(5) 6_565 6_565
C62 C63 C112 C85 -147(3) . 6_565
C64 C63 C112 C85 -10.6(18) . 6_565
C83 C63 C112 C85 -161(3) 6_565 6_565
C86 C63 C112 C97 -34(8) 6_565 6_565
C85 C63 C112 C97 15(3) 6_565 6_565
C84 C63 C112 C97 20(3) 6_565 6_565
C62 C63 C112 C97 -133(2) . 6_565
C64 C63 C112 C97 4(4) . 6_565
C83 C63 C112 C97 -147(5) 6_565 6_565
C86 C63 C112 C82 91(7) 6_565 6_565
C85 C63 C112 C82 140(3) 6_565 6_565
C84 C63 C112 C82 145(7) 6_565 6_565
C62 C63 C112 C82 -8(5) . 6_565
C64 C63 C112 C82 129(3) . 6_565
C83 C63 C112 C82 -22(2) 6_565 6_565
C81 C58 C113 C82 3(6) 6_565 6_565
C80 C58 C113 C82 -153(3) 6_565 6_565
C57 C58 C113 C82 -141(3) . 6_565
C59 C58 C113 C82 -4(4) . 6_565
C80 C58 C113 C81 -156(7) 6_565 6_565
C57 C58 C113 C81 -143(7) . 6_565
C59 C58 C113 C81 -7(4) . 6_565
C82 C58 C113 C81 -3(6) 6_565 6_565
C81 C58 C113 C119 154(5) 6_565 .
C80 C58 C113 C119 -2(3) 6_565 .
C57 C58 C113 C119 11(3) . .
C59 C58 C113 C119 147.0(19) . .
C82 C58 C113 C119 151(4) 6_565 .
C81 C58 C113 C117 4(6) 6_565 .
C80 C58 C113 C117 -151(2) 6_565 .
C57 C58 C113 C117 -139(2) . .
C59 C58 C113 C117 -2(2) . .
C82 C58 C113 C117 2(2) 6_565 .
C81 C58 C113 C96 136(6) 6_565 6_565
C80 C58 C113 C96 -20(4) 6_565 6_565
C57 C58 C113 C96 -7(4) . 6_565
C59 C58 C113 C96 129(3) . 6_565
C82 C58 C113 C96 133(5) 6_565 6_565
C81 C58 C113 C80 156(7) 6_565 6_565
C57 C58 C113 C80 12.3(17) . 6_565
C59 C58 C113 C80 149(3) . 6_565
C82 C58 C113 C80 153(3) 6_565 6_565
C81 C58 C113 C83 12(6) 6_565 6_565
C80 C58 C113 C83 -143.3(19) 6_565 6_565
C57 C58 C113 C83 -131(2) . 6_565
C59 C58 C113 C83 5(3) . 6_565
C82 C58 C113 C83 10(2) 6_565 6_565
C94 C111 C114 C92 38(8) 6_565 6_565
C93 C111 C114 C92 0(4) 6_565 6_565
C110 C111 C114 C92 9(5) . 6_565
C90 C111 C114 C92 158(4) 6_565 6_565
C121 C111 C114 C92 156(4) . 6_565
C91 C111 C114 C92 164(6) 6_565 6_565
C94 C111 C114 C91 -126(6) 6_565 6_565
C93 C111 C114 C91 -164(2) 6_565 6_565
C110 C111 C114 C91 -156(2) . 6_565
C90 C111 C114 C91 -7(2) 6_565 6_565
C92 C111 C114 C91 -164(6) 6_565 6_565
C121 C111 C114 C91 -9(3) . 6_565
C94 C111 C114 C115 -117(6) 6_565 .
C93 C111 C114 C115 -155(2) 6_565 .
C110 C111 C114 C115 -146(2) . .
C90 C111 C114 C115 2(2) 6_565 .
C92 C111 C114 C115 -155(6) 6_565 .
C121 C111 C114 C115 1(3) . .
C91 C111 C114 C115 9.3(16) 6_565 .
C94 C111 C114 C102 29(7) 6_565 .
C93 C111 C114 C102 -9(2) 6_565 .
C110 C111 C114 C102 -1(3) . .
C90 C111 C114 C102 148(2) 6_565 .
C92 C111 C114 C102 -9(3) 6_565 .
C121 C111 C114 C102 146(2) . .
C91 C111 C114 C102 155(3) 6_565 .
C94 C111 C114 C93 38(5) 6_565 6_565
C110 C111 C114 C93 8.6(15) . 6_565
C90 C111 C114 C93 157(2) 6_565 6_565
C92 C111 C114 C93 0(4) 6_565 6_565
C121 C111 C114 C93 156(3) . 6_565
C91 C111 C114 C93 164(2) 6_565 6_565
C94 C111 C114 C74 13(8) 6_565 6_565
C93 C111 C114 C74 -25(3) 6_565 6_565
C110 C111 C114 C74 -17(4) . 6_565
C90 C111 C114 C74 132(3) 6_565 6_565
C92 C111 C114 C74 -25(3) 6_565 6_565
C121 C111 C114 C74 130(3) . 6_565
C91 C111 C114 C74 139(4) 6_565 6_565
C94 C111 C114 C90 -119(6) 6_565 6_565
C93 C111 C114 C90 -157(2) 6_565 6_565
C110 C111 C114 C90 -149(3) . 6_565
C92 C111 C114 C90 -158(4) 6_565 6_565
C121 C111 C114 C90 -1.9(18) . 6_565
C91 C111 C114 C90 7(2) 6_565 6_565
C94 C111 C114 C71 -109(6) 6_565 6_565
C93 C111 C114 C71 -147.6(17) 6_565 6_565
C110 C111 C114 C71 -139.0(18) . 6_565
C90 C111 C114 C71 10(2) 6_565 6_565
C92 C111 C114 C71 -148(5) 6_565 6_565
C121 C111 C114 C71 8(3) . 6_565
C91 C111 C114 C71 16.7(15) 6_565 6_565
C74 C102 C114 C92 -170(8) 6_565 6_565
C103 C102 C114 C92 -169(7) . 6_565
C101 C102 C114 C92 -17(7) . 6_565
C75 C102 C114 C92 -67(9) 6_565 6_565
C93 C102 C114 C92 -13(7) 6_565 6_565
C73 C102 C114 C92 -166(7) 6_565 6_565
C74 C102 C114 C91 -29(7) 6_565 6_565
C92 C102 C114 C91 142(11) 6_565 6_565
C103 C102 C114 C91 -27(7) . 6_565
C101 C102 C114 C91 124(6) . 6_565
C75 C102 C114 C91 75(9) 6_565 6_565
C93 C102 C114 C91 129(6) 6_565 6_565
C73 C102 C114 C91 -24(6) 6_565 6_565
C74 C102 C114 C111 -151(3) 6_565 .
C92 C102 C114 C111 19(6) 6_565 .
C103 C102 C114 C111 -150(2) . .
C101 C102 C114 C111 2(3) . .
C75 C102 C114 C111 -48(7) 6_565 .
C93 C102 C114 C111 6.5(16) 6_565 .
C73 C102 C114 C111 -146(2) 6_565 .
C74 C102 C114 C115 -8(4) 6_565 .
C92 C102 C114 C115 163(9) 6_565 .
C103 C102 C114 C115 -7(3) . .
C101 C102 C114 C115 145(2) . .
C75 C102 C114 C115 96(6) 6_565 .
C93 C102 C114 C115 150(3) 6_565 .
C73 C102 C114 C115 -3(2) 6_565 .
C74 C102 C114 C93 -158(3) 6_565 6_565
C92 C102 C114 C93 13(7) 6_565 6_565
C103 C102 C114 C93 -156.5(16) . 6_565
C101 C102 C114 C93 -5(2) . 6_565
C75 C102 C114 C93 -54(6) 6_565 6_565
C73 C102 C114 C93 -152.9(13) 6_565 6_565
C92 C102 C114 C74 170(8) 6_565 6_565
C103 C102 C114 C74 1(3) . 6_565
C101 C102 C114 C74 153(4) . 6_565
C75 C102 C114 C74 104(7) 6_565 6_565
C93 C102 C114 C74 158(3) 6_565 6_565
C73 C102 C114 C74 5(3) 6_565 6_565
C74 C102 C114 C90 -112(5) 6_565 6_565
C92 C102 C114 C90 59(7) 6_565 6_565
C103 C102 C114 C90 -111(4) . 6_565
C101 C102 C114 C90 41(5) . 6_565
C75 C102 C114 C90 -8(9) 6_565 6_565
C93 C102 C114 C90 46(4) 6_565 6_565
C73 C102 C114 C90 -107(4) 6_565 6_565
C74 C102 C114 C71 -14(3) 6_565 6_565
C92 C102 C114 C71 157(8) 6_565 6_565
C103 C102 C114 C71 -12(2) . 6_565
C101 C102 C114 C71 139.5(19) . 6_565
C75 C102 C114 C71 90(6) 6_565 6_565
C93 C102 C114 C71 144.2(19) 6_565 6_565
C73 C102 C114 C71 -8.7(17) 6_565 6_565
C92 C114 C115 C71 -35(18) 6_565 6_565
C91 C114 C115 C71 112(14) 6_565 6_565
C111 C114 C115 C71 96(13) . 6_565
C102 C114 C115 C71 -50(14) . 6_565
C93 C114 C115 C71 64(15) 6_565 6_565
C74 C114 C115 C71 -53(13) 6_565 6_565
C90 C114 C115 C71 98(13) 6_565 6_565
C92 C114 C115 C91 -147(11) 6_565 6_565
C111 C114 C115 C91 -16(3) . 6_565
C102 C114 C115 C91 -162(4) . 6_565
C93 C114 C115 C91 -48(4) 6_565 6_565
C74 C114 C115 C91 -165(3) 6_565 6_565
C90 C114 C115 C91 -14(3) 6_565 6_565
C71 C114 C115 C91 -112(14) 6_565 6_565
C92 C114 C115 C116 -120(9) 6_565 .
C91 C114 C115 C116 27(4) 6_565 .
C111 C114 C115 C116 12(4) . .
C102 C114 C115 C116 -135(3) . .
C93 C114 C115 C116 -21(6) 6_565 .
C74 C114 C115 C116 -138(3) 6_565 .
C90 C114 C115 C116 13(3) 6_565 .
C71 C114 C115 C116 -84(13) 6_565 .
C92 C114 C115 C104 20(10) 6_565 .
C91 C114 C115 C104 167(3) 6_565 .
C111 C114 C115 C104 151.2(18) . .
C102 C114 C115 C104 5(3) . .
C93 C114 C115 C104 119(4) 6_565 .
C74 C114 C115 C104 1.7(19) 6_565 .
C90 C114 C115 C104 152.8(15) 6_565 .
C71 C114 C115 C104 55(13) 6_565 .
C92 C114 C115 C72 14(10) 6_565 6_565
C91 C114 C115 C72 161(4) 6_565 6_565
C111 C114 C115 C72 145.2(19) . 6_565
C102 C114 C115 C72 -1(3) . 6_565
C93 C114 C115 C72 113(4) 6_565 6_565
C74 C114 C115 C72 -4(2) 6_565 6_565
C90 C114 C115 C72 146.8(19) 6_565 6_565
C71 C114 C115 C72 49(12) 6_565 6_565
C91 C114 C115 C92 147(11) 6_565 6_565
C111 C114 C115 C92 131(10) . 6_565
C102 C114 C115 C92 -15(8) . 6_565
C93 C114 C115 C92 99(10) 6_565 6_565
C74 C114 C115 C92 -18(9) 6_565 6_565
C90 C114 C115 C92 133(10) 6_565 6_565
C71 C114 C115 C92 35(18) 6_565 6_565
C72 C104 C115 C71 -2(4) 6_565 6_565
C73 C104 C115 C71 155(4) 6_565 6_565
C105 C104 C115 C71 12(3) . 6_565
C103 C104 C115 C71 162(3) . 6_565
C74 C104 C115 C71 161(3) 6_565 6_565
C47 C104 C115 C71 12(3) 6_565 6_565
C72 C104 C115 C91 -154(5) 6_565 6_565
C73 C104 C115 C91 4(6) 6_565 6_565
C105 C104 C115 C91 -139(4) . 6_565
C103 C104 C115 C91 11(4) . 6_565
C71 C104 C115 C91 -151(5) 6_565 6_565
C74 C104 C115 C91 9(4) 6_565 6_565
C47 C104 C115 C91 -139(4) 6_565 6_565
C72 C104 C115 C114 -165(4) 6_565 .
C73 C104 C115 C114 -8(4) 6_565 .
C105 C104 C115 C114 -150(2) . .
C103 C104 C115 C114 -1(2) . .
C71 C104 C115 C114 -163(3) 6_565 .
C74 C104 C115 C114 -1.7(19) 6_565 .
C47 C104 C115 C114 -150.3(18) 6_565 .
C72 C104 C115 C116 -14(4) 6_565 .
C73 C104 C115 C116 144(4) 6_565 .
C105 C104 C115 C116 1(3) . .
C103 C104 C115 C116 151(2) . .
C71 C104 C115 C116 -11(2) 6_565 .
C74 C104 C115 C116 150(2) 6_565 .
C47 C104 C115 C116 1(3) 6_565 .
C73 C104 C115 C72 157(6) 6_565 6_565
C105 C104 C115 C72 15(3) . 6_565
C103 C104 C115 C72 164(5) . 6_565
C71 C104 C115 C72 2(4) 6_565 6_565
C74 C104 C115 C72 163(4) 6_565 6_565
C47 C104 C115 C72 15(3) 6_565 6_565
C72 C104 C115 C92 -162(4) 6_565 6_565
C73 C104 C115 C92 -4(4) 6_565 6_565
C105 C104 C115 C92 -147(2) . 6_565
C103 C104 C115 C92 2.5(19) . 6_565
C71 C104 C115 C92 -159(3) 6_565 6_565
C74 C104 C115 C92 1.4(14) 6_565 6_565
C47 C104 C115 C92 -147.2(15) 6_565 6_565
C91 C115 C116 C71 167(4) 6_565 6_565
C114 C115 C116 C71 150(5) . 6_565
C104 C115 C116 C71 15(3) . 6_565
C72 C115 C116 C71 11(3) 6_565 6_565
C92 C115 C116 C71 137(5) 6_565 6_565
C71 C115 C116 C70 -19(6) 6_565 6_565
C91 C115 C116 C70 148(5) 6_565 6_565
C114 C115 C116 C70 131(6) . 6_565
C104 C115 C116 C70 -3(6) . 6_565
C72 C115 C116 C70 -8(6) 6_565 6_565
C92 C115 C116 C70 118(6) 6_565 6_565
C71 C115 C116 C122 -166(3) 6_565 .
C91 C115 C116 C122 1(3) 6_565 .
C114 C115 C116 C122 -16(4) . .
C104 C115 C116 C122 -150(2) . .
C72 C115 C116 C122 -155.2(18) 6_565 .
C92 C115 C116 C122 -29(4) 6_565 .
C71 C115 C116 C107 -15(4) 6_565 .
C91 C115 C116 C107 152(3) 6_565 .
C114 C115 C116 C107 135(3) . .
C104 C115 C116 C107 0(4) . .
C72 C115 C116 C107 -5(3) 6_565 .
C92 C115 C116 C107 122(4) 6_565 .
C71 C115 C116 C91 -167(4) 6_565 6_565
C114 C115 C116 C91 -17(3) . 6_565
C104 C115 C116 C91 -152(4) . 6_565
C72 C115 C116 C91 -157(3) 6_565 6_565
C92 C115 C116 C91 -30(3) 6_565 6_565
C71 C115 C116 C88 -134(5) 6_565 6_565
C91 C115 C116 C88 33(5) 6_565 6_565
C114 C115 C116 C88 16(7) . 6_565
C104 C115 C116 C88 -119(4) . 6_565
C72 C115 C116 C88 -124(4) 6_565 6_565
C92 C115 C116 C88 3(7) 6_565 6_565
C70 C107 C116 C71 178(9) 6_565 6_565
C69 C107 C116 C71 -81(15) 6_565 6_565
C108 C107 C116 C71 -148(3) . 6_565
C106 C107 C116 C71 -10(2) . 6_565
C88 C107 C116 C71 -160(2) 6_565 6_565
C46 C107 C116 C71 -18(3) 6_565 6_565
C69 C107 C116 C70 101(17) 6_565 6_565
C108 C107 C116 C70 34(8) . 6_565
C106 C107 C116 C70 172(8) . 6_565
C88 C107 C116 C70 21(8) 6_565 6_565
C71 C107 C116 C70 -178(9) 6_565 6_565
C46 C107 C116 C70 163(9) 6_565 6_565
C70 C107 C116 C122 -23(8) 6_565 .
C69 C107 C116 C122 78(15) 6_565 .
C108 C107 C116 C122 11(3) . .
C106 C107 C116 C122 148.4(18) . .
C88 C107 C116 C122 -1.8(16) 6_565 .
C71 C107 C116 C122 159(3) 6_565 .
C46 C107 C116 C122 140(2) 6_565 .
C70 C107 C116 C115 -172(9) 6_565 .
C69 C107 C116 C115 -71(15) 6_565 .
C108 C107 C116 C115 -138(3) . .
C106 C107 C116 C115 -1(3) . .
C88 C107 C116 C115 -151(3) 6_565 .
C71 C107 C116 C115 10(2) 6_565 .
C46 C107 C116 C115 -9(4) 6_565 .
C70 C107 C116 C91 -133(10) 6_565 6_565
C69 C107 C116 C91 -32(18) 6_565 6_565
C108 C107 C116 C91 -99(6) . 6_565
C106 C107 C116 C91 39(6) . 6_565
C88 C107 C116 C91 -112(5) 6_565 6_565
C71 C107 C116 C91 49(5) 6_565 6_565
C46 C107 C116 C91 30(6) 6_565 6_565
C70 C107 C116 C88 -21(8) 6_565 6_565
C69 C107 C116 C88 80(14) 6_565 6_565
C108 C107 C116 C88 13(2) . 6_565
C106 C107 C116 C88 150.2(16) . 6_565
C71 C107 C116 C88 160(2) 6_565 6_565
C46 C107 C116 C88 142(2) 6_565 6_565
C61 C60 C117 C83 -8(5) . 6_565
C60 C60 C117 C83 -96(5) 6_565 6_565
C59 C60 C117 C83 -158(3) . 6_565
C82 C60 C117 C83 -157(6) 6_565 6_565
C81 C60 C117 C83 -158(4) 6_565 6_565
C61 C60 C117 C82 149(3) . 6_565
C60 C60 C117 C82 61(6) 6_565 6_565
C83 C60 C117 C82 157(6) 6_565 6_565
C59 C60 C117 C82 0(3) . 6_565
C81 C60 C117 C82 -1(3) 6_565 6_565
C61 C60 C117 C112 2(4) . .
C60 C60 C117 C112 -87(5) 6_565 .
C83 C60 C117 C112 9(3) 6_565 .
C59 C60 C117 C112 -148.1(17) . .
C82 C60 C117 C112 -148(4) 6_565 .
C81 C60 C117 C112 -149(2) 6_565 .
C61 C60 C117 C113 148(2) . .
C60 C60 C117 C113 59(5) 6_565 .
C83 C60 C117 C113 156(5) 6_565 .
C59 C60 C117 C113 -2(2) . .
C82 C60 C117 C113 -2(2) 6_565 .
C81 C60 C117 C113 -2.8(16) 6_565 .
C61 C60 C117 C84 8(4) . 6_565
C60 C60 C117 C84 -81(5) 6_565 6_565
C83 C60 C117 C84 16(3) 6_565 6_565
C59 C60 C117 C84 -141.6(16) . 6_565
C82 C60 C117 C84 -142(4) 6_565 6_565
C81 C60 C117 C84 -143(2) 6_565 6_565
C61 C60 C117 C81 151(3) . 6_565
C60 C60 C117 C81 62(4) 6_565 6_565
C83 C60 C117 C81 158(4) 6_565 6_565
C59 C60 C117 C81 1.0(11) . 6_565
C82 C60 C117 C81 1(3) 6_565 6_565
C84 C112 C117 C83 180(12) 6_565 6_565
C63 C112 C117 C83 27(9) . 6_565
C124 C112 C117 C83 179(9) . 6_565
C85 C112 C117 C83 70(10) 6_565 6_565
C97 C112 C117 C83 178(9) 6_565 6_565
C82 C112 C117 C83 175(10) 6_565 6_565
C84 C112 C117 C82 5(8) 6_565 6_565
C83 C112 C117 C82 -175(10) 6_565 6_565
C63 C112 C117 C82 -148(3) . 6_565
C124 C112 C117 C82 4(4) . 6_565
C85 C112 C117 C82 -104(5) 6_565 6_565
C97 C112 C117 C82 4(4) 6_565 6_565
C84 C112 C117 C60 152(7) 6_565 .
C83 C112 C117 C60 -28(8) 6_565 .
C63 C112 C117 C60 -1(4) . .
C124 C112 C117 C60 151(2) . .
C85 C112 C117 C60 42(6) 6_565 .
C97 C112 C117 C60 150.3(18) 6_565 .
C82 C112 C117 C60 147(4) 6_565 .
C84 C112 C117 C113 7(8) 6_565 .
C83 C112 C117 C113 -173(10) 6_565 .
C63 C112 C117 C113 -146(3) . .
C124 C112 C117 C113 6(3) . .
C85 C112 C117 C113 -103(5) 6_565 .
C97 C112 C117 C113 5(2) 6_565 .
C82 C112 C117 C113 2(2) 6_565 .
C83 C112 C117 C84 -180(12) 6_565 6_565
C63 C112 C117 C84 -153(9) . 6_565
C124 C112 C117 C84 -1(6) . 6_565
C85 C112 C117 C84 -110(10) 6_565 6_565
C97 C112 C117 C84 -2(6) 6_565 6_565
C82 C112 C117 C84 -5(8) 6_565 6_565
C84 C112 C117 C81 49(8) 6_565 6_565
C83 C112 C117 C81 -131(10) 6_565 6_565
C63 C112 C117 C81 -104(4) . 6_565
C124 C112 C117 C81 48(4) . 6_565
C85 C112 C117 C81 -60(7) 6_565 6_565
C97 C112 C117 C81 48(4) 6_565 6_565
C82 C112 C117 C81 44(3) 6_565 6_565
C82 C113 C117 C83 -121(100) 6_565 6_565
C81 C113 C117 C83 142(7) 6_565 6_565
C119 C113 C117 C83 -6(8) . 6_565
C58 C113 C117 C83 140(7) . 6_565
C96 C113 C117 C83 -11(7) 6_565 6_565
C80 C113 C117 C83 117(7) 6_565 6_565
C81 C113 C117 C82 -98(100) 6_565 6_565
C119 C113 C117 C82 114(100) . 6_565
C58 C113 C117 C82 -99(100) . 6_565
C96 C113 C117 C82 110(100) 6_565 6_565
C80 C113 C117 C82 -122(100) 6_565 6_565
C83 C113 C117 C82 121(100) 6_565 6_565
C82 C113 C117 C60 102(100) 6_565 .
C81 C113 C117 C60 4(2) 6_565 .
C119 C113 C117 C60 -144(2) . .
C58 C113 C117 C60 3(3) . .
C96 C113 C117 C60 -148.3(19) 6_565 .
C80 C113 C117 C60 -20(3) 6_565 .
C83 C113 C117 C60 -137(8) 6_565 .
C82 C113 C117 C112 -116(100) 6_565 .
C81 C113 C117 C112 146(2) 6_565 .
C119 C113 C117 C112 -2(3) . .
C58 C113 C117 C112 144(2) . .
C96 C113 C117 C112 -7(2) 6_565 .
C80 C113 C117 C112 121(2) 6_565 .
C83 C113 C117 C112 4(6) 6_565 .
C82 C113 C117 C84 -115(100) 6_565 6_565
C81 C113 C117 C84 147.4(17) 6_565 6_565
C119 C113 C117 C84 -1(3) . 6_565
C58 C113 C117 C84 145.9(17) . 6_565
C96 C113 C117 C84 -5.3(18) 6_565 6_565
C80 C113 C117 C84 123(2) 6_565 6_565
C83 C113 C117 C84 6(6) 6_565 6_565
C82 C113 C117 C81 98(100) 6_565 6_565
C119 C113 C117 C81 -148(3) . 6_565
C58 C113 C117 C81 -1.5(19) . 6_565
C96 C113 C117 C81 -153(2) 6_565 6_565
C80 C113 C117 C81 -24.7(19) 6_565 6_565
C83 C113 C117 C81 -142(7) 6_565 6_565
C78 C98 C118 C79 150(8) 6_565 6_565
C80 C98 C118 C79 -41(7) 6_565 6_565
C99 C98 C118 C79 165(8) . 6_565
C57 C98 C118 C79 -48(8) . 6_565
C55 C98 C118 C79 -160(10) 6_565 6_565
C56 C98 C118 C79 -64(8) 6_565 6_565
C79 C98 C118 C95 75(9) 6_565 6_565
C78 C98 C118 C95 -135(6) 6_565 6_565
C80 C98 C118 C95 34(6) 6_565 6_565
C99 C98 C118 C95 -120(6) . 6_565
C57 C98 C118 C95 27(7) . 6_565
C55 C98 C118 C95 -85(9) 6_565 6_565
C56 C98 C118 C95 11(8) 6_565 6_565
C79 C98 C118 C110 -165(8) 6_565 .
C78 C98 C118 C110 -15(3) 6_565 .
C80 C98 C118 C110 154.3(17) 6_565 .
C99 C98 C118 C110 0(3) . .
C57 C98 C118 C110 147(2) . .
C55 C98 C118 C110 35(6) 6_565 .
C56 C98 C118 C110 131(3) 6_565 .
C79 C98 C118 C119 54(7) 6_565 .
C78 C98 C118 C119 -156(2) 6_565 .
C80 C98 C118 C119 13(3) 6_565 .
C99 C98 C118 C119 -141(2) . .
C57 C98 C118 C119 6(3) . .
C55 C98 C118 C119 -106(6) 6_565 .
C56 C98 C118 C119 -10(4) 6_565 .
C79 C98 C118 C94 175(9) 6_565 6_565
C78 C98 C118 C94 -35(4) 6_565 6_565
C80 C98 C118 C94 135(3) 6_565 6_565
C99 C98 C118 C94 -20(4) . 6_565
C57 C98 C118 C94 128(3) . 6_565
C55 C98 C118 C94 15(8) 6_565 6_565
C56 C98 C118 C94 111(3) 6_565 6_565
C79 C98 C118 C78 -150(8) 6_565 6_565
C80 C98 C118 C78 169(3) 6_565 6_565
C99 C98 C118 C78 14.9(19) . 6_565
C57 C98 C118 C78 162(3) . 6_565
C55 C98 C118 C78 50(5) 6_565 6_565
C56 C98 C118 C78 146(4) 6_565 6_565
C79 C98 C118 C80 41(7) 6_565 6_565
C78 C98 C118 C80 -169(3) 6_565 6_565
C99 C98 C118 C80 -154(3) . 6_565
C57 C98 C118 C80 -6.8(15) . 6_565
C55 C98 C118 C80 -120(6) 6_565 6_565
C56 C98 C118 C80 -23(2) 6_565 6_565
C93 C110 C118 C79 -76(10) 6_565 6_565
C94 C110 C118 C79 -161(4) 6_565 6_565
C111 C110 C118 C79 -153(4) . 6_565
C100 C110 C118 C79 -3(5) . 6_565
C77 C110 C118 C79 -4(4) 6_565 6_565
C95 C110 C118 C79 -159(5) 6_565 6_565
C78 C110 C118 C79 3(3) 6_565 6_565
C93 C110 C118 C95 83(9) 6_565 6_565
C94 C110 C118 C95 -3(3) 6_565 6_565
C111 C110 C118 C95 6(3) . 6_565
C100 C110 C118 C95 155(3) . 6_565
C77 C110 C118 C95 154(2) 6_565 6_565
C79 C110 C118 C95 159(5) 6_565 6_565
C78 C110 C118 C95 162(3) 6_565 6_565
C93 C110 C118 C98 -71(9) 6_565 .
C94 C110 C118 C98 -156(2) 6_565 .
C111 C110 C118 C98 -148(2) . .
C100 C110 C118 C98 2(3) . .
C77 C110 C118 C98 1(3) 6_565 .
C95 C110 C118 C98 -153(3) 6_565 .
C79 C110 C118 C98 5(3) 6_565 .
C78 C110 C118 C98 8.1(14) 6_565 .
C93 C110 C118 C119 74(10) 6_565 .
C94 C110 C118 C119 -12(3) 6_565 .
C111 C110 C118 C119 -3(3) . .
C100 C110 C118 C119 146(3) . .
C77 C110 C118 C119 145(2) 6_565 .
C95 C110 C118 C119 -9.2(15) 6_565 .
C79 C110 C118 C119 150(5) 6_565 .
C78 C110 C118 C119 152(2) 6_565 .
C93 C110 C118 C94 85(9) 6_565 6_565
C111 C110 C118 C94 8.4(18) . 6_565
C100 C110 C118 C94 158(3) . 6_565
C77 C110 C118 C94 157(3) 6_565 6_565
C95 C110 C118 C94 3(3) 6_565 6_565
C79 C110 C118 C94 161(4) 6_565 6_565
C78 C110 C118 C94 164(2) 6_565 6_565
C93 C110 C118 C78 -79(9) 6_565 6_565
C94 C110 C118 C78 -164(2) 6_565 6_565
C111 C110 C118 C78 -156(2) . 6_565
C100 C110 C118 C78 -6(2) . 6_565
C77 C110 C118 C78 -7.2(18) 6_565 6_565
C95 C110 C118 C78 -162(3) 6_565 6_565
C79 C110 C118 C78 -3(3) 6_565 6_565
C93 C110 C118 C80 -40(11) 6_565 6_565
C94 C110 C118 C80 -125(3) 6_565 6_565
C111 C110 C118 C80 -117(3) . 6_565
C100 C110 C118 C80 33(4) . 6_565
C77 C110 C118 C80 32(4) 6_565 6_565
C95 C110 C118 C80 -123(4) 6_565 6_565
C79 C110 C118 C80 36(3) 6_565 6_565
C78 C110 C118 C80 39(3) 6_565 6_565
C82 C113 C119 C96 -8(5) 6_565 6_565
C81 C113 C119 C96 -143(3) 6_565 6_565
C58 C113 C119 C96 -155(3) . 6_565
C117 C113 C119 C96 -10(4) . 6_565
C80 C113 C119 C96 -156(3) 6_565 6_565
C83 C113 C119 C96 -11(3) 6_565 6_565
C82 C113 C119 C95 135(5) 6_565 6_565
C81 C113 C119 C95 0(6) 6_565 6_565
C58 C113 C119 C95 -11(5) . 6_565
C117 C113 C119 C95 133(4) . 6_565
C96 C113 C119 C95 143(6) 6_565 6_565
C80 C113 C119 C95 -12(5) 6_565 6_565
C83 C113 C119 C95 132(4) 6_565 6_565
C82 C113 C119 C120 -3(5) 6_565 .
C81 C113 C119 C120 -138(3) 6_565 .
C58 C113 C119 C120 -149(2) . .
C117 C113 C119 C120 -5(3) . .
C96 C113 C119 C120 5(2) 6_565 .
C80 C113 C119 C120 -150.2(19) 6_565 .
C83 C113 C119 C120 -6(3) 6_565 .
C82 C113 C119 C118 147(4) 6_565 .
C81 C113 C119 C118 12(4) 6_565 .
C58 C113 C119 C118 0(3) . .
C117 C113 C119 C118 145(2) . .
C96 C113 C119 C118 155(4) 6_565 .
C80 C113 C119 C118 -0.6(18) 6_565 .
C83 C113 C119 C118 143.6(18) 6_565 .
C81 C113 C119 C82 -135(5) 6_565 6_565
C58 C113 C119 C82 -146(5) . 6_565
C117 C113 C119 C82 -2(3) . 6_565
C96 C113 C119 C82 8(5) 6_565 6_565
C80 C113 C119 C82 -147(4) 6_565 6_565
C83 C113 C119 C82 -3(3) 6_565 6_565
C82 C113 C119 C79 149(4) 6_565 6_565
C81 C113 C119 C79 14(3) 6_565 6_565
C58 C113 C119 C79 3(2) . 6_565
C117 C113 C119 C79 147.2(18) . 6_565
C96 C113 C119 C79 157(3) 6_565 6_565
C80 C113 C119 C79 1.7(11) 6_565 6_565
C83 C113 C119 C79 145.9(14) 6_565 6_565
C79 C118 C119 C96 143(6) 6_565 6_565
C95 C118 C119 C96 -30(6) 6_565 6_565
C98 C118 C119 C96 127(6) . 6_565
C110 C118 C119 C96 -10(7) . 6_565
C94 C118 C119 C96 -16(6) 6_565 6_565
C78 C118 C119 C96 100(8) 6_565 6_565
C80 C118 C119 C96 136(6) 6_565 6_565
C79 C118 C119 C95 172(6) 6_565 6_565
C98 C118 C119 C95 157(5) . 6_565
C110 C118 C119 C95 20(3) . 6_565
C94 C118 C119 C95 13(3) 6_565 6_565
C78 C118 C119 C95 130(6) 6_565 6_565
C80 C118 C119 C95 166(4) 6_565 6_565
C79 C118 C119 C113 7(4) 6_565 .
C95 C118 C119 C113 -165(4) 6_565 .
C98 C118 C119 C113 -9(3) . .
C110 C118 C119 C113 -145(2) . .
C94 C118 C119 C113 -152.1(19) 6_565 .
C78 C118 C119 C113 -36(5) 6_565 .
C80 C118 C119 C113 0.6(19) 6_565 .
C79 C118 C119 C120 156(3) 6_565 .
C95 C118 C119 C120 -17(3) 6_565 .
C98 C118 C119 C120 140(3) . .
C110 C118 C119 C120 4(3) . .
C94 C118 C119 C120 -3(2) 6_565 .
C78 C118 C119 C120 113(5) 6_565 .
C80 C118 C119 C120 149(2) 6_565 .
C79 C118 C119 C82 20(5) 6_565 6_565
C95 C118 C119 C82 -152(4) 6_565 6_565
C98 C118 C119 C82 4(4) . 6_565
C110 C118 C119 C82 -132(2) . 6_565
C94 C118 C119 C82 -139(2) 6_565 6_565
C78 C118 C119 C82 -23(6) 6_565 6_565
C80 C118 C119 C82 14(2) 6_565 6_565
C95 C118 C119 C79 -172(6) 6_565 6_565
C98 C118 C119 C79 -16(2) . 6_565
C110 C118 C119 C79 -152(5) . 6_565
C94 C118 C119 C79 -159(4) 6_565 6_565
C78 C118 C119 C79 -43(4) 6_565 6_565
C80 C118 C119 C79 -6(3) 6_565 6_565
C95 C119 C120 C96 -169(6) 6_565 6_565
C113 C119 C120 C96 -12(5) . 6_565
C118 C119 C120 C96 -161(6) . 6_565
C82 C119 C120 C96 -13(5) 6_565 6_565
C79 C119 C120 C96 -150(6) 6_565 6_565
C96 C119 C120 C97 19(5) 6_565 6_565
C95 C119 C120 C97 -150(3) 6_565 6_565
C113 C119 C120 C97 7(4) . 6_565
C118 C119 C120 C97 -142(3) . 6_565
C82 C119 C120 C97 6(3) 6_565 6_565
C79 C119 C120 C97 -130(3) 6_565 6_565
C96 C119 C120 C124 19(5) 6_565 .
C95 C119 C120 C124 -150(3) 6_565 .
C113 C119 C120 C124 7(3) . .
C118 C119 C120 C124 -142(2) . .
C82 C119 C120 C124 6(3) 6_565 .
C79 C119 C120 C124 -130(3) 6_565 .
C96 C119 C120 C121 160(6) 6_565 .
C95 C119 C120 C121 -9(3) 6_565 .
C113 C119 C120 C121 148(2) . .
C118 C119 C120 C121 -1(3) . .
C82 C119 C120 C121 147(2) 6_565 .
C79 C119 C120 C121 11(4) 6_565 .
C96 C119 C120 C95 169(6) 6_565 6_565
C113 C119 C120 C95 157(3) . 6_565
C118 C119 C120 C95 7.8(17) . 6_565
C82 C119 C120 C95 156(3) 6_565 6_565
C79 C119 C120 C95 19.3(19) 6_565 6_565
C96 C119 C120 C89 108(7) 6_565 6_565
C95 C119 C120 C89 -61(5) 6_565 6_565
C113 C119 C120 C89 96(5) . 6_565
C118 C119 C120 C89 -53(5) . 6_565
C82 C119 C120 C89 95(4) 6_565 6_565
C79 C119 C120 C89 -41(6) 6_565 6_565
C96 C119 C120 C90 150(5) 6_565 6_565
C95 C119 C120 C90 -19(3) 6_565 6_565
C113 C119 C120 C90 138(2) . 6_565
C118 C119 C120 C90 -11(3) . 6_565
C82 C119 C120 C90 137.1(17) 6_565 6_565
C79 C119 C120 C90 1(4) 6_565 6_565
C96 C119 C120 C94 164(5) 6_565 6_565
C95 C119 C120 C94 -5.2(19) 6_565 6_565
C113 C119 C120 C94 151(2) . 6_565
C118 C119 C120 C94 2.7(19) . 6_565
C82 C119 C120 C94 150.5(14) 6_565 6_565
C79 C119 C120 C94 14(3) 6_565 6_565
C96 C120 C121 C90 -101(10) 6_565 6_565
C97 C120 C121 C90 33(10) 6_565 6_565
C119 C120 C121 C90 -111(9) . 6_565
C124 C120 C121 C90 31(10) . 6_565
C95 C120 C121 C90 -115(9) 6_565 6_565
C89 C120 C121 C90 37(8) 6_565 6_565
C94 C120 C121 C90 -116(9) 6_565 6_565
C96 C120 C121 C89 -138(4) 6_565 6_565
C97 C120 C121 C89 -5(3) 6_565 6_565
C119 C120 C121 C89 -148(2) . 6_565
C124 C120 C121 C89 -6(2) . 6_565
C95 C120 C121 C89 -152.3(16) 6_565 6_565
C90 C120 C121 C89 -37(8) 6_565 6_565
C94 C120 C121 C89 -153(2) 6_565 6_565
C96 C120 C121 C122 -133(4) 6_565 .
C97 C120 C121 C122 0(3) 6_565 .
C119 C120 C121 C122 -143(2) . .
C124 C120 C121 C122 -1(3) . .
C95 C120 C121 C122 -147.3(18) 6_565 .
C89 C120 C121 C122 5.0(15) 6_565 .
C90 C120 C121 C122 -32(8) 6_565 .
C94 C120 C121 C122 -148(2) 6_565 .
C96 C120 C121 C94 14(4) 6_565 6_565
C97 C120 C121 C94 148(3) 6_565 6_565
C119 C120 C121 C94 5(2) . 6_565
C124 C120 C121 C94 147(2) . 6_565
C95 C120 C121 C94 0.3(15) 6_565 6_565
C89 C120 C121 C94 153(2) 6_565 6_565
C90 C120 C121 C94 116(9) 6_565 6_565
C96 C120 C121 C111 7(5) 6_565 .
C97 C120 C121 C111 141(3) 6_565 .
C119 C120 C121 C111 -2(4) . .
C124 C120 C121 C111 140(3) . .
C95 C120 C121 C111 -7(3) 6_565 .
C89 C120 C121 C111 146(3) 6_565 .
C90 C120 C121 C111 108(10) 6_565 .
C94 C120 C121 C111 -7.2(19) 6_565 .
C96 C120 C121 C91 -73(6) 6_565 6_565
C97 C120 C121 C91 61(5) 6_565 6_565
C119 C120 C121 C91 -83(5) . 6_565
C124 C120 C121 C91 60(5) . 6_565
C95 C120 C121 C91 -87(4) 6_565 6_565
C89 C120 C121 C91 65(4) 6_565 6_565
C90 C120 C121 C91 28(7) 6_565 6_565
C94 C120 C121 C91 -87(4) 6_565 6_565
C96 C120 C121 C97 -134(6) 6_565 6_565
C119 C120 C121 C97 -143(4) . 6_565
C124 C120 C121 C97 -1(3) . 6_565
C95 C120 C121 C97 -148(3) 6_565 6_565
C89 C120 C121 C97 5(3) 6_565 6_565
C90 C120 C121 C97 -33(10) 6_565 6_565
C94 C120 C121 C97 -148(3) 6_565 6_565
C94 C111 C121 C90 158(4) 6_565 6_565
C93 C111 C121 C90 113(7) 6_565 6_565
C114 C111 C121 C90 4(4) . 6_565
C110 C111 C121 C90 148(4) . 6_565
C92 C111 C121 C90 15(5) 6_565 6_565
C91 C111 C121 C90 0(4) 6_565 6_565
C94 C111 C121 C89 128(4) 6_565 6_565
C93 C111 C121 C89 83(7) 6_565 6_565
C114 C111 C121 C89 -26(5) . 6_565
C110 C111 C121 C89 118(4) . 6_565
C90 C111 C121 C89 -30(3) 6_565 6_565
C92 C111 C121 C89 -16(5) 6_565 6_565
C91 C111 C121 C89 -30(4) 6_565 6_565
C94 C111 C121 C122 149(3) 6_565 .
C93 C111 C121 C122 105(6) 6_565 .
C114 C111 C121 C122 -4(3) . .
C110 C111 C121 C122 140(2) . .
C90 C111 C121 C122 -8(3) 6_565 .
C92 C111 C121 C122 6(4) 6_565 .
C91 C111 C121 C122 -8(2) 6_565 .
C93 C111 C121 C94 -45(6) 6_565 6_565
C114 C111 C121 C94 -153(3) . 6_565
C110 C111 C121 C94 -9(2) . 6_565
C90 C111 C121 C94 -158(4) 6_565 6_565
C92 C111 C121 C94 -143(4) 6_565 6_565
C91 C111 C121 C94 -158(3) 6_565 6_565
C94 C111 C121 C120 12(3) 6_565 .
C93 C111 C121 C120 -32(7) 6_565 .
C114 C111 C121 C120 -141(2) . .
C110 C111 C121 C120 3(4) . .
C90 C111 C121 C120 -145(5) 6_565 .
C92 C111 C121 C120 -131(3) 6_565 .
C91 C111 C121 C120 -146(2) 6_565 .
C94 C111 C121 C91 158(3) 6_565 6_565
C93 C111 C121 C91 113(6) 6_565 6_565
C114 C111 C121 C91 4.7(15) . 6_565
C110 C111 C121 C91 149(3) . 6_565
C90 C111 C121 C91 0(4) 6_565 6_565
C92 C111 C121 C91 15(2) 6_565 6_565
C94 C111 C121 C97 38(4) 6_565 6_565
C93 C111 C121 C97 -7(8) 6_565 6_565
C114 C111 C121 C97 -116(3) . 6_565
C110 C111 C121 C97 28(4) . 6_565
C90 C111 C121 C97 -120(6) 6_565 6_565
C92 C111 C121 C97 -105(4) 6_565 6_565
C91 C111 C121 C97 -120(3) 6_565 6_565
C71 C116 C122 C89 113(8) 6_565 6_565
C70 C116 C122 C89 -35(8) 6_565 6_565
C115 C116 C122 C89 128(7) . 6_565
C107 C116 C122 C89 -29(8) . 6_565
C91 C116 C122 C89 129(7) 6_565 6_565
C88 C116 C122 C89 -31(7) 6_565 6_565
C71 C116 C122 C90 -10(6) 6_565 6_565
C70 C116 C122 C90 -158(3) 6_565 6_565
C115 C116 C122 C90 5(3) . 6_565
C107 C116 C122 C90 -152(2) . 6_565
C91 C116 C122 C90 6(2) 6_565 6_565
C88 C116 C122 C90 -154(3) 6_565 6_565
C71 C116 C122 C88 144(5) 6_565 6_565
C70 C116 C122 C88 -3(3) 6_565 6_565
C115 C116 C122 C88 159(2) . 6_565
C107 C116 C122 C88 2(2) . 6_565
C91 C116 C122 C88 159.9(16) 6_565 6_565
C71 C116 C122 C121 -6(6) 6_565 .
C70 C116 C122 C121 -153(3) 6_565 .
C115 C116 C122 C121 9(3) . .
C107 C116 C122 C121 -148(2) . .
C91 C116 C122 C121 10(3) 6_565 .
C88 C116 C122 C121 -150(3) 6_565 .
C71 C116 C122 C123 134(4) 6_565 .
C70 C116 C122 C123 -13(3) 6_565 .
C115 C116 C122 C123 149(2) . .
C107 C116 C122 C123 -8(3) . .
C91 C116 C122 C123 150.2(19) 6_565 .
C88 C116 C122 C123 -9.7(14) 6_565 .
C71 C116 C122 C70 147(6) 6_565 6_565
C115 C116 C122 C70 162(3) . 6_565
C107 C116 C122 C70 5.5(19) . 6_565
C91 C116 C122 C70 163(3) 6_565 6_565
C88 C116 C122 C70 3(3) 6_565 6_565
C71 C116 C122 C91 -16(4) 6_565 6_565
C70 C116 C122 C91 -163(3) 6_565 6_565
C115 C116 C122 C91 -0.8(16) . 6_565
C107 C116 C122 C91 -158(2) . 6_565
C88 C116 C122 C91 -159.9(16) 6_565 6_565
C90 C121 C122 C89 -165(6) 6_565 6_565
C94 C121 C122 C89 -123(4) 6_565 6_565
C120 C121 C122 C89 -10(3) . 6_565
C111 C121 C122 C89 -154(3) . 6_565
C91 C121 C122 C89 -162(3) 6_565 6_565
C97 C121 C122 C89 -9(2) 6_565 6_565
C89 C121 C122 C90 165(6) 6_565 6_565
C94 C121 C122 C90 42(4) 6_565 6_565
C120 C121 C122 C90 155(6) . 6_565
C111 C121 C122 C90 11(4) . 6_565
C91 C121 C122 C90 3(4) 6_565 6_565
C97 C121 C122 C90 155(5) 6_565 6_565
C90 C121 C122 C88 -145(5) 6_565 6_565
C89 C121 C122 C88 19(3) 6_565 6_565
C94 C121 C122 C88 -104(4) 6_565 6_565
C120 C121 C122 C88 10(4) . 6_565
C111 C121 C122 C88 -135(3) . 6_565
C91 C121 C122 C88 -142(3) 6_565 6_565
C97 C121 C122 C88 10(3) 6_565 6_565
C90 C121 C122 C116 -12(6) 6_565 .
C89 C121 C122 C116 153(4) 6_565 .
C94 C121 C122 C116 30(5) 6_565 .
C120 C121 C122 C116 143(2) . .
C111 C121 C122 C116 -1(4) . .
C91 C121 C122 C116 -9(2) 6_565 .
C97 C121 C122 C116 144(2) 6_565 .
C90 C121 C122 C123 -156(5) 6_565 .
C89 C121 C122 C123 8.7(19) 6_565 .
C94 C121 C122 C123 -114(3) 6_565 .
C120 C121 C122 C123 -1(2) . .
C111 C121 C122 C123 -145(2) . .
C91 C121 C122 C123 -153.0(17) 6_565 .
C97 C121 C122 C123 -0.6(15) 6_565 .
C90 C121 C122 C70 -41(7) 6_565 6_565
C89 C121 C122 C70 123(6) 6_565 6_565
C94 C121 C122 C70 0(7) 6_565 6_565
C120 C121 C122 C70 114(4) . 6_565
C111 C121 C122 C70 -30(6) . 6_565
C91 C121 C122 C70 -38(4) 6_565 6_565
C97 C121 C122 C70 114(5) 6_565 6_565
C90 C121 C122 C91 -3(4) 6_565 6_565
C89 C121 C122 C91 162(3) 6_565 6_565
C94 C121 C122 C91 39(4) 6_565 6_565
C120 C121 C122 C91 152.2(19) . 6_565
C111 C121 C122 C91 8(2) . 6_565
C97 C121 C122 C91 152.4(13) 6_565 6_565
C87 C109 C123 C88 6(9) 6_565 6_565
C85 C109 C123 C88 -169(3) 6_565 6_565
C64 C109 C123 C88 -158(3) . 6_565
C108 C109 C123 C88 -8(2) . 6_565
C68 C109 C123 C88 -12(3) 6_565 6_565
C87 C109 C123 C89 37(11) 6_565 6_565
C85 C109 C123 C89 -138(5) 6_565 6_565
C64 C109 C123 C89 -128(5) . 6_565
C88 C109 C123 C89 31(5) 6_565 6_565
C108 C109 C123 C89 23(6) . 6_565
C68 C109 C123 C89 19(7) 6_565 6_565
C85 C109 C123 C87 -175(10) 6_565 6_565
C64 C109 C123 C87 -164(11) . 6_565
C88 C109 C123 C87 -6(9) 6_565 6_565
C108 C109 C123 C87 -14(8) . 6_565
C68 C109 C123 C87 -18(7) 6_565 6_565
C87 C109 C123 C124 166(9) 6_565 .
C85 C109 C123 C124 -9(3) 6_565 .
C64 C109 C123 C124 2(4) . .
C88 C109 C123 C124 160(3) 6_565 .
C108 C109 C123 C124 152(2) . .
C68 C109 C123 C124 148(3) 6_565 .
C87 C109 C123 C122 21(10) 6_565 .
C85 C109 C123 C122 -153(2) 6_565 .
C64 C109 C123 C122 -143(3) . .
C88 C109 C123 C122 15(2) 6_565 .
C108 C109 C123 C122 8(3) . .
C68 C109 C123 C122 3(4) 6_565 .
C87 C109 C123 C97 158(9) 6_565 6_565
C85 C109 C123 C97 -16(3) 6_565 6_565
C64 C109 C123 C97 -6(4) . 6_565
C88 C109 C123 C97 152(3) 6_565 6_565
C108 C109 C123 C97 144(2) . 6_565
C68 C109 C123 C97 140(3) 6_565 6_565
C87 C109 C123 C85 175(10) 6_565 6_565
C64 C109 C123 C85 11(2) . 6_565
C88 C109 C123 C85 169(3) 6_565 6_565
C108 C109 C123 C85 161(3) . 6_565
C68 C109 C123 C85 157(4) 6_565 6_565
C87 C109 C123 C84 169(9) 6_565 6_565
C85 C109 C123 C84 -5.6(19) 6_565 6_565
C64 C109 C123 C84 5(3) . 6_565
C88 C109 C123 C84 163(2) 6_565 6_565
C108 C109 C123 C84 155.2(18) . 6_565
C68 C109 C123 C84 151(3) 6_565 6_565
C89 C122 C123 C88 -180(4) 6_565 6_565
C90 C122 C123 C88 158(3) 6_565 6_565
C116 C122 C123 C88 17(2) . 6_565
C121 C122 C123 C88 167(3) . 6_565
C70 C122 C123 C88 11(2) 6_565 6_565
C91 C122 C123 C88 89(5) 6_565 6_565
C90 C122 C123 C89 -23(3) 6_565 6_565
C88 C122 C123 C89 180(4) 6_565 6_565
C116 C122 C123 C89 -163(4) . 6_565
C121 C122 C123 C89 -13(3) . 6_565
C70 C122 C123 C89 -170(4) 6_565 6_565
C91 C122 C123 C89 -91(6) 6_565 6_565
C89 C122 C123 C109 162(4) 6_565 .
C90 C122 C123 C109 139(3) 6_565 .
C88 C122 C123 C109 -18(2) 6_565 .
C116 C122 C123 C109 -1(3) . .
C121 C122 C123 C109 149(2) . .
C70 C122 C123 C109 -8(3) 6_565 .
C91 C122 C123 C109 71(5) 6_565 .
C89 C122 C123 C87 168(4) 6_565 6_565
C90 C122 C123 C87 145(2) 6_565 6_565
C88 C122 C123 C87 -13(2) 6_565 6_565
C116 C122 C123 C87 4(3) . 6_565
C121 C122 C123 C87 154(2) . 6_565
C70 C122 C123 C87 -2(2) 6_565 6_565
C91 C122 C123 C87 76(5) 6_565 6_565
C89 C122 C123 C124 15(3) 6_565 .
C90 C122 C123 C124 -7(3) 6_565 .
C88 C122 C123 C124 -165(3) 6_565 .
C116 C122 C123 C124 -148(2) . .
C121 C122 C123 C124 2(2) . .
C70 C122 C123 C124 -154.3(18) 6_565 .
C91 C122 C123 C124 -76(5) 6_565 .
C89 C122 C123 C97 14(3) 6_565 6_565
C90 C122 C123 C97 -9(3) 6_565 6_565
C88 C122 C123 C97 -166(2) 6_565 6_565
C116 C122 C123 C97 -149(2) . 6_565
C121 C122 C123 C97 0.8(19) . 6_565
C70 C122 C123 C97 -155.6(15) 6_565 6_565
C91 C122 C123 C97 -77(5) 6_565 6_565
C89 C122 C123 C85 116(5) 6_565 6_565
C90 C122 C123 C85 94(5) 6_565 6_565
C88 C122 C123 C85 -64(5) 6_565 6_565
C116 C122 C123 C85 -47(5) . 6_565
C121 C122 C123 C85 103(5) . 6_565
C70 C122 C123 C85 -53(5) 6_565 6_565
C91 C122 C123 C85 25(8) 6_565 6_565
C89 C122 C123 C84 32(4) 6_565 6_565
C90 C122 C123 C84 9(4) 6_565 6_565
C88 C122 C123 C84 -148(3) 6_565 6_565
C116 C122 C123 C84 -131(2) . 6_565
C121 C122 C123 C84 19(3) . 6_565
C70 C122 C123 C84 -137(2) 6_565 6_565
C91 C122 C123 C84 -59(5) 6_565 6_565
C96 C120 C124 C84 4(6) 6_565 6_565
C119 C120 C124 C84 -2(6) . 6_565
C121 C120 C124 C84 -144(5) . 6_565
C95 C120 C124 C84 -26(7) 6_565 6_565
C89 C120 C124 C84 -149(5) 6_565 6_565
C90 C120 C124 C84 -139(5) 6_565 6_565
C94 C120 C124 C84 -100(6) 6_565 6_565
C96 C120 C124 C123 150(3) 6_565 .
C119 C120 C124 C123 144(2) . .
C121 C120 C124 C123 2(3) . .
C95 C120 C124 C123 120(3) 6_565 .
C89 C120 C124 C123 -2.6(17) 6_565 .
C90 C120 C124 C123 7(3) 6_565 .
C94 C120 C124 C123 46(5) 6_565 .
C96 C120 C124 C112 4(4) 6_565 .
C119 C120 C124 C112 -3(4) . .
C121 C120 C124 C112 -145(3) . .
C95 C120 C124 C112 -27(5) 6_565 .
C89 C120 C124 C112 -149(3) 6_565 .
C90 C120 C124 C112 -140(3) 6_565 .
C94 C120 C124 C112 -100(5) 6_565 .
C96 C120 C124 C89 153(3) 6_565 6_565
C119 C120 C124 C89 146(2) . 6_565
C121 C120 C124 C89 5(2) . 6_565
C95 C120 C124 C89 122(3) 6_565 6_565
C90 C120 C124 C89 9.7(15) 6_565 6_565
C94 C120 C124 C89 49(4) 6_565 6_565
C119 C120 C124 C96 -6.7(19) . 6_565
C121 C120 C124 C96 -148(4) . 6_565
C95 C120 C124 C96 -31(3) 6_565 6_565
C89 C120 C124 C96 -153(3) 6_565 6_565
C90 C120 C124 C96 -143(3) 6_565 6_565
C94 C120 C124 C96 -104(5) 6_565 6_565
C88 C123 C124 C97 -39(11) 6_565 6_565
C89 C123 C124 C97 2(7) 6_565 6_565
C109 C123 C124 C97 -156(6) . 6_565
C87 C123 C124 C97 -152(6) 6_565 6_565
C122 C123 C124 C97 -5(7) . 6_565
C85 C123 C124 C97 -162(7) 6_565 6_565
C84 C123 C124 C97 -162(8) 6_565 6_565
C88 C123 C124 C84 123(7) 6_565 6_565
C89 C123 C124 C84 163(3) 6_565 6_565
C109 C123 C124 C84 6(3) . 6_565
C87 C123 C124 C84 10(4) 6_565 6_565
C122 C123 C124 C84 157(2) . 6_565
C97 C123 C124 C84 162(8) 6_565 6_565
C85 C123 C124 C84 0(2) 6_565 6_565
C88 C123 C124 C120 -37(8) 6_565 .
C89 C123 C124 C120 4(2) 6_565 .
C109 C123 C124 C120 -154(2) . .
C87 C123 C124 C120 -150(3) 6_565 .
C122 C123 C124 C120 -3(3) . .
C97 C123 C124 C120 2(5) 6_565 .
C85 C123 C124 C120 -160(2) 6_565 .
C84 C123 C124 C120 -160(4) 6_565 .
C88 C123 C124 C112 116(7) 6_565 .
C89 C123 C124 C112 156(2) 6_565 .
C109 C123 C124 C112 -2(3) . .
C87 C123 C124 C112 3(4) 6_565 .
C122 C123 C124 C112 150(2) . .
C97 C123 C124 C112 155(8) 6_565 .
C85 C123 C124 C112 -7(2) 6_565 .
C84 C123 C124 C112 -7(2) 6_565 .
C88 C123 C124 C89 -40(7) 6_565 6_565
C109 C123 C124 C89 -158(3) . 6_565
C87 C123 C124 C89 -154(3) 6_565 6_565
C122 C123 C124 C89 -6.2(15) . 6_565
C97 C123 C124 C89 -2(7) 6_565 6_565
C85 C123 C124 C89 -163.3(18) 6_565 6_565
C84 C123 C124 C89 -163(3) 6_565 6_565
C88 C123 C124 C96 -17(9) 6_565 6_565
C89 C123 C124 C96 23(3) 6_565 6_565
C109 C123 C124 C96 -135(3) . 6_565
C87 C123 C124 C96 -131(3) 6_565 6_565
C122 C123 C124 C96 17(3) . 6_565
C97 C123 C124 C96 22(5) 6_565 6_565
C85 C123 C124 C96 -140(3) 6_565 6_565
C84 C123 C124 C96 -140(4) 6_565 6_565
C84 C112 C124 C97 179(14) 6_565 6_565
C83 C112 C124 C97 -3(11) 6_565 6_565
C63 C112 C124 C97 148(9) . 6_565
C117 C112 C124 C97 -3(10) . 6_565
C85 C112 C124 C97 153(10) 6_565 6_565
C82 C112 C124 C97 -2(10) 6_565 6_565
C83 C112 C124 C84 178(11) 6_565 6_565
C63 C112 C124 C84 -31(8) . 6_565
C117 C112 C124 C84 178(10) . 6_565
C85 C112 C124 C84 -26(9) 6_565 6_565
C97 C112 C124 C84 -179(14) 6_565 6_565
C82 C112 C124 C84 180(9) 6_565 6_565
C84 C112 C124 C120 178(10) 6_565 .
C83 C112 C124 C120 -3(5) 6_565 .
C63 C112 C124 C120 148(3) . .
C117 C112 C124 C120 -4(4) . .
C85 C112 C124 C120 153(3) 6_565 .
C97 C112 C124 C120 0(8) 6_565 .
C82 C112 C124 C120 -2(3) 6_565 .
C84 C112 C124 C123 33(9) 6_565 .
C83 C112 C124 C123 -148(3) 6_565 .
C63 C112 C124 C123 2(4) . .
C117 C112 C124 C123 -149(2) . .
C85 C112 C124 C123 7(2) 6_565 .
C97 C112 C124 C123 -146(11) 6_565 .
C82 C112 C124 C123 -147(2) 6_565 .
C84 C112 C124 C89 63(10) 6_565 6_565
C83 C112 C124 C89 -119(5) 6_565 6_565
C63 C112 C124 C89 32(6) . 6_565
C117 C112 C124 C89 -119(4) . 6_565
C85 C112 C124 C89 37(5) 6_565 6_565
C97 C112 C124 C89 -116(11) 6_565 6_565
C82 C112 C124 C89 -118(4) 6_565 6_565
C84 C112 C124 C96 -180(9) 6_565 6_565
C83 C112 C124 C96 -1(4) 6_565 6_565
C63 C112 C124 C96 149(3) . 6_565
C117 C112 C124 C96 -2(2) . 6_565
C85 C112 C124 C96 154.5(17) 6_565 6_565
C97 C112 C124 C96 1(9) 6_565 6_565
C82 C112 C124 C96 -0.2(17) 6_565 6_565
C03 C02 C03 C35 -139(4) 6_565 .
C01 C02 C03 C35 20(5) . .
C03 C02 C03 C04 -8(6) 6_565 .
C01 C02 C03 C04 151(2) . .
C02 C03 C04 C05 -140(5) . .
C35 C03 C04 C05 7(5) . .
C02 C03 C04 C04 3(3) . 6_565
C35 C03 C04 C04 150.3(17) . 6_565
C04 C04 C05 C06 -4(6) 6_565 .
C03 C04 C05 C06 135(5) . .
C04 C04 C05 C33 -152(2) 6_565 .
C03 C04 C05 C33 -13(6) . .
C04 C05 C06 C07 -135(5) . .
C33 C05 C06 C07 17(5) . .
C04 C05 C06 C06 4(5) . 6_565
C33 C05 C06 C06 155.5(15) . 6_565
C06 C06 C07 C08 0(4) 6_565 .
C05 C06 C07 C08 140(5) . .
C06 C06 C07 C42 -152(2) 6_565 .
C05 C06 C07 C42 -12(6) . .
C06 C06 C07 C07 0.002(7) 6_565 6_565
C05 C06 C07 C07 140(5) . 6_565
C06 C07 C08 C07 0(5) . 6_565
C42 C07 C08 C07 150(2) . 6_565
C06 C07 C08 C09 -133(4) . .
C42 C07 C08 C09 17(7) . .
C07 C07 C08 C09 -133(7) 6_565 .
C07 C08 C09 C10 137(5) . 6_565
C07 C08 C09 C10 18(7) 6_565 6_565
C07 C08 C09 C10 -18(7) . .
C07 C08 C09 C10 -137(5) 6_565 .
C10 C09 C10 C11 0(6) 6_565 .
C08 C09 C10 C11 153(4) . .
C10 C09 C10 C43 -141(3) 6_565 .
C08 C09 C10 C43 13(6) . .
C09 C10 C11 C28 -147(3) . .
C43 C10 C11 C28 -4(3) . .
C09 C10 C11 C12 0(5) . .
C43 C10 C11 C12 143(3) . .
C28 C11 C12 C13 1(5) . .
C10 C11 C12 C13 -139(3) . .
C28 C11 C12 C11 140(3) . 6_565
C10 C11 C12 C11 1(6) . 6_565
C11 C12 C13 C14 153(4) . 6_565
C11 C12 C13 C14 11(6) 6_565 6_565
C11 C12 C13 C14 -11(6) . .
C11 C12 C13 C14 -153(4) 6_565 .
C14 C13 C14 C27 -151(3) 6_565 .
C12 C13 C14 C27 12(7) . .
C14 C13 C14 C15 -8(7) 6_565 .
C12 C13 C14 C15 155(4) . .
C13 C14 C15 C15 4(3) . 6_565
C27 C14 C15 C15 149(2) . 6_565
C13 C14 C15 C16 -149(3) . .
C27 C14 C15 C16 -4(4) . .
C15 C15 C16 C25 -137(3) 6_565 .
C14 C15 C16 C25 7(4) . .
C15 C15 C16 C17 10(3) 6_565 .
C14 C15 C16 C17 154(2) . .
C25 C16 C17 C17 138(3) . 6_565
C15 C16 C17 C17 -9(3) . 6_565
C25 C16 C17 C18 2(5) . .
C15 C16 C17 C18 -146(3) . .
C17 C17 C18 C19 3(3) 6_565 .
C16 C17 C18 C19 148(3) . .
C17 C17 C18 C23 -151(3) 6_565 .
C16 C17 C18 C23 -6(4) . .
C17 C18 C19 C18 -4(5) . 6_565
C23 C18 C19 C18 148(2) . 6_565
C17 C18 C19 C20 -145(4) . .
C23 C18 C19 C20 7(7) . .
C18 C19 C20 C21 -6(6) . .
C18 C19 C20 C21 -140(4) 6_565 .
C18 C19 C20 C21 140(4) . 6_565
C18 C19 C20 C21 6(6) 6_565 6_565
C21 C20 C21 C22 -146(2) 6_565 .
C19 C20 C21 C22 -1(5) . .
C21 C20 C21 C44 12(5) 6_565 .
C19 C20 C21 C44 156(3) . .
C44 C21 C22 C23 -148(3) . .
C20 C21 C22 C23 7(5) . .
C44 C21 C22 C37 -6(4) . .
C20 C21 C22 C37 149(3) . .
C21 C22 C23 C24 142(3) . .
C37 C22 C23 C24 9(4) . .
C21 C22 C23 C18 -5(5) . .
C37 C22 C23 C18 -139(3) . .
C17 C18 C23 C24 4(5) . .
C19 C18 C23 C24 -146(4) . .
C17 C18 C23 C22 149(3) . .
C19 C18 C23 C22 -2(5) . .
C22 C23 C24 C39 -4(4) . .
C18 C23 C24 C39 143(3) . .
C22 C23 C24 C25 -145(3) . .
C18 C23 C24 C25 1(4) . .
C17 C16 C25 C26 -146(3) . .
C15 C16 C25 C26 -7(5) . .
C17 C16 C25 C24 3(5) . .
C15 C16 C25 C24 143(3) . .
C39 C24 C25 C16 -151(4) . .
C23 C24 C25 C16 -5(5) . .
C39 C24 C25 C26 2(4) . .
C23 C24 C25 C26 147(3) . .
C16 C25 C26 C40 152(3) . .
C24 C25 C26 C40 -1(3) . .
C16 C25 C26 C27 4(5) . .
C24 C25 C26 C27 -148(3) . .
C13 C14 C27 C28 -4(6) . .
C15 C14 C27 C28 -139(3) . .
C13 C14 C27 C26 137(5) . .
C15 C14 C27 C26 2(5) . .
C40 C26 C27 C14 -128(5) . .
C25 C26 C27 C14 -2(5) . .
C40 C26 C27 C28 16(7) . .
C25 C26 C27 C28 142(3) . .
C10 C11 C28 C27 153(3) . .
C12 C11 C28 C27 7(6) . .
C10 C11 C28 C29 0(4) . .
C12 C11 C28 C29 -146(3) . .
C14 C27 C28 C11 -7(5) . .
C26 C27 C28 C11 -152(4) . .
C14 C27 C28 C29 143(3) . .
C26 C27 C28 C29 -2(5) . .
C11 C28 C29 C43 4(4) . .
C27 C28 C29 C43 -148(3) . .
C11 C28 C29 C30 149(3) . .
C27 C28 C29 C30 -3(5) . .
C43 C29 C30 C31 -6(5) . .
C28 C29 C30 C31 -144(4) . .
C43 C29 C30 C40 135(4) . .
C28 C29 C30 C40 -3(5) . .
C40 C30 C31 C41 -5(6) . .
C29 C30 C31 C41 141(4) . .
C40 C30 C31 C32 -146(3) . .
C29 C30 C31 C32 -1(5) . .
C41 C31 C32 C42 -143(3) . .
C30 C31 C32 C42 9(5) . .
C41 C31 C32 C33 -8(4) . .
C30 C31 C32 C33 144(3) . .
C42 C32 C33 C05 10(4) . .
C31 C32 C33 C05 -132(3) . .
C42 C32 C33 C34 147(2) . .
C31 C32 C33 C34 4(3) . .
C04 C05 C33 C32 142(4) . .
C06 C05 C33 C32 -15(4) . .
C04 C05 C33 C34 10(4) . .
C06 C05 C33 C34 -148(3) . .
C32 C33 C34 C35 -148(3) . .
C05 C33 C34 C35 -2(4) . .
C32 C33 C34 C41 0(3) . .
C05 C33 C34 C41 146(3) . .
C41 C34 C35 C36 14(6) . .
C33 C34 C35 C36 152(3) . .
C41 C34 C35 C03 -141(4) . .
C33 C34 C35 C03 -4(5) . .
C02 C03 C35 C34 133(5) . .
C04 C03 C35 C34 3(4) . .
C02 C03 C35 C36 -22(6) . .
C04 C03 C35 C36 -153(3) . .
C34 C35 C36 C37 -17(6) . .
C03 C35 C36 C37 141(4) . .
C34 C35 C36 C44 -151(3) . .
C03 C35 C36 C44 8(5) . .
C35 C36 C37 C38 9(6) . .
C44 C36 C37 C38 150(3) . .
C35 C36 C37 C22 -141(4) . .
C44 C36 C37 C22 0(3) . .
C23 C22 C37 C38 -6(5) . .
C21 C22 C37 C38 -147(3) . .
C23 C22 C37 C36 144(3) . .
C21 C22 C37 C36 3(4) . .
C36 C37 C38 C39 -151(3) . .
C22 C37 C38 C39 -2(4) . .
C36 C37 C38 C41 3(4) . .
C22 C37 C38 C41 152(3) . .
C23 C24 C39 C38 -5(6) . .
C25 C24 C39 C38 139(4) . .
C23 C24 C39 C40 -146(3) . .
C25 C24 C39 C40 -2(4) . .
C37 C38 C39 C24 8(5) . .
C41 C38 C39 C24 -142(4) . .
C37 C38 C39 C40 150(3) . .
C41 C38 C39 C40 0(5) . .
C31 C30 C40 C26 155(3) . .
C29 C30 C40 C26 10(4) . .
C31 C30 C40 C39 3(5) . .
C29 C30 C40 C39 -142(3) . .
C25 C26 C40 C30 -155(2) . .
C27 C26 C40 C30 -20(6) . .
C25 C26 C40 C39 0(3) . .
C27 C26 C40 C39 135(5) . .
C24 C39 C40 C30 151(3) . .
C38 C39 C40 C30 -1(4) . .
C24 C39 C40 C26 1(4) . .
C38 C39 C40 C26 -151(3) . .
C30 C31 C41 C38 4(6) . .
C32 C31 C41 C38 148(3) . .
C30 C31 C41 C34 -136(4) . .
C32 C31 C41 C34 9(4) . .
C37 C38 C41 C31 -149(3) . .
C39 C38 C41 C31 -1(5) . .
C37 C38 C41 C34 -4(4) . .
C39 C38 C41 C34 144(3) . .
C35 C34 C41 C31 138(4) . .
C33 C34 C41 C31 -6(4) . .
C35 C34 C41 C38 -4(5) . .
C33 C34 C41 C38 -148(3) . .
C33 C32 C42 C43 -145(3) . .
C31 C32 C42 C43 -8(4) . .
C33 C32 C42 C07 -2(4) . .
C31 C32 C42 C07 135(3) . .
C06 C07 C42 C43 141(3) . .
C08 C07 C42 C43 -11(5) . .
C07 C07 C42 C43 33(5) 6_565 .
C06 C07 C42 C32 1(4) . .
C08 C07 C42 C32 -151(4) . .
C07 C07 C42 C32 -107(3) 6_565 .
C32 C42 C43 C29 0(4) . .
C07 C42 C43 C29 -145(3) . .
C32 C42 C43 C10 152(3) . .
C07 C42 C43 C10 7(5) . .
C28 C29 C43 C42 149(3) . .
C30 C29 C43 C42 7(5) . .
C28 C29 C43 C10 -6(4) . .
C30 C29 C43 C10 -148(3) . .
C11 C10 C43 C42 -150(3) . .
C09 C10 C43 C42 -8(5) . .
C11 C10 C43 C29 7(4) . .
C09 C10 C43 C29 148(3) . .
C44 C01 C44 C21 -1(9) 6_565 .
C02 C01 C44 C21 -137(3) . .
C44 C01 C44 C36 135(6) 6_565 .
C02 C01 C44 C36 -1(5) . .
C22 C21 C44 C01 151(4) . .
C20 C21 C44 C01 -6(5) . .
C22 C21 C44 C36 6(4) . .
C20 C21 C44 C36 -150(3) . .
C35 C36 C44 C01 0(6) . .
C37 C36 C44 C01 -145(4) . .
C35 C36 C44 C21 142(4) . .
C37 C36 C44 C21 -3(3) . .
